data_4134907
loop_
_publ_author_name
'Zhang, Dawei'
'Ronson, Tanya K.'
'Xu, Lin'
'Nitschke, Jonathan R.'

_publ_section_title
;
 Transformation Network Culminating in a Heteroleptic
 Cd<sub>6</sub>L<sub>6</sub>L'<sub>2</sub> Twisted Trigonal Prism.
;
_journal_issue 20
_journal_name_full 'Journal of the American Chemical Society'
_journal_page_first 9152
_journal_page_last 9157
_journal_paper_doi 10.1021/jacs.0c03798
_journal_volume 142
_journal_year 2020
_chemical_formula_moiety
;
'C426 H420 Cd6 N60 O24, 12(C F3 O3 S) [+ solvent]'
;
_chemical_formula_sum 'C438 H420 Cd6 F36 N60 O60 S12'
_chemical_formula_weight 9227.43
_space_group_crystal_system orthorhombic
_space_group_IT_number 60
_space_group_name_Hall '-P 2n 2ab'
_space_group_name_H-M_alt 'P b c n'
_atom_sites_solution_hydrogens geom
_audit_creation_method SHELXL-2018/3
_cell_angle_alpha 90
_cell_angle_beta 90
_cell_angle_gamma 90
_cell_formula_units_Z 8
_cell_length_a 24.8897(2)
_cell_length_b 50.1900(3)
_cell_length_c 90.1828(4)
_cell_measurement_reflns_used 70110
_cell_measurement_temperature 100(2)
_cell_measurement_theta_max 20.9434375512
_cell_measurement_theta_min 0.810569044232
_cell_volume 112657.6(12)
_computing_cell_refinement 'DIALS 2theta refinement, DIALS 1.4.5-g37e56cb3-release'
_computing_data_collection 'Diamond GDA'
_computing_data_reduction
;
aimless (Evans, P. R. and Murshudov, G. N., 2013)
ccp4 (Winn, M. D. et al., 2011)
DIALS 1.4.5-g37e56cb3-release
pointless (Evans, P., 2006)
XIA2 0.5.179-gfd2bada8-dials-1.4 (Winter, G., 2010)
;
_computing_structure_refinement 'SHELXL-2018/3 (Sheldrick, 2018)'
_computing_structure_solution 'SHELXT (Sheldrick, 2018)'
_diffrn_ambient_temperature 100(2)
_diffrn_detector 'Photon counting pixel array'
_diffrn_measured_fraction_theta_full 1.000
_diffrn_measured_fraction_theta_max 1.000
_diffrn_measurement_device 'Fixed \c 3-circle diffractometer'
_diffrn_measurement_device_type 'Fluid Film Devices'
_diffrn_measurement_method 'shutterless scans'
_diffrn_measurement_specimen_support 'MiTeGen MicroMount'
_diffrn_radiation_monochromator 'Silicon 111'
_diffrn_radiation_source 'Diamond Light Source Beamline I19-1'
_diffrn_radiation_type Synchrotron
_diffrn_radiation_wavelength 0.6889
_diffrn_reflns_av_R_equivalents 0.0600
_diffrn_reflns_av_unetI/netI 0.0505
_diffrn_reflns_Laue_measured_fraction_full 1.000
_diffrn_reflns_Laue_measured_fraction_max 1.000
_diffrn_reflns_limit_h_max 22
_diffrn_reflns_limit_h_min -22
_diffrn_reflns_limit_k_max 45
_diffrn_reflns_limit_k_min -43
_diffrn_reflns_limit_l_max 81
_diffrn_reflns_limit_l_min -81
_diffrn_reflns_number 282385
_diffrn_reflns_point_group_measured_fraction_full 1.000
_diffrn_reflns_point_group_measured_fraction_max 1.000
_diffrn_reflns_theta_full 18.248
_diffrn_reflns_theta_max 18.248
_diffrn_reflns_theta_min 0.438
_diffrn_standards_decay_% 0
_diffrn_standards_interval_count 0
_diffrn_standards_number 0
_exptl_absorpt_coefficient_mu 0.308
_exptl_absorpt_correction_T_max 1.0
_exptl_absorpt_correction_T_min 0.967186223095
_exptl_absorpt_correction_type empirical
_exptl_absorpt_process_details
;
CCP4 7.0.027: AIMLESS, version 0.5.31 : 12/12/16
Scaling & analysis of unmerged intensities, absorption correction using spherical harmonics
;
_exptl_crystal_colour yellow
_exptl_crystal_density_diffrn 1.088
_exptl_crystal_description block
_exptl_crystal_F_000 38016
_exptl_crystal_size_max 0.200
_exptl_crystal_size_mid 0.100
_exptl_crystal_size_min 0.050
_refine_diff_density_max 1.473
_refine_diff_density_min -0.754
_refine_diff_density_rms 0.120
_refine_ls_extinction_method none
_refine_ls_goodness_of_fit_ref 1.172
_refine_ls_hydrogen_treatment constr
_refine_ls_matrix_type full
_refine_ls_number_parameters 4918
_refine_ls_number_reflns 44300
_refine_ls_number_restraints 11017
_refine_ls_restrained_S_all 1.100
_refine_ls_R_factor_all 0.1742
_refine_ls_R_factor_gt 0.1488
_refine_ls_shift/su_max 0.009
_refine_ls_shift/su_mean 0.000
_refine_ls_structure_factor_coef Fsqd
_refine_ls_weighting_details 'w=1/[\s^2^(Fo^2^)+(0.2000P)^2^+300.0000P] where P=(Fo^2^+2Fc^2^)/3'
_refine_ls_weighting_scheme calc
_refine_ls_wR_factor_gt 0.3915
_refine_ls_wR_factor_ref 0.4093
_reflns_Friedel_coverage 0.000
_reflns_number_gt 27645
_reflns_number_total 44300
_reflns_threshold_expression 'I > 2\s(I)'
_cod_data_source_file ja0c03798_si_004.cif
_cod_data_source_block lx1361_sq
_cod_depositor_comments 'Adding full bibliography for 4134907--4134909.cif.'
_cod_database_code 4134907
_shelx_shelxl_version_number 2018/3
_shelx_space_group_comment
;
The symmetry employed for this shelxl refinement is uniquely defined
by the following loop, which should always be used as a source of
symmetry information in preference to the above space-group names.
They are only intended as comments.
;
_shelx_estimated_absorpt_t_min 0.941
_shelx_estimated_absorpt_t_max 0.985

loop_
_space_group_symop_operation_xyz
'x, y, z'
'-x+1/2, -y+1/2, z+1/2'
'-x, y, -z+1/2'
'x+1/2, -y+1/2, -z'
'-x, -y, -z'
'x-1/2, y-1/2, -z-1/2'
'x, -y, z-1/2'
'-x-1/2, y-1/2, z'

loop_
_atom_site_label
_atom_site_type_symbol
_atom_site_fract_x
_atom_site_fract_y
_atom_site_fract_z
_atom_site_U_iso_or_equiv
_atom_site_adp_type
_atom_site_occupancy
_atom_site_site_symmetry_order
_atom_site_calc_flag
_atom_site_refinement_flags_posn
_atom_site_refinement_flags_adp
_atom_site_refinement_flags_occupancy
_atom_site_disorder_assembly
_atom_site_disorder_group
Cd1 Cd 0.14319(6) 0.32395(3) 0.62470(2) 0.1652(6) Uani 1 1 d . . . . .
Cd2 Cd 0.35963(10) 0.53255(5) 0.70150(2) 0.2478(11) Uani 1 1 d D . . . .
Cd3 Cd 0.69387(7) 0.35974(4) 0.68038(2) 0.2018(7) Uani 1 1 d . . . . .
Cd4 Cd 0.25436(5) 0.54269(2) 0.56600(2) 0.1240(4) Uani 1 1 d . . . . .
Cd5 Cd 0.72251(5) 0.50677(2) 0.56933(2) 0.1351(4) Uani 1 1 d . . . . .
Cd6 Cd 0.55536(6) 0.28861(2) 0.55583(2) 0.1510(5) Uani 1 1 d . . . . .
N1 N 0.1245(6) 0.2911(3) 0.60728(15) 0.161(4) Uani 1 1 d D U . . .
N2 N 0.1985(6) 0.3315(3) 0.60388(14) 0.150(4) Uani 1 1 d D U . . .
N3 N 0.3394(5) 0.5536(2) 0.57578(11) 0.121(3) Uani 1 1 d D U . . .
N4 N 0.2820(5) 0.5827(2) 0.55514(12) 0.129(3) Uani 1 1 d D U . . .
N5 N 0.3839(7) 0.4891(4) 0.70155(15) 0.220(6) Uani 1 1 d D U . . .
N6 N 0.3889(8) 0.5233(4) 0.72537(17) 0.251(8) Uani 1 1 d D U . . .
O1 O 0.3534(5) 0.4114(2) 0.60065(11) 0.167(4) Uani 1 1 d D U . . .
O2 O 0.4328(4) 0.4900(2) 0.61895(10) 0.150(3) Uani 1 1 d D U . . .
O3 O 0.3824(6) 0.4207(3) 0.65280(12) 0.204(5) Uani 1 1 d D U . . .
C1 C 0.0875(8) 0.2721(4) 0.6088(2) 0.173(6) Uani 1 1 d D U . . .
H1 H 0.064425 0.272092 0.617149 0.208 Uiso 1 1 calc R U . . .
C2 C 0.0827(9) 0.2525(4) 0.5981(2) 0.173(6) Uani 1 1 d D U . . .
C3 C 0.1141(8) 0.2523(3) 0.5865(2) 0.183(6) Uani 1 1 d D U . . .
H3 H 0.111811 0.238304 0.579482 0.219 Uiso 1 1 calc R U . . .
C4 C 0.1505(7) 0.2727(3) 0.58459(18) 0.160(5) Uani 1 1 d D U . . .
H4 H 0.171877 0.273286 0.575874 0.192 Uiso 1 1 calc R U . . .
C5 C 0.1560(7) 0.2919(3) 0.59509(18) 0.152(5) Uani 1 1 d D U . . .
C6 C 0.1943(7) 0.3134(3) 0.59443(18) 0.147(5) Uani 1 1 d D U . . .
H6 H 0.218089 0.313822 0.586205 0.176 Uiso 1 1 calc R U . . .
C7 C 0.2399(7) 0.3512(3) 0.6028(2) 0.157(5) Uani 1 1 d D U . . .
C8 C 0.2256(7) 0.3762(3) 0.60749(19) 0.165(5) Uani 1 1 d D U . . .
H8 H 0.190650 0.379031 0.611446 0.198 Uiso 1 1 calc R U . . .
C9 C 0.2618(7) 0.3977(3) 0.60657(19) 0.172(5) Uani 1 1 d D U . . .
H9 H 0.251398 0.415348 0.608981 0.207 Uiso 1 1 calc R U . . .
C10 C 0.3136(8) 0.3916(3) 0.60193(18) 0.155(5) Uani 1 1 d D U . . .
C11 C 0.3285(7) 0.3663(3) 0.59731(18) 0.155(5) Uani 1 1 d D U . . .
H11 H 0.364111 0.362978 0.593952 0.186 Uiso 1 1 calc R U . . .
C12 C 0.2910(7) 0.3459(3) 0.59763(18) 0.152(5) Uani 1 1 d D U . . .
H12 H 0.300332 0.328501 0.594360 0.182 Uiso 1 1 calc R U . . .
C13 C 0.3657(7) 0.4259(3) 0.61323(16) 0.157(5) Uani 1 1 d D U . . .
C14 C 0.3887(7) 0.4505(2) 0.60989(16) 0.150(5) Uani 1 1 d D U . . .
H14 H 0.391661 0.456643 0.599950 0.180 Uiso 1 1 calc R U . . .
C15 C 0.4070(7) 0.4658(3) 0.62175(15) 0.147(5) Uani 1 1 d D U . . .
C16 C 0.4061(8) 0.4555(3) 0.63625(16) 0.170(6) Uani 1 1 d D U . . .
H16 H 0.421651 0.465349 0.644181 0.204 Uiso 1 1 calc R U . . .
C17 C 0.3832(8) 0.4318(3) 0.63880(16) 0.173(6) Uani 1 1 d D U . . .
C18 C 0.3638(7) 0.4159(3) 0.62739(16) 0.171(6) Uani 1 1 d D U . . .
H18 H 0.349634 0.398666 0.629312 0.205 Uiso 1 1 calc R U . . .
C19 C 0.4092(6) 0.5063(3) 0.60794(15) 0.129(4) Uani 1 1 d D U . . .
C20 C 0.3556(6) 0.5129(3) 0.60895(15) 0.135(4) Uani 1 1 d D U . . .
H20 H 0.334189 0.506957 0.617038 0.162 Uiso 1 1 calc R U . . .
C21 C 0.3345(6) 0.5280(3) 0.59801(14) 0.130(4) Uani 1 1 d D U . . .
H21 H 0.297365 0.532230 0.598279 0.156 Uiso 1 1 calc R U . . .
C22 C 0.3653(6) 0.5373(3) 0.58651(14) 0.124(4) Uani 1 1 d D U . . .
C23 C 0.4196(6) 0.5316(3) 0.58581(14) 0.128(4) Uani 1 1 d D U . . .
H23 H 0.441539 0.538532 0.578107 0.154 Uiso 1 1 calc R U . . .
C24 C 0.4406(6) 0.5154(3) 0.59676(14) 0.130(4) Uani 1 1 d D U . . .
H24 H 0.477470 0.510662 0.596450 0.156 Uiso 1 1 calc R U . . .
C25 C 0.3613(6) 0.5737(2) 0.56983(13) 0.122(4) Uani 1 1 d D U . . .
H25 H 0.396312 0.578922 0.572856 0.147 Uiso 1 1 calc R U . . .
C26 C 0.3337(6) 0.5890(3) 0.55843(15) 0.127(4) Uani 1 1 d D U . . .
C27 C 0.3585(6) 0.6113(3) 0.55153(16) 0.142(4) Uani 1 1 d D U . . .
H27 H 0.394450 0.615934 0.553970 0.170 Uiso 1 1 calc R U . . .
C28 C 0.3305(7) 0.6259(3) 0.54135(18) 0.152(5) Uani 1 1 d D U . . .
H28 H 0.347019 0.640449 0.536337 0.182 Uiso 1 1 calc R U . . .
C29 C 0.2789(8) 0.6193(3) 0.53859(18) 0.148(5) Uani 1 1 d D U . . .
C30 C 0.2552(6) 0.5978(3) 0.54510(16) 0.136(4) Uani 1 1 d D U . . .
H30 H 0.219259 0.593326 0.542567 0.163 Uiso 1 1 calc R U . . .
C31 C 0.3819(9) 0.4374(4) 0.6646(2) 0.192(6) Uani 1 1 d D U . . .
C32 C 0.4266(8) 0.4384(4) 0.67403(18) 0.193(6) Uani 1 1 d D U . . .
H32 H 0.457500 0.428060 0.671764 0.231 Uiso 1 1 calc R U . . .
C33 C 0.4265(9) 0.4537(4) 0.68616(18) 0.187(6) Uani 1 1 d D U . . .
H33 H 0.456984 0.453997 0.692488 0.225 Uiso 1 1 calc R U . . .
C34 C 0.3814(9) 0.4693(4) 0.6896(2) 0.200(7) Uani 1 1 d D U . . .
C35 C 0.3380(9) 0.4700(4) 0.6802(2) 0.209(6) Uani 1 1 d D U . . .
H35 H 0.309043 0.481895 0.682049 0.250 Uiso 1 1 calc R U . . .
C36 C 0.3367(9) 0.4528(4) 0.6679(2) 0.205(6) Uani 1 1 d D U . . .
H36 H 0.305447 0.451671 0.661840 0.246 Uiso 1 1 calc R U . . .
C37 C 0.4002(9) 0.4798(5) 0.71486(18) 0.220(7) Uani 1 1 d D U . . .
H37 H 0.409387 0.461531 0.716041 0.263 Uiso 1 1 calc R U . . .
C38 C 0.4033(8) 0.4980(4) 0.72731(18) 0.230(7) Uani 1 1 d D U . . .
C39 C 0.4232(10) 0.4889(4) 0.74066(19) 0.250(8) Uani 1 1 d D U . . .
H39 H 0.431865 0.470590 0.741813 0.300 Uiso 1 1 calc R U . . .
C40 C 0.4308(12) 0.5066(5) 0.7525(2) 0.264(9) Uani 1 1 d D U . . .
H40 H 0.445982 0.500838 0.761680 0.317 Uiso 1 1 calc R U . . .
C41 C 0.4153(13) 0.5325(6) 0.7503(2) 0.271(9) Uani 1 1 d D U . . .
C42 C 0.3965(11) 0.5406(5) 0.7363(2) 0.265(9) Uani 1 1 d D U . . .
H42 H 0.389012 0.558927 0.734606 0.318 Uiso 1 1 calc R U . . .
N7 N 0.5208(6) 0.2453(3) 0.55400(17) 0.169(5) Uani 1 1 d D U . . .
N8 N 0.5027(6) 0.2806(2) 0.57666(13) 0.146(4) Uani 1 1 d D U . . .
N9 N 0.6379(4) 0.5006(2) 0.55917(12) 0.125(3) Uani 1 1 d D U . . .
N10 N 0.7156(5) 0.5347(2) 0.54864(12) 0.126(3) Uani 1 1 d D U . . .
N11 N 0.6671(6) 0.4036(3) 0.67871(14) 0.179(5) Uani 1 1 d D U . . .
N2F N 0.7153(6) 0.3795(3) 0.70245(13) 0.207(6) Uani 1 1 d D U . . .
O4 O 0.4674(5) 0.3608(2) 0.61816(10) 0.162(4) Uani 1 1 d D U . . .
O5 O 0.4864(4) 0.43039(18) 0.58248(9) 0.137(3) Uani 1 1 d D U . . .
O6 O 0.5449(5) 0.4445(2) 0.63204(10) 0.163(4) Uani 1 1 d D U . . .
C51 C 0.5308(8) 0.2286(4) 0.5427(2) 0.184(6) Uani 1 1 d D U . . .
H51 H 0.555938 0.233123 0.535219 0.221 Uiso 1 1 calc R U . . .
C52 C 0.5035(10) 0.2045(4) 0.5423(3) 0.210(7) Uani 1 1 d D U . . .
C53 C 0.4721(8) 0.1967(3) 0.5533(2) 0.194(7) Uani 1 1 d D U . . .
H53 H 0.456888 0.179330 0.553439 0.233 Uiso 1 1 calc R U . . .
C54 C 0.4623(8) 0.2147(3) 0.5644(2) 0.173(6) Uani 1 1 d D U . . .
H54 H 0.437881 0.210042 0.572122 0.207 Uiso 1 1 calc R U . . .
C55 C 0.4862(7) 0.2389(3) 0.56483(19) 0.155(5) Uani 1 1 d D U . . .
C56 C 0.4784(6) 0.2583(3) 0.57655(17) 0.142(4) Uani 1 1 d D U . . .
H56 H 0.454319 0.254206 0.584401 0.170 Uiso 1 1 calc R U . . .
C57 C 0.4932(7) 0.2994(3) 0.58815(16) 0.140(4) Uani 1 1 d D U . . .
C58 C 0.5362(7) 0.3149(3) 0.59163(16) 0.152(4) Uani 1 1 d D U . . .
H58 H 0.570109 0.311893 0.587121 0.182 Uiso 1 1 calc R U . . .
C59 C 0.5297(7) 0.3357(3) 0.60201(17) 0.151(4) Uani 1 1 d D U . . .
H59 H 0.559238 0.346501 0.604822 0.182 Uiso 1 1 calc R U . . .
C60 C 0.4792(7) 0.3399(3) 0.60804(17) 0.142(4) Uani 1 1 d D U . . .
C61 C 0.4352(7) 0.3239(3) 0.60470(15) 0.143(4) Uani 1 1 d D U . . .
H61 H 0.401199 0.326768 0.609190 0.172 Uiso 1 1 calc R U . . .
C62 C 0.4436(7) 0.3031(3) 0.59426(16) 0.144(4) Uani 1 1 d D U . . .
H62 H 0.414641 0.291862 0.591520 0.172 Uiso 1 1 calc R U . . .
C63 C 0.4867(7) 0.3859(3) 0.61419(14) 0.140(4) Uani 1 1 d D U . . .
C64 C 0.4787(6) 0.3949(3) 0.59985(14) 0.142(5) Uani 1 1 d D U . . .
H64 H 0.461816 0.384170 0.592523 0.171 Uiso 1 1 calc R U . . .
C65 C 0.4969(6) 0.4207(3) 0.59672(14) 0.136(4) Uani 1 1 d D U . . .
C66 C 0.5199(6) 0.4363(3) 0.60756(12) 0.137(5) Uani 1 1 d D U . . .
H66 H 0.532549 0.453614 0.605169 0.165 Uiso 1 1 calc R U . . .
C67 C 0.5246(7) 0.4271(3) 0.62160(14) 0.151(5) Uani 1 1 d D U . . .
C68 C 0.5075(6) 0.4016(3) 0.62521(15) 0.150(5) Uani 1 1 d D U . . .
H68 H 0.510199 0.395171 0.635089 0.180 Uiso 1 1 calc R U . . .
C69 C 0.5252(6) 0.4482(3) 0.57682(14) 0.124(4) Uani 1 1 d D U . . .
C70 C 0.5083(6) 0.4730(3) 0.57219(13) 0.120(3) Uani 1 1 d D U . . .
H70 H 0.471602 0.477955 0.572928 0.144 Uiso 1 1 calc R U . . .
C71 C 0.5452(6) 0.4901(3) 0.56655(13) 0.118(4) Uani 1 1 d D U . . .
H71 H 0.534175 0.507486 0.563693 0.142 Uiso 1 1 calc R U . . .
C72 C 0.5979(6) 0.4829(3) 0.56488(14) 0.117(3) Uani 1 1 d D U . . .
C73 C 0.6144(6) 0.4577(3) 0.56920(13) 0.124(4) Uani 1 1 d D U . . .
H73 H 0.650663 0.452248 0.568036 0.149 Uiso 1 1 calc R U . . .
C74 C 0.5772(6) 0.4410(3) 0.57512(12) 0.126(4) Uani 1 1 d D U . . .
H74 H 0.588073 0.423669 0.578170 0.151 Uiso 1 1 calc R U . . .
C75 C 0.6264(6) 0.5162(2) 0.54826(14) 0.121(4) Uani 1 1 d D U . . .
H75 H 0.592065 0.515174 0.543705 0.145 Uiso 1 1 calc R U . . .
C76 C 0.6654(6) 0.5354(2) 0.54290(14) 0.115(3) Uani 1 1 d D U . . .
C77 C 0.6537(6) 0.5528(3) 0.53090(14) 0.134(4) Uani 1 1 d D U . . .
H77 H 0.618976 0.552967 0.526545 0.161 Uiso 1 1 calc R U . . .
C78 C 0.6930(7) 0.5693(3) 0.52572(16) 0.144(4) Uani 1 1 d D U . . .
H78 H 0.685786 0.581144 0.517771 0.172 Uiso 1 1 calc R U . . .
C79 C 0.7421(8) 0.5686(3) 0.53193(19) 0.156(5) Uani 1 1 d D U . . .
C80 C 0.7530(6) 0.5517(3) 0.54372(18) 0.150(5) Uani 1 1 d D U . . .
H80 H 0.787362 0.552129 0.548326 0.180 Uiso 1 1 calc R U . . .
C81 C 0.5751(8) 0.4337(4) 0.64314(17) 0.160(5) Uani 1 1 d D U . . .
C82 C 0.6211(7) 0.4185(4) 0.64060(17) 0.175(6) Uani 1 1 d D U . . .
H82 H 0.632596 0.415246 0.630723 0.210 Uiso 1 1 calc R U . . .
C83 C 0.6493(8) 0.4084(4) 0.65197(17) 0.187(6) Uani 1 1 d D U . . .
H83 H 0.677623 0.396171 0.650133 0.224 Uiso 1 1 calc R U . . .
C84 C 0.6372(8) 0.4160(4) 0.66649(18) 0.173(6) Uani 1 1 d D U . . .
C85 C 0.5940(8) 0.4317(4) 0.66930(17) 0.180(6) Uani 1 1 d D U . . .
H85 H 0.584684 0.435843 0.679250 0.216 Uiso 1 1 calc R U . . .
C86 C 0.5630(8) 0.4418(4) 0.65756(16) 0.175(6) Uani 1 1 d D U . . .
H86 H 0.534400 0.453935 0.659396 0.210 Uiso 1 1 calc R U . . .
C87 C 0.6783(8) 0.4182(4) 0.69038(17) 0.183(6) Uani 1 1 d D U . . .
H87 H 0.669303 0.436566 0.690623 0.219 Uiso 1 1 calc R U . . .
C13F C 0.7050(7) 0.4056(3) 0.70304(15) 0.197(7) Uani 1 1 d D U . . .
C12F C 0.7163(7) 0.4215(3) 0.71512(16) 0.218(7) Uani 1 1 d D U . . .
H12F H 0.707885 0.439935 0.714875 0.261 Uiso 1 1 calc R U . . .
C11F C 0.7400(8) 0.4104(4) 0.72768(15) 0.231(8) Uani 1 1 d D U . . .
H11F H 0.748448 0.420867 0.736152 0.278 Uiso 1 1 calc R U . . .
C10F C 0.7507(7) 0.3832(4) 0.72712(15) 0.257(8) Uani 1 1 d D U . . .
C9F C 0.7379(8) 0.3686(3) 0.71447(17) 0.234(8) Uani 1 1 d D U . . .
H9F H 0.745593 0.350046 0.714371 0.281 Uiso 1 1 calc R U . . .
N13 N 0.6395(6) 0.2750(3) 0.56658(17) 0.171(5) Uani 1 1 d D U . . .
N14 N 0.6105(5) 0.3264(2) 0.55982(14) 0.145(4) Uani 1 1 d D U . . .
N15 N 0.2782(4) 0.51242(18) 0.54681(11) 0.112(3) Uani 1 1 d D U . . .
N16 N 0.1790(4) 0.5369(2) 0.55047(12) 0.130(3) Uani 1 1 d D U . . .
N17 N 0.7244(5) 0.5306(2) 0.49321(12) 0.135(4) Uani 1 1 d D U . . .
H17A H 0.715781 0.542405 0.486420 0.162 Uiso 1 1 calc R U . . .
H17B H 0.758321 0.527952 0.495537 0.162 Uiso 1 1 calc R U . . .
C101 C 0.6521(8) 0.2502(3) 0.5710(2) 0.194(6) Uani 1 1 d D U . . .
H101 H 0.626971 0.236134 0.569576 0.233 Uiso 1 1 calc R U . . .
C102 C 0.7008(8) 0.2450(4) 0.5774(3) 0.223(7) Uani 1 1 d D U . . .
C103 C 0.7392(8) 0.2649(4) 0.5787(3) 0.223(8) Uani 1 1 d D U . . .
H103 H 0.773175 0.261322 0.583093 0.268 Uiso 1 1 calc R U . . .
C104 C 0.7265(7) 0.2903(3) 0.5734(3) 0.201(7) Uani 1 1 d D U . . .
H104 H 0.752150 0.304271 0.573754 0.241 Uiso 1 1 calc R U . . .
C105 C 0.6755(7) 0.2945(3) 0.5677(2) 0.170(6) Uani 1 1 d D U . . .
C106 C 0.6595(7) 0.3216(3) 0.5631(2) 0.161(6) Uani 1 1 d D U . . .
H106 H 0.685479 0.335457 0.562491 0.194 Uiso 1 1 calc R U . . .
C107 C 0.5960(6) 0.3520(2) 0.55429(15) 0.136(4) Uani 1 1 d D U . . .
C108 C 0.5531(5) 0.3650(2) 0.56079(14) 0.125(4) Uani 1 1 d D U . . .
H108 H 0.534713 0.357098 0.568913 0.150 Uiso 1 1 calc R U . . .
C109 C 0.5371(5) 0.3897(2) 0.55532(12) 0.123(4) Uani 1 1 d D U . . .
H109 H 0.510084 0.399516 0.560379 0.147 Uiso 1 1 calc R U . . .
C110 C 0.5604(5) 0.4003(2) 0.54241(13) 0.122(4) Uani 1 1 d D U . . .
C111 C 0.6022(6) 0.3862(2) 0.53572(14) 0.135(4) Uani 1 1 d D U . . .
H111 H 0.619267 0.393257 0.527151 0.162 Uiso 1 1 calc R U . . .
C112 C 0.6188(6) 0.3623(2) 0.54149(15) 0.140(5) Uani 1 1 d D U . . .
H112 H 0.646368 0.352633 0.536605 0.168 Uiso 1 1 calc R U . . .
C113 C 0.5443(5) 0.4270(2) 0.53679(13) 0.115(3) Uani 1 1 d D U . . .
C114 C 0.4938(5) 0.4374(2) 0.53965(13) 0.115(3) Uani 1 1 d D U . . .
H114 H 0.468184 0.426686 0.544701 0.138 Uiso 1 1 calc R U . . .
C115 C 0.4797(5) 0.4632(2) 0.53529(13) 0.110(3) Uani 1 1 d D U . . .
C116 C 0.5165(5) 0.4780(2) 0.52710(12) 0.112(3) Uani 1 1 d D U . . .
H116 H 0.506429 0.495203 0.523635 0.134 Uiso 1 1 calc R U . . .
C117 C 0.5684(5) 0.4683(2) 0.52381(12) 0.109(3) Uani 1 1 d D U . . .
C118 C 0.5814(5) 0.4427(2) 0.52874(13) 0.120(4) Uani 1 1 d D U . . .
H118 H 0.615985 0.435687 0.526638 0.144 Uiso 1 1 calc R U . . .
C119 C 0.4279(5) 0.4753(2) 0.53905(12) 0.110(3) Uani 1 1 d D U . . .
C120 C 0.3804(5) 0.4605(2) 0.53985(12) 0.106(3) Uani 1 1 d D U . . .
H120 H 0.382328 0.441755 0.538479 0.127 Uiso 1 1 calc R U . . .
C121 C 0.3310(5) 0.4719(2) 0.54256(13) 0.109(3) Uani 1 1 d D U . . .
H121 H 0.299410 0.461291 0.542952 0.131 Uiso 1 1 calc R U . . .
C122 C 0.3284(5) 0.4996(2) 0.54470(13) 0.107(3) Uani 1 1 d D U . . .
C123 C 0.3744(5) 0.5142(2) 0.54515(13) 0.113(3) Uani 1 1 d D U . . .
H123 H 0.372626 0.532524 0.547659 0.135 Uiso 1 1 calc R U . . .
C124 C 0.4243(5) 0.5027(2) 0.54201(12) 0.112(3) Uani 1 1 d D U . . .
H124 H 0.455707 0.513424 0.541874 0.135 Uiso 1 1 calc R U . . .
C125 C 0.2395(5) 0.5071(3) 0.53801(16) 0.129(4) Uani 1 1 d D U . . .
H125 H 0.245354 0.494346 0.530400 0.154 Uiso 1 1 calc R U . . .
C126 C 0.1868(5) 0.5197(3) 0.53907(15) 0.134(4) Uani 1 1 d D U . . .
C127 C 0.1469(6) 0.5149(4) 0.52931(18) 0.174(6) Uani 1 1 d D U . . .
H127 H 0.152852 0.502882 0.521343 0.209 Uiso 1 1 calc R U . . .
C128 C 0.0970(7) 0.5273(4) 0.5307(2) 0.197(7) Uani 1 1 d D U . . .
H128 H 0.068968 0.524239 0.523757 0.237 Uiso 1 1 calc R U . . .
C129 C 0.0905(7) 0.5441(4) 0.5426(2) 0.189(6) Uani 1 1 d D U . . .
C130 C 0.1317(6) 0.5483(3) 0.55209(18) 0.149(5) Uani 1 1 d D U . . .
H130 H 0.126307 0.560029 0.560237 0.179 Uiso 1 1 calc R U . . .
C131 C 0.6079(5) 0.4848(2) 0.51590(12) 0.113(3) Uani 1 1 d D U . . .
C132 C 0.6633(5) 0.4811(2) 0.51844(13) 0.114(3) Uani 1 1 d D U . . .
H132 H 0.674891 0.467761 0.525161 0.137 Uiso 1 1 calc R U . . .
C133 C 0.7008(5) 0.4967(2) 0.51132(13) 0.117(3) Uani 1 1 d D U . . .
H133 H 0.737838 0.494868 0.513646 0.141 Uiso 1 1 calc R U . . .
C134 C 0.6839(5) 0.5157(2) 0.50034(13) 0.115(3) Uani 1 1 d D U . . .
C135 C 0.6310(5) 0.5185(3) 0.49743(14) 0.122(4) Uani 1 1 d D U . . .
H135 H 0.619807 0.530802 0.490049 0.146 Uiso 1 1 calc R U . . .
C136 C 0.5923(5) 0.5036(2) 0.50500(13) 0.118(4) Uani 1 1 d D U . . .
H136 H 0.555308 0.506184 0.502844 0.142 Uiso 1 1 calc R U . . .
N18 N 0.0686(6) 0.3509(3) 0.61823(17) 0.184(5) Uani 1 1 d D U . . .
N19 N 0.1485(5) 0.3642(3) 0.63782(15) 0.180(5) Uani 1 1 d D U . . .
N20 N 0.6175(6) 0.3370(4) 0.6857(2) 0.219(6) Uani 1 1 d D U . . .
N2G N 0.7186(8) 0.3168(3) 0.6893(2) 0.267(8) Uani 1 1 d D U . . .
N22 N 0.2953(8) 0.4689(4) 0.75462(16) 0.267(9) Uani 1 1 d D U . . .
H22A H 0.315668 0.467387 0.762558 0.321 Uiso 1 1 calc R U . . .
H22B H 0.270611 0.481409 0.754185 0.321 Uiso 1 1 calc R U . . .
C137 C 0.0299(7) 0.3450(4) 0.6089(2) 0.198(7) Uani 1 1 d D U . . .
H137 H 0.032791 0.329001 0.603378 0.237 Uiso 1 1 calc R U . . .
C138 C -0.0145(9) 0.3607(5) 0.6067(3) 0.223(8) Uani 1 1 d D U . . .
C139 C -0.0216(8) 0.3824(4) 0.6161(3) 0.228(8) Uani 1 1 d D U . . .
H139 H -0.054307 0.392185 0.615998 0.274 Uiso 1 1 calc R U . . .
C140 C 0.0202(8) 0.3894(4) 0.6255(2) 0.213(7) Uani 1 1 d D U . . .
H140 H 0.018524 0.405351 0.631159 0.255 Uiso 1 1 calc R U . . .
C141 C 0.0642(7) 0.3728(4) 0.6264(2) 0.192(6) Uani 1 1 d D U . . .
C142 C 0.1083(7) 0.3794(4) 0.6367(2) 0.193(7) Uani 1 1 d D U . . .
H142 H 0.106431 0.395202 0.642510 0.232 Uiso 1 1 calc R U . . .
C143 C 0.1896(6) 0.3661(3) 0.64878(16) 0.166(6) Uani 0.662(14) 1 d DG U P A 1
C144 C 0.2433(7) 0.3657(4) 0.64463(13) 0.158(6) Uani 0.662(14) 1 d DG U P A 1
H144 H 0.252895 0.362605 0.634580 0.190 Uiso 0.662(14) 1 calc R U P A 1
C145 C 0.2831(5) 0.3699(4) 0.65519(17) 0.154(6) Uani 0.662(14) 1 d DG U P A 1
H145 H 0.319900 0.369667 0.652351 0.185 Uiso 0.662(14) 1 calc R U P A 1
C146 C 0.2692(6) 0.3744(4) 0.66989(15) 0.178(6) Uani 0.662(14) 1 d DG U P A 1
C147 C 0.2154(7) 0.3748(4) 0.67405(13) 0.188(7) Uani 0.662(14) 1 d DG U P A 1
H147 H 0.205837 0.377899 0.684097 0.225 Uiso 0.662(14) 1 calc R U P A 1
C148 C 0.1756(5) 0.3706(4) 0.66349(18) 0.187(7) Uani 0.662(14) 1 d DG U P A 1
H148 H 0.138831 0.370838 0.666325 0.225 Uiso 0.662(14) 1 calc R U P A 1
C149 C 0.3117(6) 0.3817(4) 0.68097(16) 0.188(6) Uani 1 1 d D U . . .
C150 C 0.3634(6) 0.3714(4) 0.67966(17) 0.185(6) Uani 1 1 d D U . . .
H150 H 0.372112 0.360655 0.671340 0.222 Uiso 1 1 calc R U . . .
C151 C 0.4027(6) 0.3766(4) 0.69024(17) 0.177(5) Uani 1 1 d D U . . .
C152 C 0.3899(6) 0.3920(3) 0.70277(16) 0.166(5) Uani 1 1 d D U . . .
H152 H 0.416651 0.395608 0.710005 0.200 Uiso 1 1 calc R U . . .
C153 C 0.3370(7) 0.4021(4) 0.70467(16) 0.189(6) Uani 1 1 d D U . . .
C154 C 0.2985(7) 0.3963(4) 0.69371(16) 0.186(6) Uani 1 1 d D U . . .
H154 H 0.262688 0.402407 0.694988 0.224 Uiso 1 1 calc R U . . .
C155 C 0.4571(6) 0.3667(4) 0.68833(19) 0.180(5) Uani 1 1 d D U . . .
C156 C 0.4687(7) 0.3409(4) 0.6823(2) 0.202(6) Uani 1 1 d D U . . .
H156 H 0.439637 0.330237 0.679015 0.243 Uiso 1 1 calc R U . . .
C157 C 0.5201(7) 0.3309(4) 0.6811(2) 0.192(6) Uani 1 1 d D U . . .
H157 H 0.526038 0.313699 0.677019 0.231 Uiso 1 1 calc R U . . .
C158 C 0.5632(7) 0.3463(4) 0.6859(2) 0.205(7) Uani 1 1 d D U . . .
C159 C 0.5536(7) 0.3708(4) 0.6919(2) 0.191(6) Uani 1 1 d D U . . .
H159 H 0.582863 0.380935 0.695551 0.230 Uiso 1 1 calc R U . . .
C160 C 0.5018(7) 0.3814(4) 0.6927(2) 0.193(6) Uani 1 1 d D U . . .
H160 H 0.496967 0.399000 0.696289 0.232 Uiso 1 1 calc R U . . .
C161 C 0.6236(8) 0.3125(5) 0.6896(3) 0.247(9) Uani 1 1 d D U . . .
H161 H 0.592795 0.302111 0.691855 0.297 Uiso 1 1 calc R U . . .
C13G C 0.6764(7) 0.3005(4) 0.6905(3) 0.269(9) Uani 1 1 d D U . . .
C12G C 0.6814(9) 0.2738(4) 0.6930(3) 0.318(11) Uani 1 1 d D U . . .
H12G H 0.650372 0.262896 0.693597 0.381 Uiso 1 1 calc R U . . .
C11G C 0.7322(10) 0.2628(4) 0.6945(3) 0.347(12) Uani 1 1 d D U . . .
H11G H 0.736700 0.244229 0.696230 0.417 Uiso 1 1 calc R U . . .
C10G C 0.7759(8) 0.2795(5) 0.6934(3) 0.353(12) Uani 1 1 d D U . . .
C9G C 0.7676(7) 0.3063(4) 0.6908(3) 0.304(10) Uani 1 1 d D U . . .
H9G H 0.797872 0.317742 0.689898 0.364 Uiso 1 1 calc R U . . .
C167 C 0.3233(8) 0.4190(4) 0.71769(15) 0.202(6) Uani 1 1 d D U . . .
C168 C 0.2827(9) 0.4385(4) 0.71697(18) 0.218(8) Uani 1 1 d D U . . .
H168 H 0.262393 0.440476 0.708115 0.261 Uiso 1 1 calc R U . . .
C169 C 0.2718(8) 0.4548(4) 0.72907(17) 0.231(8) Uani 1 1 d D U . . .
H169 H 0.244798 0.468160 0.728512 0.277 Uiso 1 1 calc R U . . .
C170 C 0.3025(10) 0.4511(5) 0.74247(19) 0.233(8) Uani 1 1 d D U . . .
C171 C 0.3407(9) 0.4318(5) 0.74321(19) 0.229(8) Uani 1 1 d D U . . .
H171 H 0.360272 0.429235 0.752140 0.275 Uiso 1 1 calc R U . . .
C172 C 0.3512(8) 0.4160(4) 0.73097(16) 0.217(7) Uani 1 1 d D U . . .
H172 H 0.378179 0.402669 0.731653 0.260 Uiso 1 1 calc R U . . .
C343 C 0.1897(13) 0.3756(6) 0.6484(3) 0.174(10) Uiso 0.338(14) 1 d G U P A 2
C344 C 0.2294(16) 0.3563(6) 0.6495(4) 0.171(11) Uiso 0.338(14) 1 d G U P A 2
H344 H 0.228688 0.341153 0.643220 0.206 Uiso 0.338(14) 1 calc R U P A 2
C345 C 0.2703(14) 0.3592(7) 0.6599(5) 0.178(12) Uiso 0.338(14) 1 d G U P A 2
H345 H 0.297510 0.345950 0.660694 0.214 Uiso 0.338(14) 1 calc R U P A 2
C346 C 0.2714(10) 0.3813(7) 0.6691(4) 0.171(10) Uiso 0.338(14) 1 d G U P A 2
C347 C 0.2317(10) 0.4007(7) 0.6680(3) 0.164(12) Uiso 0.338(14) 1 d G U P A 2
H347 H 0.232410 0.415825 0.674283 0.196 Uiso 0.338(14) 1 calc R U P A 2
C348 C 0.1908(11) 0.3978(6) 0.6576(3) 0.167(11) Uiso 0.338(14) 1 d G U P A 2
H348 H 0.163587 0.411029 0.656809 0.201 Uiso 0.338(14) 1 calc R U P A 2
N2J N 0.3505(8) 0.5787(3) 0.70509(19) 0.279(9) Uani 1 1 d D U . . .
N24 N 0.4364(7) 0.5542(4) 0.69131(16) 0.213(6) Uani 1 1 d D U . . .
N25 N 0.7309(5) 0.4719(3) 0.58727(11) 0.146(4) Uani 1 1 d D U . . .
N26 N 0.7631(5) 0.4692(2) 0.55811(12) 0.145(4) Uani 1 1 d D U . . .
N27 N 0.8610(8) 0.4534(5) 0.71971(19) 0.292(11) Uani 1 1 d D U . . .
H27A H 0.883731 0.440256 0.718342 0.350 Uiso 1 1 calc R U . . .
H27B H 0.860658 0.462143 0.728176 0.350 Uiso 1 1 calc R U . . .
C9J C 0.3088(8) 0.5915(4) 0.7110(2) 0.330(11) Uani 1 1 d D U . . .
H9J H 0.281693 0.581368 0.715792 0.396 Uiso 1 1 calc R U . . .
C10J C 0.3034(8) 0.6188(4) 0.7103(2) 0.368(12) Uani 1 1 d D U . . .
C11J C 0.3424(9) 0.6337(4) 0.7032(3) 0.354(12) Uani 1 1 d D U . . .
H11J H 0.339481 0.652526 0.702605 0.424 Uiso 1 1 calc R U . . .
C12J C 0.3856(9) 0.6205(4) 0.6970(3) 0.314(10) Uani 1 1 d D U . . .
H12J H 0.413046 0.630036 0.692013 0.377 Uiso 1 1 calc R U . . .
C13J C 0.3880(8) 0.5931(4) 0.6983(2) 0.272(9) Uani 1 1 d D U . . .
C178 C 0.4327(9) 0.5791(4) 0.6909(2) 0.240(8) Uani 1 1 d D U . . .
H178 H 0.458928 0.589105 0.685633 0.287 Uiso 1 1 calc R U . . .
C179 C 0.4826(8) 0.5413(4) 0.68494(18) 0.197(6) Uani 1 1 d D U . . .
C180 C 0.5024(8) 0.5187(4) 0.69147(19) 0.212(7) Uani 1 1 d D U . . .
H180 H 0.484202 0.511341 0.699776 0.254 Uiso 1 1 calc R U . . .
C181 C 0.5487(8) 0.5063(4) 0.68622(18) 0.196(6) Uani 1 1 d D U . . .
H181 H 0.563859 0.491694 0.691468 0.235 Uiso 1 1 calc R U . . .
C182 C 0.5726(6) 0.5155(4) 0.67315(16) 0.181(5) Uani 1 1 d D U . . .
C183 C 0.5509(7) 0.5380(4) 0.66627(18) 0.187(6) Uani 1 1 d D U . . .
H183 H 0.567892 0.545089 0.657716 0.225 Uiso 1 1 calc R U . . .
C184 C 0.5048(8) 0.5500(4) 0.67174(18) 0.202(7) Uani 1 1 d D U . . .
H184 H 0.488544 0.564232 0.666433 0.243 Uiso 1 1 calc R U . . .
C185 C 0.6242(7) 0.5037(4) 0.66807(15) 0.182(5) Uani 1 1 d D U . . .
C186 C 0.6368(7) 0.5017(4) 0.65312(15) 0.173(5) Uani 1 1 d D U . . .
H186 H 0.613514 0.509257 0.645914 0.208 Uiso 1 1 calc R U . . .
C187 C 0.6835(6) 0.4887(4) 0.64860(13) 0.167(5) Uani 1 1 d D U . . .
C188 C 0.7200(7) 0.4793(4) 0.65936(14) 0.180(6) Uani 1 1 d D U . . .
H188 H 0.751296 0.469980 0.656331 0.215 Uiso 1 1 calc R U . . .
C189 C 0.7103(7) 0.4838(4) 0.67480(15) 0.188(6) Uani 1 1 d D U . . .
C190 C 0.6619(7) 0.4958(4) 0.67867(17) 0.197(6) Uani 1 1 d D U . . .
H190 H 0.654233 0.498707 0.688862 0.237 Uiso 1 1 calc R U . . .
C191 C 0.6952(6) 0.4852(4) 0.63279(13) 0.162(5) Uani 1 1 d D U . . .
C192 C 0.7483(6) 0.4843(4) 0.62747(15) 0.169(5) Uani 1 1 d D U . . .
H192 H 0.776726 0.486454 0.634396 0.203 Uiso 1 1 calc R U . . .
C193 C 0.7613(6) 0.4805(4) 0.61278(14) 0.166(5) Uani 1 1 d D U . . .
H193 H 0.797668 0.481185 0.609577 0.199 Uiso 1 1 calc R U . . .
C194 C 0.7197(6) 0.4757(3) 0.60269(14) 0.150(5) Uani 1 1 d D U . . .
C195 C 0.6677(6) 0.4781(3) 0.60734(14) 0.150(5) Uani 1 1 d D U . . .
H195 H 0.639516 0.477284 0.600240 0.181 Uiso 1 1 calc R U . . .
C196 C 0.6548(6) 0.4817(3) 0.62226(13) 0.147(4) Uani 1 1 d D U . . .
H196 H 0.618256 0.481872 0.625273 0.177 Uiso 1 1 calc R U . . .
C197 C 0.7555(8) 0.4511(3) 0.58287(15) 0.176(6) Uani 1 1 d D U . . .
H197 H 0.766566 0.438012 0.589837 0.211 Uiso 1 1 calc R U . . .
C198 C 0.7667(9) 0.4474(3) 0.56705(15) 0.182(6) Uani 1 1 d D U . . .
C199 C 0.7747(11) 0.4231(3) 0.56129(18) 0.223(8) Uani 1 1 d D U . . .
H199 H 0.773916 0.407852 0.567542 0.267 Uiso 1 1 calc R U . . .
C200 C 0.7843(11) 0.4202(3) 0.54616(19) 0.231(8) Uani 1 1 d D U . . .
H200 H 0.792016 0.403109 0.542115 0.277 Uiso 1 1 calc R U . . .
C201 C 0.7824(10) 0.4424(3) 0.53711(18) 0.194(6) Uani 1 1 d D U . . .
C202 C 0.7725(7) 0.4665(3) 0.54367(15) 0.148(5) Uani 1 1 d D U . . .
H202 H 0.772426 0.481965 0.537635 0.177 Uiso 1 1 calc R U . . .
C203 C 0.7502(8) 0.4762(4) 0.68608(17) 0.209(7) Uani 1 1 d D U . . .
C204 C 0.7526(8) 0.4905(4) 0.69961(18) 0.226(7) Uani 1 1 d D U . . .
H204 H 0.729598 0.505386 0.701159 0.271 Uiso 1 1 calc R U . . .
C205 C 0.7887(9) 0.4829(5) 0.7106(2) 0.247(8) Uani 1 1 d D U . . .
H205 H 0.789921 0.492296 0.719752 0.297 Uiso 1 1 calc R U . . .
C206 C 0.8242(11) 0.4608(6) 0.7081(2) 0.264(9) Uani 1 1 d D U . . .
C207 C 0.8235(9) 0.4478(5) 0.6949(2) 0.237(8) Uani 1 1 d D U . . .
H207 H 0.846900 0.433118 0.693157 0.285 Uiso 1 1 calc R U . . .
C208 C 0.7881(8) 0.4562(4) 0.68383(19) 0.206(7) Uani 1 1 d D U . . .
H208 H 0.789899 0.447974 0.674362 0.247 Uiso 1 1 calc R U . . .
N2Q N 0.5905(6) 0.2898(3) 0.53134(14) 0.181(5) Uani 1 1 d D U . . .
N29 N 0.4978(5) 0.3147(2) 0.54087(13) 0.136(3) Uani 1 1 d D U . . .
N30 N 0.2200(5) 0.50806(19) 0.58061(12) 0.130(3) Uani 1 1 d D U . . .
N31 N 0.2089(5) 0.5607(2) 0.58605(12) 0.134(3) Uani 1 1 d D U . . .
N32 N 0.0169(6) 0.2851(3) 0.5605(2) 0.211(7) Uani 1 1 d D U . . .
H32A H -0.011131 0.288046 0.566256 0.253 Uiso 1 1 calc R U . . .
H32B H 0.016938 0.271476 0.554398 0.253 Uiso 1 1 calc R U . . .
C9Q C 0.6360(6) 0.2787(3) 0.52674(18) 0.198(7) Uani 1 1 d D U . . .
H9Q H 0.654812 0.266929 0.533145 0.237 Uiso 1 1 calc R U . . .
C10Q C 0.6564(7) 0.2840(3) 0.51281(19) 0.250(8) Uani 1 1 d D U . . .
C11Q C 0.6283(8) 0.3001(4) 0.50318(19) 0.249(9) Uani 1 1 d D U . . .
H11Q H 0.640919 0.303048 0.493374 0.299 Uiso 1 1 calc R U . . .
C12Q C 0.5813(7) 0.3120(3) 0.50805(16) 0.204(7) Uani 1 1 d D U . . .
H12Q H 0.561280 0.323619 0.501821 0.244 Uiso 1 1 calc R U . . .
C13Q C 0.5646(6) 0.3064(3) 0.52230(15) 0.172(5) Uani 1 1 d D U . . .
C214 C 0.5148(6) 0.3186(3) 0.52797(16) 0.157(5) Uani 1 1 d D U . . .
H214 H 0.494837 0.329925 0.521578 0.189 Uiso 1 1 calc R U . . .
C215 C 0.4483(6) 0.3274(3) 0.54540(16) 0.143(4) Uani 1 1 d D U . . .
C216 C 0.4124(6) 0.3137(3) 0.55448(16) 0.141(4) Uani 1 1 d D U . . .
H216 H 0.422448 0.296667 0.558179 0.170 Uiso 1 1 calc R U . . .
C217 C 0.3626(6) 0.3239(3) 0.55830(16) 0.143(4) Uani 1 1 d D U . . .
H217 H 0.337437 0.313351 0.563623 0.172 Uiso 1 1 calc R U . . .
C218 C 0.3502(5) 0.3499(2) 0.55419(15) 0.134(4) Uani 1 1 d D U . . .
C219 C 0.3868(6) 0.3633(3) 0.54542(16) 0.139(4) Uani 1 1 d D U . . .
H219 H 0.377623 0.380647 0.542132 0.167 Uiso 1 1 calc R U . . .
C220 C 0.4358(6) 0.3531(2) 0.54114(17) 0.142(4) Uani 1 1 d D U . . .
H220 H 0.460212 0.363419 0.535438 0.171 Uiso 1 1 calc R U . . .
C221 C 0.2968(5) 0.3604(2) 0.55784(16) 0.137(4) Uani 1 1 d D U . . .
C222 C 0.2910(6) 0.3874(2) 0.56155(15) 0.134(4) Uani 1 1 d D U . . .
H222 H 0.321638 0.398666 0.561449 0.160 Uiso 1 1 calc R U . . .
C223 C 0.2413(6) 0.3981(2) 0.56535(18) 0.143(4) Uani 1 1 d D U . . .
C224 C 0.1959(6) 0.3815(2) 0.56541(17) 0.147(4) Uani 1 1 d D U . . .
H224 H 0.161777 0.388778 0.567845 0.176 Uiso 1 1 calc R U . . .
C225 C 0.2000(6) 0.3537(3) 0.56186(18) 0.146(4) Uani 1 1 d D U . . .
C226 C 0.2509(5) 0.3447(3) 0.55805(15) 0.137(4) Uani 1 1 d D U . . .
H226 H 0.254649 0.326457 0.555388 0.164 Uiso 1 1 calc R U . . .
C227 C 0.2359(6) 0.4264(2) 0.56929(17) 0.142(4) Uani 1 1 d D U . . .
C228 C 0.1892(7) 0.4408(3) 0.5658(2) 0.188(6) Uani 1 1 d D U . . .
H228 H 0.161658 0.432289 0.560316 0.225 Uiso 1 1 calc R U . . .
C229 C 0.1818(6) 0.4671(3) 0.5702(2) 0.183(6) Uani 1 1 d D U . . .
H229 H 0.148521 0.475858 0.568458 0.220 Uiso 1 1 calc R U . . .
C230 C 0.2241(6) 0.4803(2) 0.57710(16) 0.136(4) Uani 1 1 d D U . . .
C231 C 0.2722(6) 0.4678(2) 0.57845(16) 0.140(4) Uani 1 1 d D U . . .
H231 H 0.302457 0.477517 0.581890 0.168 Uiso 1 1 calc R U . . .
C232 C 0.2780(6) 0.4410(2) 0.57490(16) 0.138(4) Uani 1 1 d D U . . .
H232 H 0.311767 0.432595 0.576376 0.165 Uiso 1 1 calc R U . . .
C233 C 0.1864(7) 0.5151(3) 0.59045(16) 0.145(5) Uani 1 1 d D U . . .
H233 H 0.164487 0.502068 0.595114 0.174 Uiso 1 1 calc R U . . .
C234 C 0.1809(7) 0.5433(3) 0.59468(16) 0.145(4) Uani 1 1 d D U . . .
C235 C 0.1529(8) 0.5512(3) 0.60684(18) 0.181(6) Uani 1 1 d D U . . .
H235 H 0.134961 0.538359 0.612821 0.217 Uiso 1 1 calc R U . . .
C236 C 0.1507(8) 0.5779(3) 0.61048(19) 0.178(6) Uani 1 1 d D U . . .
H236 H 0.128938 0.584023 0.618450 0.214 Uiso 1 1 calc R U . . .
C237 C 0.1808(7) 0.5955(3) 0.60223(18) 0.156(5) Uani 1 1 d D U . . .
C238 C 0.2080(6) 0.5865(3) 0.58978(16) 0.148(5) Uani 1 1 d D U . . .
H238 H 0.226593 0.598931 0.583739 0.178 Uiso 1 1 calc R U . . .
C239 C 0.1521(6) 0.3367(3) 0.56114(18) 0.150(4) Uani 1 1 d D U . . .
C240 C 0.1520(6) 0.3141(3) 0.55203(18) 0.162(5) Uani 1 1 d D U . . .
H240 H 0.182328 0.310453 0.545939 0.194 Uiso 1 1 calc R U . . .
C241 C 0.1085(7) 0.2969(3) 0.5518(2) 0.188(6) Uani 1 1 d D U . . .
H241 H 0.108611 0.281638 0.545515 0.226 Uiso 1 1 calc R U . . .
C242 C 0.0625(7) 0.3026(4) 0.5612(2) 0.189(6) Uani 1 1 d D U . . .
C243 C 0.0639(6) 0.3236(3) 0.5704(2) 0.172(5) Uani 1 1 d D U . . .
H243 H 0.034791 0.326972 0.576998 0.207 Uiso 1 1 calc R U . . .
C244 C 0.1083(6) 0.3404(3) 0.57031(19) 0.159(5) Uani 1 1 d D U . . .
H244 H 0.108503 0.355253 0.576875 0.191 Uiso 1 1 calc R U . . .
N33 N 0.0924(7) 0.3053(4) 0.64418(17) 0.209(6) Uani 1 1 d D U . . .
N34 N 0.1999(5) 0.2969(3) 0.63940(15) 0.164(4) Uani 1 1 d D U . . .
N35 N 0.6909(6) 0.3433(4) 0.65580(18) 0.210(6) Uani 1 1 d D U . . .
N2D N 0.7779(6) 0.3683(4) 0.66862(18) 0.235(7) Uani 1 1 d D U . . .
N37 N 0.5411(8) 0.1580(3) 0.5786(2) 0.256(9) Uani 1 1 d D U . . .
H37A H 0.570736 0.158712 0.573282 0.308 Uiso 1 1 calc R U . . .
H37B H 0.518315 0.144762 0.577289 0.308 Uiso 1 1 calc R U . . .
C245 C 0.0410(8) 0.3091(6) 0.6468(3) 0.259(9) Uani 1 1 d D U . . .
H245 H 0.020398 0.318628 0.639735 0.310 Uiso 1 1 calc R U . . .
C246 C 0.0155(10) 0.3000(7) 0.6594(3) 0.300(10) Uani 1 1 d D U . . .
C247 C 0.0444(9) 0.2840(6) 0.6691(3) 0.268(9) Uani 1 1 d D U . . .
H247 H 0.027152 0.275900 0.677382 0.321 Uiso 1 1 calc R U . . .
C248 C 0.0986(9) 0.2802(5) 0.6666(2) 0.246(8) Uani 1 1 d D U . . .
H248 H 0.120181 0.270423 0.673424 0.295 Uiso 1 1 calc R U . . .
C249 C 0.1206(7) 0.2912(5) 0.6538(2) 0.205(7) Uani 1 1 d D U . . .
C250 C 0.1787(7) 0.2877(4) 0.65120(19) 0.189(6) Uani 1 1 d D U . . .
H250 H 0.200175 0.278635 0.658293 0.227 Uiso 1 1 calc R U . . .
C251 C 0.2561(6) 0.2919(3) 0.63704(17) 0.158(5) Uani 1 1 d D U . . .
C252 C 0.2742(6) 0.2837(3) 0.62328(16) 0.154(4) Uani 1 1 d D U . . .
H252 H 0.249472 0.282169 0.615306 0.184 Uiso 1 1 calc R U . . .
C253 C 0.3282(6) 0.2775(3) 0.62089(17) 0.153(4) Uani 1 1 d D U . . .
H253 H 0.339759 0.271546 0.611418 0.184 Uiso 1 1 calc R U . . .
C254 C 0.3649(6) 0.2801(3) 0.63232(17) 0.160(5) Uani 1 1 d D U . . .
C255 C 0.3470(7) 0.2896(4) 0.64597(17) 0.172(5) Uani 1 1 d D U . . .
H255 H 0.372086 0.292637 0.653722 0.207 Uiso 1 1 calc R U . . .
C256 C 0.2931(7) 0.2946(4) 0.64835(18) 0.179(6) Uani 1 1 d D U . . .
H256 H 0.281320 0.300030 0.657911 0.215 Uiso 1 1 calc R U . . .
C257 C 0.4217(6) 0.2724(3) 0.62990(17) 0.157(4) Uani 1 1 d D U . . .
C258 C 0.4630(6) 0.2872(3) 0.63592(18) 0.164(5) Uani 1 1 d D U . . .
H258 H 0.454344 0.302381 0.641769 0.196 Uiso 1 1 calc R U . . .
C259 C 0.5169(6) 0.2808(3) 0.63373(18) 0.166(5) Uani 1 1 d D U . . .
C260 C 0.5290(7) 0.2589(3) 0.62460(18) 0.169(5) Uani 1 1 d D U . . .
H260 H 0.565545 0.254135 0.623011 0.203 Uiso 1 1 calc R U . . .
C261 C 0.4883(7) 0.2438(3) 0.61778(18) 0.165(5) Uani 1 1 d D U . . .
C262 C 0.4349(6) 0.2508(3) 0.62055(16) 0.159(5) Uani 1 1 d D U . . .
H262 H 0.406834 0.240760 0.616068 0.191 Uiso 1 1 calc R U . . .
C263 C 0.5604(7) 0.2970(3) 0.6403(2) 0.182(5) Uani 1 1 d D U . . .
C264 C 0.6087(7) 0.2851(4) 0.6450(2) 0.201(6) Uani 1 1 d D U . . .
H264 H 0.611122 0.266203 0.644819 0.241 Uiso 1 1 calc R U . . .
C265 C 0.6525(7) 0.2993(4) 0.6499(3) 0.208(7) Uani 1 1 d D U . . .
H265 H 0.684764 0.290543 0.652691 0.250 Uiso 1 1 calc R U . . .
C266 C 0.6478(7) 0.3269(4) 0.6505(2) 0.202(6) Uani 1 1 d D U . . .
C267 C 0.6002(7) 0.3390(4) 0.6472(2) 0.185(6) Uani 1 1 d D U . . .
H267 H 0.596853 0.357714 0.648425 0.222 Uiso 1 1 calc R U . . .
C268 C 0.5566(7) 0.3245(3) 0.64218(19) 0.174(5) Uani 1 1 d D U . . .
H268 H 0.523821 0.333308 0.640009 0.209 Uiso 1 1 calc R U . . .
C269 C 0.7354(8) 0.3435(5) 0.6490(2) 0.230(8) Uani 1 1 d D U . . .
H269 H 0.739019 0.334007 0.639922 0.276 Uiso 1 1 calc R U . . .
C13D C 0.7811(7) 0.3583(4) 0.6549(2) 0.240(8) Uani 1 1 d D U . . .
C12D C 0.8256(8) 0.3616(5) 0.6464(2) 0.299(11) Uani 1 1 d D U . . .
H12D H 0.827076 0.353897 0.636820 0.359 Uiso 1 1 calc R U . . .
C11D C 0.8687(8) 0.3759(5) 0.6517(3) 0.305(11) Uani 1 1 d D U . . .
H11D H 0.900224 0.378090 0.645884 0.366 Uiso 1 1 calc DR U . . .
C10D C 0.8648(7) 0.3870(4) 0.6656(3) 0.292(10) Uani 1 1 d D U . . .
C9D C 0.8192(8) 0.3822(4) 0.6738(2) 0.257(9) Uani 1 1 d D U . . .
H9D H 0.817191 0.389216 0.683595 0.309 Uiso 1 1 calc R U . . .
C275 C 0.5019(7) 0.2209(3) 0.6081(2) 0.177(5) Uani 1 1 d D U . . .
C276 C 0.4652(7) 0.1999(3) 0.6064(2) 0.207(7) Uani 1 1 d D U . . .
H276 H 0.432262 0.199688 0.611716 0.248 Uiso 1 1 calc R U . . .
C277 C 0.4786(8) 0.1793(3) 0.5966(3) 0.227(8) Uani 1 1 d D U . . .
H277 H 0.453165 0.165605 0.594745 0.272 Uiso 1 1 calc R U . . .
C278 C 0.5298(9) 0.1783(4) 0.5893(3) 0.217(7) Uani 1 1 d D U . . .
C279 C 0.5654(7) 0.1988(3) 0.5912(2) 0.193(6) Uani 1 1 d D U . . .
H279 H 0.598974 0.198983 0.586202 0.231 Uiso 1 1 calc R U . . .
C280 C 0.5510(7) 0.2194(3) 0.6007(2) 0.180(6) Uani 1 1 d D U . . .
H280 H 0.576265 0.233294 0.602253 0.216 Uiso 1 1 calc R U . . .
N2I N 0.2725(7) 0.5357(6) 0.7060(2) 0.209(12) Uiso 0.523(10) 1 d D U P B 1
N39 N 0.3161(7) 0.5381(4) 0.67794(15) 0.217(7) Uani 1 1 d D U . . .
N40 N 0.7091(5) 0.5363(2) 0.58943(12) 0.134(3) Uani 1 1 d D U . . .
N41 N 0.8068(5) 0.5222(3) 0.57716(15) 0.157(4) Uani 1 1 d D U . . .
N42 N 0.3157(7) 0.6778(3) 0.56895(18) 0.203(6) Uani 1 1 d D U . . .
H42A H 0.280631 0.679635 0.569763 0.243 Uiso 1 1 calc R U . . .
H42B H 0.333687 0.687784 0.562645 0.243 Uiso 1 1 calc R U . . .
C9I C 0.2494(11) 0.5304(7) 0.7189(3) 0.262(16) Uiso 0.523(10) 1 d D U P B 1
H9I H 0.271217 0.525537 0.727138 0.314 Uiso 0.523(10) 1 calc R U P B 1
C10I C 0.1945(12) 0.5320(7) 0.7207(3) 0.317(17) Uiso 0.523(10) 1 d D U P B 1
C11I C 0.1624(9) 0.5398(8) 0.7089(4) 0.309(18) Uiso 0.523(10) 1 d D U P B 1
H11I H 0.124529 0.540910 0.709961 0.371 Uiso 0.523(10) 1 calc R U P B 1
C12I C 0.1871(9) 0.5459(8) 0.6955(3) 0.295(18) Uiso 0.523(10) 1 d D U P B 1
H12I H 0.166624 0.551757 0.687280 0.354 Uiso 0.523(10) 1 calc R U P B 1
C13I C 0.2422(9) 0.5431(5) 0.6946(2) 0.229(13) Uiso 0.523(10) 1 d D U P B 1
C286 C 0.2666(8) 0.5418(6) 0.6794(2) 0.254(9) Uani 1 1 d D U . . .
H28X H 0.244548 0.543902 0.670919 0.305 Uiso 0.523(10) 1 calc R U P B 1
H28Y H 0.246761 0.553399 0.673150 0.305 Uiso 0.477(10) 1 calc R U P B 2
C287 C 0.3466(8) 0.5474(4) 0.66558(19) 0.198(6) Uani 1 1 d D U . . .
C288 C 0.3790(7) 0.5297(3) 0.65768(16) 0.179(6) Uani 1 1 d D U . . .
H288 H 0.382124 0.511715 0.660845 0.214 Uiso 1 1 calc R U . . .
C289 C 0.4066(7) 0.5383(3) 0.64527(16) 0.162(5) Uani 1 1 d D U . . .
H289 H 0.427473 0.525967 0.639725 0.195 Uiso 1 1 calc R U . . .
C290 C 0.4043(7) 0.5648(3) 0.64079(15) 0.171(5) Uani 1 1 d D U . . .
C291 C 0.3718(8) 0.5826(3) 0.64865(17) 0.188(6) Uani 1 1 d D U . . .
H291 H 0.368755 0.600583 0.645457 0.225 Uiso 1 1 calc R U . . .
C292 C 0.3438(8) 0.5740(3) 0.66120(18) 0.195(6) Uani 1 1 d D U . . .
H292 H 0.322916 0.586287 0.666749 0.234 Uiso 1 1 calc R U . . .
C293 C 0.4306(6) 0.5737(3) 0.62672(15) 0.155(5) Uani 1 1 d D U . . .
C294 C 0.4809(6) 0.5644(3) 0.62266(14) 0.150(5) Uani 1 1 d D U . . .
H294 H 0.499236 0.552180 0.628913 0.180 Uiso 1 1 calc R U . . .
C295 C 0.5051(5) 0.5729(3) 0.60945(14) 0.142(4) Uani 1 1 d D U . . .
C296 C 0.4786(5) 0.5917(3) 0.60042(14) 0.133(4) Uani 1 1 d D U . . .
H296 H 0.495280 0.597938 0.591610 0.159 Uiso 1 1 calc R U . . .
C297 C 0.4269(6) 0.6013(3) 0.60447(14) 0.140(4) Uani 1 1 d D U . . .
C298 C 0.4046(6) 0.5924(3) 0.61764(14) 0.145(4) Uani 1 1 d D U . . .
H298 H 0.370694 0.599153 0.620635 0.173 Uiso 1 1 calc R U . . .
C299 C 0.5575(5) 0.5628(3) 0.60476(14) 0.134(4) Uani 1 1 d D U . . .
C300 C 0.5983(6) 0.5559(3) 0.61506(15) 0.148(4) Uani 1 1 d D U . . .
H300 H 0.590880 0.556829 0.625381 0.177 Uiso 1 1 calc R U . . .
C301 C 0.6481(6) 0.5481(3) 0.61035(14) 0.148(4) Uani 1 1 d D U . . .
H301 H 0.675785 0.544763 0.617363 0.177 Uiso 1 1 calc R U . . .
C302 C 0.6581(5) 0.5448(3) 0.59511(15) 0.137(4) Uani 1 1 d D U . . .
C303 C 0.6180(6) 0.5497(3) 0.58514(15) 0.138(4) Uani 1 1 d D U . . .
H303 H 0.624478 0.546715 0.574892 0.165 Uiso 1 1 calc R U . . .
C304 C 0.5682(6) 0.5590(3) 0.58958(14) 0.137(4) Uani 1 1 d D U . . .
H304 H 0.541372 0.562846 0.582399 0.164 Uiso 1 1 calc R U . . .
C305 C 0.7524(6) 0.5421(4) 0.59586(18) 0.161(5) Uani 1 1 d D U . . .
H305 H 0.750554 0.552359 0.604711 0.193 Uiso 1 1 calc R U . . .
C306 C 0.8054(6) 0.5341(4) 0.59055(18) 0.167(5) Uani 1 1 d D U . . .
C307 C 0.8509(7) 0.5405(5) 0.5980(2) 0.214(7) Uani 1 1 d D U . . .
H307 H 0.849473 0.550207 0.607001 0.257 Uiso 1 1 calc R U . . .
C308 C 0.9001(7) 0.5324(6) 0.5920(3) 0.234(9) Uani 1 1 d D U . . .
H308 H 0.932734 0.535870 0.597128 0.281 Uiso 1 1 calc R U . . .
C309 C 0.9006(8) 0.5194(5) 0.5786(3) 0.215(7) Uani 1 1 d D U . . .
C310 C 0.8531(7) 0.5135(4) 0.57160(19) 0.175(6) Uani 1 1 d D U . . .
H310 H 0.853140 0.503114 0.562784 0.209 Uiso 1 1 calc R U . . .
C311 C 0.3985(6) 0.6207(3) 0.59513(15) 0.142(4) Uani 1 1 d D U . . .
C312 C 0.4270(6) 0.6374(3) 0.58527(16) 0.149(4) Uani 1 1 d D U . . .
H312 H 0.464978 0.636075 0.584692 0.179 Uiso 1 1 calc R U . . .
C313 C 0.4004(7) 0.6556(3) 0.57645(18) 0.161(5) Uani 1 1 d D U . . .
H313 H 0.419704 0.665966 0.569455 0.193 Uiso 1 1 calc R U . . .
C314 C 0.3434(7) 0.6587(3) 0.57790(19) 0.165(5) Uani 1 1 d D U . . .
C315 C 0.3164(7) 0.6432(3) 0.58765(17) 0.160(5) Uani 1 1 d D U . . .
H315 H 0.278684 0.645242 0.588761 0.192 Uiso 1 1 calc R U . . .
C316 C 0.3436(6) 0.6243(3) 0.59606(16) 0.155(5) Uani 1 1 d D U . . .
H316 H 0.323678 0.613410 0.602698 0.186 Uiso 1 1 calc R U . . .
O4A O 0.7883(6) 0.4427(3) 0.52233(13) 0.201(5) Uani 1 1 d D U . . .
N1A N 0.6005(10) 0.3752(4) 0.4920(2) 0.237(9) Uani 1 1 d D U . . .
C2A C 0.7943(10) 0.4179(3) 0.51464(18) 0.211(7) Uani 1 1 d D U . . .
H2AA H 0.761502 0.406910 0.515482 0.254 Uiso 1 1 calc R U . . .
H2AB H 0.825386 0.407726 0.518476 0.254 Uiso 1 1 calc R U . . .
C3A C 0.8037(7) 0.4268(4) 0.49870(18) 0.193(6) Uani 1 1 d D U . . .
H3AA H 0.832802 0.440208 0.498654 0.231 Uiso 1 1 calc R U . . .
H3AB H 0.816497 0.411217 0.492949 0.231 Uiso 1 1 calc R U . . .
C4A C 0.7567(7) 0.4382(4) 0.4910(2) 0.180(6) Uani 1 1 d D U . . .
H4AA H 0.762471 0.436301 0.480172 0.216 Uiso 1 1 calc R U . . .
H4AB H 0.755292 0.457484 0.493203 0.216 Uiso 1 1 calc R U . . .
C5A C 0.7027(7) 0.4263(4) 0.49468(19) 0.168(5) Uani 1 1 d D U . . .
H5AA H 0.693724 0.430654 0.505099 0.201 Uiso 1 1 calc R U . . .
H5AB H 0.704936 0.406708 0.493809 0.201 Uiso 1 1 calc R U . . .
C6A C 0.6583(7) 0.4364(3) 0.48473(19) 0.170(5) Uani 1 1 d D U . . .
H6AA H 0.666166 0.430792 0.474425 0.204 Uiso 1 1 calc R U . . .
H6AB H 0.658437 0.456096 0.484956 0.204 Uiso 1 1 calc R U . . .
C7A C 0.6022(8) 0.4266(4) 0.48887(19) 0.176(6) Uani 1 1 d D U . . .
H7AA H 0.591367 0.434810 0.498388 0.211 Uiso 1 1 calc R U . . .
H7AB H 0.576381 0.432451 0.481179 0.211 Uiso 1 1 calc R U . . .
C8A C 0.5997(9) 0.3976(4) 0.4903(2) 0.177(7) Uani 1 1 d D U . . .
O4B O 0.7859(6) 0.5851(3) 0.52834(14) 0.202(5) Uani 1 1 d D U . . .
C2B C 0.7797(9) 0.5992(4) 0.51452(19) 0.226(8) Uani 1 1 d D U . . .
H2BA H 0.747459 0.610785 0.514621 0.271 Uiso 1 1 calc DR U . . .
H2BB H 0.777369 0.586764 0.506027 0.271 Uiso 1 1 calc R U . . .
C3B C 0.8314(9) 0.6156(5) 0.5140(3) 0.277(11) Uani 1 1 d D U . . .
H3BA H 0.836873 0.624033 0.504216 0.332 Uiso 1 1 calc R U . . .
H3BB H 0.863249 0.604788 0.516630 0.332 Uiso 1 1 calc R U . . .
C4B C 0.8179(17) 0.6370(7) 0.5265(3) 0.457(19) Uiso 1 1 d D U . . .
H4BA H 0.784095 0.631937 0.531545 0.548 Uiso 1 1 calc DR U . . .
H4BB H 0.847016 0.637241 0.533928 0.548 Uiso 1 1 calc R U . . .
C5B C 0.812(2) 0.6648(7) 0.5196(6) 0.60(3) Uiso 1 1 d D U . . .
H5BA H 0.777441 0.672918 0.522788 0.724 Uiso 1 1 calc R U . . .
H5BB H 0.811352 0.663398 0.508609 0.724 Uiso 1 1 calc R U . . .
C6B C 0.8600(18) 0.6826(9) 0.5246(5) 0.59(3) Uiso 1 1 d D U . . .
H6BA H 0.889840 0.671367 0.528289 0.712 Uiso 1 1 calc R U . . .
H6BB H 0.873264 0.693484 0.516238 0.712 Uiso 1 1 calc R U . . .
C8B C 0.8464(17) 0.6846(10) 0.5506(5) 0.388(16) Uiso 1 1 d D U . . .
C7B C 0.839(2) 0.7009(7) 0.5372(5) 0.51(3) Uiso 1 1 d D U . . .
H7BA H 0.860217 0.717571 0.537815 0.607 Uiso 1 1 calc R U . . .
H7BB H 0.800701 0.705444 0.535726 0.607 Uiso 1 1 calc R U . . .
N1B N 0.8710(15) 0.6769(8) 0.5603(5) 0.395(15) Uiso 1 1 d D U . . .
O4C O 0.9507(8) 0.5110(4) 0.5736(2) 0.252(7) Uiso 1 1 d D U . . .
C2C C 0.9568(15) 0.4935(9) 0.5611(4) 0.41(2) Uiso 1 1 d D U . . .
H2CA H 0.946971 0.502590 0.551702 0.497 Uiso 1 1 calc R U . . .
H2CB H 0.934411 0.477325 0.562204 0.497 Uiso 1 1 calc R U . . .
C3C C 1.0173(16) 0.4866(11) 0.5615(5) 0.50(3) Uiso 1 1 d D U . . .
H3CA H 1.038962 0.502394 0.564255 0.595 Uiso 1 1 calc R U . . .
H3CB H 1.024579 0.472067 0.568582 0.595 Uiso 1 1 calc R U . . .
C4C C 1.0297(17) 0.4780(7) 0.5458(5) 0.65(3) Uiso 1 1 d D U . . .
H4CA H 1.035653 0.494280 0.539852 0.774 Uiso 1 1 calc R U . . .
H4CB H 0.997117 0.469226 0.541819 0.774 Uiso 1 1 calc R U . . .
C6C C 1.076(3) 0.4474(16) 0.5273(6) 0.75(4) Uiso 1 1 d D U . . .
H6CA H 1.039152 0.440343 0.525305 0.901 Uiso 1 1 calc R U . . .
H6CB H 1.082946 0.461645 0.519988 0.901 Uiso 1 1 calc R U . . .
C5C C 1.077(3) 0.4595(16) 0.5430(6) 0.74(4) Uiso 1 1 d D U . . .
H5CA H 1.076037 0.444906 0.550401 0.887 Uiso 1 1 calc R U . . .
H5CB H 1.110636 0.469492 0.544355 0.887 Uiso 1 1 calc R U . . .
C7C C 1.117(2) 0.4251(8) 0.5254(9) 0.73(4) Uiso 1 1 d D U . . .
H7CA H 1.109429 0.410765 0.532669 0.882 Uiso 1 1 calc R U . . .
H7CB H 1.113343 0.417394 0.515315 0.882 Uiso 1 1 calc R U . . .
C8C C 1.171(2) 0.4353(18) 0.5275(12) 0.66(4) Uiso 1 1 d D U . . .
N1C N 1.215(2) 0.4332(14) 0.5313(9) 0.61(4) Uiso 1 1 d D U . . .
O4D O 0.9014(9) 0.4034(4) 0.6726(3) 0.323(10) Uiso 1 1 d D U . . .
C2D C 0.9526(14) 0.4094(7) 0.6637(5) 0.45(2) Uiso 1 1 d D U . . .
H2DA H 0.980427 0.395718 0.665587 0.535 Uiso 1 1 calc DR U . . .
H2DB H 0.944794 0.409955 0.652955 0.535 Uiso 1 1 calc R U . . .
C3D C 0.971(2) 0.4363(10) 0.6692(7) 0.65(3) Uiso 1 1 d D U . . .
H3DA H 0.939365 0.448439 0.669166 0.774 Uiso 1 1 calc R U . . .
H3DB H 0.997239 0.443519 0.662071 0.774 Uiso 1 1 calc DR U . . .
C4D C 0.997(3) 0.4370(18) 0.6852(7) 0.76(4) Uiso 1 1 d D U . . .
H4DA H 0.986990 0.420604 0.690669 0.917 Uiso 1 1 calc R U . . .
H4DB H 0.982610 0.452480 0.690784 0.917 Uiso 1 1 calc R U . . .
C5D C 1.063(3) 0.439(2) 0.6838(9) 0.80(4) Uiso 1 1 d D U . . .
H5DA H 1.076361 0.447920 0.692995 0.959 Uiso 1 1 calc R U . . .
H5DB H 1.077616 0.420911 0.683751 0.959 Uiso 1 1 calc R U . . .
C6D C 1.087(2) 0.454(2) 0.6710(9) 0.80(4) Uiso 1 1 d D U . . .
H6DA H 1.065329 0.470060 0.669515 0.960 Uiso 1 1 calc DR U . . .
H6DB H 1.081401 0.442414 0.662146 0.960 Uiso 1 1 calc R U . . .
C7D C 1.144(3) 0.4618(8) 0.6711(7) 0.84(4) Uiso 1 1 d DG U . . .
H7D1 H 1.163870 0.450921 0.663727 1.003 Uiso 1 1 calc R U . . .
H7D2 H 1.146680 0.480642 0.667867 1.003 Uiso 1 1 calc R U . . .
C8D C 1.172(2) 0.4594(8) 0.6853(7) 0.85(5) Uiso 1 1 d DG U . . .
N1D N 1.194(3) 0.4574(14) 0.6966(8) 0.95(6) Uiso 1 1 d DG U . . .
O4F O 0.7732(7) 0.3695(4) 0.73870(16) 0.279(7) Uani 1 1 d D U . . .
C2F C 0.7870(12) 0.3835(5) 0.7519(2) 0.309(11) Uani 1 1 d D U . . .
H2FA H 0.756481 0.394753 0.755178 0.371 Uiso 1 1 calc R U . . .
H2FB H 0.818372 0.395185 0.750143 0.371 Uiso 1 1 calc R U . . .
C3F C 0.8002(12) 0.3632(6) 0.7638(3) 0.307(11) Uani 1 1 d D U . . .
H3FA H 0.819558 0.348101 0.759186 0.368 Uiso 0.474(13) 1 calc R U P C 1
H3FB H 0.766384 0.356310 0.768072 0.368 Uiso 0.474(13) 1 calc R U P C 1
H3FC H 0.816409 0.372447 0.772371 0.368 Uiso 0.526(13) 1 calc R U P C 2
H3FD H 0.827027 0.350526 0.759818 0.368 Uiso 0.526(13) 1 calc R U P C 2
C4F C 0.834(3) 0.3751(10) 0.7760(6) 0.345(17) Uiso 0.474(13) 1 d D U P C 1
H4FA H 0.813294 0.388645 0.781402 0.414 Uiso 0.474(13) 1 calc R U P C 1
H4FB H 0.865990 0.384025 0.771544 0.414 Uiso 0.474(13) 1 calc R U P C 1
C5F C 0.854(3) 0.3537(11) 0.7869(6) 0.352(18) Uiso 0.474(13) 1 d D U P C 1
H5FA H 0.875613 0.340188 0.781671 0.423 Uiso 0.474(13) 1 calc R U P C 1
H5FB H 0.822408 0.344579 0.791459 0.423 Uiso 0.474(13) 1 calc R U P C 1
C6F C 0.8872(12) 0.3676(12) 0.7989(4) 0.359(18) Uiso 0.474(13) 1 d D U P C 1
H6FA H 0.918741 0.376180 0.794197 0.431 Uiso 0.474(13) 1 calc R U P C 1
H6FB H 0.865365 0.381709 0.803612 0.431 Uiso 0.474(13) 1 calc R U P C 1
C7F C 0.9064(18) 0.3482(11) 0.8107(4) 0.365(19) Uiso 0.474(13) 1 d D U P C 1
H7FA H 0.875095 0.340675 0.815998 0.438 Uiso 0.474(13) 1 calc R U P C 1
H7FB H 0.926185 0.333371 0.805965 0.438 Uiso 0.474(13) 1 calc R U P C 1
C8F C 0.9426(11) 0.3622(15) 0.8216(5) 0.365(19) Uiso 0.474(13) 1 d D U P C 1
N1F N 0.951(2) 0.3675(14) 0.8339(6) 0.36(2) Uiso 0.474(13) 1 d D U P C 1
O4G O 0.8302(9) 0.2757(6) 0.6941(3) 0.445(14) Uiso 1 1 d D U . . .
C2G C 0.8541(15) 0.2501(7) 0.6958(7) 0.67(3) Uiso 1 1 d D U . . .
H2GA H 0.839840 0.237493 0.688333 0.805 Uiso 1 1 calc R U . . .
H2GB H 0.846826 0.242795 0.705832 0.805 Uiso 1 1 calc R U . . .
C3G C 0.9142(17) 0.2545(12) 0.6936(11) 0.80(4) Uiso 1 1 d D U . . .
H3GA H 0.922087 0.252884 0.682857 0.965 Uiso 1 1 calc R U . . .
H3GB H 0.922772 0.273002 0.696546 0.965 Uiso 1 1 calc R U . . .
C4G C 0.952(2) 0.236(2) 0.7019(7) 0.90(4) Uiso 1 1 d D U . . .
H4GA H 0.929839 0.221772 0.706660 1.083 Uiso 1 1 calc R U . . .
H4GB H 0.969380 0.246099 0.709940 1.083 Uiso 1 1 calc R U . . .
C5G C 0.995(2) 0.2225(9) 0.6927(10) 0.95(4) Uiso 1 1 d D U . . .
H5GA H 0.990901 0.203018 0.693823 1.136 Uiso 1 1 calc R U . . .
H5GB H 0.987788 0.226714 0.682132 1.136 Uiso 1 1 calc R U . . .
C6G C 1.054(2) 0.2291(15) 0.6956(13) 0.88(4) Uiso 1 1 d D U . . .
H6GA H 1.057024 0.235534 0.705911 1.056 Uiso 1 1 calc R U . . .
H6GB H 1.064304 0.243916 0.688967 1.056 Uiso 1 1 calc R U . . .
N1G N 1.190(2) 0.2251(14) 0.6898(8) 0.61(3) Uiso 1 1 d D U . . .
C7G C 1.094(2) 0.2061(10) 0.6934(11) 0.79(4) Uiso 1 1 d D U . . .
H7GA H 1.090196 0.192929 0.701481 0.944 Uiso 1 1 calc R U . . .
H7GB H 1.087012 0.196973 0.683868 0.944 Uiso 1 1 calc R U . . .
C8G C 1.150(2) 0.2165(17) 0.6934(10) 0.75(4) Uiso 1 1 d D U . . .
O4U O 0.411(2) 0.5554(9) 0.7596(6) 0.291(15) Uiso 0.433(12) 1 d D U P D 1
C2U C 0.467(2) 0.5604(14) 0.7583(9) 0.36(2) Uiso 0.433(12) 1 d D U P D 1
H2UA H 0.478584 0.558300 0.747871 0.430 Uiso 0.433(12) 1 calc R U P D 1
H2UB H 0.487516 0.547466 0.764429 0.430 Uiso 0.433(12) 1 calc R U P D 1
C3U C 0.479(3) 0.5884(15) 0.7635(7) 0.44(3) Uiso 0.433(12) 1 d D U P D 1
H3UA H 0.457819 0.601123 0.757489 0.528 Uiso 0.433(12) 1 calc R U P D 1
H3UB H 0.517535 0.592331 0.761849 0.528 Uiso 0.433(12) 1 calc R U P D 1
C6U C 0.436(3) 0.6380(15) 0.7893(10) 0.45(3) Uiso 0.433(12) 1 d D U P D 1
H6UA H 0.431245 0.651086 0.781263 0.536 Uiso 0.433(12) 1 calc R U P D 1
H6UB H 0.403362 0.627033 0.790091 0.536 Uiso 0.433(12) 1 calc R U P D 1
C4U C 0.466(4) 0.5928(13) 0.7800(7) 0.385(15) Uiso 0.433(12) 1 d D U P D 1
H4UA H 0.426510 0.591288 0.781466 0.462 Uiso 0.433(12) 1 calc R U P D 1
H4UB H 0.483212 0.578643 0.785961 0.462 Uiso 0.433(12) 1 calc R U P D 1
C5U C 0.485(3) 0.6200(17) 0.7858(8) 0.390(17) Uiso 0.433(12) 1 d D U P D 1
H5UA H 0.507285 0.628728 0.778197 0.468 Uiso 0.433(12) 1 calc R U P D 1
H5UB H 0.506432 0.617523 0.794833 0.468 Uiso 0.433(12) 1 calc R U P D 1
C7U C 0.446(2) 0.653(2) 0.8040(9) 0.45(3) Uiso 0.433(12) 1 d D U P D 1
H7UA H 0.426110 0.669551 0.804317 0.539 Uiso 0.433(12) 1 calc R U P D 1
H7UB H 0.435142 0.641390 0.812526 0.539 Uiso 0.433(12) 1 calc R U P D 1
C8U C 0.5058(14) 0.6574(8) 0.8042(9) 0.45(3) Uiso 0.433(12) 1 d D U P D 1
N1U N 0.533(2) 0.6607(9) 0.7934(7) 0.46(3) Uiso 0.433(12) 1 d D U P D 1
N1I N 0.177(4) 0.603(3) 0.8116(10) 0.55(5) Uiso 0.523(10) 1 d D U P B 1
O4I O 0.1690(14) 0.5256(8) 0.7337(3) 0.355(15) Uiso 0.523(10) 1 d D U P B 1
C3I C 0.236(2) 0.5365(5) 0.7510(6) 0.318(17) Uiso 0.523(10) 1 d D U P B 1
H3IA H 0.262639 0.522143 0.750188 0.381 Uiso 0.523(10) 1 calc R U P B 1
H3IB H 0.237657 0.545479 0.741207 0.381 Uiso 0.523(10) 1 calc R U P B 1
C4I C 0.266(2) 0.5532(12) 0.7579(7) 0.33(3) Uiso 0.523(10) 1 d D U P B 1
H4IA H 0.295337 0.557144 0.750941 0.399 Uiso 0.523(10) 1 calc R U P B 1
H4IB H 0.282252 0.542565 0.766021 0.399 Uiso 0.523(10) 1 calc R U P B 1
C2I C 0.1916(14) 0.5209(9) 0.7477(4) 0.342(16) Uiso 0.523(10) 1 d D U P B 1
H2IA H 0.163720 0.523859 0.755313 0.411 Uiso 0.523(10) 1 calc R U P B 1
H2IB H 0.202508 0.501913 0.748238 0.411 Uiso 0.523(10) 1 calc R U P B 1
C5I C 0.253(4) 0.5790(13) 0.7648(9) 0.47(3) Uiso 0.523(10) 1 d D U P B 1
H5IA H 0.216297 0.584768 0.761935 0.566 Uiso 0.523(10) 1 calc R U P B 1
H5IB H 0.278762 0.592784 0.761535 0.566 Uiso 0.523(10) 1 calc R U P B 1
C6I C 0.256(5) 0.5755(18) 0.7820(9) 0.55(4) Uiso 0.523(10) 1 d D U P B 1
H6IA H 0.227787 0.562844 0.785076 0.654 Uiso 0.523(10) 1 calc R U P B 1
H6IB H 0.291206 0.567304 0.784438 0.654 Uiso 0.523(10) 1 calc R U P B 1
C8I C 0.201(4) 0.602(3) 0.8007(11) 0.54(3) Uiso 0.523(10) 1 d D U P B 1
C7I C 0.250(4) 0.6012(19) 0.7914(10) 0.53(3) Uiso 0.523(10) 1 d D U P B 1
H7IA H 0.281856 0.602936 0.797901 0.634 Uiso 0.523(10) 1 calc R U P B 1
H7IB H 0.249607 0.616716 0.784635 0.634 Uiso 0.523(10) 1 calc R U P B 1
O4J O 0.2608(9) 0.6293(5) 0.7179(3) 0.448(14) Uiso 1 1 d D U . . .
C2J C 0.2556(12) 0.6575(6) 0.7198(5) 0.58(3) Uiso 1 1 d D U . . .
H2JA H 0.257858 0.666464 0.709999 0.697 Uiso 0.480(16) 1 calc R U P E 1
H2JB H 0.285134 0.664314 0.726074 0.697 Uiso 0.480(16) 1 calc R U P E 1
H2JC H 0.265628 0.666767 0.710472 0.697 Uiso 0.520(16) 1 calc R U P E 2
H2JD H 0.279811 0.663764 0.727755 0.697 Uiso 0.520(16) 1 calc R U P E 2
C4J C 0.192(3) 0.650(2) 0.7416(7) 0.60(3) Uiso 0.480(16) 1 d D U P E 1
H4JA H 0.181485 0.631199 0.739710 0.716 Uiso 0.480(16) 1 calc R U P E 1
H4JB H 0.161472 0.658772 0.746646 0.716 Uiso 0.480(16) 1 calc R U P E 1
C5J C 0.240(4) 0.650(2) 0.7521(8) 0.59(4) Uiso 0.480(16) 1 d D U P E 1
H5JA H 0.250880 0.631376 0.754059 0.713 Uiso 0.480(16) 1 calc R U P E 1
H5JB H 0.270557 0.658938 0.747036 0.713 Uiso 0.480(16) 1 calc R U P E 1
C6J C 0.230(3) 0.664(3) 0.7668(10) 0.58(4) Uiso 0.480(16) 1 d D U P E 1
H6JA H 0.201613 0.654110 0.772273 0.698 Uiso 0.480(16) 1 calc R U P E 1
H6JB H 0.216187 0.682158 0.764833 0.698 Uiso 0.480(16) 1 calc R U P E 1
C7J C 0.281(3) 0.666(3) 0.7763(11) 0.58(5) Uiso 0.480(16) 1 d D U P E 1
H7JA H 0.293334 0.647393 0.778681 0.691 Uiso 0.480(16) 1 calc R U P E 1
H7JB H 0.309361 0.674815 0.770681 0.691 Uiso 0.480(16) 1 calc R U P E 1
C8J C 0.269(4) 0.680(3) 0.7900(11) 0.56(5) Uiso 0.480(16) 1 d D U P E 1
C3J C 0.202(2) 0.6637(12) 0.7269(8) 0.60(3) Uiso 0.480(16) 1 d D U P E 1
H3JA H 0.173283 0.658579 0.719944 0.718 Uiso 0.480(16) 1 calc R U P E 1
H3JB H 0.199781 0.683168 0.728468 0.718 Uiso 0.480(16) 1 calc R U P E 1
N1J N 0.248(3) 0.6942(18) 0.7983(8) 0.41(4) Uiso 0.480(16) 1 d D U P E 1
C2K C 0.0042(10) 0.5594(6) 0.5346(3) 0.313(11) Uani 1 1 d D U . . .
H2KA H -0.018333 0.543204 0.534126 0.375 Uiso 1 1 calc R U . . .
H2KB H 0.021938 0.562066 0.524871 0.375 Uiso 1 1 calc R U . . .
C3K C -0.0296(11) 0.5839(6) 0.5389(3) 0.331(12) Uani 1 1 d D U . . .
H3KA H -0.005750 0.599543 0.540170 0.398 Uiso 1 1 calc R U . . .
H3KB H -0.055308 0.587998 0.530803 0.398 Uiso 1 1 calc R U . . .
C4K C -0.0595(12) 0.5787(7) 0.5529(3) 0.333(13) Uani 1 1 d D U . . .
H4KA H -0.034276 0.579448 0.561401 0.400 Uiso 1 1 calc R U . . .
H4KB H -0.075194 0.560566 0.552589 0.400 Uiso 1 1 calc R U . . .
C5K C -0.1055(13) 0.5997(7) 0.5553(4) 0.336(13) Uani 1 1 d D U . . .
H5KA H -0.091630 0.617949 0.553698 0.403 Uiso 1 1 calc R U . . .
H5KB H -0.135183 0.596465 0.548174 0.403 Uiso 1 1 calc R U . . .
C6K C -0.1247(15) 0.5964(8) 0.5707(4) 0.362(14) Uani 1 1 d D U . . .
H6KA H -0.093375 0.596049 0.577502 0.435 Uiso 1 1 calc R U . . .
H6KB H -0.143606 0.579126 0.571648 0.435 Uiso 1 1 calc R U . . .
C7K C -0.1623(18) 0.6187(7) 0.5753(5) 0.417(17) Uani 1 1 d D U . . .
H7KA H -0.143176 0.631735 0.581676 0.501 Uiso 1 1 calc R U . . .
H7KB H -0.176183 0.628165 0.566481 0.501 Uiso 1 1 calc R U . . .
C8K C -0.2076(16) 0.6061(10) 0.5837(5) 0.458(19) Uani 1 1 d D U . . .
N1K N -0.223(2) 0.6028(12) 0.5958(5) 0.57(3) Uani 1 1 d D U . . .
O4K O 0.0430(6) 0.5575(4) 0.5462(2) 0.254(7) Uani 1 1 d D U . . .
O4M O -0.0458(10) 0.2975(6) 0.6590(3) 0.361(10) Uani 1 1 d D U . . .
C2M C -0.0891(13) 0.2960(9) 0.6483(3) 0.382(13) Uani 1 1 d D U . . .
H2MA H -0.081010 0.281319 0.641317 0.458 Uiso 0.737(11) 1 calc R U P F 1
H2MB H -0.089141 0.312771 0.642500 0.458 Uiso 0.737(11) 1 calc R U P F 1
H2MC H -0.117880 0.308005 0.651858 0.458 Uiso 0.263(11) 1 calc R U P F 2
H2MD H -0.103586 0.277673 0.648739 0.458 Uiso 0.263(11) 1 calc R U P F 2
C3M C -0.1436(12) 0.2918(10) 0.6543(5) 0.383(16) Uani 0.737(11) 1 d D U P F 1
H3MA H -0.167630 0.305295 0.649751 0.459 Uiso 0.737(11) 1 calc R U P F 1
H3MB H -0.142543 0.295460 0.665058 0.459 Uiso 0.737(11) 1 calc R U P F 1
C4M C -0.1688(19) 0.2650(10) 0.6521(6) 0.438(19) Uani 0.737(11) 1 d D U P F 1
H4MA H -0.182918 0.258729 0.661734 0.525 Uiso 0.737(11) 1 calc R U P F 1
H4MB H -0.140688 0.252352 0.648872 0.525 Uiso 0.737(11) 1 calc R U P F 1
C5M C -0.2142(12) 0.2646(10) 0.6408(5) 0.48(2) Uani 0.737(11) 1 d D U P F 1
H5MA H -0.199716 0.270357 0.631111 0.579 Uiso 0.737(11) 1 calc R U P F 1
H5MB H -0.241636 0.277754 0.643865 0.579 Uiso 0.737(11) 1 calc R U P F 1
C6M C -0.242(2) 0.2377(10) 0.6388(7) 0.50(2) Uani 0.737(11) 1 d D U P F 1
H6MA H -0.244872 0.229329 0.648695 0.601 Uiso 0.737(11) 1 calc R U P F 1
H6MB H -0.217353 0.226287 0.632831 0.601 Uiso 0.737(11) 1 calc R U P F 1
C7M C -0.2972(14) 0.2374(8) 0.6315(6) 0.49(2) Uani 0.737(11) 1 d D U P F 1
H7MA H -0.304390 0.219086 0.627835 0.586 Uiso 0.737(11) 1 calc R U P F 1
H7MB H -0.324484 0.241465 0.639123 0.586 Uiso 0.737(11) 1 calc R U P F 1
C8M C -0.305(3) 0.2561(14) 0.6189(7) 0.48(2) Uani 0.737(11) 1 d D U P F 1
N1M N -0.3256(17) 0.2735(11) 0.6128(4) 0.42(2) Uani 0.737(11) 1 d D U P F 1
O4N O -0.0494(7) 0.3516(4) 0.5959(2) 0.259(7) Uani 1 1 d D U . . .
N1N N -0.243(2) 0.3425(12) 0.5281(6) 0.59(3) Uani 1 1 d D U . . .
C2N C -0.0980(11) 0.3665(6) 0.5927(4) 0.339(12) Uani 1 1 d D U . . .
H2NA H -0.089435 0.383932 0.588129 0.407 Uiso 1 1 calc R U . . .
H2NB H -0.118890 0.369644 0.601905 0.407 Uiso 1 1 calc R U . . .
C3N C -0.1288(11) 0.3492(8) 0.5821(4) 0.392(14) Uani 1 1 d D U . . .
H3NA H -0.164860 0.357061 0.580610 0.470 Uiso 1 1 calc R U . . .
H3NB H -0.133803 0.331452 0.586722 0.470 Uiso 1 1 calc R U . . .
C4N C -0.1021(14) 0.3457(11) 0.5672(4) 0.457(17) Uani 1 1 d D U . . .
H4NA H -0.074740 0.331381 0.567748 0.549 Uiso 1 1 calc R U . . .
H4NB H -0.084142 0.362388 0.564185 0.549 Uiso 1 1 calc R U . . .
C5N C -0.1463(18) 0.3381(10) 0.5558(5) 0.489(18) Uani 1 1 d D U . . .
H5NA H -0.180763 0.335582 0.561067 0.586 Uiso 1 1 calc R U . . .
H5NB H -0.150912 0.353029 0.548714 0.586 Uiso 1 1 calc R U . . .
C6N C -0.133(2) 0.3132(11) 0.5473(6) 0.539(19) Uani 1 1 d D U . . .
H6NA H -0.126448 0.298467 0.554351 0.647 Uiso 1 1 calc R U . . .
H6NB H -0.100043 0.316079 0.541442 0.647 Uiso 1 1 calc R U . . .
C7N C -0.1791(19) 0.3058(9) 0.5370(5) 0.54(2) Uani 1 1 d D U . . .
H7NA H -0.164364 0.300948 0.527184 0.647 Uiso 1 1 calc R U . . .
H7NB H -0.197949 0.290009 0.541041 0.647 Uiso 1 1 calc R U . . .
C8N C -0.218(3) 0.3279(14) 0.5352(6) 0.56(2) Uani 1 1 d D U . . .
O4O O 0.5209(8) 0.1888(3) 0.5311(2) 0.258(6) Uani 1 1 d D U . . .
C2O C 0.4948(10) 0.1631(4) 0.5309(3) 0.274(6) Uani 1 1 d D U . . .
H2OA H 0.455496 0.165020 0.529578 0.329 Uiso 1 1 calc R U . . .
H2OB H 0.501823 0.153262 0.540217 0.329 Uiso 1 1 calc R U . . .
C3O C 0.5199(11) 0.1490(5) 0.5178(3) 0.314(7) Uiso 1 1 d D U . . .
H3OA H 0.554502 0.140915 0.520745 0.376 Uiso 1 1 calc R U . . .
H3OB H 0.527131 0.162060 0.509754 0.376 Uiso 1 1 calc DR U . . .
C4O C 0.4810(13) 0.1269(7) 0.5120(3) 0.410(10) Uiso 1 1 d D U . . .
H4OA H 0.477111 0.112847 0.519582 0.492 Uiso 1 1 calc R U . . .
H4OB H 0.445043 0.134729 0.510128 0.492 Uiso 1 1 calc R U . . .
C5O C 0.5029(19) 0.1146(8) 0.4975(4) 0.482(12) Uiso 1 1 d D U . . .
H5OA H 0.473581 0.113921 0.490076 0.578 Uiso 1 1 calc R U . . .
H5OB H 0.514469 0.096096 0.499482 0.578 Uiso 1 1 calc R U . . .
C6O C 0.5523(16) 0.1307(8) 0.4905(3) 0.532(14) Uiso 1 1 d D U . . .
H6OA H 0.572895 0.119100 0.483687 0.638 Uiso 1 1 calc R U . . .
H6OB H 0.576763 0.136833 0.498488 0.638 Uiso 1 1 calc DR U . . .
C7O C 0.528(2) 0.1556(8) 0.4818(3) 0.563(15) Uiso 1 1 d D U . . .
H7OA H 0.494500 0.161590 0.486657 0.676 Uiso 1 1 calc R U . . .
H7OB H 0.553959 0.170547 0.481977 0.676 Uiso 1 1 calc R U . . .
C8O C 0.516(3) 0.1480(13) 0.4659(6) 0.582(17) Uiso 1 1 d D U . . .
N1O N 0.534(3) 0.1291(13) 0.4585(7) 0.63(2) Uiso 1 1 d D U . . .
O4P O 0.7045(7) 0.2188(3) 0.5817(2) 0.266(7) Uani 1 1 d D U . . .
C2P C 0.7541(10) 0.2115(5) 0.5889(4) 0.318(12) Uani 1 1 d D U . . .
H2PA H 0.761160 0.223373 0.597459 0.382 Uiso 1 1 calc R U . . .
H2PB H 0.784544 0.212761 0.581915 0.382 Uiso 1 1 calc R U . . .
C3P C 0.7468(13) 0.1830(5) 0.5941(5) 0.385(14) Uani 1 1 d D U . . .
H3PA H 0.744523 0.170868 0.585478 0.462 Uiso 1 1 calc R U . . .
H3PB H 0.713170 0.181320 0.599907 0.462 Uiso 1 1 calc R U . . .
C4P C 0.7951(14) 0.1753(7) 0.6038(5) 0.435(16) Uani 1 1 d D U . . .
H4PA H 0.825805 0.171015 0.597283 0.522 Uiso 1 1 calc R U . . .
H4PB H 0.805380 0.190974 0.609883 0.522 Uiso 1 1 calc R U . . .
C5P C 0.7851(16) 0.1519(9) 0.6141(6) 0.510(18) Uani 1 1 d D U . . .
H5PA H 0.765624 0.138339 0.608196 0.612 Uiso 1 1 calc R U . . .
H5PB H 0.759786 0.158191 0.621803 0.612 Uiso 1 1 calc R U . . .
C6P C 0.8303(18) 0.1374(9) 0.6221(6) 0.540(19) Uani 1 1 d D U . . .
H6PA H 0.861721 0.136456 0.615409 0.648 Uiso 1 1 calc R U . . .
H6PB H 0.840946 0.148130 0.630846 0.648 Uiso 1 1 calc R U . . .
C7P C 0.817(2) 0.1094(8) 0.6273(6) 0.56(2) Uani 1 1 d D U . . .
H7PA H 0.778620 0.108882 0.630189 0.673 Uiso 1 1 calc R U . . .
H7PB H 0.821718 0.097055 0.618851 0.673 Uiso 1 1 calc R U . . .
C8P C 0.850(3) 0.0995(11) 0.6400(6) 0.58(2) Uani 1 1 d D U . . .
N1P N 0.869(2) 0.0879(9) 0.6498(5) 0.56(3) Uani 1 1 d D U . . .
O4Q O 0.7044(8) 0.2739(4) 0.5086(2) 0.315(9) Uani 1 1 d D U . . .
C2Q C 0.7361(8) 0.2596(7) 0.5201(4) 0.341(15) Uiso 1 1 d D U . . .
H2QA H 0.719776 0.242037 0.522347 0.410 Uiso 1 1 calc R U . . .
H2QB H 0.737710 0.270135 0.529398 0.410 Uiso 1 1 calc R U . . .
C3Q C 0.7921(12) 0.2562(8) 0.5135(4) 0.42(2) Uiso 1 1 d D U . . .
H3QA H 0.789033 0.246363 0.503987 0.509 Uiso 1 1 calc R U . . .
H3QB H 0.807194 0.274002 0.511255 0.509 Uiso 1 1 calc R U . . .
C4Q C 0.830(2) 0.2417(11) 0.5234(7) 0.56(3) Uiso 1 1 d D U . . .
H4QA H 0.834456 0.223753 0.519003 0.678 Uiso 1 1 calc R U . . .
H4QB H 0.810191 0.238960 0.532867 0.678 Uiso 1 1 calc R U . . .
C5Q C 0.885(2) 0.2511(9) 0.5276(6) 0.73(3) Uiso 1 1 d D U . . .
H5QA H 0.907644 0.235267 0.529940 0.879 Uiso 1 1 calc R U . . .
H5QB H 0.882532 0.261783 0.536826 0.879 Uiso 1 1 calc R U . . .
C6Q C 0.9148(13) 0.2678(14) 0.5159(7) 0.82(3) Uiso 1 1 d D U . . .
H6QA H 0.919658 0.256135 0.507111 0.983 Uiso 1 1 calc R U . . .
H6QB H 0.889639 0.282076 0.512811 0.983 Uiso 1 1 calc R U . . .
C7Q C 0.967(2) 0.2808(10) 0.5185(9) 0.82(3) Uiso 1 1 d D U . . .
H7QA H 0.977914 0.278348 0.529017 0.986 Uiso 1 1 calc R U . . .
H7QB H 0.964230 0.300177 0.516582 0.986 Uiso 1 1 calc R U . . .
C8Q C 1.009(3) 0.269(3) 0.5085(13) 0.82(3) Uiso 1 1 d D U . . .
N1Q N 1.053(3) 0.268(2) 0.5049(12) 0.83(3) Uiso 1 1 d D U . . .
O4R O 0.2470(5) 0.6326(2) 0.52868(14) 0.186(4) Uani 1 1 d D U . . .
C2R C 0.2690(9) 0.6555(5) 0.5208(3) 0.296(11) Uani 1 1 d D U . . .
H2RA H 0.302641 0.650605 0.515630 0.355 Uiso 1 1 calc R U . . .
H2RB H 0.276669 0.670226 0.527800 0.355 Uiso 1 1 calc R U . . .
C3R C 0.2250(13) 0.6637(6) 0.5096(3) 0.360(13) Uani 1 1 d D U . . .
H3RA H 0.240277 0.675851 0.502040 0.432 Uiso 1 1 calc R U . . .
H3RB H 0.210966 0.647689 0.504423 0.432 Uiso 1 1 calc R U . . .
C4R C 0.1807(13) 0.6772(7) 0.5177(5) 0.408(15) Uani 1 1 d D U . . .
H4RA H 0.174142 0.666738 0.526797 0.490 Uiso 1 1 calc R U . . .
H4RB H 0.148103 0.675443 0.511470 0.490 Uiso 1 1 calc R U . . .
C5R C 0.1842(15) 0.7064(8) 0.5224(6) 0.444(16) Uani 1 1 d D U . . .
H5RA H 0.207774 0.716104 0.515339 0.533 Uiso 1 1 calc R U . . .
H5RB H 0.200795 0.707517 0.532321 0.533 Uiso 1 1 calc R U . . .
C6R C 0.1281(17) 0.7202(8) 0.5228(6) 0.445(17) Uani 1 1 d D U . . .
H6RA H 0.114505 0.720614 0.512440 0.534 Uiso 1 1 calc R U . . .
H6RB H 0.103757 0.708342 0.528412 0.534 Uiso 1 1 calc R U . . .
C7R C 0.121(2) 0.7477(10) 0.5290(6) 0.474(18) Uani 1 1 d D U . . .
H7RA H 0.116183 0.746231 0.539811 0.568 Uiso 1 1 calc R U . . .
H7RB H 0.155042 0.757705 0.527264 0.568 Uiso 1 1 calc R U . . .
C8R C 0.077(3) 0.7632(11) 0.5228(6) 0.48(2) Uani 1 1 d D U . . .
N1R N 0.046(3) 0.7669(13) 0.5135(7) 0.60(3) Uani 1 1 d D U . . .
O4T O 0.1853(5) 0.6218(2) 0.60484(13) 0.181(4) Uani 1 1 d D U . . .
C2T C 0.1524(8) 0.6332(3) 0.6164(2) 0.218(7) Uani 1 1 d D U . . .
H2TA H 0.160476 0.624659 0.626006 0.262 Uiso 1 1 calc R U . . .
H2TB H 0.113895 0.630509 0.614106 0.262 Uiso 1 1 calc R U . . .
C3T C 0.1650(11) 0.6625(4) 0.6171(3) 0.255(9) Uani 1 1 d D U . . .
H3TA H 0.141964 0.670554 0.624814 0.306 Uiso 1 1 calc R U . . .
H3TB H 0.154411 0.670567 0.607485 0.306 Uiso 1 1 calc R U . . .
C4T C 0.2226(12) 0.6707(5) 0.6202(4) 0.320(12) Uani 1 1 d D U . . .
H4TA H 0.245469 0.665404 0.611730 0.384 Uiso 1 1 calc R U . . .
H4TB H 0.235562 0.660957 0.629078 0.384 Uiso 1 1 calc R U . . .
C5T C 0.2290(14) 0.7007(6) 0.6229(5) 0.390(14) Uani 1 1 d D U . . .
H5TA H 0.196945 0.709912 0.618852 0.468 Uiso 1 1 calc R U . . .
H5TB H 0.229772 0.703964 0.633706 0.468 Uiso 1 1 calc R U . . .
C6T C 0.2781(16) 0.7128(7) 0.6161(5) 0.452(17) Uani 1 1 d D U . . .
H6TA H 0.277511 0.709278 0.605308 0.542 Uiso 1 1 calc R U . . .
H6TB H 0.276317 0.732390 0.617460 0.542 Uiso 1 1 calc R U . . .
C7T C 0.3302(16) 0.7033(8) 0.6221(6) 0.478(18) Uani 1 1 d D U . . .
H7TA H 0.355993 0.700156 0.613946 0.574 Uiso 1 1 calc R U . . .
H7TB H 0.325064 0.686402 0.627592 0.574 Uiso 1 1 calc R U . . .
C8T C 0.3511(19) 0.7247(13) 0.6324(7) 0.51(2) Uani 1 1 d D U . . .
N1T N 0.389(2) 0.7337(11) 0.6381(7) 0.57(3) Uani 1 1 d D U . . .
O4Z O 0.0443(6) 0.2351(3) 0.60117(16) 0.199(5) Uani 1 1 d D U . . .
N1Z N 0.0144(17) 0.1220(8) 0.6660(4) 0.390(18) Uani 1 1 d D U . . .
C2Z C 0.0353(9) 0.2139(4) 0.5905(2) 0.217(7) Uani 1 1 d D U . . .
H2ZA H 0.069558 0.204972 0.588070 0.261 Uiso 1 1 calc R U . . .
H2ZB H 0.019719 0.221263 0.581268 0.261 Uiso 1 1 calc R U . . .
C3Z C -0.0034(9) 0.1944(4) 0.5976(3) 0.238(8) Uani 1 1 d D U . . .
H3ZA H -0.013118 0.180323 0.590347 0.285 Uiso 1 1 calc R U . . .
H3ZB H -0.036666 0.203705 0.600603 0.285 Uiso 1 1 calc R U . . .
C4Z C 0.0240(10) 0.1817(4) 0.6113(2) 0.247(9) Uani 1 1 d D U . . .
H4ZA H 0.058621 0.173525 0.608389 0.296 Uiso 1 1 calc R U . . .
H4ZB H 0.031446 0.195606 0.618822 0.296 Uiso 1 1 calc R U . . .
C5Z C -0.0126(11) 0.1603(4) 0.6181(3) 0.268(10) Uani 1 1 d D U . . .
H5ZA H -0.049134 0.167818 0.619270 0.321 Uiso 1 1 calc R U . . .
H5ZB H -0.015144 0.145147 0.611081 0.321 Uiso 1 1 calc R U . . .
C6Z C 0.0067(13) 0.1500(5) 0.6331(3) 0.298(11) Uani 1 1 d D U . . .
H6ZA H 0.040530 0.139945 0.631538 0.357 Uiso 1 1 calc R U . . .
H6ZB H 0.014955 0.165393 0.639494 0.357 Uiso 1 1 calc R U . . .
C7Z C -0.0317(13) 0.1326(6) 0.6408(3) 0.314(12) Uani 1 1 d D U . . .
H7ZA H -0.041883 0.117376 0.634458 0.377 Uiso 1 1 calc R U . . .
H7ZB H -0.064536 0.142697 0.643429 0.377 Uiso 1 1 calc R U . . .
C8Z C -0.0041(18) 0.1233(8) 0.6543(4) 0.329(14) Uani 1 1 d D U . . .
O4X O 0.1653(15) 0.4992(8) 0.7264(4) 0.364(19) Uiso 0.477(10) 1 d D U P B 2
C12X C 0.1887(16) 0.5269(9) 0.6895(4) 0.300(18) Uiso 0.477(10) 1 d D U P B 2
H12X H 0.171804 0.532351 0.680538 0.360 Uiso 0.477(10) 1 calc R U P B 2
C13X C 0.2435(15) 0.5280(8) 0.6908(4) 0.237(13) Uiso 0.477(10) 1 d D U P B 2
C11X C 0.1581(10) 0.5178(8) 0.7014(5) 0.31(2) Uiso 0.477(10) 1 d D U P B 2
H11X H 0.120015 0.516720 0.700920 0.369 Uiso 0.477(10) 1 calc R U P B 2
C10X C 0.1864(12) 0.5103(6) 0.7139(4) 0.307(17) Uiso 0.477(10) 1 d D U P B 2
C9X C 0.2417(12) 0.5128(5) 0.7143(4) 0.272(17) Uiso 0.477(10) 1 d D U P B 2
H9X H 0.259700 0.508186 0.723230 0.327 Uiso 0.477(10) 1 calc R U P B 2
N2X N 0.2714(7) 0.5213(6) 0.7029(4) 0.193(12) Uiso 0.477(10) 1 d D U P B 2
C3X C 0.099(3) 0.4891(12) 0.7446(6) 0.42(3) Uiso 0.477(10) 1 d D U P B 2
H3XA H 0.120724 0.473404 0.747705 0.508 Uiso 0.477(10) 1 calc R U P B 2
H3XB H 0.061034 0.484328 0.745741 0.508 Uiso 0.477(10) 1 calc R U P B 2
C4X C 0.112(3) 0.5120(16) 0.7555(6) 0.39(3) Uiso 0.477(10) 1 d D U P B 2
H4XA H 0.146603 0.508508 0.760402 0.467 Uiso 0.477(10) 1 calc R U P B 2
H4XB H 0.114953 0.528853 0.749886 0.467 Uiso 0.477(10) 1 calc R U P B 2
C2X C 0.1100(16) 0.4939(13) 0.7284(5) 0.41(3) Uiso 0.477(10) 1 d D U P B 2
H2XA H 0.099652 0.477965 0.722533 0.489 Uiso 0.477(10) 1 calc R U P B 2
H2XB H 0.088411 0.509191 0.724820 0.489 Uiso 0.477(10) 1 calc R U P B 2
C5X C 0.068(2) 0.5150(16) 0.7673(7) 0.41(3) Uiso 0.477(10) 1 d D U P B 2
H5XA H 0.042302 0.528548 0.763732 0.487 Uiso 0.477(10) 1 calc R U P B 2
H5XB H 0.048429 0.497852 0.767873 0.487 Uiso 0.477(10) 1 calc R U P B 2
C6X C 0.084(3) 0.5225(15) 0.7827(7) 0.38(3) Uiso 0.477(10) 1 d D U P B 2
H6XA H 0.067961 0.539932 0.784913 0.452 Uiso 0.477(10) 1 calc R U P B 2
H6XB H 0.123902 0.525138 0.782606 0.452 Uiso 0.477(10) 1 calc R U P B 2
C8X C 0.025(4) 0.515(2) 0.8039(10) 0.43(4) Uiso 0.477(10) 1 d D U P B 2
C7X C 0.071(4) 0.5038(15) 0.7954(8) 0.41(3) Uiso 0.477(10) 1 d D U P B 2
H7XA H 0.062064 0.485889 0.791519 0.496 Uiso 0.477(10) 1 calc R U P B 2
H7XB H 0.102871 0.501931 0.802015 0.496 Uiso 0.477(10) 1 calc R U P B 2
N1X N -0.009(4) 0.5293(19) 0.8068(11) 0.49(5) Uiso 0.477(10) 1 d D U P B 2
O4H O 0.420(2) 0.5495(11) 0.7612(6) 0.328(12) Uiso 0.567(12) 1 d D U P D 2
C2H C 0.439(2) 0.5448(10) 0.7760(7) 0.343(12) Uiso 0.567(12) 1 d D U P D 2
H2HA H 0.476901 0.538871 0.775693 0.411 Uiso 0.567(12) 1 calc R U P D 2
H2HB H 0.417422 0.530596 0.780744 0.411 Uiso 0.567(12) 1 calc R U P D 2
C3H C 0.435(2) 0.5700(13) 0.7850(6) 0.373(13) Uiso 0.567(12) 1 d D U P D 2
H3HA H 0.441249 0.585446 0.778408 0.448 Uiso 0.567(12) 1 calc R U P D 2
H3HB H 0.463494 0.569978 0.792623 0.448 Uiso 0.567(12) 1 calc R U P D 2
C4H C 0.381(2) 0.5739(14) 0.7927(7) 0.402(14) Uiso 0.567(12) 1 d D U P D 2
H4HA H 0.368307 0.556276 0.796135 0.482 Uiso 0.567(12) 1 calc R U P D 2
H4HB H 0.355092 0.580647 0.785346 0.482 Uiso 0.567(12) 1 calc R U P D 2
C5H C 0.382(2) 0.5929(14) 0.8059(7) 0.427(16) Uiso 0.567(12) 1 d D U P D 2
H5HA H 0.416553 0.590545 0.811352 0.512 Uiso 0.567(12) 1 calc R U P D 2
H5HB H 0.380902 0.611459 0.802245 0.512 Uiso 0.567(12) 1 calc R U P D 2
N1H N 0.247(4) 0.6394(14) 0.8075(9) 0.49(2) Uiso 0.567(12) 1 d D U P D 2
C8H C 0.261(4) 0.6186(16) 0.8115(8) 0.474(19) Uiso 0.567(12) 1 d D U P D 2
C7H C 0.282(2) 0.5912(13) 0.8087(8) 0.463(18) Uiso 0.567(12) 1 d D U P D 2
H7HA H 0.285783 0.588200 0.797899 0.556 Uiso 0.567(12) 1 calc R U P D 2
H7HB H 0.255943 0.577874 0.812591 0.556 Uiso 0.567(12) 1 calc R U P D 2
C6H C 0.336(3) 0.5880(15) 0.8163(6) 0.447(17) Uiso 0.567(12) 1 d D U P D 2
H6HA H 0.337870 0.600689 0.824727 0.536 Uiso 0.567(12) 1 calc R U P D 2
H6HB H 0.338413 0.569741 0.820445 0.536 Uiso 0.567(12) 1 calc R U P D 2
C4V C 0.7503(18) 0.3478(12) 0.7689(6) 0.315(16) Uiso 0.526(13) 1 d D U P C 2
H4VA H 0.720252 0.360442 0.770321 0.378 Uiso 0.526(13) 1 calc R U P C 2
H4VB H 0.739718 0.335039 0.761055 0.378 Uiso 0.526(13) 1 calc R U P C 2
C6V C 0.7086(19) 0.3181(13) 0.7890(6) 0.325(16) Uiso 0.526(13) 1 d D U P C 2
H6VA H 0.697033 0.304677 0.781614 0.390 Uiso 0.526(13) 1 calc R U P C 2
H6VB H 0.679116 0.331192 0.790223 0.390 Uiso 0.526(13) 1 calc R U P C 2
C5V C 0.7595(19) 0.3324(12) 0.7834(6) 0.321(15) Uiso 0.526(13) 1 d D U P C 2
H5VA H 0.772005 0.345041 0.791119 0.385 Uiso 0.526(13) 1 calc R U P C 2
H5VB H 0.788283 0.319110 0.781834 0.385 Uiso 0.526(13) 1 calc R U P C 2
C7V C 0.7206(19) 0.3042(13) 0.8042(6) 0.327(16) Uiso 0.526(13) 1 d D U P C 2
H7VA H 0.744717 0.288729 0.802678 0.393 Uiso 0.526(13) 1 calc R U P C 2
H7VB H 0.738480 0.316811 0.811031 0.393 Uiso 0.526(13) 1 calc R U P C 2
C8V C 0.669(2) 0.2951(14) 0.8107(7) 0.326(17) Uiso 0.526(13) 1 d D U P C 2
N1V N 0.6339(18) 0.2846(11) 0.8165(6) 0.305(19) Uiso 0.526(13) 1 d D U P C 2
C3W C 0.1976(15) 0.6639(15) 0.7237(9) 0.60(3) Uiso 0.520(16) 1 d D U P E 2
H3WA H 0.189354 0.655338 0.733358 0.720 Uiso 0.520(16) 1 calc R U P E 2
H3WB H 0.194462 0.683380 0.725145 0.720 Uiso 0.520(16) 1 calc R U P E 2
N1W N 0.158(3) 0.7368(17) 0.7308(11) 0.45(4) Uiso 0.520(16) 1 d D U P E 2
C7W C 0.074(3) 0.7087(17) 0.7237(11) 0.52(4) Uiso 0.520(16) 1 d D U P E 2
H7WA H 0.046090 0.722272 0.721475 0.628 Uiso 0.520(16) 1 calc R U P E 2
H7WB H 0.061601 0.698485 0.732505 0.628 Uiso 0.520(16) 1 calc R U P E 2
C8W C 0.125(4) 0.722(2) 0.7272(15) 0.54(5) Uiso 0.520(16) 1 d D U P E 2
C6W C 0.080(4) 0.6898(16) 0.7105(9) 0.53(4) Uiso 0.520(16) 1 d D U P E 2
H6WA H 0.044648 0.688156 0.705316 0.637 Uiso 0.520(16) 1 calc R U P E 2
H6WB H 0.106199 0.697038 0.703425 0.637 Uiso 0.520(16) 1 calc R U P E 2
C4W C 0.155(2) 0.655(2) 0.7126(10) 0.58(3) Uiso 0.520(16) 1 d D U P E 2
H4WA H 0.164920 0.662999 0.702827 0.700 Uiso 0.520(16) 1 calc R U P E 2
H4WB H 0.157493 0.635606 0.711551 0.700 Uiso 0.520(16) 1 calc R U P E 2
C5W C 0.0977(19) 0.6626(15) 0.7160(10) 0.56(4) Uiso 0.520(16) 1 d D U P E 2
H5WA H 0.092724 0.662001 0.726909 0.673 Uiso 0.520(16) 1 calc R U P E 2
H5WB H 0.073920 0.648919 0.711636 0.673 Uiso 0.520(16) 1 calc R U P E 2
C7Y C -0.103(4) 0.270(2) 0.5820(9) 0.294(12) Uiso 0.263(11) 1 d D U P F 2
H7YA H -0.137454 0.269018 0.587504 0.353 Uiso 0.263(11) 1 calc R U P F 2
H7YB H -0.102269 0.287696 0.576943 0.353 Uiso 0.263(11) 1 calc R U P F 2
C6Y C -0.057(3) 0.2692(12) 0.5931(3) 0.299(11) Uiso 0.263(11) 1 d D U P F 2
H6YA H -0.055326 0.250809 0.597000 0.359 Uiso 0.263(11) 1 calc R U P F 2
H6YB H -0.023511 0.272467 0.587581 0.359 Uiso 0.263(11) 1 calc R U P F 2
C3Y C -0.0803(13) 0.3023(13) 0.6323(4) 0.316(14) Uiso 0.263(11) 1 d D U P F 2
H3YA H -0.057658 0.318536 0.631827 0.379 Uiso 0.263(11) 1 calc R U P F 2
H3YB H -0.115588 0.306999 0.627988 0.379 Uiso 0.263(11) 1 calc R U P F 2
C4Y C -0.055(4) 0.2814(18) 0.6224(5) 0.304(12) Uiso 0.263(11) 1 d D U P F 2
H4YA H -0.016499 0.279340 0.625245 0.365 Uiso 0.263(11) 1 calc R U P F 2
H4YB H -0.072713 0.264115 0.624143 0.365 Uiso 0.263(11) 1 calc R U P F 2
C5Y C -0.057(3) 0.2875(13) 0.6061(5) 0.297(11) Uiso 0.263(11) 1 d D U P F 2
H5YA H -0.090026 0.298392 0.604929 0.356 Uiso 0.263(11) 1 calc R U P F 2
H5YB H -0.026697 0.299737 0.604335 0.356 Uiso 0.263(11) 1 calc R U P F 2
N1Y N -0.112(4) 0.2378(15) 0.5601(6) 0.29(2) Uiso 0.263(11) 1 d D U P F 2
C8Y C -0.102(4) 0.2490(19) 0.5708(10) 0.294(15) Uiso 0.263(11) 1 d D U P F 2
S1A S 0.5053(2) 0.56629(8) 0.54495(5) 0.1374(14) Uani 1 1 d D U . G 1
C1A C 0.5241(7) 0.6034(3) 0.54365(18) 0.170(4) Uani 1 1 d D U . G 1
F1A F 0.5139(5) 0.6135(2) 0.55692(12) 0.197(4) Uani 1 1 d D U . G 1
F2A F 0.5738(6) 0.6046(2) 0.53942(19) 0.266(6) Uani 1 1 d D U . G 1
F3A F 0.4944(6) 0.61356(19) 0.53375(12) 0.221(4) Uani 1 1 d D U . G 1
O1A O 0.5187(4) 0.55574(18) 0.53071(10) 0.137(3) Uani 1 1 d D U . G 1
O2A O 0.5371(7) 0.5557(3) 0.55625(12) 0.226(6) Uani 1 1 d D U . G 1
O3A O 0.4497(5) 0.5674(2) 0.54810(15) 0.187(4) Uani 1 1 d D U . G 1
S1B S 0.5611(4) 0.45317(17) 0.71696(6) 0.222(3) Uani 1 1 d D U . H -3
C1B C 0.5424(9) 0.4202(4) 0.72911(19) 0.248(7) Uani 1 1 d D U . H -3
F1B F 0.5770(7) 0.4021(3) 0.72561(16) 0.285(6) Uani 1 1 d D U . H -3
F2B F 0.5419(7) 0.4284(3) 0.74304(10) 0.295(7) Uani 1 1 d D U . H -3
F3B F 0.4939(7) 0.4140(3) 0.72505(11) 0.271(6) Uani 1 1 d D U . H -3
O1B O 0.6119(6) 0.4595(4) 0.72231(17) 0.247(7) Uani 1 1 d D U . H -3
O2B O 0.5185(7) 0.4721(4) 0.71958(15) 0.239(6) Uani 1 1 d D U . H -3
O3B O 0.5571(7) 0.4396(3) 0.70254(12) 0.262(7) Uani 1 1 d D U . H -3
S1C S 0.3983(3) 0.12233(14) 0.56370(12) 0.233(4) Uani 0.914(10) 1 d D U P I 4
C1C C 0.3498(8) 0.1523(4) 0.5665(2) 0.231(10) Uiso 0.914(10) 1 d D U P I 4
F1C F 0.3006(6) 0.1433(3) 0.56781(17) 0.241(6) Uiso 0.914(10) 1 d D U P I 4
F2C F 0.3676(7) 0.1672(4) 0.5770(2) 0.282(8) Uiso 0.914(10) 1 d D U P I 4
F3C F 0.3495(6) 0.1651(3) 0.55375(17) 0.243(6) Uiso 0.914(10) 1 d D U P I 4
O1C O 0.3735(10) 0.1140(5) 0.5483(2) 0.343(14) Uiso 0.914(10) 1 d D U P I 4
O2C O 0.3821(9) 0.1012(4) 0.5719(2) 0.307(11) Uiso 0.914(10) 1 d D U P I 4
O3C O 0.4477(6) 0.1329(3) 0.56087(18) 0.212(6) Uiso 0.914(10) 1 d D U P I 4
C1D C 0.4723(10) 0.6866(5) 0.5389(3) 0.253(15) Uiso 0.519(16) 1 d D U P J 1
S1D S 0.4129(7) 0.7131(2) 0.54242(15) 0.171(6) Uani 0.519(16) 1 d D U P J 1
O3D O 0.4297(15) 0.7357(5) 0.5336(4) 0.243(15) Uiso 0.519(16) 1 d D U P J 1
O1D O 0.3726(11) 0.6965(6) 0.5342(3) 0.251(14) Uiso 0.519(16) 1 d D U P J 1
O2D O 0.3941(10) 0.7128(5) 0.5563(2) 0.160(9) Uiso 0.519(16) 1 d D U P J 1
F3D F 0.5124(11) 0.6936(8) 0.5469(3) 0.298(16) Uiso 0.519(16) 1 d D U P J 1
F1D F 0.4787(11) 0.6875(5) 0.5243(2) 0.197(11) Uiso 0.519(16) 1 d D U P J 1
F2D F 0.4505(13) 0.6637(5) 0.5434(3) 0.239(11) Uiso 0.519(16) 1 d D U P J 1
S1DD S 0.4363(12) 0.7208(5) 0.5420(3) 0.245(11) Uani 0.371(16) 1 d D U P K 2
F2DD F 0.4202(13) 0.6701(6) 0.5332(4) 0.224(14) Uiso 0.371(16) 1 d D U P K 2
F1DD F 0.4889(13) 0.6760(6) 0.5483(3) 0.186(11) Uiso 0.371(16) 1 d D U P K 2
F3DD F 0.4999(16) 0.6867(9) 0.5257(4) 0.27(2) Uiso 0.371(16) 1 d D U P K 2
O3DD O 0.4779(16) 0.7395(6) 0.5395(5) 0.228(17) Uiso 0.371(16) 1 d D U P K 2
C1DD C 0.4637(12) 0.6846(5) 0.5362(3) 0.220(15) Uiso 0.371(16) 1 d D U P K 2
O2DD O 0.3945(16) 0.7244(10) 0.5305(4) 0.253(19) Uiso 0.371(16) 1 d D U P K 2
O1DD O 0.4229(18) 0.7176(7) 0.5565(3) 0.186(14) Uiso 0.371(16) 1 d D U P K 2
S1E S 0.8673(3) 0.5215(2) 0.51766(10) 0.224(4) Uani 0.849(10) 1 d D U P L 6
C1E C 0.9263(10) 0.4950(5) 0.5118(3) 0.43(3) Uiso 0.849(10) 1 d D U P L 6
F1E F 0.9616(9) 0.5000(5) 0.5224(3) 0.365(12) Uiso 0.849(10) 1 d D U P L 6
F2E F 0.8965(10) 0.4739(5) 0.5128(3) 0.374(13) Uiso 0.849(10) 1 d D U P L 6
F3E F 0.9422(10) 0.5046(5) 0.4991(3) 0.382(13) Uiso 0.849(10) 1 d D U P L 6
O1E O 0.8527(7) 0.5145(4) 0.5318(2) 0.224(7) Uiso 0.849(10) 1 d D U P L 6
O2E O 0.9039(8) 0.5461(4) 0.5170(2) 0.250(8) Uiso 0.849(10) 1 d D U P L 6
O3E O 0.8320(7) 0.5208(3) 0.50555(19) 0.215(7) Uiso 0.849(10) 1 d D U P L 6
S1F S 0.3222(6) 0.2552(3) 0.57877(16) 0.149(5) Uani 0.553(13) 1 d D U P M 1
C1F C 0.2668(9) 0.2292(5) 0.5722(3) 0.195(11) Uiso 0.553(13) 1 d D U P M 1
F1F F 0.2370(9) 0.2408(5) 0.5621(3) 0.232(10) Uiso 0.553(13) 1 d D U P M 1
F2F F 0.2958(11) 0.2118(5) 0.5652(4) 0.277(14) Uiso 0.553(13) 1 d D U P M 1
F3F F 0.2379(10) 0.2248(5) 0.5838(3) 0.234(12) Uiso 0.553(13) 1 d D U P M 1
O1F O 0.2871(8) 0.2773(4) 0.5827(3) 0.142(8) Uiso 0.553(13) 1 d D U P M 1
O2F O 0.3517(10) 0.2603(5) 0.5651(3) 0.176(10) Uiso 0.553(13) 1 d D U P M 1
O3F O 0.3543(8) 0.2423(5) 0.5892(2) 0.187(9) Uiso 0.553(13) 1 d D U P M 1
S1FF S 0.3100(9) 0.2622(4) 0.5749(3) 0.158(8) Uani 0.381(12) 1 d D U P N 2
C1FF C 0.2967(11) 0.2270(4) 0.5841(3) 0.148(11) Uiso 0.381(12) 1 d D U P N 2
F1FF F 0.3370(13) 0.2219(8) 0.5932(4) 0.279(18) Uiso 0.381(12) 1 d D U P N 2
F3FF F 0.2952(9) 0.2074(4) 0.5747(3) 0.157(9) Uiso 0.381(12) 1 d D U P N 2
O3FF O 0.2709(14) 0.2665(8) 0.5644(4) 0.237(16) Uiso 0.381(12) 1 d D U P N 2
O2FF O 0.3670(11) 0.2595(7) 0.5706(4) 0.174(14) Uiso 0.381(12) 1 d D U P N 2
F2FF F 0.2510(11) 0.2279(6) 0.5912(3) 0.183(11) Uiso 0.381(12) 1 d D U P N 2
O1FF O 0.3097(13) 0.2800(5) 0.5873(3) 0.143(11) Uiso 0.381(12) 1 d D U P N 2
S1H S 0.7369(9) 0.3660(5) 0.5976(3) 0.382(11) Uani 0.606(15) 1 d D U P O 1
C1H C 0.6710(10) 0.3888(5) 0.5923(3) 0.263(18) Uiso 0.606(15) 1 d D U P O 1
F1H F 0.6838(13) 0.3941(6) 0.5784(3) 0.340(16) Uiso 0.606(15) 1 d D U P O 1
F2H F 0.6703(9) 0.4097(4) 0.6012(2) 0.229(9) Uiso 0.606(15) 1 d D U P O 1
F3H F 0.6278(11) 0.3747(7) 0.5922(4) 0.313(14) Uiso 0.606(15) 1 d D U P O 1
O1H O 0.7361(16) 0.3489(7) 0.5854(5) 0.38(2) Uiso 0.606(15) 1 d D U P O 1
O2H O 0.7771(11) 0.3903(6) 0.5946(4) 0.259(13) Uiso 0.606(15) 1 d D U P O 1
O3H O 0.7244(19) 0.3624(10) 0.6123(4) 0.42(2) Uiso 0.606(15) 1 d D U P O 1
S1HH S 0.7452(12) 0.3768(7) 0.6011(5) 0.372(14) Uani 0.329(15) 1 d D U P P 2
F2HH F 0.653(2) 0.3616(13) 0.6164(5) 0.40(3) Uiso 0.329(15) 1 d D U P P 2
C1HH C 0.6633(13) 0.3715(9) 0.6035(5) 0.329(19) Uiso 0.329(15) 1 d D U P P 2
F1HH F 0.6519(18) 0.3550(11) 0.5924(5) 0.30(2) Uiso 0.329(15) 1 d D U P P 2
O2HH O 0.762(2) 0.3521(10) 0.6078(7) 0.32(3) Uiso 0.329(15) 1 d D U P P 2
F3HH F 0.6373(19) 0.3937(11) 0.6024(7) 0.33(2) Uiso 0.329(15) 1 d D U P P 2
O1HH O 0.756(2) 0.4002(11) 0.6086(7) 0.42(4) Uiso 0.329(15) 1 d D U P P 2
O3HH O 0.7397(19) 0.3776(11) 0.5847(4) 0.237(18) Uiso 0.329(15) 1 d D U P P 2
S1I S 0.1412(8) 0.4555(5) 0.6248(3) 0.472(13) Uani 0.806(13) 1 d D U P Q 9
C1I C 0.2176(10) 0.4652(7) 0.6317(4) 0.55(4) Uiso 0.806(13) 1 d D U P Q 9
F1I F 0.2440(12) 0.4678(7) 0.6194(4) 0.434(18) Uiso 0.806(13) 1 d D U P Q 9
F2I F 0.2155(16) 0.4873(8) 0.6394(5) 0.58(3) Uiso 0.806(13) 1 d D U P Q 9
F3I F 0.2377(13) 0.4453(7) 0.6389(4) 0.48(2) Uiso 0.806(13) 1 d D U P Q 9
O1I O 0.1489(15) 0.4372(7) 0.6132(4) 0.42(2) Uiso 0.806(13) 1 d D U P Q 9
O2I O 0.1181(16) 0.4477(9) 0.6386(4) 0.51(3) Uiso 0.806(13) 1 d D U P Q 9
O3I O 0.1274(14) 0.4835(6) 0.6206(4) 0.41(2) Uiso 0.806(13) 1 d D U P Q 9
S1G S -0.0853(11) 0.2874(4) 0.5983(3) 0.293(10) Uiso 0.382(10) 1 d D U P R 10
F3G F -0.1111(19) 0.2356(7) 0.5949(4) 0.342(18) Uiso 0.382(10) 1 d D U P R 10
F1G F -0.0646(15) 0.2436(8) 0.6164(4) 0.303(15) Uiso 0.382(10) 1 d D U P R 10
F2G F -0.1476(15) 0.2513(9) 0.6142(5) 0.356(19) Uiso 0.382(10) 1 d D U P R 10
O2G O -0.0917(19) 0.3035(8) 0.6120(4) 0.298(13) Uiso 0.382(10) 1 d D U P R 10
O1G O -0.1324(15) 0.2903(9) 0.5886(5) 0.297(15) Uiso 0.382(10) 1 d D U P R 10
O3G O -0.0359(14) 0.2866(8) 0.5916(5) 0.268(14) Uiso 0.382(10) 1 d D U P R 10
C1G C -0.1015(15) 0.2507(6) 0.6067(4) 0.315(13) Uiso 0.382(10) 1 d D U P R 10

loop_
_atom_site_aniso_label
_atom_site_aniso_U_11
_atom_site_aniso_U_22
_atom_site_aniso_U_33
_atom_site_aniso_U_23
_atom_site_aniso_U_13
_atom_site_aniso_U_12
Cd1 0.2074(14) 0.1480(11) 0.1402(10) -0.0099(8) 0.0093(9) 0.0194(9)
Cd2 0.321(3) 0.312(3) 0.1112(11) 0.0396(13) 0.0122(13) 0.101(2)
Cd3 0.2088(16) 0.2472(19) 0.1494(12) 0.0185(11) -0.0088(11) 0.0172(13)
Cd4 0.1619(10) 0.1002(7) 0.1099(8) -0.0011(5) -0.0110(7) 0.0040(6)
Cd5 0.1560(10) 0.1389(9) 0.1104(8) 0.0139(6) -0.0140(7) -0.0047(7)
Cd6 0.1972(13) 0.1154(8) 0.1405(10) 0.0312(7) 0.0162(9) 0.0043(8)
N1 0.203(13) 0.144(10) 0.136(9) -0.010(8) 0.015(8) 0.002(7)
N2 0.185(10) 0.139(9) 0.125(9) 0.008(7) 0.009(8) 0.013(7)
N3 0.153(9) 0.110(7) 0.102(7) -0.003(5) -0.011(6) -0.008(6)
N4 0.173(9) 0.101(7) 0.113(8) -0.003(5) -0.002(7) 0.004(7)
N5 0.243(15) 0.321(18) 0.098(8) 0.009(8) 0.006(9) 0.058(13)
N6 0.34(2) 0.302(16) 0.110(10) 0.022(10) 0.020(12) 0.083(17)
O1 0.234(10) 0.146(7) 0.121(6) 0.020(6) -0.032(7) -0.017(7)
O2 0.194(9) 0.141(7) 0.113(6) 0.008(5) -0.029(6) 0.007(6)
O3 0.305(14) 0.190(10) 0.118(6) 0.045(6) -0.043(8) -0.018(9)
C1 0.210(15) 0.147(12) 0.163(12) -0.015(9) 0.027(11) -0.001(9)
C2 0.227(15) 0.125(11) 0.166(13) -0.010(9) 0.026(10) 0.000(9)
C3 0.250(17) 0.113(10) 0.185(14) -0.019(10) 0.044(11) 0.010(9)
C4 0.205(14) 0.133(11) 0.142(11) -0.003(8) 0.011(10) 0.018(8)
C5 0.186(13) 0.135(10) 0.134(10) -0.003(8) 0.010(8) 0.018(8)
C6 0.180(12) 0.129(10) 0.130(11) 0.010(7) 0.007(10) 0.025(7)
C7 0.187(11) 0.137(9) 0.149(12) 0.017(9) -0.004(10) 0.012(7)
C8 0.208(12) 0.141(9) 0.147(12) 0.006(10) 0.003(11) 0.012(8)
C9 0.219(12) 0.140(9) 0.158(13) 0.012(10) -0.019(12) 0.013(8)
C10 0.208(11) 0.145(9) 0.113(11) 0.018(9) -0.027(10) -0.005(8)
C11 0.184(11) 0.147(9) 0.135(11) 0.018(10) -0.028(10) 0.003(7)
C12 0.186(11) 0.138(9) 0.132(11) 0.006(9) -0.007(10) 0.009(7)
C13 0.208(13) 0.147(9) 0.117(7) 0.016(6) -0.034(10) 0.001(9)
C14 0.197(14) 0.141(9) 0.112(8) 0.012(7) -0.026(9) 0.008(8)
C15 0.195(13) 0.138(8) 0.109(7) 0.014(6) -0.027(9) 0.014(8)
C16 0.232(16) 0.169(11) 0.108(7) 0.023(7) -0.036(10) -0.004(11)
C17 0.241(16) 0.168(12) 0.110(7) 0.031(7) -0.031(10) -0.002(10)
C18 0.233(16) 0.157(11) 0.123(7) 0.032(7) -0.038(11) -0.002(10)
C19 0.176(10) 0.117(9) 0.094(8) -0.006(6) -0.025(7) -0.001(8)
C20 0.177(9) 0.136(11) 0.092(8) -0.001(6) -0.018(8) -0.002(9)
C21 0.158(9) 0.130(10) 0.101(9) 0.002(6) -0.017(7) -0.007(8)
C22 0.163(9) 0.119(9) 0.090(8) -0.007(5) -0.014(7) -0.002(8)
C23 0.162(9) 0.129(10) 0.093(8) -0.006(6) -0.016(8) -0.002(9)
C24 0.166(10) 0.124(10) 0.101(9) -0.011(6) -0.022(7) -0.002(8)
C25 0.170(11) 0.105(8) 0.092(8) -0.013(5) 0.002(7) -0.007(7)
C26 0.173(10) 0.106(8) 0.102(9) -0.003(6) 0.007(8) -0.003(7)
C27 0.185(10) 0.111(9) 0.128(11) 0.004(6) 0.012(8) -0.007(8)
C28 0.207(11) 0.115(10) 0.133(12) 0.021(7) 0.013(10) -0.010(9)
C29 0.201(11) 0.111(10) 0.131(11) 0.013(7) 0.007(9) 0.009(9)
C30 0.189(11) 0.094(9) 0.123(10) 0.001(6) -0.007(8) 0.007(7)
C31 0.254(15) 0.213(15) 0.108(9) 0.047(8) -0.026(10) -0.012(11)
C32 0.253(15) 0.220(16) 0.104(11) 0.032(9) -0.024(10) 0.007(12)
C33 0.244(15) 0.223(17) 0.095(10) 0.034(8) -0.008(11) 0.009(11)
C34 0.242(16) 0.255(17) 0.103(10) 0.040(9) -0.006(10) 0.021(12)
C35 0.243(15) 0.259(18) 0.125(12) 0.046(10) -0.013(10) 0.017(13)
C36 0.248(16) 0.243(18) 0.124(12) 0.053(9) -0.027(12) -0.002(12)
C37 0.263(19) 0.288(17) 0.108(9) 0.020(9) 0.000(12) 0.034(16)
C38 0.307(19) 0.287(15) 0.094(8) 0.021(9) 0.008(12) 0.052(17)
C39 0.36(2) 0.282(17) 0.111(10) 0.035(10) -0.016(14) 0.022(18)
C40 0.39(2) 0.306(19) 0.098(10) 0.023(11) -0.010(14) 0.05(2)
C41 0.36(2) 0.299(16) 0.158(12) 0.003(13) -0.029(15) 0.045(18)
C42 0.37(2) 0.290(17) 0.136(13) 0.010(11) 0.012(17) 0.096(19)
N7 0.197(12) 0.129(9) 0.182(12) 0.023(7) 0.046(9) 0.010(8)
N8 0.202(11) 0.113(7) 0.123(8) 0.034(5) 0.010(8) -0.004(7)
N9 0.144(8) 0.113(7) 0.119(8) 0.010(5) 0.002(7) 0.000(6)
N10 0.147(8) 0.127(8) 0.105(8) 0.011(6) -0.004(6) -0.010(7)
N11 0.200(12) 0.235(14) 0.102(7) 0.030(8) -0.004(8) -0.013(10)
N2F 0.238(15) 0.257(13) 0.126(9) 0.040(10) -0.025(9) 0.002(13)
O4 0.237(10) 0.143(7) 0.105(7) 0.020(4) 0.012(7) -0.039(7)
O5 0.185(8) 0.144(7) 0.082(5) 0.005(4) -0.008(5) -0.027(6)
O6 0.255(11) 0.147(7) 0.088(5) 0.004(5) -0.023(6) -0.031(7)
C51 0.229(17) 0.152(11) 0.171(13) 0.021(8) 0.047(12) 0.001(11)
C52 0.267(18) 0.165(12) 0.198(14) 0.002(9) 0.055(12) -0.015(11)
C53 0.239(18) 0.128(11) 0.215(16) -0.010(9) 0.048(12) -0.026(11)
C54 0.214(15) 0.117(9) 0.187(13) 0.011(8) 0.031(11) -0.013(9)
C55 0.190(14) 0.108(8) 0.166(12) 0.020(7) 0.030(9) -0.001(8)
C56 0.164(12) 0.117(8) 0.145(10) 0.026(7) 0.009(9) 0.000(8)
C57 0.197(12) 0.120(9) 0.102(9) 0.035(6) 0.005(9) -0.014(8)
C58 0.201(11) 0.143(11) 0.111(10) 0.035(6) 0.005(9) -0.024(8)
C59 0.195(11) 0.142(11) 0.116(11) 0.030(6) -0.005(9) -0.024(9)
C60 0.196(11) 0.123(8) 0.108(10) 0.038(6) -0.011(9) -0.010(8)
C61 0.196(11) 0.128(10) 0.106(10) 0.031(6) 0.000(9) -0.015(8)
C62 0.189(11) 0.127(10) 0.115(11) 0.031(6) -0.003(8) -0.010(9)
C63 0.188(12) 0.133(7) 0.099(7) 0.017(5) 0.003(8) -0.021(8)
C64 0.194(13) 0.141(9) 0.092(7) 0.008(6) 0.007(8) -0.024(9)
C65 0.187(12) 0.140(9) 0.081(6) 0.011(5) 0.002(7) -0.016(8)
C66 0.196(13) 0.134(9) 0.083(6) 0.013(6) -0.008(8) -0.020(9)
C67 0.230(14) 0.136(8) 0.085(6) 0.009(6) -0.017(8) -0.022(9)
C68 0.226(15) 0.133(8) 0.091(8) 0.013(6) -0.002(9) -0.013(9)
C69 0.169(9) 0.128(8) 0.074(7) 0.004(6) -0.007(8) -0.014(7)
C70 0.150(9) 0.128(8) 0.083(8) -0.002(7) -0.017(7) -0.016(6)
C71 0.143(8) 0.132(9) 0.080(8) 0.010(7) -0.019(8) -0.012(6)
C72 0.141(8) 0.120(8) 0.089(8) 0.007(6) -0.027(8) -0.011(6)
C73 0.156(9) 0.127(8) 0.089(9) 0.014(7) -0.017(8) -0.006(6)
C74 0.174(9) 0.119(8) 0.085(9) 0.010(7) -0.012(9) -0.007(7)
C75 0.157(10) 0.113(9) 0.093(8) -0.008(5) -0.002(7) -0.013(7)
C76 0.155(9) 0.099(8) 0.091(8) -0.003(5) -0.013(7) -0.008(7)
C77 0.181(10) 0.135(11) 0.086(8) 0.010(6) -0.001(8) 0.003(8)
C78 0.200(11) 0.130(11) 0.101(10) 0.019(7) 0.003(9) 0.000(9)
C79 0.200(11) 0.141(11) 0.127(11) 0.019(7) -0.002(9) -0.025(10)
C80 0.163(10) 0.147(12) 0.140(11) 0.025(8) -0.015(9) -0.027(8)
C81 0.218(14) 0.174(13) 0.089(7) 0.009(8) -0.016(8) -0.039(9)
C82 0.237(16) 0.198(16) 0.089(8) 0.002(9) -0.012(9) -0.017(10)
C83 0.228(15) 0.234(17) 0.099(7) 0.015(10) -0.003(9) -0.001(11)
C84 0.219(15) 0.206(15) 0.095(7) 0.021(9) -0.007(8) -0.010(10)
C85 0.230(17) 0.222(17) 0.089(8) 0.017(10) -0.010(9) 0.000(10)
C86 0.246(15) 0.188(14) 0.090(7) 0.006(9) -0.021(9) -0.002(10)
C87 0.214(16) 0.232(15) 0.103(9) 0.022(9) -0.010(10) -0.008(13)
C13F 0.229(16) 0.253(14) 0.108(9) 0.033(9) -0.023(10) -0.020(14)
C12F 0.264(19) 0.268(14) 0.121(11) 0.029(9) -0.041(12) -0.036(15)
C11F 0.27(2) 0.297(15) 0.124(11) 0.034(11) -0.049(12) -0.028(17)
C10F 0.31(2) 0.311(16) 0.150(12) 0.037(11) -0.063(14) 0.011(18)
C9F 0.27(2) 0.279(15) 0.148(12) 0.045(10) -0.044(13) 0.007(16)
N13 0.192(11) 0.134(8) 0.185(12) 0.031(9) 0.021(10) 0.030(7)
N14 0.167(10) 0.121(7) 0.147(9) 0.032(6) 0.012(9) 0.003(7)
N15 0.146(7) 0.082(6) 0.107(7) 0.001(5) -0.001(6) 0.002(5)
N16 0.128(8) 0.134(9) 0.128(8) -0.009(6) -0.019(7) 0.004(6)
N17 0.159(9) 0.143(9) 0.103(8) 0.014(6) 0.009(7) -0.009(7)
C101 0.231(15) 0.134(9) 0.218(17) 0.035(11) 0.004(13) 0.031(9)
C102 0.222(15) 0.160(11) 0.288(19) 0.075(14) 0.013(14) 0.043(9)
C103 0.200(14) 0.192(13) 0.28(2) 0.088(15) 0.004(14) 0.040(9)
C104 0.191(12) 0.172(11) 0.240(18) 0.069(13) 0.009(13) 0.023(9)
C105 0.186(12) 0.148(9) 0.175(13) 0.051(11) 0.023(11) 0.022(7)
C106 0.167(11) 0.141(9) 0.176(14) 0.039(10) 0.014(12) 0.010(9)
C107 0.169(11) 0.117(8) 0.120(10) 0.022(7) 0.017(7) 0.008(7)
C108 0.147(11) 0.124(9) 0.106(9) 0.028(7) 0.010(7) -0.002(7)
C109 0.160(11) 0.112(8) 0.096(8) 0.008(6) 0.001(7) -0.001(7)
C110 0.165(11) 0.114(7) 0.088(8) 0.011(6) 0.001(7) 0.008(6)
C111 0.175(12) 0.120(9) 0.110(9) 0.020(7) 0.017(8) 0.012(7)
C112 0.169(12) 0.112(9) 0.140(11) 0.023(7) 0.033(8) 0.010(7)
C113 0.144(9) 0.119(7) 0.081(8) 0.011(6) -0.005(7) 0.001(6)
C114 0.147(9) 0.117(7) 0.080(8) 0.009(6) -0.001(7) 0.003(6)
C115 0.136(7) 0.114(7) 0.079(8) 0.008(6) -0.007(6) -0.005(5)
C116 0.144(8) 0.114(8) 0.078(8) 0.005(6) -0.001(7) -0.006(6)
C117 0.145(7) 0.119(7) 0.064(7) -0.001(5) -0.005(6) -0.005(6)
C118 0.152(9) 0.128(8) 0.081(8) 0.014(6) -0.001(7) 0.001(6)
C119 0.141(7) 0.117(7) 0.072(7) 0.016(7) -0.002(7) 0.003(5)
C120 0.141(7) 0.107(7) 0.070(7) 0.010(6) 0.002(7) 0.009(5)
C121 0.137(7) 0.104(6) 0.087(8) 0.005(7) 0.002(7) 0.005(6)
C122 0.141(7) 0.104(6) 0.077(7) 0.007(7) 0.007(7) 0.005(5)
C123 0.145(7) 0.111(8) 0.082(8) 0.008(7) -0.001(8) 0.001(5)
C124 0.140(7) 0.119(6) 0.078(7) 0.010(7) -0.005(7) -0.001(6)
C125 0.151(8) 0.113(10) 0.123(10) -0.008(8) -0.012(7) -0.002(7)
C126 0.144(8) 0.132(10) 0.127(10) -0.009(7) -0.017(7) -0.006(8)
C127 0.175(11) 0.196(15) 0.152(12) -0.041(10) -0.049(9) 0.016(10)
C128 0.174(11) 0.222(17) 0.196(15) -0.036(11) -0.065(11) 0.021(11)
C129 0.143(10) 0.215(16) 0.208(15) -0.040(11) -0.039(9) 0.018(10)
C130 0.132(9) 0.156(12) 0.160(12) -0.012(9) -0.013(8) 0.012(9)
C131 0.145(7) 0.121(8) 0.074(7) 0.003(5) 0.004(7) 0.000(7)
C132 0.145(7) 0.105(8) 0.093(8) 0.004(6) -0.001(7) 0.005(7)
C133 0.142(8) 0.118(9) 0.092(9) -0.001(5) -0.005(7) -0.004(7)
C134 0.147(8) 0.113(9) 0.085(8) -0.003(5) 0.009(7) 0.000(7)
C135 0.153(8) 0.120(9) 0.093(9) 0.014(6) 0.005(8) 0.008(8)
C136 0.145(8) 0.115(9) 0.095(9) 0.007(5) 0.005(7) 0.008(7)
N18 0.209(13) 0.189(12) 0.153(12) -0.033(8) -0.026(9) 0.038(10)
N19 0.196(10) 0.191(12) 0.153(9) -0.050(10) -0.014(8) 0.040(9)
N20 0.237(12) 0.252(16) 0.167(13) -0.024(13) -0.021(13) 0.031(12)
N2G 0.246(15) 0.319(19) 0.236(16) 0.047(17) 0.004(19) 0.069(13)
N22 0.28(2) 0.40(3) 0.119(11) -0.065(13) 0.008(12) 0.010(18)
C137 0.200(15) 0.203(15) 0.190(16) -0.039(12) -0.036(11) 0.028(11)
C138 0.217(15) 0.228(17) 0.223(17) -0.045(12) -0.052(12) 0.048(12)
C139 0.223(16) 0.235(18) 0.227(19) -0.043(12) -0.041(12) 0.060(13)
C140 0.232(16) 0.220(16) 0.187(16) -0.040(12) -0.035(12) 0.067(12)
C141 0.221(13) 0.197(14) 0.159(13) -0.042(10) -0.027(10) 0.057(10)
C142 0.220(14) 0.195(15) 0.166(14) -0.060(12) -0.024(10) 0.058(11)
C143 0.196(9) 0.154(13) 0.148(10) -0.026(12) -0.011(8) 0.015(12)
C144 0.196(10) 0.150(14) 0.129(10) -0.003(12) -0.012(8) 0.005(13)
C145 0.197(10) 0.147(14) 0.118(9) 0.012(11) -0.011(8) 0.007(13)
C146 0.204(9) 0.205(15) 0.125(9) -0.017(11) -0.009(8) 0.021(13)
C147 0.206(10) 0.218(17) 0.138(10) -0.008(14) -0.006(8) 0.009(14)
C148 0.205(10) 0.209(16) 0.148(10) -0.025(14) -0.005(8) 0.009(14)
C149 0.207(10) 0.241(15) 0.115(9) -0.011(9) -0.009(9) 0.020(11)
C150 0.213(11) 0.223(16) 0.119(11) 0.009(10) -0.015(9) 0.029(12)
C151 0.213(10) 0.207(14) 0.112(10) 0.022(9) -0.009(8) 0.019(10)
C152 0.207(12) 0.182(14) 0.110(9) 0.029(8) -0.012(9) 0.012(10)
C153 0.210(13) 0.264(16) 0.092(8) 0.005(9) -0.016(9) 0.029(11)
C154 0.214(13) 0.244(17) 0.101(10) -0.004(9) -0.018(8) 0.025(12)
C155 0.213(10) 0.198(13) 0.128(12) 0.034(10) -0.007(10) 0.022(10)
C156 0.234(12) 0.223(15) 0.150(14) 0.012(12) -0.001(14) 0.034(11)
C157 0.228(13) 0.208(14) 0.141(13) 0.023(11) 0.003(14) 0.027(10)
C158 0.232(12) 0.238(15) 0.144(14) 0.007(12) 0.008(14) 0.015(10)
C159 0.211(10) 0.231(15) 0.132(13) 0.019(12) 0.012(13) 0.007(11)
C160 0.217(11) 0.229(15) 0.134(13) 0.028(11) -0.008(14) 0.017(10)
C161 0.253(15) 0.273(19) 0.216(19) 0.026(19) 0.008(18) 0.037(14)
C13G 0.274(15) 0.297(18) 0.235(18) 0.06(2) 0.02(2) 0.062(12)
C12G 0.32(2) 0.294(18) 0.33(3) 0.04(2) 0.01(2) 0.079(14)
C11G 0.33(2) 0.32(2) 0.39(3) 0.05(3) -0.01(3) 0.093(15)
C10G 0.321(19) 0.33(2) 0.40(2) 0.06(2) -0.01(2) 0.095(16)
C9G 0.265(15) 0.33(2) 0.31(2) 0.05(2) 0.02(2) 0.101(16)
C167 0.213(16) 0.304(18) 0.089(8) -0.010(9) -0.011(9) 0.023(11)
C168 0.232(18) 0.31(2) 0.109(10) -0.033(11) -0.012(11) 0.036(12)
C169 0.241(18) 0.34(2) 0.112(10) -0.041(12) -0.006(11) 0.036(14)
C170 0.24(2) 0.35(2) 0.103(10) -0.034(12) -0.002(11) 0.008(14)
C171 0.24(2) 0.35(2) 0.100(10) -0.022(11) -0.020(12) 0.005(13)
C172 0.235(17) 0.32(2) 0.093(9) -0.004(11) -0.018(10) 0.014(13)
N2J 0.38(2) 0.298(18) 0.161(16) 0.027(14) 0.000(14) 0.122(15)
N24 0.312(17) 0.235(14) 0.093(9) 0.008(11) 0.002(9) 0.037(12)
N25 0.180(11) 0.155(10) 0.103(6) 0.032(7) -0.028(6) 0.010(8)
N26 0.181(11) 0.139(8) 0.114(6) 0.014(6) -0.016(8) 0.014(8)
N27 0.29(2) 0.41(3) 0.169(14) 0.052(17) -0.095(14) 0.006(18)
C9J 0.44(3) 0.31(2) 0.24(2) 0.01(2) 0.052(18) 0.14(2)
C10J 0.46(2) 0.31(2) 0.33(2) 0.01(2) 0.052(19) 0.134(19)
C11J 0.44(3) 0.301(19) 0.32(3) -0.01(2) 0.03(2) 0.123(18)
C12J 0.43(3) 0.264(16) 0.24(2) -0.02(2) 0.006(19) 0.106(18)
C13J 0.39(2) 0.265(16) 0.158(18) -0.011(16) -0.018(14) 0.086(15)
C178 0.35(2) 0.232(15) 0.133(14) -0.012(16) -0.028(13) 0.050(15)
C179 0.266(17) 0.230(15) 0.093(11) -0.006(9) -0.022(9) 0.015(11)
C180 0.258(19) 0.264(19) 0.114(12) 0.018(11) -0.011(11) 0.030(13)
C181 0.248(17) 0.233(16) 0.106(11) 0.010(10) -0.011(10) 0.008(12)
C182 0.229(13) 0.210(15) 0.104(10) 0.003(9) -0.026(8) -0.016(10)
C183 0.242(17) 0.210(16) 0.109(11) 0.001(9) -0.024(10) -0.004(11)
C184 0.251(18) 0.240(17) 0.117(12) 0.008(11) -0.014(10) 0.009(12)
C185 0.233(13) 0.208(14) 0.105(8) 0.016(10) -0.021(7) -0.009(10)
C186 0.227(14) 0.188(15) 0.105(7) 0.014(10) -0.022(8) -0.013(11)
C187 0.207(13) 0.193(14) 0.100(6) 0.018(9) -0.028(6) -0.027(10)
C188 0.211(13) 0.219(16) 0.108(7) 0.035(10) -0.029(8) -0.032(11)
C189 0.217(14) 0.238(17) 0.107(7) 0.028(10) -0.032(8) -0.028(11)
C190 0.244(15) 0.236(18) 0.112(9) 0.015(11) -0.032(9) -0.006(13)
C191 0.204(11) 0.179(12) 0.101(6) 0.028(9) -0.023(6) -0.013(12)
C192 0.203(10) 0.198(14) 0.108(7) 0.023(10) -0.030(8) -0.007(13)
C193 0.187(10) 0.203(14) 0.108(7) 0.024(10) -0.028(7) -0.009(11)
C194 0.184(10) 0.164(11) 0.103(7) 0.026(8) -0.024(6) -0.015(11)
C195 0.187(10) 0.161(12) 0.103(7) 0.016(9) -0.024(7) -0.009(11)
C196 0.202(11) 0.139(11) 0.102(7) 0.013(9) -0.022(7) -0.007(10)
C197 0.243(17) 0.163(13) 0.122(7) 0.031(8) -0.022(11) 0.037(11)
C198 0.271(16) 0.147(9) 0.127(8) 0.024(7) -0.015(11) 0.048(12)
C199 0.36(2) 0.155(9) 0.151(9) 0.020(9) -0.019(15) 0.080(15)
C200 0.37(2) 0.163(11) 0.162(9) 0.008(8) 0.004(17) 0.077(15)
C201 0.285(17) 0.161(10) 0.136(8) -0.001(7) -0.004(13) 0.043(14)
C202 0.185(13) 0.144(9) 0.114(7) 0.008(7) -0.014(10) 0.004(10)
C203 0.238(15) 0.279(19) 0.108(9) 0.042(10) -0.036(10) -0.020(11)
C204 0.241(18) 0.32(2) 0.116(11) 0.025(11) -0.051(11) -0.026(13)
C205 0.24(2) 0.36(2) 0.139(12) 0.025(13) -0.065(12) -0.022(14)
C206 0.28(2) 0.35(2) 0.163(14) 0.036(14) -0.087(14) -0.007(14)
C207 0.242(18) 0.32(2) 0.152(13) 0.051(13) -0.059(13) -0.018(14)
C208 0.200(17) 0.28(2) 0.132(11) 0.053(11) -0.032(10) -0.032(11)
N2Q 0.249(14) 0.151(11) 0.143(10) 0.046(8) 0.056(9) 0.022(9)
N29 0.191(10) 0.101(7) 0.118(8) 0.023(7) -0.001(7) -0.001(6)
N30 0.176(11) 0.101(6) 0.114(8) 0.014(6) -0.002(7) -0.002(6)
N31 0.173(10) 0.113(6) 0.115(8) -0.007(6) -0.007(6) 0.015(7)
N32 0.195(13) 0.176(13) 0.260(18) 0.019(12) -0.028(12) -0.065(10)
C9Q 0.256(17) 0.157(14) 0.181(13) 0.045(12) 0.059(11) 0.027(11)
C10Q 0.306(18) 0.243(18) 0.201(15) 0.074(13) 0.103(12) 0.093(14)
C11Q 0.32(2) 0.24(2) 0.190(15) 0.075(14) 0.096(13) 0.080(15)
C12Q 0.276(18) 0.187(15) 0.148(11) 0.050(11) 0.052(11) 0.039(13)
C13Q 0.245(14) 0.137(12) 0.134(10) 0.027(9) 0.034(9) 0.006(9)
C214 0.224(14) 0.131(11) 0.117(9) 0.013(9) 0.008(8) -0.005(9)
C215 0.181(11) 0.116(9) 0.131(10) 0.016(8) -0.004(8) -0.003(7)
C216 0.180(11) 0.110(9) 0.134(11) 0.004(8) -0.003(9) -0.008(7)
C217 0.186(11) 0.119(8) 0.124(11) 0.013(8) 0.006(9) -0.003(7)
C218 0.183(9) 0.109(8) 0.110(10) 0.001(7) -0.011(8) -0.009(6)
C219 0.169(11) 0.117(9) 0.132(11) 0.007(8) -0.018(9) -0.013(7)
C220 0.183(11) 0.102(8) 0.142(11) 0.005(8) -0.005(9) -0.005(7)
C221 0.179(8) 0.113(7) 0.118(10) 0.003(8) -0.011(9) -0.011(6)
C222 0.164(9) 0.114(7) 0.123(10) 0.004(8) -0.022(9) -0.010(6)
C223 0.167(10) 0.116(7) 0.146(11) 0.006(8) -0.016(10) -0.004(5)
C224 0.161(9) 0.119(7) 0.160(12) 0.003(9) -0.025(10) -0.004(6)
C225 0.172(8) 0.116(7) 0.151(11) 0.007(8) -0.022(10) -0.004(6)
C226 0.181(8) 0.116(9) 0.113(10) -0.010(8) -0.017(10) -0.012(6)
C227 0.171(11) 0.109(7) 0.146(11) 0.016(8) -0.010(9) -0.006(5)
C228 0.194(12) 0.118(9) 0.251(17) -0.016(11) -0.051(12) 0.004(8)
C229 0.164(11) 0.124(9) 0.261(18) -0.023(11) -0.021(12) -0.003(8)
C230 0.174(11) 0.102(7) 0.133(10) 0.013(7) -0.006(9) -0.006(6)
C231 0.173(10) 0.113(7) 0.133(11) 0.003(8) -0.006(10) 0.001(7)
C232 0.170(11) 0.113(7) 0.130(11) 0.004(8) -0.005(9) 0.001(7)
C233 0.184(14) 0.125(7) 0.125(11) 0.016(7) 0.003(8) 0.007(9)
C234 0.187(13) 0.128(7) 0.119(10) 0.006(7) 0.001(8) 0.014(8)
C235 0.233(16) 0.159(9) 0.150(12) -0.012(9) 0.038(10) -0.001(11)
C236 0.226(16) 0.164(9) 0.144(13) -0.012(9) 0.027(10) 0.029(11)
C237 0.196(14) 0.138(8) 0.135(11) -0.018(8) -0.003(9) 0.030(9)
C238 0.186(13) 0.117(7) 0.141(11) -0.010(7) 0.003(9) 0.013(9)
C239 0.179(9) 0.127(9) 0.145(12) 0.000(8) -0.019(8) -0.016(8)
C240 0.185(12) 0.126(10) 0.175(13) -0.002(8) -0.005(10) -0.020(8)
C241 0.222(15) 0.141(12) 0.201(16) -0.010(10) 0.010(11) -0.051(10)
C242 0.184(13) 0.162(13) 0.221(17) -0.006(10) -0.013(11) -0.045(10)
C243 0.171(11) 0.144(12) 0.201(15) 0.002(9) -0.018(10) -0.016(9)
C244 0.170(11) 0.134(11) 0.173(13) 0.002(9) -0.019(9) -0.009(8)
N33 0.268(14) 0.208(15) 0.150(12) -0.003(9) 0.028(11) 0.040(13)
N34 0.209(10) 0.149(10) 0.134(10) 0.002(8) 0.013(8) 0.010(10)
N35 0.210(12) 0.269(15) 0.151(13) -0.008(12) -0.004(10) -0.009(12)
N2D 0.221(15) 0.31(2) 0.178(13) -0.017(13) -0.009(11) 0.004(13)
N37 0.27(2) 0.172(14) 0.33(2) -0.048(13) -0.011(16) 0.048(13)
C245 0.290(15) 0.28(2) 0.203(18) 0.028(15) 0.041(15) 0.091(18)
C246 0.276(13) 0.36(2) 0.26(2) 0.069(17) 0.059(14) 0.043(18)
C247 0.251(14) 0.34(3) 0.208(19) 0.057(16) 0.057(14) -0.01(2)
C248 0.247(14) 0.32(2) 0.167(15) 0.049(14) 0.038(13) -0.012(19)
C249 0.238(12) 0.235(18) 0.143(13) 0.019(11) 0.036(11) 0.013(14)
C250 0.231(12) 0.196(16) 0.142(13) 0.004(11) 0.025(11) -0.007(14)
C251 0.208(10) 0.133(11) 0.134(9) 0.012(9) 0.005(8) 0.014(11)
C252 0.203(10) 0.120(11) 0.138(9) 0.016(9) 0.012(9) 0.004(11)
C253 0.201(10) 0.116(10) 0.143(10) 0.021(9) 0.006(8) 0.006(11)
C254 0.210(9) 0.134(11) 0.137(10) 0.028(9) 0.004(8) 0.007(9)
C255 0.216(11) 0.154(13) 0.147(10) 0.011(10) -0.006(9) 0.022(12)
C256 0.223(11) 0.163(13) 0.152(11) -0.008(11) -0.009(9) 0.038(13)
C257 0.207(9) 0.133(11) 0.132(11) 0.038(7) 0.003(9) 0.001(8)
C258 0.206(9) 0.142(11) 0.143(12) 0.033(8) 0.002(11) 0.001(9)
C259 0.205(9) 0.144(11) 0.150(12) 0.038(7) -0.005(10) 0.012(9)
C260 0.208(12) 0.142(12) 0.159(14) 0.040(7) 0.010(10) 0.004(9)
C261 0.211(12) 0.117(9) 0.167(12) 0.045(7) 0.009(10) 0.005(9)
C262 0.210(11) 0.135(11) 0.132(11) 0.038(7) 0.008(10) 0.006(9)
C263 0.202(11) 0.175(10) 0.170(13) 0.019(10) -0.011(11) 0.014(9)
C264 0.200(14) 0.203(12) 0.200(17) 0.026(13) -0.012(13) 0.019(9)
C265 0.202(14) 0.233(13) 0.189(16) 0.009(16) -0.012(13) 0.018(11)
C266 0.208(12) 0.232(13) 0.164(14) -0.013(15) -0.009(12) 0.008(10)
C267 0.215(14) 0.203(12) 0.136(13) -0.004(12) -0.012(13) 0.000(9)
C268 0.209(13) 0.177(10) 0.135(12) 0.018(11) -0.005(11) -0.002(9)
C269 0.208(15) 0.31(2) 0.168(16) -0.010(15) 0.003(11) -0.003(15)
C13D 0.215(14) 0.33(2) 0.178(14) -0.019(14) 0.018(12) -0.016(15)
C12D 0.246(18) 0.41(3) 0.241(19) -0.062(19) 0.053(14) -0.071(19)
C11D 0.247(18) 0.42(3) 0.25(2) -0.07(2) 0.035(16) -0.068(18)
C10D 0.261(18) 0.37(2) 0.249(19) -0.052(18) 0.033(16) -0.045(17)
C9D 0.23(2) 0.33(2) 0.211(17) -0.033(16) 0.001(13) -0.016(17)
C275 0.203(13) 0.114(9) 0.215(15) 0.033(8) -0.010(10) 0.023(8)
C276 0.231(15) 0.126(11) 0.263(19) 0.010(10) 0.006(13) 0.001(10)
C277 0.258(17) 0.118(11) 0.30(2) 0.003(10) 0.017(15) 0.010(12)
C278 0.251(17) 0.132(12) 0.269(19) -0.004(11) -0.004(14) 0.023(11)
C279 0.214(14) 0.142(12) 0.222(17) 0.012(10) -0.020(12) 0.037(9)
C280 0.196(13) 0.136(11) 0.207(16) 0.014(9) -0.022(10) 0.028(10)
N39 0.243(15) 0.280(16) 0.127(10) 0.063(10) 0.030(9) 0.077(14)
N40 0.165(8) 0.123(8) 0.113(8) 0.008(7) -0.023(6) -0.013(7)
N41 0.173(10) 0.144(10) 0.154(10) 0.024(8) -0.015(8) -0.014(9)
N42 0.243(14) 0.142(12) 0.223(16) 0.029(9) -0.019(12) 0.010(10)
C286 0.244(15) 0.309(19) 0.208(16) 0.093(15) 0.046(14) 0.074(17)
C287 0.232(15) 0.242(14) 0.119(11) 0.039(10) 0.014(9) 0.049(13)
C288 0.208(16) 0.218(13) 0.110(11) 0.037(9) -0.001(8) 0.039(11)
C289 0.180(14) 0.195(11) 0.112(10) 0.017(8) -0.008(8) 0.010(11)
C290 0.215(14) 0.190(11) 0.108(9) 0.006(8) 0.007(8) 0.010(11)
C291 0.241(18) 0.205(12) 0.116(11) 0.007(9) 0.017(9) 0.026(12)
C292 0.241(17) 0.224(13) 0.121(12) 0.014(10) 0.019(10) 0.038(13)
C293 0.191(12) 0.169(12) 0.105(9) -0.005(7) -0.005(7) -0.012(9)
C294 0.200(12) 0.157(12) 0.094(8) -0.013(7) -0.007(7) -0.005(10)
C295 0.187(10) 0.140(11) 0.098(8) -0.019(7) -0.010(6) -0.005(8)
C296 0.177(10) 0.121(10) 0.099(9) -0.015(6) -0.014(7) -0.020(7)
C297 0.193(11) 0.127(10) 0.099(8) -0.022(6) -0.007(7) -0.006(8)
C298 0.187(11) 0.145(11) 0.102(9) -0.019(6) -0.005(8) -0.012(9)
C299 0.181(9) 0.113(9) 0.107(7) -0.016(8) -0.010(6) -0.011(8)
C300 0.193(11) 0.141(11) 0.108(8) -0.006(9) -0.016(7) -0.006(10)
C301 0.189(10) 0.144(11) 0.111(7) -0.003(9) -0.024(8) -0.003(10)
C302 0.171(8) 0.126(10) 0.113(7) -0.004(8) -0.022(7) -0.014(9)
C303 0.174(10) 0.133(11) 0.106(8) -0.020(8) -0.020(6) 0.008(9)
C304 0.182(10) 0.123(10) 0.105(7) -0.013(8) -0.015(7) 0.012(9)
C305 0.170(8) 0.178(14) 0.134(12) 0.010(10) -0.025(8) -0.023(11)
C306 0.162(8) 0.186(14) 0.152(11) 0.019(9) -0.025(9) -0.024(11)
C307 0.170(10) 0.28(2) 0.194(15) -0.009(13) -0.045(11) -0.016(15)
C308 0.164(10) 0.31(2) 0.229(18) -0.003(15) -0.043(13) -0.011(16)
C309 0.179(11) 0.254(18) 0.213(16) 0.027(14) -0.024(12) 0.013(14)
C310 0.175(13) 0.189(15) 0.160(13) 0.041(10) -0.006(10) -0.007(12)
C311 0.190(10) 0.135(10) 0.100(9) -0.022(6) 0.001(9) 0.002(8)
C312 0.200(11) 0.116(11) 0.130(11) -0.014(6) 0.001(9) 0.001(8)
C313 0.208(11) 0.122(11) 0.153(12) 0.000(7) 0.000(11) -0.007(10)
C314 0.205(11) 0.128(12) 0.162(14) -0.006(7) -0.005(11) 0.004(10)
C315 0.197(11) 0.138(13) 0.144(13) -0.010(7) -0.005(9) 0.001(9)
C316 0.193(10) 0.161(12) 0.112(10) -0.016(7) -0.002(10) 0.005(10)
O4A 0.288(14) 0.176(9) 0.139(7) -0.015(7) -0.001(10) 0.040(10)
N1A 0.35(2) 0.205(12) 0.158(14) 0.048(14) -0.033(15) -0.012(17)
C2A 0.281(19) 0.199(14) 0.155(10) -0.025(9) 0.003(13) 0.066(15)
C3A 0.217(13) 0.210(16) 0.151(9) -0.032(10) 0.006(12) 0.051(12)
C4A 0.217(12) 0.172(15) 0.149(12) -0.032(11) -0.003(11) 0.031(11)
C5A 0.221(12) 0.148(13) 0.134(12) -0.011(10) -0.014(11) 0.036(11)
C6A 0.229(13) 0.153(12) 0.128(12) -0.016(10) -0.030(11) 0.016(11)
C7A 0.227(12) 0.190(11) 0.109(11) -0.014(11) -0.032(11) 0.013(14)
C8A 0.237(17) 0.193(12) 0.101(11) 0.009(14) -0.012(11) 0.000(15)
O4B 0.240(11) 0.200(11) 0.165(9) 0.043(8) 0.001(9) -0.068(9)
C2B 0.279(19) 0.224(18) 0.173(14) 0.059(12) -0.008(14) -0.089(14)
C3B 0.32(2) 0.29(2) 0.221(19) 0.075(16) -0.006(17) -0.138(17)
O4F 0.352(19) 0.323(17) 0.162(11) 0.036(11) -0.076(12) 0.024(15)
C2F 0.42(3) 0.35(2) 0.165(15) 0.037(13) -0.101(18) 0.03(2)
C3F 0.39(2) 0.35(2) 0.188(14) 0.042(15) -0.096(17) 0.05(2)
C2K 0.211(17) 0.35(2) 0.37(2) -0.08(2) -0.117(14) 0.087(16)
C3K 0.23(2) 0.36(3) 0.40(3) -0.04(2) -0.077(17) 0.104(17)
C4K 0.24(2) 0.35(3) 0.41(3) -0.05(2) -0.064(18) 0.079(18)
C5K 0.31(3) 0.28(2) 0.42(3) -0.04(3) -0.01(2) 0.074(18)
C6K 0.34(3) 0.29(3) 0.46(3) 0.00(3) 0.03(2) 0.08(2)
C7K 0.41(3) 0.34(3) 0.50(3) 0.02(3) 0.10(2) 0.13(2)
C8K 0.43(3) 0.38(3) 0.56(4) 0.08(3) 0.13(3) 0.15(3)
N1K 0.59(5) 0.51(5) 0.60(5) 0.07(5) 0.20(4) 0.08(5)
O4K 0.151(10) 0.304(16) 0.307(16) -0.065(13) -0.057(9) 0.050(10)
O4M 0.271(13) 0.46(2) 0.36(2) 0.04(2) 0.040(14) 0.070(19)
C2M 0.311(19) 0.45(2) 0.38(2) 0.00(2) 0.002(16) 0.07(2)
C3M 0.303(17) 0.46(3) 0.39(3) -0.04(3) 0.00(2) 0.04(3)
C4M 0.39(3) 0.49(3) 0.43(4) -0.08(3) 0.00(2) -0.01(3)
C5M 0.42(3) 0.56(4) 0.47(4) -0.10(4) -0.03(3) -0.03(3)
C6M 0.46(4) 0.58(4) 0.47(4) -0.11(4) -0.03(3) -0.05(3)
C7M 0.45(4) 0.59(4) 0.42(4) -0.09(3) -0.02(3) -0.06(3)
C8M 0.44(4) 0.63(5) 0.36(4) -0.11(3) 0.02(3) -0.07(3)
N1M 0.29(4) 0.79(6) 0.17(3) -0.07(3) 0.08(3) -0.05(4)
O4N 0.238(14) 0.281(16) 0.258(15) -0.055(12) -0.080(11) 0.042(12)
N1N 0.48(5) 0.72(6) 0.57(6) -0.16(4) 0.01(4) 0.14(4)
C2N 0.24(2) 0.40(3) 0.38(2) -0.08(2) -0.124(17) 0.065(17)
C3N 0.27(2) 0.51(3) 0.40(3) -0.12(3) -0.134(18) 0.04(2)
C4N 0.40(3) 0.58(4) 0.40(3) -0.12(3) -0.10(2) 0.08(3)
C5N 0.46(3) 0.60(4) 0.40(3) -0.15(3) -0.12(2) 0.05(3)
C6N 0.51(4) 0.64(4) 0.47(3) -0.19(3) -0.09(3) 0.04(3)
C7N 0.50(4) 0.62(4) 0.49(4) -0.22(3) -0.10(3) 0.07(3)
C8N 0.51(4) 0.66(5) 0.53(4) -0.21(4) -0.06(3) 0.10(3)
O4O 0.313(12) 0.208(10) 0.252(10) -0.048(9) 0.067(9) -0.003(9)
C2O 0.317(10) 0.233(9) 0.272(10) -0.044(8) 0.042(8) -0.012(8)
O4P 0.289(15) 0.181(10) 0.326(18) 0.115(12) 0.009(13) 0.047(10)
C2P 0.32(2) 0.193(16) 0.44(3) 0.102(18) -0.04(2) 0.076(16)
C3P 0.43(3) 0.196(17) 0.53(3) 0.13(2) -0.09(2) 0.083(19)
C4P 0.48(3) 0.25(2) 0.57(3) 0.15(2) -0.13(3) 0.09(2)
C5P 0.56(3) 0.36(3) 0.61(4) 0.23(2) -0.16(3) 0.05(3)
C6P 0.60(4) 0.41(3) 0.61(4) 0.25(3) -0.18(3) 0.06(3)
C7P 0.65(4) 0.40(3) 0.63(4) 0.25(3) -0.14(3) 0.10(3)
C8P 0.68(4) 0.46(4) 0.61(4) 0.27(3) -0.11(3) 0.15(4)
N1P 0.66(6) 0.46(5) 0.58(5) 0.26(4) -0.04(4) 0.23(4)
O4Q 0.330(18) 0.36(2) 0.250(15) 0.092(14) 0.116(13) 0.139(15)
O4R 0.227(11) 0.143(9) 0.188(10) 0.053(7) -0.006(8) 0.018(8)
C2R 0.32(2) 0.244(19) 0.32(2) 0.170(16) -0.002(17) -0.004(15)
C3R 0.37(3) 0.34(2) 0.37(3) 0.231(19) 0.004(19) 0.07(2)
C4R 0.39(3) 0.40(3) 0.43(3) 0.19(3) 0.01(2) 0.10(2)
C5R 0.44(3) 0.44(3) 0.45(3) 0.12(3) 0.05(3) 0.07(2)
C6R 0.47(3) 0.44(3) 0.43(3) 0.02(3) 0.06(3) 0.09(2)
C7R 0.52(4) 0.49(3) 0.41(3) -0.05(3) 0.04(3) 0.07(3)
C8R 0.55(4) 0.47(3) 0.41(4) -0.10(3) 0.09(3) 0.14(3)
N1R 0.65(6) 0.59(6) 0.56(6) -0.01(5) 0.00(4) 0.22(5)
O4T 0.248(12) 0.144(7) 0.152(9) -0.025(6) -0.010(8) 0.031(8)
C2T 0.320(19) 0.173(11) 0.162(14) -0.044(11) -0.009(12) 0.080(13)
C3T 0.39(2) 0.166(11) 0.212(18) -0.040(13) 0.00(2) 0.085(15)
C4T 0.44(3) 0.217(17) 0.30(2) -0.03(2) -0.05(2) 0.013(18)
C5T 0.55(3) 0.217(18) 0.40(3) -0.01(2) 0.01(3) -0.03(2)
C6T 0.56(3) 0.31(3) 0.49(4) 0.07(3) 0.01(3) -0.05(2)
C7T 0.56(3) 0.37(3) 0.50(4) 0.07(3) -0.05(3) -0.10(3)
C8T 0.67(4) 0.35(4) 0.52(4) 0.06(3) -0.05(3) -0.08(3)
N1T 0.76(5) 0.38(5) 0.56(6) 0.00(4) -0.11(5) -0.11(4)
O4Z 0.236(12) 0.148(9) 0.213(12) -0.023(8) 0.038(9) -0.012(7)
N1Z 0.53(4) 0.36(3) 0.28(3) 0.04(3) -0.01(3) 0.02(3)
C2Z 0.246(18) 0.184(15) 0.222(16) -0.033(9) 0.030(14) -0.050(12)
C3Z 0.30(2) 0.168(15) 0.248(19) -0.016(12) 0.045(15) -0.052(13)
C4Z 0.34(2) 0.171(17) 0.226(18) -0.035(11) 0.042(16) -0.033(15)
C5Z 0.39(3) 0.162(16) 0.252(19) -0.016(13) 0.034(19) -0.038(16)
C6Z 0.44(3) 0.19(2) 0.27(2) 0.000(14) 0.03(2) -0.013(19)
C7Z 0.46(3) 0.21(2) 0.27(2) 0.026(17) 0.02(2) -0.03(2)
C8Z 0.47(3) 0.25(2) 0.27(3) 0.03(2) 0.02(2) 0.00(3)
S1A 0.187(4) 0.116(3) 0.109(3) 0.014(2) -0.002(3) 0.000(3)
C1A 0.222(12) 0.126(7) 0.162(10) -0.019(7) 0.014(10) -0.021(9)
F1A 0.240(10) 0.171(8) 0.179(7) -0.061(6) -0.002(7) -0.013(7)
F2A 0.257(10) 0.153(8) 0.387(18) -0.103(10) 0.107(10) -0.055(7)
F3A 0.373(13) 0.127(6) 0.161(7) 0.027(6) 0.006(9) 0.020(8)
O1A 0.167(8) 0.132(6) 0.112(6) -0.008(5) -0.005(5) -0.007(6)
O2A 0.381(15) 0.175(9) 0.123(7) -0.007(7) -0.064(10) 0.080(11)
O3A 0.227(8) 0.112(7) 0.221(12) -0.034(7) 0.073(8) -0.007(7)
S1B 0.273(9) 0.309(8) 0.085(3) 0.010(4) -0.020(4) 0.013(6)
C1B 0.348(18) 0.291(15) 0.106(8) -0.009(10) -0.042(14) -0.070(12)
F1B 0.366(15) 0.303(12) 0.186(11) 0.035(10) -0.048(11) -0.029(13)
F2B 0.398(18) 0.402(19) 0.085(5) 0.008(7) -0.033(8) -0.129(14)
F3B 0.339(14) 0.368(17) 0.107(7) -0.013(9) -0.034(8) -0.067(11)
O1B 0.264(12) 0.317(18) 0.161(11) 0.082(11) -0.032(10) -0.022(11)
O2B 0.271(15) 0.318(15) 0.129(10) -0.019(9) -0.014(10) 0.023(11)
O3B 0.365(19) 0.331(19) 0.090(7) 0.000(7) -0.024(9) 0.079(14)
S1C 0.192(7) 0.150(5) 0.356(11) 0.009(6) 0.070(7) -0.001(4)
S1D 0.272(15) 0.117(7) 0.125(8) 0.014(5) 0.019(9) 0.021(8)
S1DD 0.279(19) 0.25(2) 0.209(16) 0.044(16) 0.130(15) 0.066(16)
S1E 0.171(6) 0.303(10) 0.197(7) 0.007(7) -0.011(5) -0.030(6)
S1F 0.222(12) 0.104(7) 0.121(8) -0.005(6) -0.010(7) 0.020(7)
S1FF 0.176(12) 0.153(13) 0.146(14) 0.017(10) 0.018(10) 0.029(11)
S1H 0.388(19) 0.34(2) 0.41(2) 0.042(18) 0.014(18) -0.020(17)
S1HH 0.38(2) 0.32(2) 0.41(3) 0.14(2) 0.03(2) 0.16(2)
S1I 0.58(3) 0.37(2) 0.46(3) -0.09(2) 0.03(2) 0.04(2)

loop_
_atom_type_symbol
_atom_type_description
_atom_type_scat_dispersion_real
_atom_type_scat_dispersion_imag
_atom_type_scat_source
C C 0.0032 0.0016 'International Tables Vol C Tables 4.2.6.8 and 6.1.1.4'
H H 0.0000 0.0000 'International Tables Vol C Tables 4.2.6.8 and 6.1.1.4'
N N 0.0061 0.0032 'International Tables Vol C Tables 4.2.6.8 and 6.1.1.4'
O O 0.0106 0.0058 'International Tables Vol C Tables 4.2.6.8 and 6.1.1.4'
Cd Cd -0.8546 1.1557 'International Tables Vol C Tables 4.2.6.8 and 6.1.1.4'
S S 0.1203 0.1179 'International Tables Vol C Tables 4.2.6.8 and 6.1.1.4'
F F 0.0168 0.0099 'International Tables Vol C Tables 4.2.6.8 and 6.1.1.4'

loop_
_geom_angle_atom_site_label_1
_geom_angle_atom_site_label_2
_geom_angle_atom_site_label_3
_geom_angle
_geom_angle_site_symmetry_1
_geom_angle_site_symmetry_3
_geom_angle_publ_flag
N1 Cd1 N19 164.4(5) . . ?
N1 Cd1 N33 96.6(6) . . ?
N19 Cd1 N33 89.8(6) . . ?
N1 Cd1 N2 72.1(5) . . ?
N19 Cd1 N2 103.4(5) . . ?
N33 Cd1 N2 165.8(5) . . ?
N1 Cd1 N34 95.2(5) . . ?
N19 Cd1 N34 100.3(5) . . ?
N33 Cd1 N34 71.0(5) . . ?
N2 Cd1 N34 100.9(5) . . ?
N1 Cd1 N18 94.7(5) . . ?
N19 Cd1 N18 71.1(4) . . ?
N33 Cd1 N18 89.4(6) . . ?
N2 Cd1 N18 99.8(5) . . ?
N34 Cd1 N18 158.9(5) . . ?
N2I Cd2 N5 109.3(10) . . ?
N5 Cd2 N2X 91.1(9) . . ?
N2I Cd2 N6 98.8(8) . . ?
N5 Cd2 N6 73.8(6) . . ?
N2X Cd2 N6 101.6(11) . . ?
N2I Cd2 N2J 79.0(9) . . ?
N5 Cd2 N2J 167.3(6) . . ?
N2X Cd2 N2J 98.2(9) . . ?
N6 Cd2 N2J 95.7(7) . . ?
N2I Cd2 N24 145.6(9) . . ?
N5 Cd2 N24 103.0(6) . . ?
N2X Cd2 N24 155.6(10) . . ?
N6 Cd2 N24 101.4(7) . . ?
N2J Cd2 N24 71.4(6) . . ?
N2I Cd2 N39 73.2(7) . . ?
N5 Cd2 N39 103.5(6) . . ?
N2X Cd2 N39 69.1(11) . . ?
N6 Cd2 N39 170.4(7) . . ?
N2J Cd2 N39 88.0(6) . . ?
N24 Cd2 N39 88.2(6) . . ?
N20 Cd3 N2F 103.3(6) . . ?
N20 Cd3 N11 104.7(6) . . ?
N2F Cd3 N11 73.1(5) . . ?
N20 Cd3 N35 89.8(6) . . ?
N2F Cd3 N35 166.8(6) . . ?
N11 Cd3 N35 105.2(6) . . ?
N20 Cd3 N2D 156.9(6) . . ?
N2F Cd3 N2D 96.0(6) . . ?
N11 Cd3 N2D 92.9(6) . . ?
N35 Cd3 N2D 71.0(5) . . ?
N20 Cd3 N2G 71.9(6) . . ?
N2F Cd3 N2G 92.1(6) . . ?
N11 Cd3 N2G 163.9(6) . . ?
N35 Cd3 N2G 90.6(7) . . ?
N2D Cd3 N2G 95.0(7) . . ?
N31 Cd4 N4 97.9(4) . . ?
N31 Cd4 N30 70.8(4) . . ?
N4 Cd4 N30 168.7(4) . . ?
N31 Cd4 N3 93.2(4) . . ?
N4 Cd4 N3 72.1(4) . . ?
N30 Cd4 N3 106.8(4) . . ?
N31 Cd4 N16 97.1(4) . . ?
N4 Cd4 N16 95.3(4) . . ?
N30 Cd4 N16 87.2(4) . . ?
N3 Cd4 N16 164.7(4) . . ?
N31 Cd4 N15 159.9(4) . . ?
N4 Cd4 N15 99.8(4) . . ?
N30 Cd4 N15 91.5(4) . . ?
N3 Cd4 N15 101.3(4) . . ?
N16 Cd4 N15 71.8(4) . . ?
N9 Cd5 N10 72.4(4) . . ?
N9 Cd5 N41 167.4(4) . . ?
N10 Cd5 N41 96.1(4) . . ?
N9 Cd5 N40 105.0(4) . . ?
N10 Cd5 N40 103.0(4) . . ?
N41 Cd5 N40 71.9(4) . . ?
N9 Cd5 N26 96.4(4) . . ?
N10 Cd5 N26 99.7(4) . . ?
N41 Cd5 N26 90.6(5) . . ?
N40 Cd5 N26 152.6(4) . . ?
N9 Cd5 N25 104.4(4) . . ?
N10 Cd5 N25 169.7(4) . . ?
N41 Cd5 N25 87.8(5) . . ?
N40 Cd5 N25 87.3(4) . . ?
N26 Cd5 N25 70.7(4) . . ?
N8 Cd6 N7 71.9(5) . . ?
N8 Cd6 N29 102.4(4) . . ?
N7 Cd6 N29 104.6(5) . . ?
N8 Cd6 N14 110.1(4) . . ?
N7 Cd6 N14 165.0(5) . . ?
N29 Cd6 N14 89.7(4) . . ?
N8 Cd6 N2Q 164.2(5) . . ?
N7 Cd6 N2Q 95.4(5) . . ?
N29 Cd6 N2Q 71.2(4) . . ?
N14 Cd6 N2Q 84.7(5) . . ?
N8 Cd6 N13 96.7(5) . . ?
N7 Cd6 N13 94.8(5) . . ?
N29 Cd6 N13 156.1(4) . . ?
N14 Cd6 N13 70.2(4) . . ?
N2Q Cd6 N13 93.5(5) . . ?
C1 N1 C5 120.3(15) . . ?
C1 N1 Cd1 125.3(12) . . ?
C5 N1 Cd1 114.3(11) . . ?
C6 N2 C7 121.0(15) . . ?
C6 N2 Cd1 112.2(11) . . ?
C7 N2 Cd1 125.9(11) . . ?
C25 N3 C22 123.5(12) . . ?
C25 N3 Cd4 114.4(9) . . ?
C22 N3 Cd4 121.9(9) . . ?
C30 N4 C26 118.6(12) . . ?
C30 N4 Cd4 128.0(10) . . ?
C26 N4 Cd4 113.0(9) . . ?
C37 N5 C34 115.6(17) . . ?
C37 N5 Cd2 114.6(13) . . ?
C34 N5 Cd2 129.7(12) . . ?
C42 N6 C38 119.2(17) . . ?
C42 N6 Cd2 127.1(15) . . ?
C38 N6 Cd2 113.4(13) . . ?
C13 O1 C10 117.4(12) . . ?
C15 O2 C19 116.1(11) . . ?
C31 O3 C17 118.1(14) . . ?
N1 C1 C2 120.0(17) . . ?
N1 C1 H1 120.0 . . ?
C2 C1 H1 120.0 . . ?
C3 C2 O4Z 126.6(19) . . ?
C3 C2 C1 120.6(19) . . ?
O4Z C2 C1 112.7(18) . . ?
C2 C3 C4 119.4(18) . . ?
C2 C3 H3 120.3 . . ?
C4 C3 H3 120.3 . . ?
C5 C4 C3 120.3(16) . . ?
C5 C4 H4 119.9 . . ?
C3 C4 H4 119.9 . . ?
N1 C5 C4 119.2(16) . . ?
N1 C5 C6 116.1(15) . . ?
C4 C5 C6 124.7(16) . . ?
N2 C6 C5 124.8(16) . . ?
N2 C6 H6 117.6 . . ?
C5 C6 H6 117.6 . . ?
C8 C7 C12 121.3(17) . . ?
C8 C7 N2 115.1(16) . . ?
C12 C7 N2 123.6(16) . . ?
C7 C8 C9 121.0(17) . . ?
C7 C8 H8 119.5 . . ?
C9 C8 H8 119.5 . . ?
C10 C9 C8 116.4(17) . . ?
C10 C9 H9 121.8 . . ?
C8 C9 H9 121.8 . . ?
C11 C10 C9 122.7(17) . . ?
C11 C10 O1 115.6(17) . . ?
C9 C10 O1 121.5(16) . . ?
C12 C11 C10 119.2(17) . . ?
C12 C11 H11 120.4 . . ?
C10 C11 H11 120.4 . . ?
C7 C12 C11 119.1(16) . . ?
C7 C12 H12 120.4 . . ?
C11 C12 H12 120.4 . . ?
C18 C13 O1 124.3(13) . . ?
C18 C13 C14 122.6(14) . . ?
O1 C13 C14 112.3(13) . . ?
C15 C14 C13 117.1(13) . . ?
C15 C14 H14 121.5 . . ?
C13 C14 H14 121.5 . . ?
C14 C15 O2 119.3(12) . . ?
C14 C15 C16 120.6(14) . . ?
O2 C15 C16 119.5(13) . . ?
C17 C16 C15 119.4(14) . . ?
C17 C16 H16 120.3 . . ?
C15 C16 H16 120.3 . . ?
C16 C17 O3 121.3(14) . . ?
C16 C17 C18 122.1(14) . . ?
O3 C17 C18 116.3(14) . . ?
C13 C18 C17 117.9(14) . . ?
C13 C18 H18 121.1 . . ?
C17 C18 H18 121.1 . . ?
C24 C19 C20 121.8(14) . . ?
C24 C19 O2 118.6(14) . . ?
C20 C19 O2 119.6(13) . . ?
C21 C20 C19 117.5(14) . . ?
C21 C20 H20 121.3 . . ?
C19 C20 H20 121.3 . . ?
C20 C21 C22 121.9(14) . . ?
C20 C21 H21 119.0 . . ?
C22 C21 H21 119.0 . . ?
C21 C22 C23 120.6(13) . . ?
C21 C22 N3 117.3(13) . . ?
C23 C22 N3 122.1(13) . . ?
C24 C23 C22 117.4(14) . . ?
C24 C23 H23 121.3 . . ?
C22 C23 H23 121.3 . . ?
C19 C24 C23 120.8(14) . . ?
C19 C24 H24 119.6 . . ?
C23 C24 H24 119.6 . . ?
N3 C25 C26 121.2(13) . . ?
N3 C25 H25 119.4 . . ?
C26 C25 H25 119.4 . . ?
N4 C26 C27 120.2(13) . . ?
N4 C26 C25 118.5(12) . . ?
C27 C26 C25 121.3(14) . . ?
C28 C27 C26 119.7(15) . . ?
C28 C27 H27 120.1 . . ?
C26 C27 H27 120.1 . . ?
C29 C28 C27 118.4(15) . . ?
C29 C28 H28 120.8 . . ?
C27 C28 H28 120.8 . . ?
C28 C29 C30 121.8(16) . . ?
C28 C29 O4R 123.7(16) . . ?
C30 C29 O4R 114.5(16) . . ?
N4 C30 C29 121.2(15) . . ?
N4 C30 H30 119.4 . . ?
C29 C30 H30 119.4 . . ?
O3 C31 C36 121(2) . . ?
O3 C31 C32 119.5(19) . . ?
C36 C31 C32 119.6(19) . . ?
C33 C32 C31 121.0(19) . . ?
C33 C32 H32 119.5 . . ?
C31 C32 H32 119.5 . . ?
C32 C33 C34 120.2(19) . . ?
C32 C33 H33 119.9 . . ?
C34 C33 H33 119.9 . . ?
C35 C34 C33 120.6(19) . . ?
C35 C34 N5 118.0(19) . . ?
C33 C34 N5 120.3(19) . . ?
C34 C35 C36 119.3(19) . . ?
C34 C35 H35 120.4 . . ?
C36 C35 H35 120.4 . . ?
C31 C36 C35 119(2) . . ?
C31 C36 H36 120.5 . . ?
C35 C36 H36 120.5 . . ?
N5 C37 C38 119.1(19) . . ?
N5 C37 H37 120.4 . . ?
C38 C37 H37 120.4 . . ?
N6 C38 C39 121.8(17) . . ?
N6 C38 C37 118.9(17) . . ?
C39 C38 C37 119.2(19) . . ?
C38 C39 C40 120.5(18) . . ?
C38 C39 H39 119.8 . . ?
C40 C39 H39 119.8 . . ?
C41 C40 C39 116.7(18) . . ?
C41 C40 H40 121.6 . . ?
C39 C40 H40 121.6 . . ?
O4H C41 C40 119(4) . . ?
O4H C41 C42 121(4) . . ?
C40 C41 C42 120(2) . . ?
C40 C41 O4U 134(3) . . ?
C42 C41 O4U 106(3) . . ?
C40 C41 C2U 115(3) . . ?
C42 C41 C2U 109(3) . . ?
O4U C41 C2U 44.6(19) . . ?
N6 C42 C41 121.7(19) . . ?
N6 C42 H42 119.1 . . ?
C41 C42 H42 119.1 . . ?
C55 N7 C51 121.5(15) . . ?
C55 N7 Cd6 113.9(11) . . ?
C51 N7 Cd6 124.4(12) . . ?
C56 N8 C57 120.7(13) . . ?
C56 N8 Cd6 114.4(10) . . ?
C57 N8 Cd6 124.6(10) . . ?
C75 N9 C72 119.8(11) . . ?
C75 N9 Cd5 115.0(9) . . ?
C72 N9 Cd5 125.0(8) . . ?
C80 N10 C76 120.1(12) . . ?
C80 N10 Cd5 126.5(10) . . ?
C76 N10 Cd5 112.7(8) . . ?
C87 N11 C84 118.5(16) . . ?
C87 N11 Cd3 114.7(12) . . ?
C84 N11 Cd3 126.7(12) . . ?
C13F N2F C9F 116.8(10) . . ?
C13F N2F Cd3 114.5(10) . . ?
C9F N2F Cd3 128.7(11) . . ?
C63 O4 C60 115.6(11) . . ?
C65 O5 C69 115.1(10) . . ?
C81 O6 C67 116.8(12) . . ?
N7 C51 C52 118.3(17) . . ?
N7 C51 H51 120.9 . . ?
C52 C51 H51 120.9 . . ?
C53 C52 O4O 125(2) . . ?
C53 C52 C51 122(2) . . ?
O4O C52 C51 112(2) . . ?
C52 C53 C54 117.3(18) . . ?
C52 C53 H53 121.4 . . ?
C54 C53 H53 121.4 . . ?
C55 C54 C53 122.0(17) . . ?
C55 C54 H54 119.0 . . ?
C53 C54 H54 119.0 . . ?
N7 C55 C54 118.5(15) . . ?
N7 C55 C56 117.3(14) . . ?
C54 C55 C56 124.2(15) . . ?
N8 C56 C55 122.2(15) . . ?
N8 C56 H56 118.9 . . ?
C55 C56 H56 118.9 . . ?
C58 C57 C62 122.5(16) . . ?
C58 C57 N8 114.8(16) . . ?
C62 C57 N8 122.5(16) . . ?
C57 C58 C59 119.1(17) . . ?
C57 C58 H58 120.4 . . ?
C59 C58 H58 120.4 . . ?
C60 C59 C58 118.6(16) . . ?
C60 C59 H59 120.7 . . ?
C58 C59 H59 120.7 . . ?
C59 C60 C61 122.8(16) . . ?
C59 C60 O4 123.5(15) . . ?
C61 C60 O4 113.8(15) . . ?
C60 C61 C62 116.8(16) . . ?
C60 C61 H61 121.6 . . ?
C62 C61 H61 121.6 . . ?
C57 C62 C61 120.2(16) . . ?
C57 C62 H62 119.9 . . ?
C61 C62 H62 119.9 . . ?
C68 C63 C64 122.9(13) . . ?
C68 C63 O4 117.6(12) . . ?
C64 C63 O4 119.1(12) . . ?
C63 C64 C65 116.4(12) . . ?
C63 C64 H64 121.8 . . ?
C65 C64 H64 121.8 . . ?
C66 C65 O5 122.2(11) . . ?
C66 C65 C64 121.1(12) . . ?
O5 C65 C64 116.5(11) . . ?
C67 C66 C65 120.5(13) . . ?
C67 C66 H66 119.7 . . ?
C65 C66 H66 119.7 . . ?
C66 C67 O6 117.0(12) . . ?
C66 C67 C68 120.5(13) . . ?
O6 C67 C68 122.4(11) . . ?
C63 C68 C67 118.5(12) . . ?
C63 C68 H68 120.8 . . ?
C67 C68 H68 120.8 . . ?
C74 C69 C70 120.0(14) . . ?
C74 C69 O5 121.7(13) . . ?
C70 C69 O5 118.3(13) . . ?
C71 C70 C69 118.7(14) . . ?
C71 C70 H70 120.7 . . ?
C69 C70 H70 120.7 . . ?
C70 C71 C72 121.5(14) . . ?
C70 C71 H71 119.2 . . ?
C72 C71 H71 119.2 . . ?
C71 C72 C73 119.5(13) . . ?
C71 C72 N9 123.0(12) . . ?
C73 C72 N9 117.5(13) . . ?
C74 C73 C72 118.3(14) . . ?
C74 C73 H73 120.9 . . ?
C72 C73 H73 120.9 . . ?
C69 C74 C73 122.0(14) . . ?
C69 C74 H74 119.0 . . ?
C73 C74 H74 119.0 . . ?
N9 C75 C76 120.5(13) . . ?
N9 C75 H75 119.7 . . ?
C76 C75 H75 119.7 . . ?
N10 C76 C77 119.7(12) . . ?
N10 C76 C75 118.4(12) . . ?
C77 C76 C75 121.6(13) . . ?
C78 C77 C76 119.1(14) . . ?
C78 C77 H77 120.4 . . ?
C76 C77 H77 120.4 . . ?
C79 C78 C77 119.7(15) . . ?
C79 C78 H78 120.2 . . ?
C77 C78 H78 120.2 . . ?
C78 C79 C80 120.8(16) . . ?
C78 C79 O4B 126.4(16) . . ?
C80 C79 O4B 112.7(16) . . ?
N10 C80 C79 120.5(15) . . ?
N10 C80 H80 119.8 . . ?
C79 C80 H80 119.8 . . ?
O6 C81 C82 123.3(15) . . ?
O6 C81 C86 116.6(16) . . ?
C82 C81 C86 119.3(16) . . ?
C83 C82 C81 120.7(17) . . ?
C83 C82 H82 119.6 . . ?
C81 C82 H82 119.6 . . ?
C82 C83 C84 120.1(18) . . ?
C82 C83 H83 119.9 . . ?
C84 C83 H83 119.9 . . ?
C85 C84 C83 120.2(17) . . ?
C85 C84 N11 120.4(15) . . ?
C83 C84 N11 118.8(17) . . ?
C84 C85 C86 120.3(17) . . ?
C84 C85 H85 119.8 . . ?
C86 C85 H85 119.8 . . ?
C81 C86 C85 118.5(17) . . ?
C81 C86 H86 120.8 . . ?
C85 C86 H86 120.8 . . ?
N11 C87 C13F 118.8(17) . . ?
N11 C87 H87 120.6 . . ?
C13F C87 H87 120.6 . . ?
N2F C13F C12F 124.0(10) . . ?
N2F C13F C87 118.7(14) . . ?
C12F C13F C87 117.3(14) . . ?
C13F C12F C11F 119.9(11) . . ?
C13F C12F H12F 120.0 . . ?
C11F C12F H12F 120.0 . . ?
C10F C11F C12F 116.3(10) . . ?
C10F C11F H11F 121.9 . . ?
C12F C11F H11F 121.9 . . ?
O4F C10F C11F 123.0(14) . . ?
O4F C10F C9F 116.8(15) . . ?
C11F C10F C9F 120.2(10) . . ?
N2F C9F C10F 122.8(10) . . ?
N2F C9F H9F 118.6 . . ?
C10F C9F H9F 118.6 . . ?
C105 N13 C101 120.2(13) . . ?
C105 N13 Cd6 114.0(9) . . ?
C101 N13 Cd6 125.8(12) . . ?
C106 N14 C107 119.3(12) . . ?
C106 N14 Cd6 116.1(10) . . ?
C107 N14 Cd6 121.5(10) . . ?
C125 N15 C122 119.1(11) . . ?
C125 N15 Cd4 113.5(9) . . ?
C122 N15 Cd4 127.4(8) . . ?
C130 N16 C126 119.3(11) . . ?
C130 N16 Cd4 126.2(9) . . ?
C126 N16 Cd4 114.6(8) . . ?
C134 N17 H17A 120.0 . . ?
C134 N17 H17B 120.0 . . ?
H17A N17 H17B 120.0 . . ?
N13 C101 C102 120.5(15) . . ?
N13 C101 H101 119.8 . . ?
C102 C101 H101 119.8 . . ?
C101 C102 O4P 111.1(17) . . ?
C101 C102 C103 120.6(16) . . ?
O4P C102 C103 128.2(18) . . ?
C102 C103 C104 118.1(15) . . ?
C102 C103 H103 120.9 . . ?
C104 C103 H103 120.9 . . ?
C105 C104 C103 118.3(14) . . ?
C105 C104 H104 120.8 . . ?
C103 C104 H104 120.8 . . ?
N13 C105 C104 122.1(13) . . ?
N13 C105 C106 118.3(13) . . ?
C104 C105 C106 119.6(14) . . ?
N14 C106 C105 119.6(14) . . ?
N14 C106 H106 120.2 . . ?
C105 C106 H106 120.2 . . ?
C108 C107 C112 119.5(11) . . ?
C108 C107 N14 118.2(11) . . ?
C112 C107 N14 121.7(11) . . ?
C107 C108 C109 119.4(11) . . ?
C107 C108 H108 120.3 . . ?
C109 C108 H108 120.3 . . ?
C108 C109 C110 120.7(11) . . ?
C108 C109 H109 119.6 . . ?
C110 C109 H109 119.6 . . ?
C111 C110 C109 118.5(10) . . ?
C111 C110 C113 120.6(10) . . ?
C109 C110 C113 120.7(10) . . ?
C112 C111 C110 120.2(11) . . ?
C112 C111 H111 119.9 . . ?
C110 C111 H111 119.9 . . ?
C111 C112 C107 121.3(12) . . ?
C111 C112 H112 119.3 . . ?
C107 C112 H112 119.3 . . ?
C114 C113 C118 118.7(10) . . ?
C114 C113 C110 121.3(10) . . ?
C118 C113 C110 120.0(10) . . ?
C113 C114 C115 121.5(11) . . ?
C113 C114 H114 119.2 . . ?
C115 C114 H114 119.2 . . ?
C116 C115 C114 118.6(11) . . ?
C116 C115 C119 118.6(10) . . ?
C114 C115 C119 122.7(10) . . ?
C115 C116 C117 121.9(11) . . ?
C115 C116 H116 119.0 . . ?
C117 C116 H116 119.0 . . ?
C118 C117 C116 117.4(10) . . ?
C118 C117 C131 121.2(11) . . ?
C116 C117 C131 121.4(10) . . ?
C117 C118 C113 121.7(11) . . ?
C117 C118 H118 119.2 . . ?
C113 C118 H118 119.2 . . ?
C120 C119 C124 117.2(11) . . ?
C120 C119 C115 122.3(10) . . ?
C124 C119 C115 120.5(11) . . ?
C121 C120 C119 122.9(11) . . ?
C121 C120 H120 118.6 . . ?
C119 C120 H120 118.6 . . ?
C120 C121 C122 118.4(11) . . ?
C120 C121 H121 120.8 . . ?
C122 C121 H121 120.8 . . ?
C123 C122 C121 119.9(11) . . ?
C123 C122 N15 119.5(11) . . ?
C121 C122 N15 120.5(11) . . ?
C122 C123 C124 121.3(12) . . ?
C122 C123 H123 119.3 . . ?
C124 C123 H123 119.3 . . ?
C123 C124 C119 120.0(11) . . ?
C123 C124 H124 120.0 . . ?
C119 C124 H124 120.0 . . ?
N15 C125 C126 123.2(12) . . ?
N15 C125 H125 118.4 . . ?
C126 C125 H125 118.4 . . ?
C127 C126 N16 120.2(12) . . ?
C127 C126 C125 122.9(13) . . ?
N16 C126 C125 116.9(11) . . ?
C126 C127 C128 121.2(14) . . ?
C126 C127 H127 119.4 . . ?
C128 C127 H127 119.4 . . ?
C129 C128 C127 116.7(14) . . ?
C129 C128 H128 121.6 . . ?
C127 C128 H128 121.6 . . ?
C130 C129 C128 120.1(15) . . ?
C130 C129 O4K 114.6(16) . . ?
C128 C129 O4K 125.4(16) . . ?
N16 C130 C129 122.5(14) . . ?
N16 C130 H130 118.7 . . ?
C129 C130 H130 118.7 . . ?
C132 C131 C136 117.8(10) . . ?
C132 C131 C117 120.2(10) . . ?
C136 C131 C117 121.9(11) . . ?
C133 C132 C131 121.0(11) . . ?
C133 C132 H132 119.5 . . ?
C131 C132 H132 119.5 . . ?
C132 C133 C134 119.9(11) . . ?
C132 C133 H133 120.0 . . ?
C134 C133 H133 120.0 . . ?
C135 C134 N17 123.8(12) . . ?
C135 C134 C133 119.2(11) . . ?
N17 C134 C133 117.1(11) . . ?
C134 C135 C136 121.5(12) . . ?
C134 C135 H135 119.2 . . ?
C136 C135 H135 119.2 . . ?
C135 C136 C131 120.5(11) . . ?
C135 C136 H136 119.8 . . ?
C131 C136 H136 119.8 . . ?
C137 N18 C141 118.7(14) . . ?
C137 N18 Cd1 127.3(12) . . ?
C141 N18 Cd1 113.6(10) . . ?
C142 N19 C143 125.7(13) . . ?
C142 N19 C343 110.9(19) . . ?
C142 N19 Cd1 115.9(10) . . ?
C143 N19 Cd1 116.5(10) . . ?
C343 N19 Cd1 133.0(16) . . ?
C161 N20 C158 114.9(17) . . ?
C161 N20 Cd3 116.0(13) . . ?
C158 N20 Cd3 129.0(14) . . ?
C9G N2G C13G 118.2(10) . . ?
C9G N2G Cd3 128.6(12) . . ?
C13G N2G Cd3 112.1(11) . . ?
C170 N22 H22A 120.0 . . ?
C170 N22 H22B 120.0 . . ?
H22A N22 H22B 120.0 . . ?
N18 C137 C138 123.7(16) . . ?
N18 C137 H137 118.1 . . ?
C138 C137 H137 118.1 . . ?
C137 C138 C139 117.9(16) . . ?
C137 C138 O4N 114.6(18) . . ?
C139 C138 O4N 127.4(18) . . ?
C138 C139 C140 118.3(16) . . ?
C138 C139 H139 120.9 . . ?
C140 C139 H139 120.9 . . ?
C141 C140 C139 118.5(15) . . ?
C141 C140 H140 120.8 . . ?
C139 C140 H140 120.8 . . ?
N18 C141 C140 122.3(14) . . ?
N18 C141 C142 118.3(14) . . ?
C140 C141 C142 119.4(14) . . ?
N19 C142 C141 120.2(14) . . ?
N19 C142 H142 119.9 . . ?
C141 C142 H142 119.9 . . ?
C144 C143 C148 120.0 . . ?
C144 C143 N19 120.2(12) . . ?
C148 C143 N19 119.5(12) . . ?
C143 C144 C145 120.0 . . ?
C143 C144 H144 120.0 . . ?
C145 C144 H144 120.0 . . ?
C146 C145 C144 120.0 . . ?
C146 C145 H145 120.0 . . ?
C144 C145 H145 120.0 . . ?
C145 C146 C147 120.0 . . ?
C145 C146 C149 119.9(11) . . ?
C147 C146 C149 119.8(11) . . ?
C148 C147 C146 120.0 . . ?
C148 C147 H147 120.0 . . ?
C146 C147 H147 120.0 . . ?
C147 C148 C143 120.0 . . ?
C147 C148 H148 120.0 . . ?
C143 C148 H148 120.0 . . ?
C150 C149 C154 118.6(13) . . ?
C150 C149 C346 124.5(19) . . ?
C154 C149 C346 116.4(19) . . ?
C150 C149 C146 120.4(13) . . ?
C154 C149 C146 120.6(13) . . ?
C151 C150 C149 121.5(14) . . ?
C151 C150 H150 119.3 . . ?
C149 C150 H150 119.3 . . ?
C150 C151 C152 119.7(13) . . ?
C150 C151 C155 120.6(13) . . ?
C152 C151 C155 119.7(13) . . ?
C151 C152 C153 120.2(13) . . ?
C151 C152 H152 119.9 . . ?
C153 C152 H152 119.9 . . ?
C154 C153 C152 118.1(13) . . ?
C154 C153 C167 121.1(13) . . ?
C152 C153 C167 120.7(13) . . ?
C149 C154 C153 121.7(13) . . ?
C149 C154 H154 119.1 . . ?
C153 C154 H154 119.1 . . ?
C160 C155 C156 115.1(14) . . ?
C160 C155 C151 122.0(15) . . ?
C156 C155 C151 122.9(15) . . ?
C157 C156 C155 123.2(16) . . ?
C157 C156 H156 118.4 . . ?
C155 C156 H156 118.4 . . ?
C156 C157 C158 119.1(16) . . ?
C156 C157 H157 120.5 . . ?
C158 C157 H157 120.5 . . ?
C159 C158 C157 119.3(16) . . ?
C159 C158 N20 117.9(17) . . ?
C157 C158 N20 122.7(17) . . ?
C158 C159 C160 121.8(16) . . ?
C158 C159 H159 119.1 . . ?
C160 C159 H159 119.1 . . ?
C155 C160 C159 121.4(16) . . ?
C155 C160 H160 119.3 . . ?
C159 C160 H160 119.3 . . ?
N20 C161 C13G 121.4(18) . . ?
N20 C161 H161 119.3 . . ?
C13G C161 H161 119.3 . . ?
N2G C13G C12G 122.7(10) . . ?
N2G C13G C161 117.1(15) . . ?
C12G C13G C161 120.2(16) . . ?
C13G C12G C11G 119.6(11) . . ?
C13G C12G H12G 120.2 . . ?
C11G C12G H12G 120.2 . . ?
C10G C11G C12G 117.9(11) . . ?
C10G C11G H11G 121.1 . . ?
C12G C11G H11G 121.1 . . ?
O4G C10G C11G 133.8(19) . . ?
O4G C10G C9G 107(2) . . ?
C11G C10G C9G 119.2(10) . . ?
N2G C9G C10G 122.4(10) . . ?
N2G C9G H9G 118.8 . . ?
C10G C9G H9G 118.8 . . ?
C172 C167 C168 118.3(13) . . ?
C172 C167 C153 120.1(14) . . ?
C168 C167 C153 121.6(13) . . ?
C169 C168 C167 120.8(14) . . ?
C169 C168 H168 119.6 . . ?
C167 C168 H168 119.6 . . ?
C168 C169 C170 118.6(14) . . ?
C168 C169 H169 120.7 . . ?
C170 C169 H169 120.7 . . ?
C171 C170 N22 119.7(16) . . ?
C171 C170 C169 120.3(15) . . ?
N22 C170 C169 119.8(16) . . ?
C170 C171 C172 120.1(16) . . ?
C170 C171 H171 120.0 . . ?
C172 C171 H171 120.0 . . ?
C171 C172 C167 121.9(15) . . ?
C171 C172 H172 119.0 . . ?
C167 C172 H172 119.0 . . ?
C344 C343 C348 120.0 . . ?
C344 C343 N19 105(2) . . ?
C348 C343 N19 134(2) . . ?
C345 C344 C343 120.0 . . ?
C345 C344 H344 120.0 . . ?
C343 C344 H344 120.0 . . ?
C344 C345 C346 120.0 . . ?
C344 C345 H345 120.0 . . ?
C346 C345 H345 120.0 . . ?
C345 C346 C347 120.0 . . ?
C345 C346 C149 117(2) . . ?
C347 C346 C149 122(2) . . ?
C348 C347 C346 120.0 . . ?
C348 C347 H347 120.0 . . ?
C346 C347 H347 120.0 . . ?
C347 C348 C343 120.0 . . ?
C347 C348 H348 120.0 . . ?
C343 C348 H348 120.0 . . ?
C13J N2J C9J 118.0(10) . . ?
C13J N2J Cd2 113.9(11) . . ?
C9J N2J Cd2 127.3(12) . . ?
C178 N24 C179 119.6(17) . . ?
C178 N24 Cd2 114.0(13) . . ?
C179 N24 Cd2 126.2(13) . . ?
C197 N25 C194 120.4(12) . . ?
C197 N25 Cd5 115.5(9) . . ?
C194 N25 Cd5 122.9(10) . . ?
C202 N26 C198 119.1(12) . . ?
C202 N26 Cd5 125.1(9) . . ?
C198 N26 Cd5 114.5(9) . . ?
C206 N27 H27A 120.0 . . ?
C206 N27 H27B 120.0 . . ?
H27A N27 H27B 120.0 . . ?
N2J C9J C10J 122.6(10) . . ?
N2J C9J H9J 118.7 . . ?
C10J C9J H9J 118.7 . . ?
O4J C10J C11J 124.7(17) . . ?
O4J C10J C9J 115.9(18) . . ?
C11J C10J C9J 119.2(10) . . ?
C10J C11J C12J 118.4(11) . . ?
C10J C11J H11J 120.8 . . ?
C12J C11J H11J 120.8 . . ?
C11J C12J C13J 118.5(11) . . ?
C11J C12J H12J 120.8 . . ?
C13J C12J H12J 120.8 . . ?
N2J C13J C12J 123.4(10) . . ?
N2J C13J C178 118.7(15) . . ?
C12J C13J C178 117.8(15) . . ?
N24 C178 C13J 121.0(18) . . ?
N24 C178 H178 119.5 . . ?
C13J C178 H178 119.5 . . ?
C180 C179 C184 119.2(14) . . ?
C180 C179 N24 119.2(15) . . ?
C184 C179 N24 121.4(14) . . ?
C179 C180 C181 121.5(16) . . ?
C179 C180 H180 119.3 . . ?
C181 C180 H180 119.3 . . ?
C180 C181 C182 119.4(15) . . ?
C180 C181 H181 120.3 . . ?
C182 C181 H181 120.3 . . ?
C183 C182 C181 118.5(13) . . ?
C183 C182 C185 121.2(14) . . ?
C181 C182 C185 119.8(14) . . ?
C184 C183 C182 120.9(15) . . ?
C184 C183 H183 119.5 . . ?
C182 C183 H183 119.5 . . ?
C179 C184 C183 119.9(15) . . ?
C179 C184 H184 120.0 . . ?
C183 C184 H184 120.0 . . ?
C186 C185 C190 119.4(13) . . ?
C186 C185 C182 121.7(13) . . ?
C190 C185 C182 118.9(13) . . ?
C185 C186 C187 120.5(13) . . ?
C185 C186 H186 119.7 . . ?
C187 C186 H186 119.7 . . ?
C186 C187 C188 119.5(13) . . ?
C186 C187 C191 120.4(12) . . ?
C188 C187 C191 120.1(13) . . ?
C187 C188 C189 120.6(13) . . ?
C187 C188 H188 119.7 . . ?
C189 C188 H188 119.7 . . ?
C190 C189 C188 117.2(13) . . ?
C190 C189 C203 121.5(13) . . ?
C188 C189 C203 121.3(13) . . ?
C189 C190 C185 122.2(14) . . ?
C189 C190 H190 118.9 . . ?
C185 C190 H190 118.9 . . ?
C196 C191 C192 116.2(12) . . ?
C196 C191 C187 122.3(13) . . ?
C192 C191 C187 121.4(13) . . ?
C193 C192 C191 123.6(13) . . ?
C193 C192 H192 118.2 . . ?
C191 C192 H192 118.2 . . ?
C192 C193 C194 118.3(13) . . ?
C192 C193 H193 120.8 . . ?
C194 C193 H193 120.8 . . ?
C195 C194 C193 119.1(13) . . ?
C195 C194 N25 119.6(13) . . ?
C193 C194 N25 120.8(13) . . ?
C194 C195 C196 121.6(13) . . ?
C194 C195 H195 119.2 . . ?
C196 C195 H195 119.2 . . ?
C191 C196 C195 120.6(13) . . ?
C191 C196 H196 119.7 . . ?
C195 C196 H196 119.7 . . ?
N25 C197 C198 119.9(13) . . ?
N25 C197 H197 120.0 . . ?
C198 C197 H197 120.0 . . ?
C199 C198 N26 120.8(12) . . ?
C199 C198 C197 121.4(14) . . ?
N26 C198 C197 117.5(12) . . ?
C198 C199 C200 120.0(14) . . ?
C198 C199 H199 120.0 . . ?
C200 C199 H199 120.0 . . ?
C201 C200 C199 119.2(15) . . ?
C201 C200 H200 120.4 . . ?
C199 C200 H200 120.4 . . ?
O4A C201 C202 116.0(15) . . ?
O4A C201 C200 126.4(15) . . ?
C202 C201 C200 117.6(14) . . ?
N26 C202 C201 123.1(13) . . ?
N26 C202 H202 118.4 . . ?
C201 C202 H202 118.4 . . ?
C208 C203 C204 117.6(14) . . ?
C208 C203 C189 122.9(15) . . ?
C204 C203 C189 119.4(14) . . ?
C205 C204 C203 120.0(15) . . ?
C205 C204 H204 120.0 . . ?
C203 C204 H204 120.0 . . ?
C204 C205 C206 119.8(16) . . ?
C204 C205 H205 120.1 . . ?
C206 C205 H205 120.1 . . ?
C207 C206 C205 120.1(15) . . ?
C207 C206 N27 121.6(18) . . ?
C205 C206 N27 118.2(17) . . ?
C206 C207 C208 119.2(16) . . ?
C206 C207 H207 120.4 . . ?
C208 C207 H207 120.4 . . ?
C203 C208 C207 122.9(16) . . ?
C203 C208 H208 118.5 . . ?
C207 C208 H208 118.5 . . ?
C9Q N2Q C13Q 118.9(11) . . ?
C9Q N2Q Cd6 126.4(10) . . ?
C13Q N2Q Cd6 114.1(9) . . ?
C214 N29 C215 118.8(12) . . ?
C214 N29 Cd6 114.3(10) . . ?
C215 N29 Cd6 126.8(9) . . ?
C233 N30 C230 118.2(12) . . ?
C233 N30 Cd4 115.2(9) . . ?
C230 N30 Cd4 124.9(9) . . ?
C238 N31 C234 117.9(11) . . ?
C238 N31 Cd4 125.5(9) . . ?
C234 N31 Cd4 116.6(8) . . ?
C242 N32 H32A 120.0 . . ?
C242 N32 H32B 120.0 . . ?
H32A N32 H32B 120.0 . . ?
N2Q C9Q C10Q 121.1(12) . . ?
N2Q C9Q H9Q 119.4 . . ?
C10Q C9Q H9Q 119.4 . . ?
O4Q C10Q C11Q 119.4(16) . . ?
O4Q C10Q C9Q 120.6(15) . . ?
C11Q C10Q C9Q 120.0(12) . . ?
C10Q C11Q C12Q 118.8(13) . . ?
C10Q C11Q H11Q 120.6 . . ?
C12Q C11Q H11Q 120.6 . . ?
C13Q C12Q C11Q 117.5(12) . . ?
C13Q C12Q H12Q 121.3 . . ?
C11Q C12Q H12Q 121.3 . . ?
N2Q C13Q C12Q 123.6(12) . . ?
N2Q C13Q C214 117.0(12) . . ?
C12Q C13Q C214 119.4(13) . . ?
N29 C214 C13Q 122.7(14) . . ?
N29 C214 H214 118.6 . . ?
C13Q C214 H214 118.6 . . ?
C220 C215 C216 118.6(12) . . ?
C220 C215 N29 121.6(12) . . ?
C216 C215 N29 119.7(11) . . ?
C217 C216 C215 122.5(13) . . ?
C217 C216 H216 118.7 . . ?
C215 C216 H216 118.7 . . ?
C216 C217 C218 118.7(12) . . ?
C216 C217 H217 120.7 . . ?
C218 C217 H217 120.7 . . ?
C219 C218 C217 117.5(12) . . ?
C219 C218 C221 123.4(12) . . ?
C217 C218 C221 118.7(12) . . ?
C220 C219 C218 124.4(13) . . ?
C220 C219 H219 117.8 . . ?
C218 C219 H219 117.8 . . ?
C219 C220 C215 117.9(13) . . ?
C219 C220 H220 121.1 . . ?
C215 C220 H220 121.1 . . ?
C226 C221 C222 117.4(12) . . ?
C226 C221 C218 122.8(12) . . ?
C222 C221 C218 119.8(12) . . ?
C223 C222 C221 121.5(12) . . ?
C223 C222 H222 119.2 . . ?
C221 C222 H222 119.2 . . ?
C222 C223 C224 119.2(12) . . ?
C222 C223 C227 120.8(12) . . ?
C224 C223 C227 119.9(12) . . ?
C223 C224 C225 121.2(12) . . ?
C223 C224 H224 119.4 . . ?
C225 C224 H224 119.4 . . ?
C226 C225 C224 115.9(12) . . ?
C226 C225 C239 122.9(12) . . ?
C224 C225 C239 121.0(12) . . ?
C225 C226 C221 124.7(12) . . ?
C225 C226 H226 117.7 . . ?
C221 C226 H226 117.7 . . ?
C232 C227 C228 115.9(12) . . ?
C232 C227 C223 122.3(12) . . ?
C228 C227 C223 121.4(12) . . ?
C229 C228 C227 122.6(14) . . ?
C229 C228 H228 118.7 . . ?
C227 C228 H228 118.7 . . ?
C228 C229 C230 118.6(13) . . ?
C228 C229 H229 120.7 . . ?
C230 C229 H229 120.7 . . ?
C231 C230 C229 119.1(12) . . ?
C231 C230 N30 119.5(12) . . ?
C229 C230 N30 120.7(12) . . ?
C230 C231 C232 121.3(13) . . ?
C230 C231 H231 119.4 . . ?
C232 C231 H231 119.4 . . ?
C227 C232 C231 121.4(13) . . ?
C227 C232 H232 119.3 . . ?
C231 C232 H232 119.3 . . ?
N30 C233 C234 120.7(13) . . ?
N30 C233 H233 119.7 . . ?
C234 C233 H233 119.7 . . ?
C235 C234 N31 122.6(12) . . ?
C235 C234 C233 122.5(13) . . ?
N31 C234 C233 114.8(11) . . ?
C234 C235 C236 119.6(14) . . ?
C234 C235 H235 120.2 . . ?
C236 C235 H235 120.2 . . ?
C237 C236 C235 118.2(14) . . ?
C237 C236 H236 120.9 . . ?
C235 C236 H236 120.9 . . ?
O4T C237 C236 125.4(14) . . ?
O4T C237 C238 114.9(14) . . ?
C236 C237 C238 119.6(14) . . ?
N31 C238 C237 121.9(13) . . ?
N31 C238 H238 119.1 . . ?
C237 C238 H238 119.1 . . ?
C244 C239 C240 117.3(12) . . ?
C244 C239 C225 122.6(13) . . ?
C240 C239 C225 119.8(13) . . ?
C241 C240 C239 121.1(14) . . ?
C241 C240 H240 119.5 . . ?
C239 C240 H240 119.5 . . ?
C240 C241 C242 118.9(14) . . ?
C240 C241 H241 120.5 . . ?
C242 C241 H241 120.5 . . ?
C243 C242 N32 121.7(16) . . ?
C243 C242 C241 119.7(14) . . ?
N32 C242 C241 118.6(15) . . ?
C242 C243 C244 119.5(15) . . ?
C242 C243 H243 120.3 . . ?
C244 C243 H243 120.3 . . ?
C239 C244 C243 123.4(14) . . ?
C239 C244 H244 118.3 . . ?
C243 C244 H244 118.3 . . ?
C245 N33 C249 118.3(16) . . ?
C245 N33 Cd1 126.9(14) . . ?
C249 N33 Cd1 114.6(12) . . ?
C250 N34 C251 117.7(14) . . ?
C250 N34 Cd1 115.3(11) . . ?
C251 N34 Cd1 126.7(10) . . ?
C269 N35 C266 119.9(17) . . ?
C269 N35 Cd3 115.1(12) . . ?
C266 N35 Cd3 122.3(13) . . ?
C9D N2D C13D 118.5(14) . . ?
C9D N2D Cd3 128.1(13) . . ?
C13D N2D Cd3 113.3(11) . . ?
C278 N37 H37A 120.0 . . ?
C278 N37 H37B 120.0 . . ?
H37A N37 H37B 120.0 . . ?
N33 C245 C246 123.5(18) . . ?
N33 C245 H245 118.3 . . ?
C246 C245 H245 118.3 . . ?
C245 C246 C247 118.2(18) . . ?
C245 C246 O4M 118(2) . . ?
C247 C246 O4M 119(2) . . ?
C248 C247 C246 118.8(17) . . ?
C248 C247 H247 120.6 . . ?
C246 C247 H247 120.6 . . ?
C247 C248 C249 117.6(16) . . ?
C247 C248 H248 121.2 . . ?
C249 C248 H248 121.2 . . ?
N33 C249 C248 123.3(15) . . ?
N33 C249 C250 118.7(15) . . ?
C248 C249 C250 117.9(16) . . ?
N34 C250 C249 119.7(16) . . ?
N34 C250 H250 120.1 . . ?
C249 C250 H250 120.1 . . ?
C256 C251 C252 118.3(13) . . ?
C256 C251 N34 121.5(14) . . ?
C252 C251 N34 120.2(14) . . ?
C251 C252 C253 121.2(14) . . ?
C251 C252 H252 119.4 . . ?
C253 C252 H252 119.4 . . ?
C254 C253 C252 120.0(14) . . ?
C254 C253 H253 120.0 . . ?
C252 C253 H253 120.0 . . ?
C253 C254 C255 118.6(13) . . ?
C253 C254 C257 119.7(13) . . ?
C255 C254 C257 121.6(13) . . ?
C256 C255 C254 120.7(14) . . ?
C256 C255 H255 119.7 . . ?
C254 C255 H255 119.7 . . ?
C251 C256 C255 121.0(15) . . ?
C251 C256 H256 119.5 . . ?
C255 C256 H256 119.5 . . ?
C258 C257 C262 118.5(13) . . ?
C258 C257 C254 120.8(13) . . ?
C262 C257 C254 120.6(13) . . ?
C257 C258 C259 122.5(14) . . ?
C257 C258 H258 118.8 . . ?
C259 C258 H258 118.8 . . ?
C258 C259 C260 118.0(14) . . ?
C258 C259 C263 121.6(14) . . ?
C260 C259 C263 120.4(14) . . ?
C261 C260 C259 121.5(14) . . ?
C261 C260 H260 119.3 . . ?
C259 C260 H260 119.3 . . ?
C262 C261 C260 118.3(13) . . ?
C262 C261 C275 121.1(14) . . ?
C260 C261 C275 120.6(14) . . ?
C261 C262 C257 121.3(14) . . ?
C261 C262 H262 119.4 . . ?
C257 C262 H262 119.4 . . ?
C268 C263 C264 116.0(14) . . ?
C268 C263 C259 123.0(14) . . ?
C264 C263 C259 121.0(14) . . ?
C265 C264 C263 123.7(16) . . ?
C265 C264 H264 118.2 . . ?
C263 C264 H264 118.2 . . ?
C264 C265 C266 117.6(16) . . ?
C264 C265 H265 121.2 . . ?
C266 C265 H265 121.2 . . ?
C267 C266 C265 120.3(15) . . ?
C267 C266 N35 117.9(16) . . ?
C265 C266 N35 121.6(17) . . ?
C266 C267 C268 121.3(16) . . ?
C266 C267 H267 119.3 . . ?
C268 C267 H267 119.4 . . ?
C267 C268 C263 120.7(15) . . ?
C267 C268 H268 119.7 . . ?
C263 C268 H268 119.7 . . ?
N35 C269 C13D 120.6(17) . . ?
N35 C269 H269 119.7 . . ?
C13D C269 H269 119.7 . . ?
N2D C13D C12D 121.5(14) . . ?
N2D C13D C269 118.8(15) . . ?
C12D C13D C269 119.7(16) . . ?
C13D C12D C11D 120.6(15) . . ?
C13D C12D H12D 119.7 . . ?
C11D C12D H12D 119.7 . . ?
C10D C11D C12D 118.0(15) . . ?
C10D C11D H11D 121.0 . . ?
C12D C11D H11D 121.0 . . ?
C11D C10D C9D 118.7(14) . . ?
C11D C10D O4D 127.9(19) . . ?
C9D C10D O4D 113(2) . . ?
N2D C9D C10D 122.6(15) . . ?
N2D C9D H9D 118.7 . . ?
C10D C9D H9D 118.7 . . ?
C280 C275 C276 118.4(14) . . ?
C280 C275 C261 121.7(14) . . ?
C276 C275 C261 120.0(14) . . ?
C277 C276 C275 118.0(15) . . ?
C277 C276 H276 121.0 . . ?
C275 C276 H276 121.0 . . ?
C276 C277 C278 121.7(16) . . ?
C276 C277 H277 119.1 . . ?
C278 C277 H277 119.1 . . ?
C279 C278 N37 119.6(17) . . ?
C279 C278 C277 119.4(15) . . ?
N37 C278 C277 120.5(17) . . ?
C278 C279 C280 118.0(16) . . ?
C278 C279 H279 121.0 . . ?
C280 C279 H279 121.0 . . ?
C279 C280 C275 124.3(15) . . ?
C279 C280 H280 117.9 . . ?
C275 C280 H280 117.9 . . ?
C9I N2I C13I 119.3(11) . . ?
C9I N2I Cd2 124.8(15) . . ?
C13I N2I Cd2 115.8(13) . . ?
C286 N39 C287 123.8(16) . . ?
C286 N39 Cd2 111.5(12) . . ?
C287 N39 Cd2 119.3(14) . . ?
C305 N40 C302 121.6(13) . . ?
C305 N40 Cd5 112.1(10) . . ?
C302 N40 Cd5 125.9(9) . . ?
C310 N41 C306 120.5(14) . . ?
C310 N41 Cd5 123.4(12) . . ?
C306 N41 Cd5 113.1(10) . . ?
C314 N42 H42A 120.0 . . ?
C314 N42 H42B 120.0 . . ?
H42A N42 H42B 120.0 . . ?
N2I C9I C10I 121.5(12) . . ?
N2I C9I H9I 119.3 . . ?
C10I C9I H9I 119.3 . . ?
O4I C10I C9I 123(2) . . ?
O4I C10I C11I 117(2) . . ?
C9I C10I C11I 119.6(12) . . ?
C12I C11I C10I 118.4(11) . . ?
C12I C11I H11I 120.8 . . ?
C10I C11I H11I 120.8 . . ?
C13I C12I C11I 118.2(11) . . ?
C13I C12I H12I 120.9 . . ?
C11I C12I H12I 120.9 . . ?
N2I C13I C12I 122.9(11) . . ?
N2I C13I C286 117.6(16) . . ?
C12I C13I C286 117.8(16) . . ?
N39 C286 C13X 115(3) . . ?
N39 C286 C13I 120.3(18) . . ?
N39 C286 H28X 119.9 . . ?
C13I C286 H28X 119.9 . . ?
N39 C286 H28Y 122.6 . . ?
C13X C286 H28Y 122.6 . . ?
C292 C287 C288 119.6(13) . . ?
C292 C287 N39 120.7(14) . . ?
C288 C287 N39 119.7(15) . . ?
C289 C288 C287 120.1(14) . . ?
C289 C288 H288 120.0 . . ?
C287 C288 H288 120.0 . . ?
C288 C289 C290 120.8(14) . . ?
C288 C289 H289 119.6 . . ?
C290 C289 H289 119.6 . . ?
C289 C290 C291 119.2(12) . . ?
C289 C290 C293 120.9(13) . . ?
C291 C290 C293 119.5(13) . . ?
C292 C291 C290 120.1(14) . . ?
C292 C291 H291 120.0 . . ?
C290 C291 H291 120.0 . . ?
C287 C292 C291 120.1(14) . . ?
C287 C292 H292 119.9 . . ?
C291 C292 H292 119.9 . . ?
C294 C293 C298 119.1(12) . . ?
C294 C293 C290 121.3(12) . . ?
C298 C293 C290 119.5(12) . . ?
C293 C294 C295 120.8(13) . . ?
C293 C294 H294 119.6 . . ?
C295 C294 H294 119.6 . . ?
C294 C295 C296 119.5(12) . . ?
C294 C295 C299 121.7(12) . . ?
C296 C295 C299 118.8(12) . . ?
C295 C296 C297 120.1(12) . . ?
C295 C296 H296 119.9 . . ?
C297 C296 H296 119.9 . . ?
C298 C297 C296 118.2(12) . . ?
C298 C297 C311 120.9(12) . . ?
C296 C297 C311 120.8(11) . . ?
C297 C298 C293 122.2(13) . . ?
C297 C298 H298 118.9 . . ?
C293 C298 H298 118.9 . . ?
C304 C299 C300 117.9(12) . . ?
C304 C299 C295 119.9(11) . . ?
C300 C299 C295 122.2(11) . . ?
C301 C300 C299 121.0(13) . . ?
C301 C300 H300 119.5 . . ?
C299 C300 H300 119.5 . . ?
C300 C301 C302 119.8(13) . . ?
C300 C301 H301 120.1 . . ?
C302 C301 H301 120.1 . . ?
C303 C302 C301 119.5(12) . . ?
C303 C302 N40 117.7(12) . . ?
C301 C302 N40 122.8(12) . . ?
C302 C303 C304 121.7(13) . . ?
C302 C303 H303 119.2 . . ?
C304 C303 H303 119.2 . . ?
C303 C304 C299 119.8(12) . . ?
C303 C304 H304 120.1 . . ?
C299 C304 H304 120.1 . . ?
N40 C305 C306 124.0(15) . . ?
N40 C305 H305 118.0 . . ?
C306 C305 H305 118.0 . . ?
N41 C306 C307 121.7(14) . . ?
N41 C306 C305 116.1(14) . . ?
C307 C306 C305 121.9(15) . . ?
C306 C307 C308 118.3(16) . . ?
C306 C307 H307 120.8 . . ?
C308 C307 H307 120.8 . . ?
C309 C308 C307 119.0(16) . . ?
C309 C308 H308 120.5 . . ?
C307 C308 H308 120.5 . . ?
C310 C309 C308 119.8(17) . . ?
C310 C309 O4C 124(2) . . ?
C308 C309 O4C 115.8(19) . . ?
N41 C310 C309 120.2(16) . . ?
N41 C310 H310 119.9 . . ?
C309 C310 H310 119.9 . . ?
C316 C311 C312 117.3(13) . . ?
C316 C311 C297 121.8(13) . . ?
C312 C311 C297 120.9(13) . . ?
C313 C312 C311 121.0(14) . . ?
C313 C312 H312 119.5 . . ?
C311 C312 H312 119.5 . . ?
C312 C313 C314 119.6(14) . . ?
C312 C313 H313 120.2 . . ?
C314 C313 H313 120.2 . . ?
C315 C314 C313 119.2(14) . . ?
C315 C314 N42 120.9(15) . . ?
C313 C314 N42 119.9(15) . . ?
C314 C315 C316 120.3(15) . . ?
C314 C315 H315 119.8 . . ?
C316 C315 H315 119.8 . . ?
C311 C316 C315 122.5(14) . . ?
C311 C316 H316 118.8 . . ?
C315 C316 H316 118.8 . . ?
C201 O4A C2A 118.8(14) . . ?
O4A C2A C3A 102.7(14) . . ?
O4A C2A H2AA 111.2 . . ?
C3A C2A H2AA 111.2 . . ?
O4A C2A H2AB 111.2 . . ?
C3A C2A H2AB 111.2 . . ?
H2AA C2A H2AB 109.1 . . ?
C4A C3A C2A 115.9(15) . . ?
C4A C3A H3AA 108.3 . . ?
C2A C3A H3AA 108.3 . . ?
C4A C3A H3AB 108.3 . . ?
C2A C3A H3AB 108.3 . . ?
H3AA C3A H3AB 107.4 . . ?
C3A C4A C5A 116.7(16) . . ?
C3A C4A H4AA 108.1 . . ?
C5A C4A H4AA 108.1 . . ?
C3A C4A H4AB 108.1 . . ?
C5A C4A H4AB 108.1 . . ?
H4AA C4A H4AB 107.3 . . ?
C4A C5A C6A 112.9(15) . . ?
C4A C5A H5AA 109.0 . . ?
C6A C5A H5AA 109.0 . . ?
C4A C5A H5AB 109.0 . . ?
C6A C5A H5AB 109.0 . . ?
H5AA C5A H5AB 107.8 . . ?
C5A C6A C7A 114.7(15) . . ?
C5A C6A H6AA 108.6 . . ?
C7A C6A H6AA 108.6 . . ?
C5A C6A H6AB 108.6 . . ?
C7A C6A H6AB 108.6 . . ?
H6AA C6A H6AB 107.6 . . ?
C8A C7A C6A 112.3(16) . . ?
C8A C7A H7AA 109.1 . . ?
C6A C7A H7AA 109.1 . . ?
C8A C7A H7AB 109.1 . . ?
C6A C7A H7AB 109.1 . . ?
H7AA C7A H7AB 107.9 . . ?
N1A C8A C7A 175(3) . . ?
C79 O4B C2B 113.9(14) . . ?
O4B C2B C3B 101.5(14) . . ?
O4B C2B H2BA 111.5 . . ?
C3B C2B H2BA 111.5 . . ?
O4B C2B H2BB 111.5 . . ?
C3B C2B H2BB 111.5 . . ?
H2BA C2B H2BB 109.3 . . ?
C2B C3B C4B 99.5(16) . . ?
C2B C3B H3BA 111.9 . . ?
C4B C3B H3BA 111.9 . . ?
C2B C3B H3BB 111.9 . . ?
C4B C3B H3BB 111.9 . . ?
H3BA C3B H3BB 109.6 . . ?
C5B C4B C3B 110(2) . . ?
C5B C4B H4BA 109.6 . . ?
C3B C4B H4BA 109.6 . . ?
C5B C4B H4BB 109.6 . . ?
C3B C4B H4BB 109.6 . . ?
H4BA C4B H4BB 108.1 . . ?
C4B C5B C6B 109(2) . . ?
C4B C5B H5BA 109.9 . . ?
C6B C5B H5BA 109.9 . . ?
C4B C5B H5BB 109.9 . . ?
C6B C5B H5BB 109.9 . . ?
H5BA C5B H5BB 108.3 . . ?
C7B C6B C5B 107(2) . . ?
C7B C6B H6BA 110.3 . . ?
C5B C6B H6BA 110.3 . . ?
C7B C6B H6BB 110.3 . . ?
C5B C6B H6BB 110.3 . . ?
H6BA C6B H6BB 108.5 . . ?
N1B C8B C7B 153(5) . . ?
C8B C7B C6B 103(3) . . ?
C8B C7B H7BA 111.1 . . ?
C6B C7B H7BA 111.1 . . ?
C8B C7B H7BB 111.1 . . ?
C6B C7B H7BB 111.1 . . ?
H7BA C7B H7BB 109.1 . . ?
C309 O4C C2C 122(2) . . ?
O4C C2C C3C 103(2) . . ?
O4C C2C H2CA 111.2 . . ?
C3C C2C H2CA 111.2 . . ?
O4C C2C H2CB 111.2 . . ?
C3C C2C H2CB 111.2 . . ?
H2CA C2C H2CB 109.1 . . ?
C4C C3C C2C 104(2) . . ?
C4C C3C H3CA 110.9 . . ?
C2C C3C H3CA 111.0 . . ?
C4C C3C H3CB 111.0 . . ?
C2C C3C H3CB 111.0 . . ?
H3CA C3C H3CB 109.0 . . ?
C3C C4C C5C 119(3) . . ?
C3C C4C H4CA 107.5 . . ?
C5C C4C H4CA 107.5 . . ?
C3C C4C H4CB 107.5 . . ?
C5C C4C H4CB 107.5 . . ?
H4CA C4C H4CB 107.0 . . ?
C7C C6C C5C 112(4) . . ?
C7C C6C H6CA 109.1 . . ?
C5C C6C H6CA 109.1 . . ?
C7C C6C H6CB 109.1 . . ?
C5C C6C H6CB 109.1 . . ?
H6CA C6C H6CB 107.9 . . ?
C4C C5C C6C 112(3) . . ?
C4C C5C H5CA 109.1 . . ?
C6C C5C H5CA 109.1 . . ?
C4C C5C H5CB 109.1 . . ?
C6C C5C H5CB 109.1 . . ?
H5CA C5C H5CB 107.9 . . ?
C8C C7C C6C 110(4) . . ?
C8C C7C H7CA 109.6 . . ?
C6C C7C H7CA 109.5 . . ?
C8C C7C H7CB 109.6 . . ?
C6C C7C H7CB 109.6 . . ?
H7CA C7C H7CB 108.1 . . ?
N1C C8C C7C 153(10) . . ?
C10D O4D C2D 115(2) . . ?
C3D C2D O4D 105(3) . . ?
C3D C2D H2DA 110.8 . . ?
O4D C2D H2DA 110.8 . . ?
C3D C2D H2DB 110.8 . . ?
O4D C2D H2DB 110.8 . . ?
H2DA C2D H2DB 108.9 . . ?
C2D C3D C4D 116(5) . . ?
C2D C3D H3DA 108.2 . . ?
C4D C3D H3DA 108.2 . . ?
C2D C3D H3DB 108.2 . . ?
C4D C3D H3DB 108.2 . . ?
H3DA C3D H3DB 107.4 . . ?
C3D C4D C5D 110(4) . . ?
C3D C4D H4DA 109.7 . . ?
C5D C4D H4DA 109.7 . . ?
C3D C4D H4DB 109.7 . . ?
C5D C4D H4DB 109.7 . . ?
H4DA C4D H4DB 108.2 . . ?
C6D C5D C4D 119(5) . . ?
C6D C5D H5DA 107.5 . . ?
C4D C5D H5DA 107.5 . . ?
C6D C5D H5DB 107.5 . . ?
C4D C5D H5DB 107.5 . . ?
H5DA C5D H5DB 107.0 . . ?
C5D C6D C7D 121(5) . . ?
C5D C6D H6DA 107.1 . . ?
C7D C6D H6DA 107.1 . . ?
C5D C6D H6DB 107.1 . . ?
C7D C6D H6DB 107.1 . . ?
H6DA C6D H6DB 106.8 . . ?
C8D C7D C6D 116(4) . . ?
C8D C7D H7D1 108.4 . . ?
C6D C7D H7D1 108.4 . . ?
C8D C7D H7D2 108.4 . . ?
C6D C7D H7D2 108.4 . . ?
H7D1 C7D H7D2 107.4 . . ?
N1D C8D C7D 180(7) . . ?
C10F O4F C2F 119.1(15) . . ?
O4F C2F C3F 108.1(17) . . ?
O4F C2F H2FA 110.1 . . ?
C3F C2F H2FA 110.1 . . ?
O4F C2F H2FB 110.1 . . ?
C3F C2F H2FB 110.1 . . ?
H2FA C2F H2FB 108.4 . . ?
C2F C3F C4F 112(2) . . ?
C2F C3F C4V 112(2) . . ?
C2F C3F H3FA 109.2 . . ?
C4F C3F H3FA 109.2 . . ?
C2F C3F H3FB 109.2 . . ?
C4F C3F H3FB 109.2 . . ?
H3FA C3F H3FB 107.9 . . ?
C2F C3F H3FC 109.2 . . ?
C4V C3F H3FC 109.2 . . ?
C2F C3F H3FD 109.2 . . ?
C4V C3F H3FD 109.2 . . ?
H3FC C3F H3FD 107.9 . . ?
C3F C4F C5F 112(3) . . ?
C3F C4F H4FA 109.3 . . ?
C5F C4F H4FA 109.3 . . ?
C3F C4F H4FB 109.3 . . ?
C5F C4F H4FB 109.3 . . ?
H4FA C4F H4FB 108.0 . . ?
C4F C5F C6F 108(3) . . ?
C4F C5F H5FA 110.2 . . ?
C6F C5F H5FA 110.2 . . ?
C4F C5F H5FB 110.2 . . ?
C6F C5F H5FB 110.2 . . ?
H5FA C5F H5FB 108.5 . . ?
C7F C6F C5F 112(3) . . ?
C7F C6F H6FA 109.2 . . ?
C5F C6F H6FA 109.2 . . ?
C7F C6F H6FB 109.2 . . ?
C5F C6F H6FB 109.2 . . ?
H6FA C6F H6FB 107.9 . . ?
C8F C7F C6F 110(3) . . ?
C8F C7F H7FA 109.6 . . ?
C6F C7F H7FA 109.6 . . ?
C8F C7F H7FB 109.6 . . ?
C6F C7F H7FB 109.6 . . ?
H7FA C7F H7FB 108.1 . . ?
N1F C8F C7F 147(5) . . ?
C10G O4G C2G 123(2) . . ?
O4G C2G C3G 105(2) . . ?
O4G C2G H2GA 110.7 . . ?
C3G C2G H2GA 110.7 . . ?
O4G C2G H2GB 110.7 . . ?
C3G C2G H2GB 110.7 . . ?
H2GA C2G H2GB 108.8 . . ?
C4G C3G C2G 117(3) . . ?
C4G C3G H3GA 108.1 . . ?
C2G C3G H3GA 108.1 . . ?
C4G C3G H3GB 108.2 . . ?
C2G C3G H3GB 108.2 . . ?
H3GA C3G H3GB 107.3 . . ?
C3G C4G C5G 116(2) . . ?
C3G C4G H4GA 108.3 . . ?
C5G C4G H4GA 108.3 . . ?
C3G C4G H4GB 108.3 . . ?
C5G C4G H4GB 108.3 . . ?
H4GA C4G H4GB 107.4 . . ?
C6G C5G C4G 120(4) . . ?
C6G C5G H5GA 107.4 . . ?
C4G C5G H5GA 107.4 . . ?
C6G C5G H5GB 107.5 . . ?
C4G C5G H5GB 107.4 . . ?
H5GA C5G H5GB 107.0 . . ?
C5G C6G C7G 116(4) . . ?
C5G C6G H6GA 108.2 . . ?
C7G C6G H6GA 108.2 . . ?
C5G C6G H6GB 108.2 . . ?
C7G C6G H6GB 108.2 . . ?
H6GA C6G H6GB 107.3 . . ?
C8G C7G C6G 110(3) . . ?
C8G C7G H7GA 109.6 . . ?
C6G C7G H7GA 109.6 . . ?
C8G C7G H7GB 109.6 . . ?
C6G C7G H7GB 109.6 . . ?
H7GA C7G H7GB 108.1 . . ?
N1G C8G C7G 164(10) . . ?
C41 O4U C2U 91(4) . . ?
O4U C2U C3U 109(3) . . ?
O4U C2U C41 44(2) . . ?
C3U C2U C41 151(4) . . ?
O4U C2U H2UA 109.8 . . ?
C3U C2U H2UA 109.8 . . ?
C41 C2U H2UA 76.7 . . ?
O4U C2U H2UB 109.8 . . ?
C3U C2U H2UB 109.8 . . ?
C41 C2U H2UB 94.0 . . ?
H2UA C2U H2UB 108.3 . . ?
C2U C3U C4U 113(3) . . ?
C2U C3U H3UA 109.0 . . ?
C4U C3U H3UA 109.0 . . ?
C2U C3U H3UB 109.0 . . ?
C4U C3U H3UB 109.0 . . ?
H3UA C3U H3UB 107.8 . . ?
C7U C6U C5U 110(4) . . ?
C7U C6U H6UA 109.7 . . ?
C5U C6U H6UA 109.7 . . ?
C7U C6U H6UB 109.7 . . ?
C5U C6U H6UB 109.7 . . ?
H6UA C6U H6UB 108.2 . . ?
C5U C4U C3U 113(3) . . ?
C5U C4U H4UA 109.0 . . ?
C3U C4U H4UA 109.0 . . ?
C5U C4U H4UB 109.0 . . ?
C3U C4U H4UB 109.0 . . ?
H4UA C4U H4UB 107.8 . . ?
C4U C5U C6U 111(3) . . ?
C4U C5U H5UA 109.5 . . ?
C6U C5U H5UA 109.5 . . ?
C4U C5U H5UB 109.5 . . ?
C6U C5U H5UB 109.5 . . ?
H5UA C5U H5UB 108.0 . . ?
C8U C7U C6U 104(3) . . ?
C8U C7U H7UA 110.9 . . ?
C6U C7U H7UA 110.9 . . ?
C8U C7U H7UB 110.9 . . ?
C6U C7U H7UB 110.9 . . ?
H7UA C7U H7UB 108.9 . . ?
N1U C8U C7U 125(5) . . ?
C10I O4I C2I 128(3) . . ?
C4I C3I C2I 160(7) . . ?
C4I C3I H3IA 96.3 . . ?
C2I C3I H3IA 96.3 . . ?
C4I C3I H3IB 96.3 . . ?
C2I C3I H3IB 96.3 . . ?
H3IA C3I H3IB 103.4 . . ?
C3I C4I C5I 130(6) . . ?
C3I C4I H4IA 104.7 . . ?
C5I C4I H4IA 104.7 . . ?
C3I C4I H4IB 104.7 . . ?
C5I C4I H4IB 104.7 . . ?
H4IA C4I H4IB 105.7 . . ?
C3I C2I O4I 115(3) . . ?
C3I C2I H2IA 108.6 . . ?
O4I C2I H2IA 108.6 . . ?
C3I C2I H2IB 108.6 . . ?
O4I C2I H2IB 108.6 . . ?
H2IA C2I H2IB 107.6 . . ?
C4I C5I C6I 108(5) . . ?
C4I C5I H5IA 110.1 . . ?
C6I C5I H5IA 110.1 . . ?
C4I C5I H5IB 110.1 . . ?
C6I C5I H5IB 110.1 . . ?
H5IA C5I H5IB 108.4 . . ?
C7I C6I C5I 116(6) . . ?
C7I C6I H6IA 108.2 . . ?
C5I C6I H6IA 108.2 . . ?
C7I C6I H6IB 108.2 . . ?
C5I C6I H6IB 108.2 . . ?
H6IA C6I H6IB 107.4 . . ?
N1I C8I C7I 156(10) . . ?
C8I C7I C6I 114(5) . . ?
C8I C7I H7IA 108.7 . . ?
C6I C7I H7IA 108.7 . . ?
C8I C7I H7IB 108.7 . . ?
C6I C7I H7IB 108.7 . . ?
H7IA C7I H7IB 107.6 . . ?
C10J O4J C2J 120.6(18) . . ?
O4J C2J C3J 109(2) . . ?
O4J C2J C3W 109(3) . . ?
O4J C2J H2JA 109.8 . . ?
C3J C2J H2JA 109.8 . . ?
O4J C2J H2JB 109.8 . . ?
C3J C2J H2JB 109.8 . . ?
H2JA C2J H2JB 108.2 . . ?
O4J C2J H2JC 109.9 . . ?
C3W C2J H2JC 109.9 . . ?
O4J C2J H2JD 109.9 . . ?
C3W C2J H2JD 109.9 . . ?
H2JC C2J H2JD 108.3 . . ?
C3J C4J C5J 114(2) . . ?
C3J C4J H4JA 108.8 . . ?
C5J C4J H4JA 108.8 . . ?
C3J C4J H4JB 108.8 . . ?
C5J C4J H4JB 108.8 . . ?
H4JA C4J H4JB 107.6 . . ?
C6J C5J C4J 114(2) . . ?
C6J C5J H5JA 108.8 . . ?
C4J C5J H5JA 108.8 . . ?
C6J C5J H5JB 108.8 . . ?
C4J C5J H5JB 108.8 . . ?
H5JA C5J H5JB 107.7 . . ?
C5J C6J C7J 112(3) . . ?
C5J C6J H6JA 109.3 . . ?
C7J C6J H6JA 109.3 . . ?
C5J C6J H6JB 109.3 . . ?
C7J C6J H6JB 109.2 . . ?
H6JA C6J H6JB 107.9 . . ?
C8J C7J C6J 109(2) . . ?
C8J C7J H7JA 109.8 . . ?
C6J C7J H7JA 109.8 . . ?
C8J C7J H7JB 109.8 . . ?
C6J C7J H7JB 109.8 . . ?
H7JA C7J H7JB 108.2 . . ?
N1J C8J C7J 161(7) . . ?
C2J C3J C4J 115(2) . . ?
C2J C3J H3JA 108.4 . . ?
C4J C3J H3JA 108.4 . . ?
C2J C3J H3JB 108.4 . . ?
C4J C3J H3JB 108.4 . . ?
H3JA C3J H3JB 107.5 . . ?
O4K C2K C3K 104.0(17) . . ?
O4K C2K H2KA 111.0 . . ?
C3K C2K H2KA 111.0 . . ?
O4K C2K H2KB 111.0 . . ?
C3K C2K H2KB 111.0 . . ?
H2KA C2K H2KB 109.0 . . ?
C4K C3K C2K 110(2) . . ?
C4K C3K H3KA 109.6 . . ?
C2K C3K H3KA 109.6 . . ?
C4K C3K H3KB 109.6 . . ?
C2K C3K H3KB 109.6 . . ?
H3KA C3K H3KB 108.1 . . ?
C3K C4K C5K 111(2) . . ?
C3K C4K H4KA 109.4 . . ?
C5K C4K H4KA 109.4 . . ?
C3K C4K H4KB 109.4 . . ?
C5K C4K H4KB 109.4 . . ?
H4KA C4K H4KB 108.0 . . ?
C6K C5K C4K 107(2) . . ?
C6K C5K H5KA 110.4 . . ?
C4K C5K H5KA 110.4 . . ?
C6K C5K H5KB 110.4 . . ?
C4K C5K H5KB 110.4 . . ?
H5KA C5K H5KB 108.6 . . ?
C5K C6K C7K 112(3) . . ?
C5K C6K H6KA 109.2 . . ?
C7K C6K H6KA 109.2 . . ?
C5K C6K H6KB 109.2 . . ?
C7K C6K H6KB 109.2 . . ?
H6KA C6K H6KB 107.9 . . ?
C8K C7K C6K 107(3) . . ?
C8K C7K H7KA 110.3 . . ?
C6K C7K H7KA 110.3 . . ?
C8K C7K H7KB 110.3 . . ?
C6K C7K H7KB 110.3 . . ?
H7KA C7K H7KB 108.6 . . ?
N1K C8K C7K 142(5) . . ?
C129 O4K C2K 115.6(17) . . ?
C2M O4M C246 139(2) . . ?
O4M C2M C3M 116(3) . . ?
O4M C2M C3Y 122(2) . . ?
O4M C2M H2MA 108.2 . . ?
C3M C2M H2MA 108.2 . . ?
O4M C2M H2MB 108.2 . . ?
C3M C2M H2MB 108.2 . . ?
H2MA C2M H2MB 107.3 . . ?
O4M C2M H2MC 106.9 . . ?
C3Y C2M H2MC 106.9 . . ?
O4M C2M H2MD 106.9 . . ?
C3Y C2M H2MD 106.9 . . ?
H2MC C2M H2MD 106.7 . . ?
C2M C3M C4M 118(3) . . ?
C2M C3M H3MA 107.9 . . ?
C4M C3M H3MA 107.9 . . ?
C2M C3M H3MB 107.9 . . ?
C4M C3M H3MB 107.9 . . ?
H3MA C3M H3MB 107.2 . . ?
C3M C4M C5M 114(3) . . ?
C3M C4M H4MA 108.7 . . ?
C5M C4M H4MA 108.7 . . ?
C3M C4M H4MB 108.7 . . ?
C5M C4M H4MB 108.7 . . ?
H4MA C4M H4MB 107.6 . . ?
C4M C5M C6M 115(3) . . ?
C4M C5M H5MA 108.5 . . ?
C6M C5M H5MA 108.5 . . ?
C4M C5M H5MB 108.5 . . ?
C6M C5M H5MB 108.5 . . ?
H5MA C5M H5MB 107.5 . . ?
C5M C6M C7M 118(3) . . ?
C5M C6M H6MA 107.9 . . ?
C7M C6M H6MA 107.9 . . ?
C5M C6M H6MB 107.9 . . ?
C7M C6M H6MB 107.9 . . ?
H6MA C6M H6MB 107.2 . . ?
C8M C7M C6M 116(3) . . ?
C8M C7M H7MA 108.4 . . ?
C6M C7M H7MA 108.4 . . ?
C8M C7M H7MB 108.4 . . ?
C6M C7M H7MB 108.4 . . ?
H7MA C7M H7MB 107.4 . . ?
N1M C8M C7M 154(6) . . ?
C138 O4N C2N 119.3(19) . . ?
O4N C2N C3N 104.5(19) . . ?
O4N C2N H2NA 110.8 . . ?
C3N C2N H2NA 110.8 . . ?
O4N C2N H2NB 110.8 . . ?
C3N C2N H2NB 110.8 . . ?
H2NA C2N H2NB 108.9 . . ?
C2N C3N C4N 114(3) . . ?
C2N C3N H3NA 108.7 . . ?
C4N C3N H3NA 108.7 . . ?
C2N C3N H3NB 108.7 . . ?
C4N C3N H3NB 108.7 . . ?
H3NA C3N H3NB 107.6 . . ?
C3N C4N C5N 108(3) . . ?
C3N C4N H4NA 110.1 . . ?
C5N C4N H4NA 110.1 . . ?
C3N C4N H4NB 110.1 . . ?
C5N C4N H4NB 110.1 . . ?
H4NA C4N H4NB 108.4 . . ?
C6N C5N C4N 113(3) . . ?
C6N C5N H5NA 109.0 . . ?
C4N C5N H5NA 109.0 . . ?
C6N C5N H5NB 109.0 . . ?
C4N C5N H5NB 109.0 . . ?
H5NA C5N H5NB 107.8 . . ?
C5N C6N C7N 111(3) . . ?
C5N C6N H6NA 109.5 . . ?
C7N C6N H6NA 109.5 . . ?
C5N C6N H6NB 109.5 . . ?
C7N C6N H6NB 109.5 . . ?
H6NA C6N H6NB 108.1 . . ?
C8N C7N C6N 112(3) . . ?
C8N C7N H7NA 109.2 . . ?
C6N C7N H7NA 109.2 . . ?
C8N C7N H7NB 109.2 . . ?
C6N C7N H7NB 109.2 . . ?
H7NA C7N H7NB 107.9 . . ?
N1N C8N C7N 152(7) . . ?
C52 O4O C2O 112.4(17) . . ?
O4O C2O C3O 103.8(17) . . ?
O4O C2O H2OA 111.0 . . ?
C3O C2O H2OA 111.0 . . ?
O4O C2O H2OB 111.0 . . ?
C3O C2O H2OB 111.0 . . ?
H2OA C2O H2OB 109.0 . . ?
C2O C3O C4O 110(2) . . ?
C2O C3O H3OA 109.7 . . ?
C4O C3O H3OA 109.7 . . ?
C2O C3O H3OB 109.7 . . ?
C4O C3O H3OB 109.8 . . ?
H3OA C3O H3OB 108.2 . . ?
C5O C4O C3O 110(2) . . ?
C5O C4O H4OA 109.6 . . ?
C3O C4O H4OA 109.6 . . ?
C5O C4O H4OB 109.6 . . ?
C3O C4O H4OB 109.6 . . ?
H4OA C4O H4OB 108.1 . . ?
C4O C5O C6O 114(2) . . ?
C4O C5O H5OA 108.8 . . ?
C6O C5O H5OA 108.8 . . ?
C4O C5O H5OB 108.8 . . ?
C6O C5O H5OB 108.8 . . ?
H5OA C5O H5OB 107.7 . . ?
C5O C6O C7O 107(3) . . ?
C5O C6O H6OA 110.3 . . ?
C7O C6O H6OA 110.3 . . ?
C5O C6O H6OB 110.3 . . ?
C7O C6O H6OB 110.3 . . ?
H6OA C6O H6OB 108.5 . . ?
C8O C7O C6O 110(3) . . ?
C8O C7O H7OA 109.6 . . ?
C6O C7O H7OA 109.6 . . ?
C8O C7O H7OB 109.6 . . ?
C6O C7O H7OB 109.6 . . ?
H7OA C7O H7OB 108.1 . . ?
N1O C8O C7O 129(6) . . ?
C102 O4P C2P 115.4(17) . . ?
O4P C2P C3P 106.2(17) . . ?
O4P C2P H2PA 110.5 . . ?
C3P C2P H2PA 110.5 . . ?
O4P C2P H2PB 110.5 . . ?
C3P C2P H2PB 110.5 . . ?
H2PA C2P H2PB 108.7 . . ?
C2P C3P C4P 109(2) . . ?
C2P C3P H3PA 110.0 . . ?
C4P C3P H3PA 110.0 . . ?
C2P C3P H3PB 110.0 . . ?
C4P C3P H3PB 110.0 . . ?
H3PA C3P H3PB 108.4 . . ?
C5P C4P C3P 114(2) . . ?
C5P C4P H4PA 108.7 . . ?
C3P C4P H4PA 108.7 . . ?
C5P C4P H4PB 108.7 . . ?
C3P C4P H4PB 108.7 . . ?
H4PA C4P H4PB 107.6 . . ?
C4P C5P C6P 123(3) . . ?
C4P C5P H5PA 106.7 . . ?
C6P C5P H5PA 106.7 . . ?
C4P C5P H5PB 106.7 . . ?
C6P C5P H5PB 106.7 . . ?
H5PA C5P H5PB 106.6 . . ?
C7P C6P C5P 115(3) . . ?
C7P C6P H6PA 108.4 . . ?
C5P C6P H6PA 108.4 . . ?
C7P C6P H6PB 108.4 . . ?
C5P C6P H6PB 108.4 . . ?
H6PA C6P H6PB 107.5 . . ?
C8P C7P C6P 115(3) . . ?
C8P C7P H7PA 108.4 . . ?
C6P C7P H7PA 108.4 . . ?
C8P C7P H7PB 108.4 . . ?
C6P C7P H7PB 108.4 . . ?
H7PA C7P H7PB 107.5 . . ?
N1P C8P C7P 168(6) . . ?
C10Q O4Q C2Q 116.8(17) . . ?
O4Q C2Q C3Q 105(3) . . ?
O4Q C2Q H2QA 110.7 . . ?
C3Q C2Q H2QA 110.7 . . ?
O4Q C2Q H2QB 110.7 . . ?
C3Q C2Q H2QB 110.7 . . ?
H2QA C2Q H2QB 108.8 . . ?
C4Q C3Q C2Q 113(3) . . ?
C4Q C3Q H3QA 109.0 . . ?
C2Q C3Q H3QA 109.0 . . ?
C4Q C3Q H3QB 109.0 . . ?
C2Q C3Q H3QB 109.0 . . ?
H3QA C3Q H3QB 107.8 . . ?
C3Q C4Q C5Q 125(4) . . ?
C3Q C4Q H4QA 106.0 . . ?
C5Q C4Q H4QA 106.1 . . ?
C3Q C4Q H4QB 106.1 . . ?
C5Q C4Q H4QB 106.0 . . ?
H4QA C4Q H4QB 106.3 . . ?
C4Q C5Q C6Q 116(4) . . ?
C4Q C5Q H5QA 108.4 . . ?
C6Q C5Q H5QA 108.4 . . ?
C4Q C5Q H5QB 108.4 . . ?
C6Q C5Q H5QB 108.4 . . ?
H5QA C5Q H5QB 107.4 . . ?
C7Q C6Q C5Q 123(5) . . ?
C7Q C6Q H6QA 106.5 . . ?
C5Q C6Q H6QA 106.5 . . ?
C7Q C6Q H6QB 106.5 . . ?
C5Q C6Q H6QB 106.5 . . ?
H6QA C6Q H6QB 106.5 . . ?
C6Q C7Q C8Q 109(4) . . ?
C6Q C7Q H7QA 109.8 . . ?
C8Q C7Q H7QA 109.8 . . ?
C6Q C7Q H7QB 109.8 . . ?
C8Q C7Q H7QB 109.8 . . ?
H7QA C7Q H7QB 108.2 . . ?
N1Q C8Q C7Q 147(8) . . ?
C29 O4R C2R 118.8(15) . . ?
O4R C2R C3R 105.2(16) . . ?
O4R C2R H2RA 110.7 . . ?
C3R C2R H2RA 110.7 . . ?
O4R C2R H2RB 110.7 . . ?
C3R C2R H2RB 110.7 . . ?
H2RA C2R H2RB 108.8 . . ?
C4R C3R C2R 109(2) . . ?
C4R C3R H3RA 109.9 . . ?
C2R C3R H3RA 109.9 . . ?
C4R C3R H3RB 109.9 . . ?
C2R C3R H3RB 109.9 . . ?
H3RA C3R H3RB 108.3 . . ?
C3R C4R C5R 122(3) . . ?
C3R C4R H4RA 106.8 . . ?
C5R C4R H4RA 106.8 . . ?
C3R C4R H4RB 106.8 . . ?
C5R C4R H4RB 106.8 . . ?
H4RA C4R H4RB 106.6 . . ?
C4R C5R C6R 112(3) . . ?
C4R C5R H5RA 109.1 . . ?
C6R C5R H5RA 109.1 . . ?
C4R C5R H5RB 109.1 . . ?
C6R C5R H5RB 109.1 . . ?
H5RA C5R H5RB 107.9 . . ?
C7R C6R C5R 121(3) . . ?
C7R C6R H6RA 107.0 . . ?
C5R C6R H6RA 107.0 . . ?
C7R C6R H6RB 107.0 . . ?
C5R C6R H6RB 107.0 . . ?
H6RA C6R H6RB 106.8 . . ?
C8R C7R C6R 116(3) . . ?
C8R C7R H7RA 108.4 . . ?
C6R C7R H7RA 108.4 . . ?
C8R C7R H7RB 108.4 . . ?
C6R C7R H7RB 108.4 . . ?
H7RA C7R H7RB 107.4 . . ?
N1R C8R C7R 150(5) . . ?
C237 O4T C2T 118.0(14) . . ?
O4T C2T C3T 107.5(15) . . ?
O4T C2T H2TA 110.2 . . ?
C3T C2T H2TA 110.2 . . ?
O4T C2T H2TB 110.2 . . ?
C3T C2T H2TB 110.2 . . ?
H2TA C2T H2TB 108.5 . . ?
C2T C3T C4T 118.0(19) . . ?
C2T C3T H3TA 107.8 . . ?
C4T C3T H3TA 107.8 . . ?
C2T C3T H3TB 107.8 . . ?
C4T C3T H3TB 107.8 . . ?
H3TA C3T H3TB 107.2 . . ?
C3T C4T C5T 113(2) . . ?
C3T C4T H4TA 109.0 . . ?
C5T C4T H4TA 109.0 . . ?
C3T C4T H4TB 109.0 . . ?
C5T C4T H4TB 109.0 . . ?
H4TA C4T H4TB 107.8 . . ?
C6T C5T C4T 115(3) . . ?
C6T C5T H5TA 108.6 . . ?
C4T C5T H5TA 108.6 . . ?
C6T C5T H5TB 108.6 . . ?
C4T C5T H5TB 108.6 . . ?
H5TA C5T H5TB 107.5 . . ?
C7T C6T C5T 116(3) . . ?
C7T C6T H6TA 108.4 . . ?
C5T C6T H6TA 108.4 . . ?
C7T C6T H6TB 108.4 . . ?
C5T C6T H6TB 108.4 . . ?
H6TA C6T H6TB 107.4 . . ?
C6T C7T C8T 107(3) . . ?
C6T C7T H7TA 110.3 . . ?
C8T C7T H7TA 110.3 . . ?
C6T C7T H7TB 110.3 . . ?
C8T C7T H7TB 110.3 . . ?
H7TA C7T H7TB 108.5 . . ?
N1T C8T C7T 145(5) . . ?
C2 O4Z C2Z 117.1(15) . . ?
O4Z C2Z C3Z 107.1(15) . . ?
O4Z C2Z H2ZA 110.3 . . ?
C3Z C2Z H2ZA 110.3 . . ?
O4Z C2Z H2ZB 110.3 . . ?
C3Z C2Z H2ZB 110.3 . . ?
H2ZA C2Z H2ZB 108.5 . . ?
C2Z C3Z C4Z 108.9(18) . . ?
C2Z C3Z H3ZA 109.9 . . ?
C4Z C3Z H3ZA 109.9 . . ?
C2Z C3Z H3ZB 109.9 . . ?
C4Z C3Z H3ZB 109.9 . . ?
H3ZA C3Z H3ZB 108.3 . . ?
C5Z C4Z C3Z 110.1(18) . . ?
C5Z C4Z H4ZA 109.6 . . ?
C3Z C4Z H4ZA 109.6 . . ?
C5Z C4Z H4ZB 109.6 . . ?
C3Z C4Z H4ZB 109.6 . . ?
H4ZA C4Z H4ZB 108.2 . . ?
C6Z C5Z C4Z 114(2) . . ?
C6Z C5Z H5ZA 108.8 . . ?
C4Z C5Z H5ZA 108.8 . . ?
C6Z C5Z H5ZB 108.8 . . ?
C4Z C5Z H5ZB 108.8 . . ?
H5ZA C5Z H5ZB 107.7 . . ?
C7Z C6Z C5Z 115(2) . . ?
C7Z C6Z H6ZA 108.6 . . ?
C5Z C6Z H6ZA 108.6 . . ?
C7Z C6Z H6ZB 108.6 . . ?
C5Z C6Z H6ZB 108.6 . . ?
H6ZA C6Z H6ZB 107.6 . . ?
C6Z C7Z C8Z 106(2) . . ?
C6Z C7Z H7ZA 110.5 . . ?
C8Z C7Z H7ZA 110.5 . . ?
C6Z C7Z H7ZB 110.5 . . ?
C8Z C7Z H7ZB 110.5 . . ?
H7ZA C7Z H7ZB 108.7 . . ?
N1Z C8Z C7Z 164(5) . . ?
C10X O4X C2X 124(2) . . ?
C13X C12X C11X 119.3(13) . . ?
C13X C12X H12X 120.3 . . ?
C11X C12X H12X 120.4 . . ?
N2X C13X C286 121(3) . . ?
N2X C13X C12X 125.4(13) . . ?
C286 C13X C12X 112(3) . . ?
C10X C11X C12X 116.0(13) . . ?
C10X C11X H11X 122.0 . . ?
C12X C11X H11X 122.0 . . ?
O4X C10X C9X 114(3) . . ?
O4X C10X C11X 126(3) . . ?
C9X C10X C11X 120.2(12) . . ?
N2X C9X C10X 124.1(12) . . ?
N2X C9X H9X 117.9 . . ?
C10X C9X H9X 117.9 . . ?
C9X N2X C13X 114.9(12) . . ?
C9X N2X Cd2 131(2) . . ?
C13X N2X Cd2 113(2) . . ?
C2X C3X C4X 118(3) . . ?
C2X C3X H3XA 107.9 . . ?
C4X C3X H3XA 107.9 . . ?
C2X C3X H3XB 107.9 . . ?
C4X C3X H3XB 107.9 . . ?
H3XA C3X H3XB 107.2 . . ?
C5X C4X C3X 112(3) . . ?
C5X C4X H4XA 109.2 . . ?
C3X C4X H4XA 109.2 . . ?
C5X C4X H4XB 109.2 . . ?
C3X C4X H4XB 109.2 . . ?
H4XA C4X H4XB 107.9 . . ?
O4X C2X C3X 109(3) . . ?
O4X C2X H2XA 110.0 . . ?
C3X C2X H2XA 110.0 . . ?
O4X C2X H2XB 110.0 . . ?
C3X C2X H2XB 110.0 . . ?
H2XA C2X H2XB 108.3 . . ?
C6X C5X C4X 119(3) . . ?
C6X C5X H5XA 107.7 . . ?
C4X C5X H5XA 107.7 . . ?
C6X C5X H5XB 107.7 . . ?
C4X C5X H5XB 107.7 . . ?
H5XA C5X H5XB 107.1 . . ?
C5X C6X C7X 119(4) . . ?
C5X C6X H6XA 107.5 . . ?
C7X C6X H6XA 107.5 . . ?
C5X C6X H6XB 107.5 . . ?
C7X C6X H6XB 107.5 . . ?
H6XA C6X H6XB 107.0 . . ?
N1X C8X C7X 158(7) . . ?
C8X C7X C6X 109(3) . . ?
C8X C7X H7XA 109.9 . . ?
C6X C7X H7XA 109.9 . . ?
C8X C7X H7XB 109.9 . . ?
C6X C7X H7XB 109.9 . . ?
H7XA C7X H7XB 108.3 . . ?
C41 O4H C2H 129(5) . . ?
O4H C2H C3H 110(3) . . ?
O4H C2H H2HA 109.7 . . ?
C3H C2H H2HA 109.7 . . ?
O4H C2H H2HB 109.7 . . ?
C3H C2H H2HB 109.7 . . ?
H2HA C2H H2HB 108.2 . . ?
C2H C3H C4H 114(3) . . ?
C2H C3H H3HA 108.6 . . ?
C4H C3H H3HA 108.6 . . ?
C2H C3H H3HB 108.6 . . ?
C4H C3H H3HB 108.6 . . ?
H3HA C3H H3HB 107.6 . . ?
C3H C4H C5H 115(3) . . ?
C3H C4H H4HA 108.6 . . ?
C5H C4H H4HA 108.6 . . ?
C3H C4H H4HB 108.6 . . ?
C5H C4H H4HB 108.6 . . ?
H4HA C4H H4HB 107.5 . . ?
C6H C5H C4H 112(3) . . ?
C6H C5H H5HA 109.3 . . ?
C4H C5H H5HA 109.3 . . ?
C6H C5H H5HB 109.3 . . ?
C4H C5H H5HB 109.3 . . ?
H5HA C5H H5HB 107.9 . . ?
N1H C8H C7H 152(7) . . ?
C8H C7H C6H 109(3) . . ?
C8H C7H H7HA 109.9 . . ?
C6H C7H H7HA 109.9 . . ?
C8H C7H H7HB 109.9 . . ?
C6H C7H H7HB 109.9 . . ?
H7HA C7H H7HB 108.3 . . ?
C5H C6H C7H 112(3) . . ?
C5H C6H H6HA 109.2 . . ?
C7H C6H H6HA 109.2 . . ?
C5H C6H H6HB 109.2 . . ?
C7H C6H H6HB 109.2 . . ?
H6HA C6H H6HB 107.9 . . ?
C5V C4V C3F 113(3) . . ?
C5V C4V H4VA 109.0 . . ?
C3F C4V H4VA 109.0 . . ?
C5V C4V H4VB 109.0 . . ?
C3F C4V H4VB 109.0 . . ?
H4VA C4V H4VB 107.8 . . ?
C5V C6V C7V 110(3) . . ?
C5V C6V H6VA 109.7 . . ?
C7V C6V H6VA 109.7 . . ?
C5V C6V H6VB 109.7 . . ?
C7V C6V H6VB 109.7 . . ?
H6VA C6V H6VB 108.2 . . ?
C4V C5V C6V 113(3) . . ?
C4V C5V H5VA 109.0 . . ?
C6V C5V H5VA 109.0 . . ?
C4V C5V H5VB 109.0 . . ?
C6V C5V H5VB 109.0 . . ?
H5VA C5V H5VB 107.8 . . ?
C8V C7V C6V 108(3) . . ?
C8V C7V H7VA 110.0 . . ?
C6V C7V H7VA 110.0 . . ?
C8V C7V H7VB 110.0 . . ?
C6V C7V H7VB 110.0 . . ?
H7VA C7V H7VB 108.4 . . ?
N1V C8V C7V 168(7) . . ?
C4W C3W C2J 116(3) . . ?
C4W C3W H3WA 108.3 . . ?
C2J C3W H3WA 108.3 . . ?
C4W C3W H3WB 108.3 . . ?
C2J C3W H3WB 108.3 . . ?
H3WA C3W H3WB 107.4 . . ?
C8W C7W C6W 112(4) . . ?
C8W C7W H7WA 109.3 . . ?
C6W C7W H7WA 109.3 . . ?
C8W C7W H7WB 109.3 . . ?
C6W C7W H7WB 109.3 . . ?
H7WA C7W H7WB 107.9 . . ?
N1W C8W C7W 166(10) . . ?
C5W C6W C7W 109(4) . . ?
C5W C6W H6WA 109.8 . . ?
C7W C6W H6WA 109.8 . . ?
C5W C6W H6WB 109.8 . . ?
C7W C6W H6WB 109.8 . . ?
H6WA C6W H6WB 108.3 . . ?
C5W C4W C3W 117(3) . . ?
C5W C4W H4WA 108.1 . . ?
C3W C4W H4WA 108.1 . . ?
C5W C4W H4WB 108.1 . . ?
C3W C4W H4WB 108.1 . . ?
H4WA C4W H4WB 107.3 . . ?
C4W C5W C6W 116(4) . . ?
C4W C5W H5WA 108.3 . . ?
C6W C5W H5WA 108.3 . . ?
C4W C5W H5WB 108.3 . . ?
C6W C5W H5WB 108.3 . . ?
H5WA C5W H5WB 107.4 . . ?
C8Y C7Y C6Y 114(4) . . ?
C8Y C7Y H7YA 108.7 . . ?
C6Y C7Y H7YA 108.7 . . ?
C8Y C7Y H7YB 108.7 . . ?
C6Y C7Y H7YB 108.7 . . ?
H7YA C7Y H7YB 107.6 . . ?
C5Y C6Y C7Y 120(4) . . ?
C5Y C6Y H6YA 107.3 . . ?
C7Y C6Y H6YA 107.3 . . ?
C5Y C6Y H6YB 107.3 . . ?
C7Y C6Y H6YB 107.3 . . ?
H6YA C6Y H6YB 106.9 . . ?
C2M C3Y C4Y 119(3) . . ?
C2M C3Y H3YA 107.6 . . ?
C4Y C3Y H3YA 107.6 . . ?
C2M C3Y H3YB 107.6 . . ?
C4Y C3Y H3YB 107.6 . . ?
H3YA C3Y H3YB 107.0 . . ?
C5Y C4Y C3Y 115(3) . . ?
C5Y C4Y H4YA 108.6 . . ?
C3Y C4Y H4YA 108.6 . . ?
C5Y C4Y H4YB 108.6 . . ?
C3Y C4Y H4YB 108.6 . . ?
H4YA C4Y H4YB 107.6 . . ?
C6Y C5Y C4Y 130(4) . . ?
C6Y C5Y H5YA 104.7 . . ?
C4Y C5Y H5YA 104.7 . . ?
C6Y C5Y H5YB 104.7 . . ?
C4Y C5Y H5YB 104.7 . . ?
H5YA C5Y H5YB 105.7 . . ?
N1Y C8Y C7Y 158(8) . . ?
O2A S1A O3A 115.0(9) . . ?
O2A S1A O1A 112.6(7) . . ?
O3A S1A O1A 115.0(7) . . ?
O2A S1A C1A 106.1(8) . . ?
O3A S1A C1A 102.2(7) . . ?
O1A S1A C1A 104.3(6) . . ?
F3A C1A F2A 109.2(16) . . ?
F3A C1A F1A 111.8(15) . . ?
F2A C1A F1A 115.4(15) . . ?
F3A C1A S1A 107.0(11) . . ?
F2A C1A S1A 107.2(11) . . ?
F1A C1A S1A 105.7(10) . . ?
O1B S1B O2B 117.4(13) . . ?
O1B S1B O3B 118.3(12) . . ?
O2B S1B O3B 113.6(10) . . ?
O1B S1B C1B 102.0(9) . . ?
O2B S1B C1B 106.2(10) . . ?
O3B S1B C1B 94.8(9) . . ?
F1B C1B F3B 112.4(18) . . ?
F1B C1B F2B 117.1(19) . . ?
F3B C1B F2B 109.6(16) . . ?
F1B C1B S1B 106.7(14) . . ?
F3B C1B S1B 104.8(13) . . ?
F2B C1B S1B 105.2(12) . . ?
O2C S1C O3C 132.4(14) . . ?
O2C S1C O1C 99.2(14) . . ?
O3C S1C O1C 107.0(13) . . ?
O2C S1C C1C 110.4(12) . . ?
O3C S1C C1C 106.6(10) . . ?
O1C S1C C1C 94.3(12) . . ?
F2C C1C F1C 117.1(19) . . ?
F2C C1C F3C 111.0(19) . . ?
F1C C1C F3C 104.1(17) . . ?
F2C C1C S1C 109.3(15) . . ?
F1C C1C S1C 109.1(14) . . ?
F3C C1C S1C 105.5(14) . . ?
F3D C1D F1D 117(2) . . ?
F3D C1D F2D 113(2) . . ?
F1D C1D F2D 113(2) . . ?
F3D C1D S1D 107(2) . . ?
F1D C1D S1D 102.7(17) . . ?
F2D C1D S1D 102.8(17) . . ?
O2D S1D O3D 128.9(18) . . ?
O2D S1D O1D 102.6(18) . . ?
O3D S1D O1D 111.0(19) . . ?
O2D S1D C1D 113.4(13) . . ?
O3D S1D C1D 102.6(16) . . ?
O1D S1D C1D 92.6(14) . . ?
O1DD S1DD O3DD 114(3) . . ?
O1DD S1DD O2DD 121(3) . . ?
O3DD S1DD O2DD 109(2) . . ?
O1DD S1DD C1DD 102.8(19) . . ?
O3DD S1DD C1DD 108.1(19) . . ?
O2DD S1DD C1DD 99(2) . . ?
F3DD C1DD F2DD 117(3) . . ?
F3DD C1DD F1DD 107(3) . . ?
F2DD C1DD F1DD 112(3) . . ?
F3DD C1DD S1DD 110(2) . . ?
F2DD C1DD S1DD 106(2) . . ?
F1DD C1DD S1DD 103.8(19) . . ?
O1E S1E O3E 123.5(12) . . ?
O1E S1E O2E 113.4(12) . . ?
O3E S1E O2E 111.4(12) . . ?
O1E S1E C1E 105.1(12) . . ?
O3E S1E C1E 103.4(11) . . ?
O2E S1E C1E 95.0(10) . . ?
F2E C1E F3E 122(3) . . ?
F2E C1E F1E 119(2) . . ?
F3E C1E F1E 111(2) . . ?
F2E C1E S1E 95.9(17) . . ?
F3E C1E S1E 101.8(18) . . ?
F1E C1E S1E 99.7(17) . . ?
O3F S1F O2F 111.2(17) . . ?
O3F S1F O1F 122.1(16) . . ?
O2F S1F O1F 112.1(15) . . ?
O3F S1F C1F 107.1(14) . . ?
O2F S1F C1F 102.5(14) . . ?
O1F S1F C1F 99.1(14) . . ?
F3F C1F F2F 127(3) . . ?
F3F C1F F1F 109(2) . . ?
F2F C1F F1F 106(2) . . ?
F3F C1F S1F 105.2(18) . . ?
F2F C1F S1F 101.6(18) . . ?
F1F C1F S1F 107.8(18) . . ?
O3FF S1FF O1FF 116(2) . . ?
O3FF S1FF O2FF 121(2) . . ?
O1FF S1FF O2FF 106(2) . . ?
O3FF S1FF C1FF 108(2) . . ?
O1FF S1FF C1FF 103.1(16) . . ?
O2FF S1FF C1FF 101.0(17) . . ?
F3FF C1FF F2FF 109(2) . . ?
F3FF C1FF F1FF 106(2) . . ?
F2FF C1FF F1FF 111(3) . . ?
F3FF C1FF S1FF 113.7(19) . . ?
F2FF C1FF S1FF 108.7(18) . . ?
F1FF C1FF S1FF 108(2) . . ?
O3H S1H O1H 132(3) . . ?
O3H S1H O2H 114(3) . . ?
O1H S1H O2H 110(2) . . ?
O3H S1H C1H 97(2) . . ?
O1H S1H C1H 99(2) . . ?
O2H S1H C1H 91.9(15) . . ?
F3H C1H F2H 116(2) . . ?
F3H C1H F1H 108(2) . . ?
F2H C1H F1H 115(3) . . ?
F3H C1H S1H 111(2) . . ?
F2H C1H S1H 108.2(18) . . ?
F1H C1H S1H 98.0(19) . . ?
O1HH S1HH O2HH 118(3) . . ?
O1HH S1HH O3HH 119(3) . . ?
O2HH S1HH O3HH 118(3) . . ?
O1HH S1HH C1HH 104(3) . . ?
O2HH S1HH C1HH 98(2) . . ?
O3HH S1HH C1HH 90.8(19) . . ?
F3HH C1HH F2HH 108(3) . . ?
F3HH C1HH F1HH 112(3) . . ?
F2HH C1HH F1HH 113(3) . . ?
F3HH C1HH S1HH 112(3) . . ?
F2HH C1HH S1HH 109(3) . . ?
F1HH C1HH S1HH 102(2) . . ?
O1I S1I O2I 122(3) . . ?
O1I S1I O3I 117(2) . . ?
O2I S1I O3I 113(2) . . ?
O1I S1I C1I 104.8(19) . . ?
O2I S1I C1I 100(2) . . ?
O3I S1I C1I 93.8(17) . . ?
F3I C1I F1I 108(3) . . ?
F3I C1I F2I 114(3) . . ?
F1I C1I F2I 113(3) . . ?
F3I C1I S1I 109(2) . . ?
F1I C1I S1I 103(2) . . ?
F2I C1I S1I 109(2) . . ?
O3G S1G O1G 117(3) . . ?
O3G S1G O2G 119(3) . . ?
O1G S1G O2G 111(2) . . ?
O3G S1G C1G 108(2) . . ?
O1G S1G C1G 98.8(19) . . ?
O2G S1G C1G 99.4(19) . . ?
F1G C1G F3G 120(3) . . ?
F1G C1G F2G 105(3) . . ?
F3G C1G F2G 105(3) . . ?
F1G C1G S1G 111(2) . . ?
F3G C1G S1G 105(2) . . ?
F2G C1G S1G 110(2) . . ?

loop_
_geom_bond_atom_site_label_1
_geom_bond_atom_site_label_2
_geom_bond_distance
_geom_bond_site_symmetry_2
_geom_bond_publ_flag
Cd1 N1 2.326(13) . ?
Cd1 N19 2.345(14) . ?
Cd1 N33 2.357(16) . ?
Cd1 N2 2.358(13) . ?
Cd1 N34 2.366(13) . ?
Cd1 N18 2.370(14) . ?
Cd2 N2I 2.211(17) . ?
Cd2 N5 2.263(18) . ?
Cd2 N2X 2.271(18) . ?
Cd2 N6 2.320(16) . ?
Cd2 N2J 2.350(16) . ?
Cd2 N24 2.382(18) . ?
Cd2 N39 2.401(16) . ?
Cd3 N20 2.270(19) . ?
Cd3 N2F 2.287(13) . ?
Cd3 N11 2.307(16) . ?
Cd3 N35 2.366(16) . ?
Cd3 N2D 2.383(16) . ?
Cd3 N2G 2.384(16) . ?
Cd4 N31 2.316(11) . ?
Cd4 N4 2.336(11) . ?
Cd4 N30 2.343(10) . ?
Cd4 N3 2.358(11) . ?
Cd4 N16 2.359(11) . ?
Cd4 N15 2.378(10) . ?
Cd5 N9 2.317(11) . ?
Cd5 N10 2.341(11) . ?
Cd5 N41 2.347(13) . ?
Cd5 N40 2.366(11) . ?
Cd5 N26 2.368(12) . ?
Cd5 N25 2.392(11) . ?
Cd6 N8 2.326(12) . ?
Cd6 N7 2.344(14) . ?
Cd6 N29 2.364(11) . ?
Cd6 N14 2.368(13) . ?
Cd6 N2Q 2.376(12) . ?
Cd6 N13 2.407(13) . ?
N1 C1 1.329(17) . ?
N1 C5 1.351(16) . ?
N2 C6 1.250(15) . ?
N2 C7 1.432(17) . ?
N3 C25 1.267(13) . ?
N3 C22 1.420(14) . ?
N4 C30 1.358(14) . ?
N4 C26 1.358(15) . ?
N5 C37 1.350(18) . ?
N5 C34 1.47(2) . ?
N6 C42 1.327(18) . ?
N6 C38 1.333(17) . ?
O1 C13 1.381(15) . ?
O1 C10 1.409(16) . ?
O2 C15 1.398(14) . ?
O2 C19 1.416(14) . ?
O3 C31 1.355(18) . ?
O3 C17 1.379(15) . ?
C1 C2 1.38(2) . ?
C1 H1 0.9500 . ?
C2 C3 1.302(19) . ?
C2 O4Z 1.33(2) . ?
C3 C4 1.376(19) . ?
C3 H3 0.9500 . ?
C4 C5 1.358(18) . ?
C4 H4 0.9500 . ?
C5 C6 1.441(18) . ?
C6 H6 0.9500 . ?
C7 C8 1.371(18) . ?
C7 C12 1.380(18) . ?
C8 C9 1.409(18) . ?
C8 H8 0.9500 . ?
C9 C10 1.389(19) . ?
C9 H9 0.9500 . ?
C10 C11 1.388(18) . ?
C11 C12 1.387(17) . ?
C11 H11 0.9500 . ?
C12 H12 0.9500 . ?
C13 C18 1.373(16) . ?
C13 C14 1.395(16) . ?
C14 C15 1.392(16) . ?
C14 H14 0.9500 . ?
C15 C16 1.405(16) . ?
C16 C17 1.343(17) . ?
C16 H16 0.9500 . ?
C17 C18 1.388(17) . ?
C18 H18 0.9500 . ?
C19 C24 1.355(16) . ?
C19 C20 1.377(16) . ?
C20 C21 1.350(15) . ?
C20 H20 0.9500 . ?
C21 C22 1.373(16) . ?
C21 H21 0.9500 . ?
C22 C23 1.382(15) . ?
C23 C24 1.381(15) . ?
C23 H23 0.9500 . ?
C24 H24 0.9500 . ?
C25 C26 1.456(16) . ?
C25 H25 0.9500 . ?
C26 C27 1.419(16) . ?
C27 C28 1.368(17) . ?
C27 H27 0.9500 . ?
C28 C29 1.350(18) . ?
C28 H28 0.9500 . ?
C29 C30 1.365(17) . ?
C29 O4R 1.368(18) . ?
C30 H30 0.9500 . ?
C31 C36 1.40(2) . ?
C31 C32 1.40(2) . ?
C32 C33 1.336(19) . ?
C32 H32 0.9500 . ?
C33 C34 1.40(2) . ?
C33 H33 0.9500 . ?
C34 C35 1.37(2) . ?
C35 C36 1.41(2) . ?
C35 H35 0.9500 . ?
C36 H36 0.9500 . ?
C37 C38 1.45(2) . ?
C37 H37 0.9500 . ?
C38 C39 1.378(17) . ?
C39 C40 1.404(18) . ?
C39 H39 0.9500 . ?
C40 C41 1.375(19) . ?
C40 H40 0.9500 . ?
C41 O4H 1.30(5) . ?
C41 C42 1.409(18) . ?
C41 O4U 1.42(2) . ?
C41 C2U 2.04(7) . ?
C42 H42 0.9500 . ?
N7 C55 1.340(16) . ?
N7 C51 1.341(17) . ?
N8 C56 1.271(15) . ?
N8 C57 1.420(16) . ?
N9 C75 1.290(13) . ?
N9 C72 1.430(14) . ?
N10 C80 1.337(15) . ?
N10 C76 1.352(14) . ?
N11 C87 1.311(18) . ?
N11 C84 1.467(19) . ?
N2F C13F 1.335(9) . ?
N2F C9F 1.339(9) . ?
O4 C63 1.392(14) . ?
O4 C60 1.423(16) . ?
O5 C65 1.398(13) . ?
O5 C69 1.410(14) . ?
O6 C81 1.364(17) . ?
O6 C67 1.381(14) . ?
C51 C52 1.39(2) . ?
C51 H51 0.9500 . ?
C52 C53 1.32(2) . ?
C52 O4O 1.36(2) . ?
C53 C54 1.377(18) . ?
C53 H53 0.9500 . ?
C54 C55 1.354(18) . ?
C54 H54 0.9500 . ?
C55 C56 1.449(18) . ?
C56 H56 0.9500 . ?
C57 C58 1.362(18) . ?
C57 C62 1.365(17) . ?
C58 C59 1.408(17) . ?
C58 H58 0.9500 . ?
C59 C60 1.384(18) . ?
C59 H59 0.9500 . ?
C60 C61 1.389(18) . ?
C61 C62 1.420(17) . ?
C61 H61 0.9500 . ?
C62 H62 0.9500 . ?
C63 C68 1.371(15) . ?
C63 C64 1.385(15) . ?
C64 C65 1.402(15) . ?
C64 H64 0.9500 . ?
C65 C66 1.376(15) . ?
C66 C67 1.352(15) . ?
C66 H66 0.9500 . ?
C67 C68 1.388(16) . ?
C68 H68 0.9500 . ?
C69 C74 1.353(16) . ?
C69 C70 1.377(16) . ?
C70 C71 1.357(15) . ?
C70 H70 0.9500 . ?
C71 C72 1.368(15) . ?
C71 H71 0.9500 . ?
C72 C73 1.387(15) . ?
C73 C74 1.358(15) . ?
C73 H73 0.9500 . ?
C74 H74 0.9500 . ?
C75 C76 1.449(15) . ?
C75 H75 0.9500 . ?
C76 C77 1.422(15) . ?
C77 C78 1.363(16) . ?
C77 H77 0.9500 . ?
C78 C79 1.344(18) . ?
C78 H78 0.9500 . ?
C79 C80 1.388(18) . ?
C79 O4B 1.407(19) . ?
C80 H80 0.9500 . ?
C81 C82 1.395(19) . ?
C81 C86 1.396(19) . ?
C82 C83 1.341(18) . ?
C82 H82 0.9500 . ?
C83 C84 1.396(19) . ?
C83 H83 0.9500 . ?
C84 C85 1.36(2) . ?
C85 C86 1.406(19) . ?
C85 H85 0.9500 . ?
C86 H86 0.9500 . ?
C87 C13F 1.464(18) . ?
C87 H87 0.9500 . ?
C13F C12F 1.379(11) . ?
C12F C11F 1.393(10) . ?
C12F H12F 0.9500 . ?
C11F C10F 1.391(11) . ?
C11F H11F 0.9500 . ?
C10F O4F 1.372(12) . ?
C10F C9F 1.395(9) . ?
C9F H9F 0.9500 . ?
N13 C105 1.332(13) . ?
N13 C101 1.342(13) . ?
N14 C106 1.275(13) . ?
N14 C107 1.426(12) . ?
N15 C125 1.275(12) . ?
N15 C122 1.419(12) . ?
N16 C130 1.319(12) . ?
N16 C126 1.355(12) . ?
N17 C134 1.409(12) . ?
N17 H17A 0.8800 . ?
N17 H17B 0.8800 . ?
C101 C102 1.371(14) . ?
C101 H101 0.9500 . ?
C102 O4P 1.37(2) . ?
C102 C103 1.386(15) . ?
C103 C104 1.397(14) . ?
C103 H103 0.9500 . ?
C104 C105 1.387(14) . ?
C104 H104 0.9500 . ?
C105 C106 1.480(15) . ?
C106 H106 0.9500 . ?
C107 C108 1.381(12) . ?
C107 C112 1.386(12) . ?
C108 C109 1.394(12) . ?
C108 H108 0.9500 . ?
C109 C110 1.405(12) . ?
C109 H109 0.9500 . ?
C110 C111 1.393(12) . ?
C110 C113 1.492(12) . ?
C111 C112 1.371(12) . ?
C111 H111 0.9500 . ?
C112 H112 0.9500 . ?
C113 C114 1.382(12) . ?
C113 C118 1.414(12) . ?
C114 C115 1.399(12) . ?
C114 H114 0.9500 . ?
C115 C116 1.394(12) . ?
C115 C119 1.465(12) . ?
C116 C117 1.412(12) . ?
C116 H116 0.9500 . ?
C117 C118 1.398(12) . ?
C117 C131 1.467(13) . ?
C118 H118 0.9500 . ?
C119 C120 1.397(12) . ?
C119 C124 1.403(12) . ?
C120 C121 1.380(12) . ?
C120 H120 0.9500 . ?
C121 C122 1.403(13) . ?
C121 H121 0.9500 . ?
C122 C123 1.360(12) . ?
C123 C124 1.397(12) . ?
C123 H123 0.9500 . ?
C124 H124 0.9500 . ?
C125 C126 1.460(13) . ?
C125 H125 0.9500 . ?
C126 C127 1.349(13) . ?
C127 C128 1.392(14) . ?
C127 H127 0.9500 . ?
C128 C129 1.373(15) . ?
C128 H128 0.9500 . ?
C129 C130 1.355(14) . ?
C129 O4K 1.40(2) . ?
C130 H130 0.9500 . ?
C131 C132 1.409(13) . ?
C131 C136 1.419(13) . ?
C132 C133 1.376(13) . ?
C132 H132 0.9500 . ?
C133 C134 1.439(13) . ?
C133 H133 0.9500 . ?
C134 C135 1.349(13) . ?
C135 C136 1.396(13) . ?
C135 H135 0.9500 . ?
C136 H136 0.9500 . ?
N18 C137 1.310(13) . ?
N18 C141 1.328(13) . ?
N19 C142 1.263(13) . ?
N19 C143 1.426(12) . ?
N19 C343 1.51(3) . ?
N20 C161 1.285(15) . ?
N20 C158 1.430(14) . ?
N2G C9G 1.332(8) . ?
N2G C13G 1.336(8) . ?
N22 C170 1.425(15) . ?
N22 H22A 0.8800 . ?
N22 H22B 0.8800 . ?
C137 C138 1.371(14) . ?
C137 H137 0.9500 . ?
C138 C139 1.386(15) . ?
C138 O4N 1.39(2) . ?
C139 C140 1.389(14) . ?
C139 H139 0.9500 . ?
C140 C141 1.379(14) . ?
C140 H140 0.9500 . ?
C141 C142 1.477(15) . ?
C142 H142 0.9500 . ?
C143 C144 1.3900 . ?
C143 C148 1.3900 . ?
C144 C145 1.3900 . ?
C144 H144 0.9500 . ?
C145 C146 1.3900 . ?
C145 H145 0.9500 . ?
C146 C147 1.3900 . ?
C146 C149 1.500(13) . ?
C147 C148 1.3900 . ?
C147 H147 0.9500 . ?
C148 H148 0.9500 . ?
C149 C150 1.392(14) . ?
C149 C154 1.401(14) . ?
C149 C346 1.46(3) . ?
C150 C151 1.390(14) . ?
C150 H150 0.9500 . ?
C151 C152 1.405(14) . ?
C151 C155 1.454(14) . ?
C152 C153 1.422(14) . ?
C152 H152 0.9500 . ?
C153 C154 1.407(14) . ?
C153 C167 1.487(14) . ?
C154 H154 0.9500 . ?
C155 C160 1.390(15) . ?
C155 C156 1.431(15) . ?
C156 C157 1.379(15) . ?
C156 H156 0.9500 . ?
C157 C158 1.392(15) . ?
C157 H157 0.9500 . ?
C158 C159 1.361(15) . ?
C159 C160 1.396(14) . ?
C159 H159 0.9500 . ?
C160 H160 0.9500 . ?
C161 C13G 1.448(15) . ?
C161 H161 0.9500 . ?
C13G C12G 1.362(10) . ?
C12G C11G 1.388(9) . ?
C12G H12G 0.9500 . ?
C11G C10G 1.377(10) . ?
C11G H11G 0.9500 . ?
C10G O4G 1.367(13) . ?
C10G C9G 1.384(8) . ?
C9G H9G 0.9500 . ?
C167 C172 1.392(14) . ?
C167 C168 1.407(15) . ?
C168 C169 1.392(15) . ?
C168 H168 0.9500 . ?
C169 C170 1.441(16) . ?
C169 H169 0.9500 . ?
C170 C171 1.358(16) . ?
C171 C172 1.386(15) . ?
C171 H171 0.9500 . ?
C172 H172 0.9500 . ?
C343 C344 1.3900 . ?
C343 C348 1.3900 . ?
C344 C345 1.3900 . ?
C344 H344 0.9500 . ?
C345 C346 1.3900 . ?
C345 H345 0.9500 . ?
C346 C347 1.3900 . ?
C347 C348 1.3900 . ?
C347 H347 0.9500 . ?
C348 H348 0.9500 . ?
N2J C13J 1.327(8) . ?
N2J C9J 1.330(8) . ?
N24 C178 1.254(15) . ?
N24 C179 1.438(14) . ?
N25 C197 1.274(13) . ?
N25 C194 1.431(13) . ?
N26 C202 1.330(12) . ?
N26 C198 1.361(13) . ?
N27 C206 1.438(15) . ?
N27 H27A 0.8800 . ?
N27 H27B 0.8800 . ?
C9J C10J 1.381(8) . ?
C9J H9J 0.9500 . ?
C10J O4J 1.367(13) . ?
C10J C11J 1.381(10) . ?
C11J C12J 1.381(9) . ?
C11J H11J 0.9500 . ?
C12J C13J 1.383(10) . ?
C12J H12J 0.9500 . ?
C13J C178 1.478(16) . ?
C178 H178 0.9500 . ?
C179 C180 1.370(14) . ?
C179 C184 1.384(14) . ?
C180 C181 1.392(14) . ?
C180 H180 0.9500 . ?
C181 C182 1.399(14) . ?
C181 H181 0.9500 . ?
C182 C183 1.396(14) . ?
C182 C185 1.486(14) . ?
C183 C184 1.387(14) . ?
C183 H183 0.9500 . ?
C184 H184 0.9500 . ?
C185 C186 1.388(14) . ?
C185 C190 1.398(14) . ?
C186 C187 1.393(14) . ?
C186 H186 0.9500 . ?
C187 C188 1.411(14) . ?
C187 C191 1.466(14) . ?
C188 C189 1.430(14) . ?
C188 H188 0.9500 . ?
C189 C190 1.393(14) . ?
C189 C203 1.472(14) . ?
C190 H190 0.9500 . ?
C191 C196 1.392(13) . ?
C191 C192 1.407(14) . ?
C192 C193 1.377(14) . ?
C192 H192 0.9500 . ?
C193 C194 1.400(14) . ?
C193 H193 0.9500 . ?
C194 C195 1.368(14) . ?
C195 C196 1.395(13) . ?
C195 H195 0.9500 . ?
C196 H196 0.9500 . ?
C197 C198 1.466(14) . ?
C197 H197 0.9500 . ?
C198 C199 1.341(14) . ?
C199 C200 1.393(14) . ?
C199 H199 0.9500 . ?
C200 C201 1.384(15) . ?
C200 H200 0.9500 . ?
C201 O4A 1.340(18) . ?
C201 C202 1.367(14) . ?
C202 H202 0.9500 . ?
C203 C208 1.390(15) . ?
C203 C204 1.419(15) . ?
C204 C205 1.393(15) . ?
C204 H204 0.9500 . ?
C205 C206 1.438(17) . ?
C205 H205 0.9500 . ?
C206 C207 1.359(16) . ?
C207 C208 1.397(15) . ?
C207 H207 0.9500 . ?
C208 H208 0.9500 . ?
N2Q C9Q 1.330(11) . ?
N2Q C13Q 1.330(11) . ?
N29 C214 1.254(12) . ?
N29 C215 1.445(13) . ?
N30 C233 1.271(13) . ?
N30 C230 1.432(12) . ?
N31 C238 1.337(12) . ?
N31 C234 1.361(12) . ?
N32 C242 1.434(14) . ?
N32 H32A 0.8800 . ?
N32 H32B 0.8800 . ?
C9Q C10Q 1.381(12) . ?
C9Q H9Q 0.9500 . ?
C10Q O4Q 1.353(15) . ?
C10Q C11Q 1.378(12) . ?
C11Q C12Q 1.385(12) . ?
C11Q H11Q 0.9500 . ?
C12Q C13Q 1.380(12) . ?
C12Q H12Q 0.9500 . ?
C13Q C214 1.474(14) . ?
C214 H214 0.9500 . ?
C215 C220 1.382(13) . ?
C215 C216 1.394(13) . ?
C216 C217 1.385(13) . ?
C216 H216 0.9500 . ?
C217 C218 1.390(13) . ?
C217 H217 0.9500 . ?
C218 C219 1.382(13) . ?
C218 C221 1.467(13) . ?
C219 C220 1.377(13) . ?
C219 H219 0.9500 . ?
C220 H220 0.9500 . ?
C221 C226 1.389(13) . ?
C221 C222 1.403(13) . ?
C222 C223 1.391(13) . ?
C222 H222 0.9500 . ?
C223 C224 1.404(13) . ?
C223 C227 1.472(13) . ?
C224 C225 1.436(13) . ?
C224 H224 0.9500 . ?
C225 C226 1.388(13) . ?
C225 C239 1.465(14) . ?
C226 H226 0.9500 . ?
C227 C232 1.375(13) . ?
C227 C228 1.404(14) . ?
C228 C229 1.387(14) . ?
C228 H228 0.9500 . ?
C229 C230 1.392(14) . ?
C229 H229 0.9500 . ?
C230 C231 1.358(13) . ?
C231 C232 1.389(13) . ?
C231 H231 0.9500 . ?
C232 H232 0.9500 . ?
C233 C234 1.471(14) . ?
C233 H233 0.9500 . ?
C234 C235 1.358(13) . ?
C235 C236 1.385(14) . ?
C235 H235 0.9500 . ?
C236 C237 1.375(15) . ?
C236 H236 0.9500 . ?
C237 O4T 1.346(17) . ?
C237 C238 1.388(14) . ?
C238 H238 0.9500 . ?
C239 C244 1.382(14) . ?
C239 C240 1.404(14) . ?
C240 C241 1.387(14) . ?
C240 H240 0.9500 . ?
C241 C242 1.455(16) . ?
C241 H241 0.9500 . ?
C242 C243 1.347(15) . ?
C243 C244 1.391(14) . ?
C243 H243 0.9500 . ?
C244 H244 0.9500 . ?
N33 C245 1.316(14) . ?
N33 C249 1.321(14) . ?
N34 C250 1.274(14) . ?
N34 C251 1.436(13) . ?
N35 C269 1.269(14) . ?
N35 C266 1.432(14) . ?
N2D C9D 1.329(12) . ?
N2D C13D 1.342(12) . ?
N37 C278 1.434(15) . ?
N37 H37A 0.8800 . ?
N37 H37B 0.8800 . ?
C245 C246 1.373(15) . ?
C245 H245 0.9500 . ?
C246 C247 1.392(16) . ?
C246 O4M 1.53(3) . ?
C247 C248 1.382(15) . ?
C247 H247 0.9500 . ?
C248 C249 1.396(14) . ?
C248 H248 0.9500 . ?
C249 C250 1.475(15) . ?
C250 H250 0.9500 . ?
C251 C256 1.381(14) . ?
C251 C252 1.384(13) . ?
C252 C253 1.395(13) . ?
C252 H252 0.9500 . ?
C253 C254 1.383(13) . ?
C253 H253 0.9500 . ?
C254 C255 1.393(13) . ?
C254 C257 1.482(14) . ?
C255 C256 1.382(14) . ?
C255 H255 0.9500 . ?
C256 H256 0.9500 . ?
C257 C258 1.380(14) . ?
C257 C262 1.413(14) . ?
C258 C259 1.394(14) . ?
C258 H258 0.9500 . ?
C259 C260 1.409(14) . ?
C259 C263 1.474(14) . ?
C260 C261 1.406(14) . ?
C260 H260 0.9500 . ?
C261 C262 1.398(14) . ?
C261 C275 1.481(14) . ?
C262 H262 0.9500 . ?
C263 C268 1.393(14) . ?
C263 C264 1.409(14) . ?
C264 C265 1.374(15) . ?
C264 H264 0.9500 . ?
C265 C266 1.394(15) . ?
C265 H265 0.9500 . ?
C266 C267 1.364(15) . ?
C267 C268 1.384(14) . ?
C267 H267 0.9500 . ?
C268 H268 0.9500 . ?
C269 C13D 1.456(15) . ?
C269 H269 0.9500 . ?
C13D C12D 1.353(13) . ?
C12D C11D 1.376(12) . ?
C12D H12D 0.9500 . ?
C11D C10D 1.374(14) . ?
C11D H11D 0.9500 . ?
C10D C9D 1.377(12) . ?
C10D O4D 1.38(2) . ?
C9D H9D 0.9500 . ?
C275 C280 1.397(14) . ?
C275 C276 1.403(15) . ?
C276 C277 1.401(15) . ?
C276 H276 0.9500 . ?
C277 C278 1.435(16) . ?
C277 H277 0.9500 . ?
C278 C279 1.369(16) . ?
C279 C280 1.386(15) . ?
C279 H279 0.9500 . ?
C280 H280 0.9500 . ?
N2I C9I 1.328(8) . ?
N2I C13I 1.329(8) . ?
N39 C286 1.253(15) . ?
N39 C287 1.428(14) . ?
N40 C305 1.260(13) . ?
N40 C302 1.432(13) . ?
N41 C310 1.329(13) . ?
N41 C306 1.348(13) . ?
N42 C314 1.432(14) . ?
N42 H42A 0.8800 . ?
N42 H42B 0.8800 . ?
C9I C10I 1.379(9) . ?
C9I H9I 0.9500 . ?
C10I O4I 1.363(14) . ?
C10I C11I 1.388(10) . ?
C11I C12I 1.387(9) . ?
C11I H11I 0.9500 . ?
C12I C13I 1.381(10) . ?
C12I H12I 0.9500 . ?
C13I C286 1.496(16) . ?
C286 C13X 1.37(3) . ?
C286 H28X 0.9500 . ?
C286 H28Y 0.9500 . ?
C287 C292 1.392(14) . ?
C287 C288 1.397(14) . ?
C288 C289 1.383(13) . ?
C288 H288 0.9500 . ?
C289 C290 1.391(13) . ?
C289 H289 0.9500 . ?
C290 C291 1.398(13) . ?
C290 C293 1.496(14) . ?
C291 C292 1.397(14) . ?
C291 H291 0.9500 . ?
C292 H292 0.9500 . ?
C293 C294 1.386(14) . ?
C293 C298 1.402(14) . ?
C294 C295 1.401(13) . ?
C294 H294 0.9500 . ?
C295 C296 1.411(13) . ?
C295 C299 1.459(13) . ?
C296 C297 1.422(13) . ?
C296 H296 0.9500 . ?
C297 C298 1.384(13) . ?
C297 C311 1.470(14) . ?
C298 H298 0.9500 . ?
C299 C304 1.408(13) . ?
C299 C300 1.419(13) . ?
C300 C301 1.370(14) . ?
C300 H300 0.9500 . ?
C301 C302 1.406(14) . ?
C301 H301 0.9500 . ?
C302 C303 1.367(13) . ?
C303 C304 1.383(13) . ?
C303 H303 0.9500 . ?
C304 H304 0.9500 . ?
C305 C306 1.459(14) . ?
C305 H305 0.9500 . ?
C306 C307 1.354(14) . ?
C307 C308 1.398(15) . ?
C307 H307 0.9500 . ?
C308 C309 1.378(16) . ?
C308 H308 0.9500 . ?
C309 C310 1.372(15) . ?
C309 O4C 1.39(2) . ?
C310 H310 0.9500 . ?
C311 C316 1.380(14) . ?
C311 C312 1.412(14) . ?
C312 C313 1.379(14) . ?
C312 H312 0.9500 . ?
C313 C314 1.432(15) . ?
C313 H313 0.9500 . ?
C314 C315 1.352(15) . ?
C315 C316 1.391(14) . ?
C315 H315 0.9500 . ?
C316 H316 0.9500 . ?
O4A C2A 1.433(12) . ?
N1A C8A 1.137(14) . ?
C2A C3A 1.522(15) . ?
C2A H2AA 0.9900 . ?
C2A H2AB 0.9900 . ?
C3A C4A 1.477(16) . ?
C3A H3AA 0.9900 . ?
C3A H3AB 0.9900 . ?
C4A C5A 1.505(16) . ?
C4A H4AA 0.9900 . ?
C4A H4AB 0.9900 . ?
C5A C6A 1.510(16) . ?
C5A H5AA 0.9900 . ?
C5A H5AB 0.9900 . ?
C6A C7A 1.526(18) . ?
C6A H6AA 0.9900 . ?
C6A H6AB 0.9900 . ?
C7A C8A 1.462(16) . ?
C7A H7AA 0.9900 . ?
C7A H7AB 0.9900 . ?
O4B C2B 1.440(12) . ?
C2B C3B 1.528(16) . ?
C2B H2BA 0.9900 . ?
C2B H2BB 0.9900 . ?
C3B C4B 1.59(2) . ?
C3B H3BA 0.9900 . ?
C3B H3BB 0.9900 . ?
C4B C5B 1.54(2) . ?
C4B H4BA 0.9900 . ?
C4B H4BB 0.9900 . ?
C5B C6B 1.57(2) . ?
C5B H5BA 0.9900 . ?
C5B H5BB 0.9900 . ?
C6B C7B 1.55(3) . ?
C6B H6BA 0.9900 . ?
C6B H6BB 0.9900 . ?
C8B N1B 1.137(18) . ?
C8B C7B 1.47(2) . ?
C7B H7BA 0.9900 . ?
C7B H7BB 0.9900 . ?
O4C C2C 1.437(14) . ?
C2C C3C 1.547(18) . ?
C2C H2CA 0.9900 . ?
C2C H2CB 0.9900 . ?
C3C C4C 1.51(2) . ?
C3C H3CA 0.9900 . ?
C3C H3CB 0.9900 . ?
C4C C5C 1.51(2) . ?
C4C H4CA 0.9900 . ?
C4C H4CB 0.9900 . ?
C6C C7C 1.53(3) . ?
C6C C5C 1.54(2) . ?
C6C H6CA 0.9900 . ?
C6C H6CB 0.9900 . ?
C5C H5CA 0.9900 . ?
C5C H5CB 0.9900 . ?
C7C C8C 1.46(4) . ?
C7C H7CA 0.9900 . ?
C7C H7CB 0.9900 . ?
C8C N1C 1.13(4) . ?
O4D C2D 1.54(3) . ?
C2D C3D 1.51(4) . ?
C2D H2DA 0.9900 . ?
C2D H2DB 0.9900 . ?
C3D C4D 1.58(5) . ?
C3D H3DA 0.9900 . ?
C3D H3DB 0.9900 . ?
C4D C5D 1.66(5) . ?
C4D H4DA 0.9900 . ?
C4D H4DB 0.9900 . ?
C5D C6D 1.49(5) . ?
C5D H5DA 0.9900 . ?
C5D H5DB 0.9900 . ?
C6D C7D 1.49(2) . ?
C6D H6DA 0.9900 . ?
C6D H6DB 0.9900 . ?
C7D C8D 1.4535 . ?
C7D H7D1 0.9900 . ?
C7D H7D2 0.9900 . ?
C8D N1D 1.1623 . ?
O4F C2F 1.428(13) . ?
C2F C3F 1.509(16) . ?
C2F H2FA 0.9900 . ?
C2F H2FB 0.9900 . ?
C3F C4F 1.51(2) . ?
C3F C4V 1.54(2) . ?
C3F H3FA 0.9900 . ?
C3F H3FB 0.9900 . ?
C3F H3FC 0.9900 . ?
C3F H3FD 0.9900 . ?
C4F C5F 1.53(2) . ?
C4F H4FA 0.9900 . ?
C4F H4FB 0.9900 . ?
C5F C6F 1.54(2) . ?
C5F H5FA 0.9900 . ?
C5F H5FB 0.9900 . ?
C6F C7F 1.52(3) . ?
C6F H6FA 0.9900 . ?
C6F H6FB 0.9900 . ?
C7F C8F 1.50(2) . ?
C7F H7FA 0.9900 . ?
C7F H7FB 0.9900 . ?
C8F N1F 1.164(18) . ?
O4G C2G 1.425(14) . ?
C2G C3G 1.527(19) . ?
C2G H2GA 0.9900 . ?
C2G H2GB 0.9900 . ?
C3G C4G 1.52(2) . ?
C3G H3GA 0.9900 . ?
C3G H3GB 0.9900 . ?
C4G C5G 1.52(2) . ?
C4G H4GA 0.9900 . ?
C4G H4GB 0.9900 . ?
C5G C6G 1.52(2) . ?
C5G H5GA 0.9900 . ?
C5G H5GB 0.9900 . ?
C6G C7G 1.54(3) . ?
C6G H6GA 0.9900 . ?
C6G H6GB 0.9900 . ?
N1G C8G 1.15(2) . ?
C7G C8G 1.47(2) . ?
C7G H7GA 0.9900 . ?
C7G H7GB 0.9900 . ?
O4U C2U 1.431(15) . ?
C2U C3U 1.511(19) . ?
C2U H2UA 0.9900 . ?
C2U H2UB 0.9900 . ?
C3U C4U 1.54(2) . ?
C3U H3UA 0.9900 . ?
C3U H3UB 0.9900 . ?
C6U C7U 1.53(3) . ?
C6U C5U 1.53(2) . ?
C6U H6UA 0.9900 . ?
C6U H6UB 0.9900 . ?
C4U C5U 1.53(2) . ?
C4U H4UA 0.9900 . ?
C4U H4UB 0.9900 . ?
C5U H5UA 0.9900 . ?
C5U H5UB 0.9900 . ?
C7U C8U 1.50(4) . ?
C7U H7UA 0.9900 . ?
C7U H7UB 0.9900 . ?
C8U N1U 1.20(4) . ?
N1I C8I 1.15(2) . ?
O4I C2I 1.40(3) . ?
C3I C4I 1.29(3) . ?
C3I C2I 1.38(3) . ?
C3I H3IA 0.9900 . ?
C3I H3IB 0.9900 . ?
C4I C5I 1.48(4) . ?
C4I H4IA 0.9900 . ?
C4I H4IB 0.9900 . ?
C2I H2IA 0.9900 . ?
C2I H2IB 0.9900 . ?
C5I C6I 1.56(4) . ?
C5I H5IA 0.9900 . ?
C5I H5IB 0.9900 . ?
C6I C7I 1.55(3) . ?
C6I H6IA 0.9900 . ?
C6I H6IB 0.9900 . ?
C8I C7I 1.48(2) . ?
C7I H7IA 0.9900 . ?
C7I H7IB 0.9900 . ?
O4J C2J 1.434(8) . ?
C2J C3J 1.508(13) . ?
C2J C3W 1.519(19) . ?
C2J H2JA 0.9900 . ?
C2J H2JB 0.9900 . ?
C2J H2JC 0.9900 . ?
C2J H2JD 0.9900 . ?
C4J C3J 1.519(16) . ?
C4J C5J 1.521(16) . ?
C4J H4JA 0.9900 . ?
C4J H4JB 0.9900 . ?
C5J C6J 1.520(16) . ?
C5J H5JA 0.9900 . ?
C5J H5JB 0.9900 . ?
C6J C7J 1.53(2) . ?
C6J H6JA 0.9900 . ?
C6J H6JB 0.9900 . ?
C7J C8J 1.476(15) . ?
C7J H7JA 0.9900 . ?
C7J H7JB 0.9900 . ?
C8J N1J 1.142(14) . ?
C3J H3JA 0.9900 . ?
C3J H3JB 0.9900 . ?
C2K O4K 1.427(13) . ?
C2K C3K 1.538(17) . ?
C2K H2KA 0.9900 . ?
C2K H2KB 0.9900 . ?
C3K C4K 1.49(2) . ?
C3K H3KA 0.9900 . ?
C3K H3KB 0.9900 . ?
C4K C5K 1.570(19) . ?
C4K H4KA 0.9900 . ?
C4K H4KB 0.9900 . ?
C5K C6K 1.48(2) . ?
C5K H5KA 0.9900 . ?
C5K H5KB 0.9900 . ?
C6K C7K 1.52(2) . ?
C6K H6KA 0.9900 . ?
C6K H6KB 0.9900 . ?
C7K C8K 1.50(2) . ?
C7K H7KA 0.9900 . ?
C7K H7KB 0.9900 . ?
C8K N1K 1.171(19) . ?
O4M C2M 1.449(14) . ?
C2M C3M 1.477(14) . ?
C2M C3Y 1.491(18) . ?
C2M H2MA 0.9900 . ?
C2M H2MB 0.9900 . ?
C2M H2MC 0.9900 . ?
C2M H2MD 0.9900 . ?
C3M C4M 1.50(2) . ?
C3M H3MA 0.9900 . ?
C3M H3MB 0.9900 . ?
C4M C5M 1.52(2) . ?
C4M H4MA 0.9900 . ?
C4M H4MB 0.9900 . ?
C5M C6M 1.52(2) . ?
C5M H5MA 0.9900 . ?
C5M H5MB 0.9900 . ?
C6M C7M 1.54(3) . ?
C6M H6MA 0.9900 . ?
C6M H6MB 0.9900 . ?
C7M C8M 1.48(2) . ?
C7M H7MA 0.9900 . ?
C7M H7MB 0.9900 . ?
C8M N1M 1.159(19) . ?
O4N C2N 1.452(13) . ?
N1N C8N 1.15(2) . ?
C2N C3N 1.501(17) . ?
C2N H2NA 0.9900 . ?
C2N H2NB 0.9900 . ?
C3N C4N 1.51(2) . ?
C3N H3NA 0.9900 . ?
C3N H3NB 0.9900 . ?
C4N C5N 1.55(2) . ?
C4N H4NA 0.9900 . ?
C4N H4NB 0.9900 . ?
C5N C6N 1.50(2) . ?
C5N H5NA 0.9900 . ?
C5N H5NB 0.9900 . ?
C6N C7N 1.52(3) . ?
C6N H6NA 0.9900 . ?
C6N H6NB 0.9900 . ?
C7N C8N 1.49(2) . ?
C7N H7NA 0.9900 . ?
C7N H7NB 0.9900 . ?
O4O C2O 1.445(13) . ?
C2O C3O 1.515(16) . ?
C2O H2OA 0.9900 . ?
C2O H2OB 0.9900 . ?
C3O C4O 1.56(2) . ?
C3O H3OA 0.9900 . ?
C3O H3OB 0.9900 . ?
C4O C5O 1.55(2) . ?
C4O H4OA 0.9900 . ?
C4O H4OB 0.9900 . ?
C5O C6O 1.60(2) . ?
C5O H5OA 0.9900 . ?
C5O H5OB 0.9900 . ?
C6O C7O 1.60(3) . ?
C6O H6OA 0.9900 . ?
C6O H6OB 0.9900 . ?
C7O C8O 1.51(4) . ?
C7O H7OA 0.9900 . ?
C7O H7OB 0.9900 . ?
C8O N1O 1.25(4) . ?
O4P C2P 1.443(13) . ?
C2P C3P 1.517(17) . ?
C2P H2PA 0.9900 . ?
C2P H2PB 0.9900 . ?
C3P C4P 1.53(2) . ?
C3P H3PA 0.9900 . ?
C3P H3PB 0.9900 . ?
C4P C5P 1.52(2) . ?
C4P H4PA 0.9900 . ?
C4P H4PB 0.9900 . ?
C5P C6P 1.52(2) . ?
C5P H5PA 0.9900 . ?
C5P H5PB 0.9900 . ?
C6P C7P 1.52(3) . ?
C6P H6PA 0.9900 . ?
C6P H6PB 0.9900 . ?
C7P C8P 1.49(2) . ?
C7P H7PA 0.9900 . ?
C7P H7PB 0.9900 . ?
C8P N1P 1.160(17) . ?
O4Q C2Q 1.49(2) . ?
C2Q C3Q 1.53(3) . ?
C2Q H2QA 0.9900 . ?
C2Q H2QB 0.9900 . ?
C3Q C4Q 1.489(18) . ?
C3Q H3QA 0.9900 . ?
C3Q H3QB 0.9900 . ?
C4Q C5Q 1.51(4) . ?
C4Q H4QA 0.9900 . ?
C4Q H4QB 0.9900 . ?
C5Q C6Q 1.54(4) . ?
C5Q H5QA 0.9900 . ?
C5Q H5QB 0.9900 . ?
C6Q C7Q 1.478(19) . ?
C6Q H6QA 0.9900 . ?
C6Q H6QB 0.9900 . ?
C7Q C8Q 1.50(4) . ?
C7Q H7QA 0.9900 . ?
C7Q H7QB 0.9900 . ?
C8Q N1Q 1.15(4) . ?
O4R C2R 1.457(13) . ?
C2R C3R 1.550(17) . ?
C2R H2RA 0.9900 . ?
C2R H2RB 0.9900 . ?
C3R C4R 1.49(2) . ?
C3R H3RA 0.9900 . ?
C3R H3RB 0.9900 . ?
C4R C5R 1.53(2) . ?
C4R H4RA 0.9900 . ?
C4R H4RB 0.9900 . ?
C5R C6R 1.56(2) . ?
C5R H5RA 0.9900 . ?
C5R H5RB 0.9900 . ?
C6R C7R 1.50(3) . ?
C6R H6RA 0.9900 . ?
C6R H6RB 0.9900 . ?
C7R C8R 1.46(2) . ?
C7R H7RA 0.9900 . ?
C7R H7RB 0.9900 . ?
C8R N1R 1.160(19) . ?
O4T C2T 1.442(12) . ?
C2T C3T 1.505(15) . ?
C2T H2TA 0.9900 . ?
C2T H2TB 0.9900 . ?
C3T C4T 1.52(2) . ?
C3T H3TA 0.9900 . ?
C3T H3TB 0.9900 . ?
C4T C5T 1.53(2) . ?
C4T H4TA 0.9900 . ?
C4T H4TB 0.9900 . ?
C5T C6T 1.50(2) . ?
C5T H5TA 0.9900 . ?
C5T H5TB 0.9900 . ?
C6T C7T 1.48(3) . ?
C6T H6TA 0.9900 . ?
C6T H6TB 0.9900 . ?
C7T C8T 1.51(2) . ?
C7T H7TA 0.9900 . ?
C7T H7TB 0.9900 . ?
C8T N1T 1.171(19) . ?
O4Z C2Z 1.449(12) . ?
N1Z C8Z 1.148(17) . ?
C2Z C3Z 1.515(15) . ?
C2Z H2ZA 0.9900 . ?
C2Z H2ZB 0.9900 . ?
C3Z C4Z 1.554(19) . ?
C3Z H3ZA 0.9900 . ?
C3Z H3ZB 0.9900 . ?
C4Z C5Z 1.532(18) . ?
C4Z H4ZA 0.9900 . ?
C4Z H4ZB 0.9900 . ?
C5Z C6Z 1.525(19) . ?
C5Z H5ZA 0.9900 . ?
C5Z H5ZB 0.9900 . ?
C6Z C7Z 1.47(2) . ?
C6Z H6ZA 0.9900 . ?
C6Z H6ZB 0.9900 . ?
C7Z C8Z 1.476(19) . ?
C7Z H7ZA 0.9900 . ?
C7Z H7ZB 0.9900 . ?
O4X C10X 1.362(14) . ?
O4X C2X 1.414(14) . ?
C12X C13X 1.369(13) . ?
C12X C11X 1.395(11) . ?
C12X H12X 0.9500 . ?
C13X N2X 1.338(10) . ?
C11X C10X 1.383(13) . ?
C11X H11X 0.9500 . ?
C10X C9X 1.382(10) . ?
C9X N2X 1.334(10) . ?
C9X H9X 0.9500 . ?
C3X C2X 1.509(18) . ?
C3X C4X 1.54(2) . ?
C3X H3XA 0.9900 . ?
C3X H3XB 0.9900 . ?
C4X C5X 1.53(2) . ?
C4X H4XA 0.9900 . ?
C4X H4XB 0.9900 . ?
C2X H2XA 0.9900 . ?
C2X H2XB 0.9900 . ?
C5X C6X 1.49(2) . ?
C5X H5XA 0.9900 . ?
C5X H5XB 0.9900 . ?
C6X C7X 1.52(3) . ?
C6X H6XA 0.9900 . ?
C6X H6XB 0.9900 . ?
C8X N1X 1.148(19) . ?
C8X C7X 1.48(2) . ?
C7X H7XA 0.9900 . ?
C7X H7XB 0.9900 . ?
O4H C2H 1.436(15) . ?
C2H C3H 1.507(18) . ?
C2H H2HA 0.9900 . ?
C2H H2HB 0.9900 . ?
C3H C4H 1.51(2) . ?
C3H H3HA 0.9900 . ?
C3H H3HB 0.9900 . ?
C4H C5H 1.53(2) . ?
C4H H4HA 0.9900 . ?
C4H H4HB 0.9900 . ?
C5H C6H 1.52(2) . ?
C5H H5HA 0.9900 . ?
C5H H5HB 0.9900 . ?
N1H C8H 1.15(2) . ?
C8H C7H 1.49(2) . ?
C7H C6H 1.52(3) . ?
C7H H7HA 0.9900 . ?
C7H H7HB 0.9900 . ?
C6H H6HA 0.9900 . ?
C6H H6HB 0.9900 . ?
C4V C5V 1.53(2) . ?
C4V H4VA 0.9900 . ?
C4V H4VB 0.9900 . ?
C6V C5V 1.54(2) . ?
C6V C7V 1.57(3) . ?
C6V H6VA 0.9900 . ?
C6V H6VB 0.9900 . ?
C5V H5VA 0.9900 . ?
C5V H5VB 0.9900 . ?
C7V C8V 1.48(2) . ?
C7V H7VA 0.9900 . ?
C7V H7VB 0.9900 . ?
C8V N1V 1.145(18) . ?
C3W C4W 1.52(2) . ?
C3W H3WA 0.9900 . ?
C3W H3WB 0.9900 . ?
N1W C8W 1.146(19) . ?
C7W C8W 1.47(2) . ?
C7W C6W 1.53(3) . ?
C7W H7WA 0.9900 . ?
C7W H7WB 0.9900 . ?
C6W C5W 1.52(2) . ?
C6W H6WA 0.9900 . ?
C6W H6WB 0.9900 . ?
C4W C5W 1.52(2) . ?
C4W H4WA 0.9900 . ?
C4W H4WB 0.9900 . ?
C5W H5WA 0.9900 . ?
C5W H5WB 0.9900 . ?
C7Y C8Y 1.47(2) . ?
C7Y C6Y 1.52(3) . ?
C7Y H7YA 0.9900 . ?
C7Y H7YB 0.9900 . ?
C6Y C5Y 1.49(2) . ?
C6Y H6YA 0.9900 . ?
C6Y H6YB 0.9900 . ?
C3Y C4Y 1.52(2) . ?
C3Y H3YA 0.9900 . ?
C3Y H3YB 0.9900 . ?
C4Y C5Y 1.50(2) . ?
C4Y H4YA 0.9900 . ?
C4Y H4YB 0.9900 . ?
C5Y H5YA 0.9900 . ?
C5Y H5YB 0.9900 . ?
N1Y C8Y 1.145(19) . ?
S1A O2A 1.395(11) . ?
S1A O3A 1.414(12) . ?
S1A O1A 1.429(9) . ?
S1A C1A 1.924(14) . ?
C1A F3A 1.265(15) . ?
C1A F2A 1.297(14) . ?
C1A F1A 1.325(14) . ?
S1B O1B 1.392(14) . ?
S1B O2B 1.443(14) . ?
S1B O3B 1.472(13) . ?
S1B C1B 2.038(18) . ?
C1B F1B 1.294(17) . ?
C1B F3B 1.298(16) . ?
C1B F2B 1.321(16) . ?
S1C O2C 1.355(18) . ?
S1C O3C 1.364(14) . ?
S1C O1C 1.572(19) . ?
S1C C1C 1.944(18) . ?
C1C F2C 1.286(16) . ?
C1C F1C 1.310(16) . ?
C1C F3C 1.314(17) . ?
C1D F3D 1.282(19) . ?
C1D F1D 1.328(18) . ?
C1D F2D 1.334(19) . ?
C1D S1D 2.02(2) . ?
S1D O2D 1.334(18) . ?
S1D O3D 1.45(2) . ?
S1D O1D 1.50(2) . ?
S1DD O1DD 1.37(2) . ?
S1DD O3DD 1.41(2) . ?
S1DD O2DD 1.48(3) . ?
S1DD C1DD 2.01(2) . ?
F2DD C1DD 1.330(19) . ?
F1DD C1DD 1.331(19) . ?
F3DD C1DD 1.312(19) . ?
S1E O1E 1.377(15) . ?
S1E O3E 1.402(15) . ?
S1E O2E 1.535(17) . ?
S1E C1E 2.05(2) . ?
C1E F2E 1.298(18) . ?
C1E F3E 1.304(19) . ?
C1E F1E 1.319(19) . ?
S1F O3F 1.39(2) . ?
S1F O2F 1.46(2) . ?
S1F O1F 1.458(19) . ?
S1F C1F 1.99(2) . ?
C1F F3F 1.283(18) . ?
C1F F2F 1.297(18) . ?
C1F F1F 1.317(18) . ?
S1FF O3FF 1.38(2) . ?
S1FF O1FF 1.43(2) . ?
S1FF O2FF 1.48(2) . ?
S1FF C1FF 1.98(2) . ?
C1FF F3FF 1.302(18) . ?
C1FF F2FF 1.305(18) . ?
C1FF F1FF 1.320(19) . ?
S1H O3H 1.37(2) . ?
S1H O1H 1.39(2) . ?
S1H O2H 1.60(2) . ?
S1H C1H 2.06(2) . ?
C1H F3H 1.290(18) . ?
C1H F2H 1.317(18) . ?
C1H F1H 1.320(19) . ?
S1HH O1HH 1.38(3) . ?
S1HH O2HH 1.44(3) . ?
S1HH O3HH 1.49(3) . ?
S1HH C1HH 2.07(3) . ?
F2HH C1HH 1.29(2) . ?
C1HH F3HH 1.29(2) . ?
C1HH F1HH 1.33(2) . ?
S1I O1I 1.41(2) . ?
S1I O2I 1.43(2) . ?
S1I O3I 1.50(2) . ?
S1I C1I 2.06(2) . ?
C1I F3I 1.288(19) . ?
C1I F1I 1.30(2) . ?
C1I F2I 1.309(19) . ?
S1G O3G 1.37(2) . ?
S1G O1G 1.47(2) . ?
S1G O2G 1.48(2) . ?
S1G C1G 2.03(2) . ?
F3G C1G 1.327(19) . ?
F1G C1G 1.321(19) . ?
F2G C1G 1.34(2) . ?

loop_
_geom_torsion_atom_site_label_1
_geom_torsion_atom_site_label_2
_geom_torsion_atom_site_label_3
_geom_torsion_atom_site_label_4
_geom_torsion
_geom_torsion_site_symmetry_1
_geom_torsion_site_symmetry_2
_geom_torsion_site_symmetry_3
_geom_torsion_site_symmetry_4
_geom_torsion_publ_flag
C5 N1 C1 C2 3(3) . . . . ?
Cd1 N1 C1 C2 -175.3(14) . . . . ?
N1 C1 C2 C3 0(3) . . . . ?
N1 C1 C2 O4Z 179.8(18) . . . . ?
O4Z C2 C3 C4 177(2) . . . . ?
C1 C2 C3 C4 -3(3) . . . . ?
C2 C3 C4 C5 4(3) . . . . ?
C1 N1 C5 C4 -2(3) . . . . ?
Cd1 N1 C5 C4 176.3(13) . . . . ?
C1 N1 C5 C6 179.2(17) . . . . ?
Cd1 N1 C5 C6 -3(2) . . . . ?
C3 C4 C5 N1 -1(3) . . . . ?
C3 C4 C5 C6 177.4(18) . . . . ?
C7 N2 C6 C5 176.3(15) . . . . ?
Cd1 N2 C6 C5 7(2) . . . . ?
N1 C5 C6 N2 -3(3) . . . . ?
C4 C5 C6 N2 178.0(17) . . . . ?
C6 N2 C7 C8 145.0(17) . . . . ?
Cd1 N2 C7 C8 -47(2) . . . . ?
C6 N2 C7 C12 -36(3) . . . . ?
Cd1 N2 C7 C12 131.9(15) . . . . ?
C12 C7 C8 C9 3(3) . . . . ?
N2 C7 C8 C9 -177.9(15) . . . . ?
C7 C8 C9 C10 -6(3) . . . . ?
C8 C9 C10 C11 5(3) . . . . ?
C8 C9 C10 O1 -179.7(14) . . . . ?
C13 O1 C10 C11 -126.0(16) . . . . ?
C13 O1 C10 C9 58(2) . . . . ?
C9 C10 C11 C12 -2(3) . . . . ?
O1 C10 C11 C12 -177.4(14) . . . . ?
C8 C7 C12 C11 0(3) . . . . ?
N2 C7 C12 C11 -178.6(15) . . . . ?
C10 C11 C12 C7 -1(2) . . . . ?
C10 O1 C13 C18 33(3) . . . . ?
C10 O1 C13 C14 -157.2(15) . . . . ?
C18 C13 C14 C15 -4(3) . . . . ?
O1 C13 C14 C15 -174.4(15) . . . . ?
C13 C14 C15 O2 176.8(15) . . . . ?
C13 C14 C15 C16 5(3) . . . . ?
C19 O2 C15 C14 43(2) . . . . ?
C19 O2 C15 C16 -145.1(16) . . . . ?
C14 C15 C16 C17 -6(3) . . . . ?
O2 C15 C16 C17 -177.4(18) . . . . ?
C15 C16 C17 O3 178.7(17) . . . . ?
C15 C16 C17 C18 5(3) . . . . ?
C31 O3 C17 C16 29(3) . . . . ?
C31 O3 C17 C18 -156.6(19) . . . . ?
O1 C13 C18 C17 172.6(18) . . . . ?
C14 C13 C18 C17 3(3) . . . . ?
C16 C17 C18 C13 -4(3) . . . . ?
O3 C17 C18 C13 -177.8(17) . . . . ?
C15 O2 C19 C24 -127.8(15) . . . . ?
C15 O2 C19 C20 53.2(18) . . . . ?
C24 C19 C20 C21 3(2) . . . . ?
O2 C19 C20 C21 -178.5(12) . . . . ?
C19 C20 C21 C22 -2(2) . . . . ?
C20 C21 C22 C23 0(2) . . . . ?
C20 C21 C22 N3 -178.5(12) . . . . ?
C25 N3 C22 C21 141.5(14) . . . . ?
Cd4 N3 C22 C21 -44.2(16) . . . . ?
C25 N3 C22 C23 -37(2) . . . . ?
Cd4 N3 C22 C23 137.6(12) . . . . ?
C21 C22 C23 C24 2(2) . . . . ?
N3 C22 C23 C24 -179.5(12) . . . . ?
C20 C19 C24 C23 -1(2) . . . . ?
O2 C19 C24 C23 -179.5(12) . . . . ?
C22 C23 C24 C19 -2(2) . . . . ?
C22 N3 C25 C26 177.4(12) . . . . ?
Cd4 N3 C25 C26 2.8(16) . . . . ?
C30 N4 C26 C27 0(2) . . . . ?
Cd4 N4 C26 C27 173.6(10) . . . . ?
C30 N4 C26 C25 176.5(12) . . . . ?
Cd4 N4 C26 C25 -10.4(16) . . . . ?
N3 C25 C26 N4 5(2) . . . . ?
N3 C25 C26 C27 -178.7(13) . . . . ?
N4 C26 C27 C28 -1(2) . . . . ?
C25 C26 C27 C28 -177.0(14) . . . . ?
C26 C27 C28 C29 2(3) . . . . ?
C27 C28 C29 C30 -3(3) . . . . ?
C27 C28 C29 O4R 179.9(15) . . . . ?
C26 N4 C30 C29 -1(2) . . . . ?
Cd4 N4 C30 C29 -173.2(11) . . . . ?
C28 C29 C30 N4 3(3) . . . . ?
O4R C29 C30 N4 179.8(13) . . . . ?
C17 O3 C31 C36 70(3) . . . . ?
C17 O3 C31 C32 -113(2) . . . . ?
O3 C31 C32 C33 -176.8(18) . . . . ?
C36 C31 C32 C33 0(3) . . . . ?
C31 C32 C33 C34 -1(3) . . . . ?
C32 C33 C34 C35 -3(3) . . . . ?
C32 C33 C34 N5 -170.8(18) . . . . ?
C37 N5 C34 C35 138(2) . . . . ?
Cd2 N5 C34 C35 -38(3) . . . . ?
C37 N5 C34 C33 -54(3) . . . . ?
Cd2 N5 C34 C33 130.3(18) . . . . ?
C33 C34 C35 C36 6(3) . . . . ?
N5 C34 C35 C36 175(2) . . . . ?
O3 C31 C36 C35 -179.8(17) . . . . ?
C32 C31 C36 C35 3(3) . . . . ?
C34 C35 C36 C31 -6(3) . . . . ?
C34 N5 C37 C38 -179.5(19) . . . . ?
Cd2 N5 C37 C38 -3(3) . . . . ?
C42 N6 C38 C39 3.6(19) . . . . ?
Cd2 N6 C38 C39 178.1(13) . . . . ?
C42 N6 C38 C37 -174(2) . . . . ?
Cd2 N6 C38 C37 1(2) . . . . ?
N5 C37 C38 N6 2(3) . . . . ?
N5 C37 C38 C39 -175.8(18) . . . . ?
N6 C38 C39 C40 -2(2) . . . . ?
C37 C38 C39 C40 175(2) . . . . ?
C38 C39 C40 C41 3(4) . . . . ?
C39 C40 C41 O4H 178(4) . . . . ?
C39 C40 C41 C42 -4(5) . . . . ?
C39 C40 C41 O4U 172(4) . . . . ?
C39 C40 C41 C2U -138(3) . . . . ?
C38 N6 C42 C41 -5(4) . . . . ?
Cd2 N6 C42 C41 -179(2) . . . . ?
O4H C41 C42 N6 -176(4) . . . . ?
C40 C41 C42 N6 6(5) . . . . ?
O4U C41 C42 N6 -172(3) . . . . ?
C2U C41 C42 N6 142(3) . . . . ?
C55 N7 C51 C52 1(3) . . . . ?
Cd6 N7 C51 C52 -173.8(16) . . . . ?
N7 C51 C52 C53 -6(4) . . . . ?
N7 C51 C52 O4O -175(2) . . . . ?
O4O C52 C53 C54 175(2) . . . . ?
C51 C52 C53 C54 7(4) . . . . ?
C52 C53 C54 C55 -4(4) . . . . ?
C51 N7 C55 C54 2(3) . . . . ?
Cd6 N7 C55 C54 177.3(14) . . . . ?
C51 N7 C55 C56 179.7(17) . . . . ?
Cd6 N7 C55 C56 -5(2) . . . . ?
C53 C54 C55 N7 0(3) . . . . ?
C53 C54 C55 C56 -178.2(19) . . . . ?
C57 N8 C56 C55 178.7(15) . . . . ?
Cd6 N8 C56 C55 4(2) . . . . ?
N7 C55 C56 N8 1(3) . . . . ?
C54 C55 C56 N8 178.3(18) . . . . ?
C56 N8 C57 C58 148.6(15) . . . . ?
Cd6 N8 C57 C58 -37.3(18) . . . . ?
C56 N8 C57 C62 -37(2) . . . . ?
Cd6 N8 C57 C62 136.9(12) . . . . ?
C62 C57 C58 C59 1(2) . . . . ?
N8 C57 C58 C59 174.8(13) . . . . ?
C57 C58 C59 C60 -2(2) . . . . ?
C58 C59 C60 C61 3(2) . . . . ?
C58 C59 C60 O4 -177.5(12) . . . . ?
C63 O4 C60 C59 47(2) . . . . ?
C63 O4 C60 C61 -132.9(14) . . . . ?
C59 C60 C61 C62 -2(2) . . . . ?
O4 C60 C61 C62 177.9(12) . . . . ?
C58 C57 C62 C61 0(2) . . . . ?
N8 C57 C62 C61 -173.9(13) . . . . ?
C60 C61 C62 C57 1(2) . . . . ?
C60 O4 C63 C68 -140.0(16) . . . . ?
C60 O4 C63 C64 47(2) . . . . ?
C68 C63 C64 C65 5(3) . . . . ?
O4 C63 C64 C65 177.3(14) . . . . ?
C69 O5 C65 C66 37(2) . . . . ?
C69 O5 C65 C64 -148.4(14) . . . . ?
C63 C64 C65 C66 -2(2) . . . . ?
C63 C64 C65 O5 -176.8(14) . . . . ?
O5 C65 C66 C67 173.5(15) . . . . ?
C64 C65 C66 C67 -1(3) . . . . ?
C65 C66 C67 O6 -176.0(15) . . . . ?
C65 C66 C67 C68 2(3) . . . . ?
C81 O6 C67 C66 -146.8(16) . . . . ?
C81 O6 C67 C68 36(2) . . . . ?
C64 C63 C68 C67 -4(3) . . . . ?
O4 C63 C68 C67 -177.0(15) . . . . ?
C66 C67 C68 C63 1(3) . . . . ?
O6 C67 C68 C63 178.5(16) . . . . ?
C65 O5 C69 C74 59.5(17) . . . . ?
C65 O5 C69 C70 -124.2(13) . . . . ?
C74 C69 C70 C71 -2.8(19) . . . . ?
O5 C69 C70 C71 -179.1(11) . . . . ?
C69 C70 C71 C72 2.5(19) . . . . ?
C70 C71 C72 C73 -1(2) . . . . ?
C70 C71 C72 N9 -179.1(12) . . . . ?
C75 N9 C72 C71 -39.8(19) . . . . ?
Cd5 N9 C72 C71 134.3(11) . . . . ?
C75 N9 C72 C73 141.8(13) . . . . ?
Cd5 N9 C72 C73 -44.1(16) . . . . ?
C71 C72 C73 C74 -0.7(19) . . . . ?
N9 C72 C73 C74 177.8(11) . . . . ?
C70 C69 C74 C73 1(2) . . . . ?
O5 C69 C74 C73 177.6(11) . . . . ?
C72 C73 C74 C69 0.3(19) . . . . ?
C72 N9 C75 C76 176.3(12) . . . . ?
Cd5 N9 C75 C76 1.7(16) . . . . ?
C80 N10 C76 C77 5(2) . . . . ?
Cd5 N10 C76 C77 175.8(10) . . . . ?
C80 N10 C76 C75 178.5(13) . . . . ?
Cd5 N10 C76 C75 -10.3(15) . . . . ?
N9 C75 C76 N10 6(2) . . . . ?
N9 C75 C76 C77 180.0(13) . . . . ?
N10 C76 C77 C78 -2(2) . . . . ?
C75 C76 C77 C78 -176.0(13) . . . . ?
C76 C77 C78 C79 1(2) . . . . ?
C77 C78 C79 C80 -1(3) . . . . ?
C77 C78 C79 O4B -176.7(16) . . . . ?
C76 N10 C80 C79 -5(2) . . . . ?
Cd5 N10 C80 C79 -175.0(12) . . . . ?
C78 C79 C80 N10 3(3) . . . . ?
O4B C79 C80 N10 179.6(15) . . . . ?
C67 O6 C81 C82 57(2) . . . . ?
C67 O6 C81 C86 -132.5(17) . . . . ?
O6 C81 C82 C83 179.8(17) . . . . ?
C86 C81 C82 C83 10(3) . . . . ?
C81 C82 C83 C84 -9(3) . . . . ?
C82 C83 C84 C85 6(3) . . . . ?
C82 C83 C84 N11 177.1(18) . . . . ?
C87 N11 C84 C85 -44(3) . . . . ?
Cd3 N11 C84 C85 132.6(18) . . . . ?
C87 N11 C84 C83 145(2) . . . . ?
Cd3 N11 C84 C83 -39(2) . . . . ?
C83 C84 C85 C86 -4(3) . . . . ?
N11 C84 C85 C86 -175.2(17) . . . . ?
O6 C81 C86 C85 -178.4(17) . . . . ?
C82 C81 C86 C85 -8(3) . . . . ?
C84 C85 C86 C81 5(3) . . . . ?
C84 N11 C87 C13F 176.0(16) . . . . ?
Cd3 N11 C87 C13F -1(2) . . . . ?
C9F N2F C13F C12F 0.1(19) . . . . ?
Cd3 N2F C13F C12F -178.0(12) . . . . ?
C9F N2F C13F C87 -177.6(17) . . . . ?
Cd3 N2F C13F C87 4(2) . . . . ?
N11 C87 C13F N2F -2(3) . . . . ?
N11 C87 C13F C12F 179.8(16) . . . . ?
N2F C13F C12F C11F 0(2) . . . . ?
C87 C13F C12F C11F 177.9(17) . . . . ?
C13F C12F C11F C10F -0.3(17) . . . . ?
C12F C11F C10F O4F -179.0(16) . . . . ?
C12F C11F C10F C9F 0.2(16) . . . . ?
C13F N2F C9F C10F -0.2(19) . . . . ?
Cd3 N2F C9F C10F 177.6(12) . . . . ?
O4F C10F C9F N2F 179.4(16) . . . . ?
C11F C10F C9F N2F 0.1(18) . . . . ?
C105 N13 C101 C102 4(3) . . . . ?
Cd6 N13 C101 C102 -177.8(18) . . . . ?
N13 C101 C102 O4P 177(2) . . . . ?
N13 C101 C102 C103 -4(4) . . . . ?
C101 C102 C103 C104 1(4) . . . . ?
O4P C102 C103 C104 180(100) . . . . ?
C102 C103 C104 C105 2(4) . . . . ?
C101 N13 C105 C104 -1(3) . . . . ?
Cd6 N13 C105 C104 -179.0(16) . . . . ?
C101 N13 C105 C106 -178.6(18) . . . . ?
Cd6 N13 C105 C106 3(2) . . . . ?
C103 C104 C105 N13 -3(3) . . . . ?
C103 C104 C105 C106 175(2) . . . . ?
C107 N14 C106 C105 -175.3(15) . . . . ?
Cd6 N14 C106 C105 -15(2) . . . . ?
N13 C105 C106 N14 8(3) . . . . ?
C104 C105 C106 N14 -170(2) . . . . ?
C106 N14 C107 C108 -130.4(18) . . . . ?
Cd6 N14 C107 C108 70.3(17) . . . . ?
C106 N14 C107 C112 59(2) . . . . ?
Cd6 N14 C107 C112 -100.7(16) . . . . ?
C112 C107 C108 C109 -7(2) . . . . ?
N14 C107 C108 C109 -178.1(13) . . . . ?
C107 C108 C109 C110 6(2) . . . . ?
C108 C109 C110 C111 -4(2) . . . . ?
C108 C109 C110 C113 -178.3(13) . . . . ?
C109 C110 C111 C112 2(2) . . . . ?
C113 C110 C111 C112 176.3(14) . . . . ?
C110 C111 C112 C107 -2(3) . . . . ?
C108 C107 C112 C111 5(3) . . . . ?
N14 C107 C112 C111 175.8(15) . . . . ?
C111 C110 C113 C114 158.4(14) . . . . ?
C109 C110 C113 C114 -27(2) . . . . ?
C111 C110 C113 C118 -24(2) . . . . ?
C109 C110 C113 C118 150.8(13) . . . . ?
C118 C113 C114 C115 -2.5(19) . . . . ?
C110 C113 C114 C115 175.6(12) . . . . ?
C113 C114 C115 C116 3.9(19) . . . . ?
C113 C114 C115 C119 -175.7(12) . . . . ?
C114 C115 C116 C117 -3.5(18) . . . . ?
C119 C115 C116 C117 176.2(11) . . . . ?
C115 C116 C117 C118 1.7(18) . . . . ?
C115 C116 C117 C131 -176.5(11) . . . . ?
C116 C117 C118 C113 -0.3(18) . . . . ?
C131 C117 C118 C113 177.9(11) . . . . ?
C114 C113 C118 C117 0.7(19) . . . . ?
C110 C113 C118 C117 -177.4(11) . . . . ?
C116 C115 C119 C120 145.6(12) . . . . ?
C114 C115 C119 C120 -34.8(18) . . . . ?
C116 C115 C119 C124 -34.4(17) . . . . ?
C114 C115 C119 C124 145.2(12) . . . . ?
C124 C119 C120 C121 3.7(17) . . . . ?
C115 C119 C120 C121 -176.2(11) . . . . ?
C119 C120 C121 C122 -0.5(17) . . . . ?
C120 C121 C122 C123 -4.7(17) . . . . ?
C120 C121 C122 N15 177.0(10) . . . . ?
C125 N15 C122 C123 133.9(13) . . . . ?
Cd4 N15 C122 C123 -48.8(15) . . . . ?
C125 N15 C122 C121 -47.8(17) . . . . ?
Cd4 N15 C122 C121 129.5(10) . . . . ?
C121 C122 C123 C124 6.7(18) . . . . ?
N15 C122 C123 C124 -175.0(11) . . . . ?
C122 C123 C124 C119 -3.3(18) . . . . ?
C120 C119 C124 C123 -1.9(17) . . . . ?
C115 C119 C124 C123 178.1(11) . . . . ?
C122 N15 C125 C126 -178.6(12) . . . . ?
Cd4 N15 C125 C126 3.7(18) . . . . ?
C130 N16 C126 C127 1(2) . . . . ?
Cd4 N16 C126 C127 -179.2(14) . . . . ?
C130 N16 C126 C125 -178.6(14) . . . . ?
Cd4 N16 C126 C125 0.6(17) . . . . ?
N15 C125 C126 C127 176.8(16) . . . . ?
N15 C125 C126 N16 -3(2) . . . . ?
N16 C126 C127 C128 0(3) . . . . ?
C125 C126 C127 C128 179.9(18) . . . . ?
C126 C127 C128 C129 -1(3) . . . . ?
C127 C128 C129 C130 1(4) . . . . ?
C127 C128 C129 O4K -177(2) . . . . ?
C126 N16 C130 C129 -1(3) . . . . ?
Cd4 N16 C130 C129 179.4(15) . . . . ?
C128 C129 C130 N16 0(3) . . . . ?
O4K C129 C130 N16 178.7(18) . . . . ?
C118 C117 C131 C132 -27.5(18) . . . . ?
C116 C117 C131 C132 150.7(12) . . . . ?
C118 C117 C131 C136 149.2(12) . . . . ?
C116 C117 C131 C136 -32.7(18) . . . . ?
C136 C131 C132 C133 4.4(19) . . . . ?
C117 C131 C132 C133 -178.8(11) . . . . ?
C131 C132 C133 C134 -4.4(19) . . . . ?
C132 C133 C134 C135 1.5(19) . . . . ?
C132 C133 C134 N17 -178.5(12) . . . . ?
N17 C134 C135 C136 -178.8(12) . . . . ?
C133 C134 C135 C136 1(2) . . . . ?
C134 C135 C136 C131 -1(2) . . . . ?
C132 C131 C136 C135 -1.7(19) . . . . ?
C117 C131 C136 C135 -178.4(12) . . . . ?
C141 N18 C137 C138 2(4) . . . . ?
Cd1 N18 C137 C138 174(2) . . . . ?
N18 C137 C138 C139 -7(4) . . . . ?
N18 C137 C138 O4N 177(2) . . . . ?
C137 C138 C139 C140 10(4) . . . . ?
O4N C138 C139 C140 -175(3) . . . . ?
C138 C139 C140 C141 -7(4) . . . . ?
C137 N18 C141 C140 1(4) . . . . ?
Cd1 N18 C141 C140 -172.4(19) . . . . ?
C137 N18 C141 C142 -179(2) . . . . ?
Cd1 N18 C141 C142 8(3) . . . . ?
C139 C140 C141 N18 2(4) . . . . ?
C139 C140 C141 C142 -178(2) . . . . ?
C143 N19 C142 C141 -170.2(18) . . . . ?
C343 N19 C142 C141 177(2) . . . . ?
Cd1 N19 C142 C141 -6(3) . . . . ?
N18 C141 C142 N19 -1(4) . . . . ?
C140 C141 C142 N19 179(2) . . . . ?
C142 N19 C143 C144 -130(2) . . . . ?
Cd1 N19 C143 C144 65.7(15) . . . . ?
C142 N19 C143 C148 44(3) . . . . ?
Cd1 N19 C143 C148 -120.0(11) . . . . ?
C148 C143 C144 C145 0.0 . . . . ?
N19 C143 C144 C145 174.3(14) . . . . ?
C143 C144 C145 C146 0.0 . . . . ?
C144 C145 C146 C147 0.0 . . . . ?
C144 C145 C146 C149 -173.8(15) . . . . ?
C145 C146 C147 C148 0.0 . . . . ?
C149 C146 C147 C148 173.8(15) . . . . ?
C146 C147 C148 C143 0.0 . . . . ?
C144 C143 C148 C147 0.0 . . . . ?
N19 C143 C148 C147 -174.3(14) . . . . ?
C145 C146 C149 C150 -33(2) . . . . ?
C147 C146 C149 C150 153.0(17) . . . . ?
C145 C146 C149 C154 154.4(17) . . . . ?
C147 C146 C149 C154 -19(2) . . . . ?
C154 C149 C150 C151 -4(3) . . . . ?
C346 C149 C150 C151 168(2) . . . . ?
C146 C149 C150 C151 -176.2(17) . . . . ?
C149 C150 C151 C152 2(3) . . . . ?
C149 C150 C151 C155 -177.3(19) . . . . ?
C150 C151 C152 C153 0(3) . . . . ?
C155 C151 C152 C153 179.1(18) . . . . ?
C151 C152 C153 C154 0(3) . . . . ?
C151 C152 C153 C167 -178.3(18) . . . . ?
C150 C149 C154 C153 4(3) . . . . ?
C346 C149 C154 C153 -169(2) . . . . ?
C146 C149 C154 C153 176.5(18) . . . . ?
C152 C153 C154 C149 -2(3) . . . . ?
C167 C153 C154 C149 176(2) . . . . ?
C150 C151 C155 C160 143(2) . . . . ?
C152 C151 C155 C160 -36(3) . . . . ?
C150 C151 C155 C156 -39(3) . . . . ?
C152 C151 C155 C156 142.3(19) . . . . ?
C160 C155 C156 C157 1(3) . . . . ?
C151 C155 C156 C157 -177.0(19) . . . . ?
C155 C156 C157 C158 0(3) . . . . ?
C156 C157 C158 C159 1(3) . . . . ?
C156 C157 C158 N20 177(2) . . . . ?
C161 N20 C158 C159 136(3) . . . . ?
Cd3 N20 C158 C159 -41(3) . . . . ?
C161 N20 C158 C157 -40(3) . . . . ?
Cd3 N20 C158 C157 142.6(18) . . . . ?
C157 C158 C159 C160 -3(3) . . . . ?
N20 C158 C159 C160 -179.4(17) . . . . ?
C156 C155 C160 C159 -3(3) . . . . ?
C151 C155 C160 C159 174.9(17) . . . . ?
C158 C159 C160 C155 4(3) . . . . ?
C158 N20 C161 C13G -177(2) . . . . ?
Cd3 N20 C161 C13G 0(4) . . . . ?
C9G N2G C13G C12G -1(2) . . . . ?
Cd3 N2G C13G C12G 168.5(16) . . . . ?
C9G N2G C13G C161 177(2) . . . . ?
Cd3 N2G C13G C161 -13(2) . . . . ?
N20 C161 C13G N2G 10(4) . . . . ?
N20 C161 C13G C12G -172(2) . . . . ?
N2G C13G C12G C11G 1(2) . . . . ?
C161 C13G C12G C11G -177(2) . . . . ?
C13G C12G C11G C10G 0(2) . . . . ?
C12G C11G C10G O4G -179(3) . . . . ?
C12G C11G C10G C9G -0.5(18) . . . . ?
C13G N2G C9G C10G 0(2) . . . . ?
Cd3 N2G C9G C10G -167.3(16) . . . . ?
O4G C10G C9G N2G 179(2) . . . . ?
C11G C10G C9G N2G 0.8(19) . . . . ?
C154 C153 C167 C172 153(2) . . . . ?
C152 C153 C167 C172 -28(3) . . . . ?
C154 C153 C167 C168 -27(4) . . . . ?
C152 C153 C167 C168 151(2) . . . . ?
C172 C167 C168 C169 2(4) . . . . ?
C153 C167 C168 C169 -177(2) . . . . ?
C167 C168 C169 C170 -1(4) . . . . ?
C168 C169 C170 C171 -1(4) . . . . ?
C168 C169 C170 N22 175(2) . . . . ?
N22 C170 C171 C172 -174(2) . . . . ?
C169 C170 C171 C172 1(5) . . . . ?
C170 C171 C172 C167 0(4) . . . . ?
C168 C167 C172 C171 -1(4) . . . . ?
C153 C167 C172 C171 178(2) . . . . ?
C142 N19 C343 C344 176(2) . . . . ?
Cd1 N19 C343 C344 -1(2) . . . . ?
C142 N19 C343 C348 5(3) . . . . ?
Cd1 N19 C343 C348 -170.8(18) . . . . ?
C348 C343 C344 C345 0.0 . . . . ?
N19 C343 C344 C345 -171.9(17) . . . . ?
C343 C344 C345 C346 0.0 . . . . ?
C344 C345 C346 C347 0.00(6) . . . . ?
C344 C345 C346 C149 173(2) . . . . ?
C150 C149 C346 C345 36(3) . . . . ?
C154 C149 C346 C345 -152(2) . . . . ?
C150 C149 C346 C347 -151(2) . . . . ?
C154 C149 C346 C347 21(3) . . . . ?
C345 C346 C347 C348 0.0 . . . . ?
C149 C346 C347 C348 -173(2) . . . . ?
C346 C347 C348 C343 0.0 . . . . ?
C344 C343 C348 C347 0.0 . . . . ?
N19 C343 C348 C347 169(2) . . . . ?
C13J N2J C9J C10J 0(2) . . . . ?
Cd2 N2J C9J C10J -168.8(14) . . . . ?
N2J C9J C10J O4J -175(2) . . . . ?
N2J C9J C10J C11J 0.7(19) . . . . ?
O4J C10J C11J C12J 175(2) . . . . ?
C9J C10J C11J C12J -0.3(18) . . . . ?
C10J C11J C12J C13J 0(2) . . . . ?
C9J N2J C13J C12J 0(2) . . . . ?
Cd2 N2J C13J C12J 169.6(15) . . . . ?
C9J N2J C13J C178 -176(2) . . . . ?
Cd2 N2J C13J C178 -6(2) . . . . ?
C11J C12J C13J N2J 1(2) . . . . ?
C11J C12J C13J C178 176(2) . . . . ?
C179 N24 C178 C13J -175.1(18) . . . . ?
Cd2 N24 C178 C13J 9(3) . . . . ?
N2J C13J C178 N24 -3(3) . . . . ?
C12J C13J C178 N24 -178(2) . . . . ?
C178 N24 C179 C180 145(2) . . . . ?
Cd2 N24 C179 C180 -40(3) . . . . ?
C178 N24 C179 C184 -40(3) . . . . ?
Cd2 N24 C179 C184 135.2(17) . . . . ?
C184 C179 C180 C181 8(4) . . . . ?
N24 C179 C180 C181 -177(2) . . . . ?
C179 C180 C181 C182 -6(4) . . . . ?
C180 C181 C182 C183 4(3) . . . . ?
C180 C181 C182 C185 175(2) . . . . ?
C181 C182 C183 C184 -4(3) . . . . ?
C185 C182 C183 C184 -175(2) . . . . ?
C180 C179 C184 C183 -8(3) . . . . ?
N24 C179 C184 C183 177(2) . . . . ?
C182 C183 C184 C179 6(3) . . . . ?
C183 C182 C185 C186 -40(3) . . . . ?
C181 C182 C185 C186 149(2) . . . . ?
C183 C182 C185 C190 137(2) . . . . ?
C181 C182 C185 C190 -35(3) . . . . ?
C190 C185 C186 C187 8(3) . . . . ?
C182 C185 C186 C187 -174.8(19) . . . . ?
C185 C186 C187 C188 -5(3) . . . . ?
C185 C186 C187 C191 176.3(17) . . . . ?
C186 C187 C188 C189 -2(3) . . . . ?
C191 C187 C188 C189 177.0(18) . . . . ?
C187 C188 C189 C190 5(3) . . . . ?
C187 C188 C189 C203 -175(2) . . . . ?
C188 C189 C190 C185 -1(4) . . . . ?
C203 C189 C190 C185 178(2) . . . . ?
C186 C185 C190 C189 -6(4) . . . . ?
C182 C185 C190 C189 178(2) . . . . ?
C186 C187 C191 C196 -32(3) . . . . ?
C188 C187 C191 C196 148.6(18) . . . . ?
C186 C187 C191 C192 149(2) . . . . ?
C188 C187 C191 C192 -30(3) . . . . ?
C196 C191 C192 C193 1(3) . . . . ?
C187 C191 C192 C193 178.7(17) . . . . ?
C191 C192 C193 C194 -4(3) . . . . ?
C192 C193 C194 C195 8(3) . . . . ?
C192 C193 C194 N25 179.4(16) . . . . ?
C197 N25 C194 C195 -120(2) . . . . ?
Cd5 N25 C194 C195 73.5(19) . . . . ?
C197 N25 C194 C193 69(2) . . . . ?
Cd5 N25 C194 C193 -98.0(16) . . . . ?
C193 C194 C195 C196 -9(3) . . . . ?
N25 C194 C195 C196 179.7(14) . . . . ?
C192 C191 C196 C195 -1(3) . . . . ?
C187 C191 C196 C195 -179.2(16) . . . . ?
C194 C195 C196 C191 5(3) . . . . ?
C194 N25 C197 C198 -180.0(16) . . . . ?
Cd5 N25 C197 C198 -12(3) . . . . ?
C202 N26 C198 C199 -6(3) . . . . ?
Cd5 N26 C198 C199 162(2) . . . . ?
C202 N26 C198 C197 -179.4(17) . . . . ?
Cd5 N26 C198 C197 -12(2) . . . . ?
N25 C197 C198 C199 -156(2) . . . . ?
N25 C197 C198 N26 17(3) . . . . ?
N26 C198 C199 C200 6(4) . . . . ?
C197 C198 C199 C200 179(2) . . . . ?
C198 C199 C200 C201 -4(4) . . . . ?
C199 C200 C201 O4A -177(2) . . . . ?
C199 C200 C201 C202 2(4) . . . . ?
C198 N26 C202 C201 4(3) . . . . ?
Cd5 N26 C202 C201 -162.0(16) . . . . ?
O4A C201 C202 N26 176.4(18) . . . . ?
C200 C201 C202 N26 -2(3) . . . . ?
C190 C189 C203 C208 156(3) . . . . ?
C188 C189 C203 C208 -25(4) . . . . ?
C190 C189 C203 C204 -28(4) . . . . ?
C188 C189 C203 C204 151(2) . . . . ?
C208 C203 C204 C205 -6(4) . . . . ?
C189 C203 C204 C205 178(2) . . . . ?
C203 C204 C205 C206 1(4) . . . . ?
C204 C205 C206 C207 2(5) . . . . ?
C204 C205 C206 N27 -180(2) . . . . ?
C205 C206 C207 C208 0(5) . . . . ?
N27 C206 C207 C208 -178(2) . . . . ?
C204 C203 C208 C207 8(4) . . . . ?
C189 C203 C208 C207 -176(2) . . . . ?
C206 C207 C208 C203 -5(4) . . . . ?
C13Q N2Q C9Q C10Q -0.3(18) . . . . ?
Cd6 N2Q C9Q C10Q -170.3(12) . . . . ?
N2Q C9Q C10Q O4Q 175.9(19) . . . . ?
N2Q C9Q C10Q C11Q -2.9(17) . . . . ?
O4Q C10Q C11Q C12Q -175(2) . . . . ?
C9Q C10Q C11Q C12Q 3.7(17) . . . . ?
C10Q C11Q C12Q C13Q -1.6(18) . . . . ?
C9Q N2Q C13Q C12Q 2.5(19) . . . . ?
Cd6 N2Q C13Q C12Q 173.7(12) . . . . ?
C9Q N2Q C13Q C214 -178.9(16) . . . . ?
Cd6 N2Q C13Q C214 -7.7(17) . . . . ?
C11Q C12Q C13Q N2Q -1.6(19) . . . . ?
C11Q C12Q C13Q C214 179.9(17) . . . . ?
C215 N29 C214 C13Q -179.4(14) . . . . ?
Cd6 N29 C214 C13Q 4(2) . . . . ?
N2Q C13Q C214 N29 3(2) . . . . ?
C12Q C13Q C214 N29 -178.8(15) . . . . ?
C214 N29 C215 C220 -39(2) . . . . ?
Cd6 N29 C215 C220 137.0(13) . . . . ?
C214 N29 C215 C216 142.0(16) . . . . ?
Cd6 N29 C215 C216 -42(2) . . . . ?
C220 C215 C216 C217 6(2) . . . . ?
N29 C215 C216 C217 -175.0(15) . . . . ?
C215 C216 C217 C218 -7(2) . . . . ?
C216 C217 C218 C219 5(2) . . . . ?
C216 C217 C218 C221 178.2(14) . . . . ?
C217 C218 C219 C220 -3(2) . . . . ?
C221 C218 C219 C220 -176.0(15) . . . . ?
C218 C219 C220 C215 3(3) . . . . ?
C216 C215 C220 C219 -4(2) . . . . ?
N29 C215 C220 C219 177.3(15) . . . . ?
C219 C218 C221 C226 139.0(16) . . . . ?
C217 C218 C221 C226 -34(2) . . . . ?
C219 C218 C221 C222 -42(2) . . . . ?
C217 C218 C221 C222 145.4(14) . . . . ?
C226 C221 C222 C223 0(2) . . . . ?
C218 C221 C222 C223 -178.8(14) . . . . ?
C221 C222 C223 C224 0(2) . . . . ?
C221 C222 C223 C227 179.7(14) . . . . ?
C222 C223 C224 C225 1(2) . . . . ?
C227 C223 C224 C225 -179.0(15) . . . . ?
C223 C224 C225 C226 -2(2) . . . . ?
C223 C224 C225 C239 -176.6(15) . . . . ?
C224 C225 C226 C221 2(2) . . . . ?
C239 C225 C226 C221 176.5(15) . . . . ?
C222 C221 C226 C225 -1(2) . . . . ?
C218 C221 C226 C225 178.0(15) . . . . ?
C222 C223 C227 C232 -25(2) . . . . ?
C224 C223 C227 C232 154.6(16) . . . . ?
C222 C223 C227 C228 146.7(18) . . . . ?
C224 C223 C227 C228 -33(2) . . . . ?
C232 C227 C228 C229 -11(3) . . . . ?
C223 C227 C228 C229 176.1(19) . . . . ?
C227 C228 C229 C230 6(3) . . . . ?
C228 C229 C230 C231 5(3) . . . . ?
C228 C229 C230 N30 174.5(17) . . . . ?
C233 N30 C230 C231 -122.8(17) . . . . ?
Cd4 N30 C230 C231 73.0(17) . . . . ?
C233 N30 C230 C229 67(2) . . . . ?
Cd4 N30 C230 C229 -97.0(17) . . . . ?
C229 C230 C231 C232 -9(3) . . . . ?
N30 C230 C231 C232 -178.8(13) . . . . ?
C228 C227 C232 C231 7(2) . . . . ?
C223 C227 C232 C231 179.5(14) . . . . ?
C230 C231 C232 C227 3(2) . . . . ?
C230 N30 C233 C234 179.2(13) . . . . ?
Cd4 N30 C233 C234 -15(2) . . . . ?
C238 N31 C234 C235 -1(3) . . . . ?
Cd4 N31 C234 C235 179.4(15) . . . . ?
C238 N31 C234 C233 -176.4(14) . . . . ?
Cd4 N31 C234 C233 3.5(18) . . . . ?
N30 C233 C234 C235 -167.8(18) . . . . ?
N30 C233 C234 N31 8(2) . . . . ?
N31 C234 C235 C236 2(3) . . . . ?
C233 C234 C235 C236 178.0(18) . . . . ?
C234 C235 C236 C237 -5(3) . . . . ?
C235 C236 C237 O4T -176.2(18) . . . . ?
C235 C236 C237 C238 6(3) . . . . ?
C234 N31 C238 C237 2(2) . . . . ?
Cd4 N31 C238 C237 -178.3(12) . . . . ?
O4T C237 C238 N31 177.6(15) . . . . ?
C236 C237 C238 N31 -5(3) . . . . ?
C226 C225 C239 C244 151.3(17) . . . . ?
C224 C225 C239 C244 -34(3) . . . . ?
C226 C225 C239 C240 -22(3) . . . . ?
C224 C225 C239 C240 153.0(16) . . . . ?
C244 C239 C240 C241 3(3) . . . . ?
C225 C239 C240 C241 176.3(17) . . . . ?
C239 C240 C241 C242 0(3) . . . . ?
C240 C241 C242 C243 -3(3) . . . . ?
C240 C241 C242 N32 178.2(18) . . . . ?
N32 C242 C243 C244 -177.9(18) . . . . ?
C241 C242 C243 C244 3(3) . . . . ?
C240 C239 C244 C243 -3(3) . . . . ?
C225 C239 C244 C243 -175.9(16) . . . . ?
C242 C243 C244 C239 0(3) . . . . ?
C249 N33 C245 C246 2(5) . . . . ?
Cd1 N33 C245 C246 -172(3) . . . . ?
N33 C245 C246 C247 -6(6) . . . . ?
N33 C245 C246 O4M -160(3) . . . . ?
C245 C246 C247 C248 6(6) . . . . ?
O4M C246 C247 C248 161(3) . . . . ?
C246 C247 C248 C249 -4(5) . . . . ?
C245 N33 C249 C248 0(4) . . . . ?
Cd1 N33 C249 C248 175(2) . . . . ?
C245 N33 C249 C250 -178(2) . . . . ?
Cd1 N33 C249 C250 -2(3) . . . . ?
C247 C248 C249 N33 1(5) . . . . ?
C247 C248 C249 C250 179(3) . . . . ?
C251 N34 C250 C249 -177.3(18) . . . . ?
Cd1 N34 C250 C249 8(3) . . . . ?
N33 C249 C250 N34 -4(4) . . . . ?
C248 C249 C250 N34 178(2) . . . . ?
C250 N34 C251 C256 -43(3) . . . . ?
Cd1 N34 C251 C256 130.4(15) . . . . ?
C250 N34 C251 C252 135.1(18) . . . . ?
Cd1 N34 C251 C252 -51(2) . . . . ?
C256 C251 C252 C253 2(3) . . . . ?
N34 C251 C252 C253 -176.9(15) . . . . ?
C251 C252 C253 C254 -1(3) . . . . ?
C252 C253 C254 C255 -2(2) . . . . ?
C252 C253 C254 C257 177.4(15) . . . . ?
C253 C254 C255 C256 4(3) . . . . ?
C257 C254 C255 C256 -174.8(17) . . . . ?
C252 C251 C256 C255 1(3) . . . . ?
N34 C251 C256 C255 179.4(17) . . . . ?
C254 C255 C256 C251 -4(3) . . . . ?
C253 C254 C257 C258 141.2(17) . . . . ?
C255 C254 C257 C258 -40(2) . . . . ?
C253 C254 C257 C262 -35(2) . . . . ?
C255 C254 C257 C262 144.6(17) . . . . ?
C262 C257 C258 C259 -3(3) . . . . ?
C254 C257 C258 C259 -179.2(15) . . . . ?
C257 C258 C259 C260 2(3) . . . . ?
C257 C258 C259 C263 179.9(16) . . . . ?
C258 C259 C260 C261 0(3) . . . . ?
C263 C259 C260 C261 -177.5(16) . . . . ?
C259 C260 C261 C262 -1(3) . . . . ?
C259 C260 C261 C275 179.6(15) . . . . ?
C260 C261 C262 C257 0(2) . . . . ?
C275 C261 C262 C257 179.2(15) . . . . ?
C258 C257 C262 C261 2(2) . . . . ?
C254 C257 C262 C261 178.0(15) . . . . ?
C258 C259 C263 C268 -34(3) . . . . ?
C260 C259 C263 C268 144.2(19) . . . . ?
C258 C259 C263 C264 146.2(19) . . . . ?
C260 C259 C263 C264 -36(3) . . . . ?
C268 C263 C264 C265 -7(3) . . . . ?
C259 C263 C264 C265 174(2) . . . . ?
C263 C264 C265 C266 2(4) . . . . ?
C264 C265 C266 C267 4(4) . . . . ?
C264 C265 C266 N35 179(2) . . . . ?
C269 N35 C266 C267 -123(3) . . . . ?
Cd3 N35 C266 C267 77(2) . . . . ?
C269 N35 C266 C265 62(3) . . . . ?
Cd3 N35 C266 C265 -98(2) . . . . ?
C265 C266 C267 C268 -4(4) . . . . ?
N35 C266 C267 C268 -179.3(16) . . . . ?
C266 C267 C268 C263 0(3) . . . . ?
C264 C263 C268 C267 6(3) . . . . ?
C259 C263 C268 C267 -174.7(18) . . . . ?
C266 N35 C269 C13D -175(2) . . . . ?
Cd3 N35 C269 C13D -13(3) . . . . ?
C9D N2D C13D C12D 1(2) . . . . ?
Cd3 N2D C13D C12D 179.0(16) . . . . ?
C9D N2D C13D C269 -179(2) . . . . ?
Cd3 N2D C13D C269 -1(2) . . . . ?
N35 C269 C13D N2D 10(4) . . . . ?
N35 C269 C13D C12D -170(2) . . . . ?
N2D C13D C12D C11D -1(2) . . . . ?
C269 C13D C12D C11D 179(2) . . . . ?
C13D C12D C11D C10D -1(2) . . . . ?
C12D C11D C10D C9D 2.7(18) . . . . ?
C12D C11D C10D O4D -175(2) . . . . ?
C13D N2D C9D C10D 1(2) . . . . ?
Cd3 N2D C9D C10D -176.6(15) . . . . ?
C11D C10D C9D N2D -2.8(19) . . . . ?
O4D C10D C9D N2D 175.6(19) . . . . ?
C262 C261 C275 C280 155.2(18) . . . . ?
C260 C261 C275 C280 -26(3) . . . . ?
C262 C261 C275 C276 -25(3) . . . . ?
C260 C261 C275 C276 153.6(18) . . . . ?
C280 C275 C276 C277 -4(3) . . . . ?
C261 C275 C276 C277 176.8(19) . . . . ?
C275 C276 C277 C278 5(4) . . . . ?
C276 C277 C278 C279 -4(4) . . . . ?
C276 C277 C278 N37 -176(2) . . . . ?
N37 C278 C279 C280 174.4(19) . . . . ?
C277 C278 C279 C280 2(4) . . . . ?
C278 C279 C280 C275 -2(3) . . . . ?
C276 C275 C280 C279 2(3) . . . . ?
C261 C275 C280 C279 -178.1(17) . . . . ?
C13I N2I C9I C10I 1(2) . . . . ?
Cd2 N2I C9I C10I -178(2) . . . . ?
N2I C9I C10I O4I 177(3) . . . . ?
N2I C9I C10I C11I -2(2) . . . . ?
O4I C10I C11I C12I -179(3) . . . . ?
C9I C10I C11I C12I -0.1(19) . . . . ?
C10I C11I C12I C13I 2(2) . . . . ?
C9I N2I C13I C12I 1(2) . . . . ?
Cd2 N2I C13I C12I 180(2) . . . . ?
C9I N2I C13I C286 -164(3) . . . . ?
Cd2 N2I C13I C286 15(3) . . . . ?
C11I C12I C13I N2I -2(2) . . . . ?
C11I C12I C13I C286 163(3) . . . . ?
C287 N39 C286 C13X 171(3) . . . . ?
Cd2 N39 C286 C13X -36(4) . . . . ?
C287 N39 C286 C13I -152(2) . . . . ?
Cd2 N39 C286 C13I 1(3) . . . . ?
N2I C13I C286 N39 -11(4) . . . . ?
C12I C13I C286 N39 -177(3) . . . . ?
C286 N39 C287 C292 51(4) . . . . ?
Cd2 N39 C287 C292 -100(2) . . . . ?
C286 N39 C287 C288 -128(3) . . . . ?
Cd2 N39 C287 C288 80(2) . . . . ?
C292 C287 C288 C289 -2(3) . . . . ?
N39 C287 C288 C289 176.8(18) . . . . ?
C287 C288 C289 C290 2(3) . . . . ?
C288 C289 C290 C291 -3(3) . . . . ?
C288 C289 C290 C293 -175.2(16) . . . . ?
C289 C290 C291 C292 3(3) . . . . ?
C293 C290 C291 C292 175.3(18) . . . . ?
C288 C287 C292 C291 2(3) . . . . ?
N39 C287 C292 C291 -176.8(19) . . . . ?
C290 C291 C292 C287 -2(3) . . . . ?
C289 C290 C293 C294 -41(3) . . . . ?
C291 C290 C293 C294 145.9(19) . . . . ?
C289 C290 C293 C298 140.4(18) . . . . ?
C291 C290 C293 C298 -32(3) . . . . ?
C298 C293 C294 C295 -2(3) . . . . ?
C290 C293 C294 C295 179.9(15) . . . . ?
C293 C294 C295 C296 2(2) . . . . ?
C293 C294 C295 C299 -178.3(15) . . . . ?
C294 C295 C296 C297 -2(2) . . . . ?
C299 C295 C296 C297 178.2(13) . . . . ?
C295 C296 C297 C298 2(2) . . . . ?
C295 C296 C297 C311 -179.6(13) . . . . ?
C296 C297 C298 C293 -2(2) . . . . ?
C311 C297 C298 C293 179.6(15) . . . . ?
C294 C293 C298 C297 2(2) . . . . ?
C290 C293 C298 C297 -179.7(14) . . . . ?
C294 C295 C299 C304 145.2(15) . . . . ?
C296 C295 C299 C304 -35(2) . . . . ?
C294 C295 C299 C300 -33(2) . . . . ?
C296 C295 C299 C300 146.7(14) . . . . ?
C304 C299 C300 C301 6(2) . . . . ?
C295 C299 C300 C301 -176.1(15) . . . . ?
C299 C300 C301 C302 -5(3) . . . . ?
C300 C301 C302 C303 0(2) . . . . ?
C300 C301 C302 N40 -179.2(15) . . . . ?
C305 N40 C302 C303 148.6(16) . . . . ?
Cd5 N40 C302 C303 -38.6(18) . . . . ?
C305 N40 C302 C301 -32(2) . . . . ?
Cd5 N40 C302 C301 140.9(12) . . . . ?
C301 C302 C303 C304 3(2) . . . . ?
N40 C302 C303 C304 -177.4(14) . . . . ?
C302 C303 C304 C299 -2(2) . . . . ?
C300 C299 C304 C303 -2(2) . . . . ?
C295 C299 C304 C303 179.4(14) . . . . ?
C302 N40 C305 C306 -179.7(16) . . . . ?
Cd5 N40 C305 C306 7(2) . . . . ?
C310 N41 C306 C307 8(3) . . . . ?
Cd5 N41 C306 C307 169.3(17) . . . . ?
C310 N41 C306 C305 -177.8(17) . . . . ?
Cd5 N41 C306 C305 -17(2) . . . . ?
N40 C305 C306 N41 7(3) . . . . ?
N40 C305 C306 C307 -179(2) . . . . ?
N41 C306 C307 C308 -5(4) . . . . ?
C305 C306 C307 C308 -179(2) . . . . ?
C306 C307 C308 C309 3(4) . . . . ?
C307 C308 C309 C310 -3(4) . . . . ?
C307 C308 C309 O4C -178(2) . . . . ?
C306 N41 C310 C309 -8(3) . . . . ?
Cd5 N41 C310 C309 -167.2(16) . . . . ?
C308 C309 C310 N41 6(4) . . . . ?
O4C C309 C310 N41 180(2) . . . . ?
C298 C297 C311 C316 -22(2) . . . . ?
C296 C297 C311 C316 159.9(15) . . . . ?
C298 C297 C311 C312 155.2(14) . . . . ?
C296 C297 C311 C312 -23(2) . . . . ?
C316 C311 C312 C313 -3(2) . . . . ?
C297 C311 C312 C313 179.7(14) . . . . ?
C311 C312 C313 C314 4(2) . . . . ?
C312 C313 C314 C315 -2(3) . . . . ?
C312 C313 C314 N42 179.0(15) . . . . ?
C313 C314 C315 C316 -1(3) . . . . ?
N42 C314 C315 C316 178.7(16) . . . . ?
C312 C311 C316 C315 1(2) . . . . ?
C297 C311 C316 C315 177.9(15) . . . . ?
C314 C315 C316 C311 1(3) . . . . ?
C202 C201 O4A C2A -174.9(19) . . . . ?
C200 C201 O4A C2A 4(4) . . . . ?
C201 O4A C2A C3A -176.2(19) . . . . ?
O4A C2A C3A C4A -71(2) . . . . ?
C2A C3A C4A C5A -35(2) . . . . ?
C3A C4A C5A C6A -171.7(15) . . . . ?
C4A C5A C6A C7A -175.3(15) . . . . ?
C5A C6A C7A C8A -53(2) . . . . ?
C78 C79 O4B C2B -15(3) . . . . ?
C80 C79 O4B C2B 168.8(18) . . . . ?
C79 O4B C2B C3B 178.3(17) . . . . ?
O4B C2B C3B C4B -73(2) . . . . ?
C2B C3B C4B C5B -113(3) . . . . ?
C3B C4B C5B C6B -111(3) . . . . ?
C4B C5B C6B C7B -101(4) . . . . ?
N1B C8B C7B C6B 87(12) . . . . ?
C5B C6B C7B C8B 87(4) . . . . ?
C310 C309 O4C C2C -5(5) . . . . ?
C308 C309 O4C C2C 170(3) . . . . ?
C309 O4C C2C C3C -171(3) . . . . ?
O4C C2C C3C C4C -158(3) . . . . ?
C2C C3C C4C C5C -155(5) . . . . ?
C3C C4C C5C C6C 166(7) . . . . ?
C7C C6C C5C C4C -170(5) . . . . ?
C5C C6C C7C C8C -62(11) . . . . ?
C6C C7C C8C N1C 147(26) . . . . ?
C11D C10D O4D C2D -1(2) . . . . ?
C9D C10D O4D C2D -179(2) . . . . ?
C10D O4D C2D C3D 152(3) . . . . ?
O4D C2D C3D C4D 74(5) . . . . ?
C2D C3D C4D C5D 103(7) . . . . ?
C3D C4D C5D C6D 31(15) . . . . ?
C4D C5D C6D C7D 165(7) . . . . ?
C5D C6D C7D C8D -11(15) . . . . ?
C11F C10F O4F C2F -1(2) . . . . ?
C9F C10F O4F C2F -179.8(19) . . . . ?
C10F O4F C2F C3F 169(2) . . . . ?
O4F C2F C3F C4F 159(4) . . . . ?
O4F C2F C3F C4V -70(4) . . . . ?
C2F C3F C4F C5F -173(5) . . . . ?
C3F C4F C5F C6F -179(5) . . . . ?
C4F C5F C6F C7F 178(5) . . . . ?
C5F C6F C7F C8F 176(4) . . . . ?
C6F C7F C8F N1F 125(13) . . . . ?
C11G C10G O4G C2G 3(3) . . . . ?
C9G C10G O4G C2G -176(3) . . . . ?
C10G O4G C2G C3G 171(5) . . . . ?
O4G C2G C3G C4G 150(7) . . . . ?
C2G C3G C4G C5G 129(6) . . . . ?
C3G C4G C5G C6G 115(7) . . . . ?
C4G C5G C6G C7G 146(8) . . . . ?
C5G C6G C7G C8G 168(8) . . . . ?
C6G C7G C8G N1G -91(35) . . . . ?
C40 C41 O4U C2U 81(6) . . . . ?
C42 C41 O4U C2U -102(5) . . . . ?
C41 O4U C2U C3U 165(5) . . . . ?
O4U C2U C3U C4U 63(9) . . . . ?
C41 C2U C3U C4U 85(12) . . . . ?
C2U C3U C4U C5U 173(5) . . . . ?
C3U C4U C5U C6U 111(8) . . . . ?
C7U C6U C5U C4U 137(7) . . . . ?
C5U C6U C7U C8U 34(10) . . . . ?
C6U C7U C8U N1U 30(9) . . . . ?
C9I C10I O4I C2I 11(4) . . . . ?
C11I C10I O4I C2I -170(3) . . . . ?
C2I C3I C4I C5I -44(19) . . . . ?
C4I C3I C2I O4I 124(13) . . . . ?
C10I O4I C2I C3I 36(5) . . . . ?
C3I C4I C5I C6I 110(10) . . . . ?
C4I C5I C6I C7I 174(8) . . . . ?
N1I C8I C7I C6I 118(38) . . . . ?
C5I C6I C7I C8I 114(10) . . . . ?
C11J C10J O4J C2J -4(3) . . . . ?
C9J C10J O4J C2J 171(3) . . . . ?
C10J O4J C2J C3J 174(4) . . . . ?
C10J O4J C2J C3W 161(4) . . . . ?
C3J C4J C5J C6J 120(13) . . . . ?
C4J C5J C6J C7J -175(11) . . . . ?
C5J C6J C7J C8J 178(13) . . . . ?
C6J C7J C8J N1J -22(67) . . . . ?
O4J C2J C3J C4J 56(8) . . . . ?
C5J C4J C3J C2J 43(8) . . . . ?
O4K C2K C3K C4K -65(4) . . . . ?
C2K C3K C4K C5K -165(3) . . . . ?
C3K C4K C5K C6K -168(4) . . . . ?
C4K C5K C6K C7K 170(3) . . . . ?
C5K C6K C7K C8K 138(4) . . . . ?
C6K C7K C8K N1K 103(10) . . . . ?
C130 C129 O4K C2K 163(2) . . . . ?
C128 C129 O4K C2K -18(4) . . . . ?
C3K C2K O4K C129 -156(2) . . . . ?
C245 C246 O4M C2M 18(7) . . . . ?
C247 C246 O4M C2M -136(5) . . . . ?
C246 O4M C2M C3M 176(4) . . . . ?
C246 O4M C2M C3Y -12(7) . . . . ?
O4M C2M C3M C4M -107(4) . . . . ?
C2M C3M C4M C5M -108(5) . . . . ?
C3M C4M C5M C6M -178(5) . . . . ?
C4M C5M C6M C7M 162(5) . . . . ?
C5M C6M C7M C8M 39(8) . . . . ?
C6M C7M C8M N1M -123(19) . . . . ?
C137 C138 O4N C2N 179(3) . . . . ?
C139 C138 O4N C2N 4(5) . . . . ?
C138 O4N C2N C3N -172(3) . . . . ?
O4N C2N C3N C4N -66(4) . . . . ?
C2N C3N C4N C5N -157(3) . . . . ?
C3N C4N C5N C6N -127(6) . . . . ?
C4N C5N C6N C7N 176(5) . . . . ?
C5N C6N C7N C8N 14(8) . . . . ?
C6N C7N C8N N1N 126(20) . . . . ?
C53 C52 O4O C2O 9(4) . . . . ?
C51 C52 O4O C2O 177(2) . . . . ?
C52 O4O C2O C3O -180(2) . . . . ?
O4O C2O C3O C4O -156(2) . . . . ?
C2O C3O C4O C5O 173(3) . . . . ?
C3O C4O C5O C6O -11(5) . . . . ?
C4O C5O C6O C7O -80(4) . . . . ?
C5O C6O C7O C8O -90(6) . . . . ?
C6O C7O C8O N1O -19(14) . . . . ?
C101 C102 O4P C2P -179(3) . . . . ?
C103 C102 O4P C2P 2(4) . . . . ?
C102 O4P C2P C3P 174(3) . . . . ?
O4P C2P C3P C4P -172(3) . . . . ?
C2P C3P C4P C5P 159(4) . . . . ?
C3P C4P C5P C6P 167(5) . . . . ?
C4P C5P C6P C7P -159(6) . . . . ?
C5P C6P C7P C8P -156(6) . . . . ?
C6P C7P C8P N1P 172(39) . . . . ?
C11Q C10Q O4Q C2Q 172.3(18) . . . . ?
C9Q C10Q O4Q C2Q -6(3) . . . . ?
C10Q O4Q C2Q C3Q -167(2) . . . . ?
O4Q C2Q C3Q C4Q -179(4) . . . . ?
C2Q C3Q C4Q C5Q -129(5) . . . . ?
C3Q C4Q C5Q C6Q -31(8) . . . . ?
C4Q C5Q C6Q C7Q 174(6) . . . . ?
C5Q C6Q C7Q C8Q 116(9) . . . . ?
C6Q C7Q C8Q N1Q -179(100) . . . . ?
C28 C29 O4R C2R -1(3) . . . . ?
C30 C29 O4R C2R -178(2) . . . . ?
C29 O4R C2R C3R 174.4(19) . . . . ?
O4R C2R C3R C4R 75(3) . . . . ?
C2R C3R C4R C5R 80(4) . . . . ?
C3R C4R C5R C6R 150(4) . . . . ?
C4R C5R C6R C7R 172(5) . . . . ?
C5R C6R C7R C8R 152(6) . . . . ?
C6R C7R C8R N1R -20(25) . . . . ?
C236 C237 O4T C2T -6(3) . . . . ?
C238 C237 O4T C2T 171.9(16) . . . . ?
C237 O4T C2T C3T 179.8(17) . . . . ?
O4T C2T C3T C4T -59(3) . . . . ?
C2T C3T C4T C5T -172(3) . . . . ?
C3T C4T C5T C6T -140(3) . . . . ?
C4T C5T C6T C7T -65(5) . . . . ?
C5T C6T C7T C8T -103(5) . . . . ?
C6T C7T C8T N1T -157(14) . . . . ?
C3 C2 O4Z C2Z -1(3) . . . . ?
C1 C2 O4Z C2Z 178.9(18) . . . . ?
C2 O4Z C2Z C3Z 170.9(19) . . . . ?
O4Z C2Z C3Z C4Z -64(3) . . . . ?
C2Z C3Z C4Z C5Z -176.0(18) . . . . ?
C3Z C4Z C5Z C6Z -170(2) . . . . ?
C4Z C5Z C6Z C7Z 171(3) . . . . ?
C5Z C6Z C7Z C8Z 176(3) . . . . ?
C6Z C7Z C8Z N1Z 77(18) . . . . ?
N39 C286 C13X N2X 29(4) . . . . ?
N39 C286 C13X C12X -163(2) . . . . ?
C11X C12X C13X N2X -1(2) . . . . ?
C11X C12X C13X C286 -169(3) . . . . ?
C13X C12X C11X C10X 0(2) . . . . ?
C2X O4X C10X C9X -178(3) . . . . ?
C2X O4X C10X C11X 0(3) . . . . ?
C12X C11X C10X O4X -175(3) . . . . ?
C12X C11X C10X C9X 1.8(19) . . . . ?
O4X C10X C9X N2X 175(2) . . . . ?
C11X C10X C9X N2X -3(2) . . . . ?
C10X C9X N2X C13X 1(2) . . . . ?
C10X C9X N2X Cd2 171(2) . . . . ?
C286 C13X N2X C9X 167(4) . . . . ?
C12X C13X N2X C9X 1(2) . . . . ?
C286 C13X N2X Cd2 -4(4) . . . . ?
C12X C13X N2X Cd2 -171(2) . . . . ?
C2X C3X C4X C5X 138(6) . . . . ?
C10X O4X C2X C3X -164(4) . . . . ?
C4X C3X C2X O4X 61(7) . . . . ?
C3X C4X C5X C6X 143(6) . . . . ?
C4X C5X C6X C7X -120(8) . . . . ?
N1X C8X C7X C6X 2(47) . . . . ?
C5X C6X C7X C8X -104(9) . . . . ?
C40 C41 O4H C2H -1(9) . . . . ?
C42 C41 O4H C2H -179(5) . . . . ?
C41 O4H C2H C3H -177(5) . . . . ?
O4H C2H C3H C4H 88(6) . . . . ?
C2H C3H C4H C5H 159(6) . . . . ?
C3H C4H C5H C6H -158(6) . . . . ?
N1H C8H C7H C6H 118(24) . . . . ?
C4H C5H C6H C7H -59(7) . . . . ?
C8H C7H C6H C5H -96(6) . . . . ?
C2F C3F C4V C5V -165(5) . . . . ?
C3F C4V C5V C6V 177(5) . . . . ?
C7V C6V C5V C4V -177(6) . . . . ?
C5V C6V C7V C8V 169(6) . . . . ?
C6V C7V C8V N1V 144(43) . . . . ?
O4J C2J C3W C4W -59(9) . . . . ?
C6W C7W C8W N1W 147(69) . . . . ?
C8W C7W C6W C5W 88(10) . . . . ?
C2J C3W C4W C5W -177(6) . . . . ?
C3W C4W C5W C6W 88(10) . . . . ?
C7W C6W C5W C4W -108(7) . . . . ?
C8Y C7Y C6Y C5Y -173(9) . . . . ?
O4M C2M C3Y C4Y 79(6) . . . . ?
C2M C3Y C4Y C5Y 169(6) . . . . ?
C7Y C6Y C5Y C4Y 123(10) . . . . ?
C3Y C4Y C5Y C6Y -153(6) . . . . ?
C6Y C7Y C8Y N1Y -166(36) . . . . ?
